data_4330183
loop_
_publ_author_name
'L. Miersch'
'T. R\"uffer'
'M. Schlesinger'
'H. Lang'
'M. Mehring'

_publ_section_title
;
 Hydrolysis Studies on Bismuth Nitrate: Synthesis and Crystallization of
 Four Novel Polynuclear Basic Bismuth Nitrates
;
_journal_name_full 'Inorganic Chemistry'
_journal_page_first 9376
_journal_page_last 9384
_journal_paper_doi 10.1021/ic301148p
_journal_volume 51
_journal_year 2012
_chemical_formula_sum 'C53.5 H160.5 Bi38 N24 O144 S27'
_chemical_formula_weight 12251.42
_chemical_name_systematic
;
 ?
;
_space_group_IT_number 2
_symmetry_cell_setting triclinic
_symmetry_space_group_name_Hall '-P 1'
_symmetry_space_group_name_H-M 'P -1'
_atom_sites_solution_hydrogens geom
_atom_sites_solution_primary direct
_atom_sites_solution_secondary difmap
_audit_creation_method SHELXL-97
_cell_angle_alpha 76.657(4)
_cell_angle_beta 73.479(4)
_cell_angle_gamma 60.228(5)
_cell_formula_units_Z 2
_cell_length_a 20.3804(10)
_cell_length_b 20.3871(9)
_cell_length_c 34.9715(15)
_cell_measurement_reflns_used 45328
_cell_measurement_temperature 110
_cell_measurement_theta_max 25.97
_cell_measurement_theta_min 3.05
_cell_volume 12021.7(11)
_computing_cell_refinement
;
CrysAlis RED, Oxford Diffraction Ltd.,
Version 1.171.30.5 (release 12-06-2006 CrysAlis171 .NET)
(compiled Jun 12 2006,17:01:16)
;
_computing_data_collection
;
CrysAlis CCD, Oxford Diffraction Ltd.,
Version 1.171.30.5 (release 12-06-2006 CrysAlis171 .NET)
(compiled Jun 12 2006,17:01:16)
;
_computing_data_reduction
;
CrysAlis RED, Oxford Diffraction Ltd.,
Version 1.171.30.5 (release 12-06-2006 CrysAlis171 .NET)
(compiled Jun 12 2006,17:01:16)
;
_computing_structure_refinement 'SHELXL-97 (Sheldrick, 1997)'
_computing_structure_solution 'SHELXS-97 (Sheldrick, 1997)'
_diffrn_ambient_temperature 110
_diffrn_measured_fraction_theta_full 0.977
_diffrn_measured_fraction_theta_max 0.977
_diffrn_measurement_device_type 'oxford gemini s'
_diffrn_measurement_method '\w scans'
_diffrn_radiation_monochromator graphite
_diffrn_radiation_source 'fine-focus sealed tube'
_diffrn_radiation_type MoK\a
_diffrn_radiation_wavelength 0.71073
_diffrn_reflns_av_R_equivalents 0.0661
_diffrn_reflns_av_sigmaI/netI 0.0870
_diffrn_reflns_limit_h_max 24
_diffrn_reflns_limit_h_min -25
_diffrn_reflns_limit_k_max 25
_diffrn_reflns_limit_k_min -25
_diffrn_reflns_limit_l_max 43
_diffrn_reflns_limit_l_min -43
_diffrn_reflns_number 95002
_diffrn_reflns_theta_full 26.00
_diffrn_reflns_theta_max 26.00
_diffrn_reflns_theta_min 3.03
_diffrn_standards_decay_% 0
_diffrn_standards_interval_count 50
_diffrn_standards_interval_time 5
_diffrn_standards_number 2
_exptl_absorpt_coefficient_mu 28.027
_exptl_absorpt_correction_T_max 1.00000
_exptl_absorpt_correction_T_min 0.49309
_exptl_absorpt_correction_type multi-scan
_exptl_absorpt_process_details
;
CrysAlis RED, Oxford Diffraction Ltd.,
Version 1.171.30.5 (release 12-06-2006 CrysAlis171 .NET)
(compiled Jun 12 2006,17:01:16)
empirical absorption correction using spherical harmonics,
 implemented in SCALE3 ABSPACK scaling algorithm.
;
_exptl_crystal_colour colorless
_exptl_crystal_density_diffrn 3.385
_exptl_crystal_description block
_exptl_crystal_F_000 10775
_exptl_crystal_size_max 0.3
_exptl_crystal_size_mid 0.2
_exptl_crystal_size_min 0.2
_refine_diff_density_max 5.872
_refine_diff_density_min -5.886
_refine_diff_density_rms 0.477
_refine_ls_extinction_method none
_refine_ls_goodness_of_fit_ref 0.986
_refine_ls_hydrogen_treatment constr
_refine_ls_matrix_type full
_refine_ls_number_parameters 2602
_refine_ls_number_reflns 46210
_refine_ls_number_restraints 1111
_refine_ls_restrained_S_all 0.981
_refine_ls_R_factor_all 0.1047
_refine_ls_R_factor_gt 0.0690
_refine_ls_shift/su_max 0.037
_refine_ls_shift/su_mean 0.002
_refine_ls_structure_factor_coef Fsqd
_refine_ls_weighting_details 'calc w=1/[\s^2^(Fo^2^)+(0.1089P)^2^+0.0000P] where P=(Fo^2^+2Fc^2^)/3'
_refine_ls_weighting_scheme calc
_refine_ls_wR_factor_gt 0.1786
_refine_ls_wR_factor_ref 0.1883
_reflns_number_gt 28606
_reflns_number_total 46210
_reflns_threshold_expression >2sigma(I)
_cod_data_source_file ic301148p_si_001_3.cif
_cod_data_source_block compound3
_cod_original_cell_volume 12021.7(9)
_cod_original_formula_sum 'C53.50 H160.50 Bi38 N24 O144 S27'
_cod_database_code 4330183

loop_
_symmetry_equiv_pos_as_xyz
'x, y, z'
'-x, -y, -z'

loop_
_atom_site_label
_atom_site_type_symbol
_atom_site_fract_x
_atom_site_fract_y
_atom_site_fract_z
_atom_site_U_iso_or_equiv
_atom_site_adp_type
_atom_site_occupancy
_atom_site_symmetry_multiplicity
_atom_site_calc_flag
_atom_site_refinement_flags
C1 C -0.4130(19) 0.4419(18) 0.8545(9) 0.098(9) Uani 1 1 d U
H1A H -0.4117 0.4088 0.8384 0.147 Uiso 1 1 calc R
H1B H -0.4471 0.4937 0.8463 0.147 Uiso 1 1 calc R
H1C H -0.4313 0.4291 0.8822 0.147 Uiso 1 1 calc R
C2 C -0.345(3) 0.487(3) 0.8882(17) 0.29(3) Uani 1 1 d DU
H2A H -0.3039 0.4960 0.8894 0.428 Uiso 1 1 calc R
H2B H -0.3587 0.4604 0.9131 0.428 Uiso 1 1 calc R
H2C H -0.3894 0.5349 0.8836 0.428 Uiso 1 1 calc R
C3 C 0.017(2) -0.079(2) 0.7208(7) 0.103(14) Uani 1 1 d .
H3A H -0.0013 -0.0250 0.7147 0.155 Uiso 1 1 calc R
H3B H 0.0104 -0.0978 0.7000 0.155 Uiso 1 1 calc R
H3C H 0.0700 -0.1035 0.7224 0.155 Uiso 1 1 calc R
C4 C 0.005(2) -0.185(3) 0.7689(10) 0.22(4) Uani 1 1 d .
H4A H -0.0189 -0.2072 0.7924 0.323 Uiso 1 1 calc R
H4B H 0.0576 -0.2032 0.7697 0.323 Uiso 1 1 calc R
H4C H 0.0019 -0.1997 0.7454 0.323 Uiso 1 1 calc R
C5 C -0.283(2) 0.187(3) 0.7842(13) 0.15(2) Uani 1 1 d .
H5A H -0.2382 0.1815 0.7642 0.231 Uiso 1 1 calc R
H5B H -0.3281 0.2144 0.7722 0.231 Uiso 1 1 calc R
H5C H -0.2786 0.1371 0.7954 0.231 Uiso 1 1 calc R
C29 C 0.030(2) 0.5688(15) 0.4841(13) 0.150(19) Uani 1 1 d D
H4Q1 H 0.0723 0.5325 0.4671 0.225 Uiso 1 1 calc R
H4Q2 H -0.0178 0.5766 0.4797 0.225 Uiso 1 1 calc R
H4Q3 H 0.0335 0.5500 0.5116 0.225 Uiso 1 1 calc R
C6 C -0.3799(17) 0.238(2) 0.8467(13) 0.136(18) Uani 1 1 d .
H6A H -0.3970 0.2601 0.8714 0.204 Uiso 1 1 calc R
H6B H -0.3741 0.1874 0.8523 0.204 Uiso 1 1 calc R
H6C H -0.4173 0.2682 0.8300 0.204 Uiso 1 1 calc R
C30 C -0.0450(16) 0.7075(17) 0.5079(9) 0.087(10) Uani 1 1 d D
H6D1 H -0.0495 0.7572 0.5060 0.131 Uiso 1 1 calc R
H6D2 H -0.0384 0.6823 0.5344 0.131 Uiso 1 1 calc R
H6D3 H -0.0909 0.7119 0.5028 0.131 Uiso 1 1 calc R
C7 C -0.017(2) 0.277(2) 0.7419(8) 0.102(12) Uani 1 1 d .
H7A H -0.0650 0.2746 0.7517 0.154 Uiso 1 1 calc R
H7B H -0.0128 0.2961 0.7141 0.154 Uiso 1 1 calc R
H7C H -0.0153 0.3098 0.7569 0.154 Uiso 1 1 calc R
C8 C 0.130(4) 0.210(3) 0.7300(17) 0.25(4) Uani 1 1 d .
H8A H 0.1777 0.1647 0.7305 0.369 Uiso 1 1 calc R
H8B H 0.1255 0.2445 0.7465 0.369 Uiso 1 1 calc R
H8C H 0.1280 0.2342 0.7029 0.369 Uiso 1 1 calc R
C9 C -0.1467(17) 0.5224(17) 0.9268(10) 0.082(9) Uani 1 1 d .
H9A H -0.1124 0.4891 0.9065 0.122 Uiso 1 1 calc R
H9B H -0.1228 0.5080 0.9495 0.122 Uiso 1 1 calc R
H9C H -0.1575 0.5738 0.9162 0.122 Uiso 1 1 calc R
C10 C -0.278(6) 0.571(4) 0.9777(10) 0.39(7) Uani 1 1 d .
H10A H -0.3264 0.5707 0.9894 0.583 Uiso 1 1 calc R
H10B H -0.2862 0.6215 0.9670 0.583 Uiso 1 1 calc R
H10C H -0.2471 0.5524 0.9978 0.583 Uiso 1 1 calc R
C11 C -0.1443(18) 0.0305(14) 1.2571(6) 0.066(8) Uani 1 1 d .
H11A H -0.0890 0.0041 1.2527 0.098 Uiso 1 1 calc R
H11B H -0.1623 0.0031 1.2474 0.098 Uiso 1 1 calc R
H11C H -0.1653 0.0341 1.2853 0.098 Uiso 1 1 calc R
C12 C -0.2746(15) 0.1558(18) 1.2437(6) 0.069(9) Uani 1 1 d .
H12A H -0.2999 0.2067 1.2313 0.103 Uiso 1 1 calc R
H12B H -0.2913 0.1553 1.2723 0.103 Uiso 1 1 calc R
H12C H -0.2872 0.1234 1.2345 0.103 Uiso 1 1 calc R
C13 C -0.3450(13) 0.4639(14) 1.0601(8) 0.052(7) Uani 1 1 d .
H13A H -0.2941 0.4599 1.0517 0.078 Uiso 1 1 calc R
H13B H -0.3473 0.4304 1.0842 0.078 Uiso 1 1 calc R
H13C H -0.3820 0.5152 1.0651 0.078 Uiso 1 1 calc R
C14 C -0.4595(12) 0.4454(14) 1.0456(8) 0.056(7) Uani 1 1 d .
H14A H -0.4785 0.4324 1.0278 0.083 Uiso 1 1 calc R
H14B H -0.4943 0.4965 1.0518 0.083 Uiso 1 1 calc R
H14C H -0.4557 0.4112 1.0698 0.083 Uiso 1 1 calc R
C15 C 0.0163(14) 0.3837(15) 1.1313(11) 0.123(9) Uani 1 1 d DU
H15A H 0.0667 0.3410 1.1308 0.185 Uiso 1 1 calc R
H15B H 0.0098 0.4200 1.1471 0.185 Uiso 1 1 calc R
H15C H 0.0108 0.4070 1.1044 0.185 Uiso 1 1 calc R
C16 C -0.1313(12) 0.4338(11) 1.1495(11) 0.123(9) Uani 1 1 d DU
H16A H -0.1748 0.4236 1.1571 0.185 Uiso 1 1 calc R
H16B H -0.1289 0.4586 1.1227 0.185 Uiso 1 1 calc R
H16C H -0.1368 0.4661 1.1676 0.185 Uiso 1 1 calc R
C19 C 0.4293(18) 0.0022(19) 1.0508(7) 0.082(10) Uani 1 1 d .
H19A H 0.4207 0.0460 1.0313 0.123 Uiso 1 1 calc R
H19B H 0.4770 -0.0152 1.0589 0.123 Uiso 1 1 calc R
H19C H 0.3877 0.0156 1.0737 0.123 Uiso 1 1 calc R
C20 C 0.450(2) -0.1443(18) 1.0662(8) 0.092(11) Uani 1 1 d .
H20A H 0.4507 -0.1862 1.0574 0.138 Uiso 1 1 calc R
H20B H 0.4088 -0.1276 1.0893 0.138 Uiso 1 1 calc R
H20C H 0.4981 -0.1602 1.0731 0.138 Uiso 1 1 calc R
C21 C 0.5827(15) -0.246(3) 0.9834(13) 0.16(2) Uani 1 1 d .
H21A H 0.5764 -0.2029 0.9933 0.234 Uiso 1 1 calc R
H21B H 0.6358 -0.2755 0.9714 0.234 Uiso 1 1 calc R
H21C H 0.5670 -0.2772 1.0052 0.234 Uiso 1 1 calc R
C22 C 0.5531(15) -0.3113(18) 0.9393(11) 0.104(14) Uani 1 1 d .
H22A H 0.5293 -0.3067 0.9181 0.156 Uiso 1 1 calc R
H22B H 0.5350 -0.3371 0.9631 0.156 Uiso 1 1 calc R
H22C H 0.6081 -0.3397 0.9314 0.156 Uiso 1 1 calc R
C23 C 0.146(2) 0.3517(19) 0.9975(9) 0.090(11) Uani 1 1 d .
H23A H 0.1803 0.3035 1.0093 0.135 Uiso 1 1 calc R
H23B H 0.0977 0.3729 1.0160 0.135 Uiso 1 1 calc R
H23C H 0.1685 0.3856 0.9913 0.135 Uiso 1 1 calc R
C24 C 0.069(3) 0.4313(18) 0.9398(11) 0.14(2) Uani 1 1 d .
H24A H 0.0567 0.4326 0.9149 0.210 Uiso 1 1 calc R
H24B H 0.0924 0.4636 0.9362 0.210 Uiso 1 1 calc R
H24C H 0.0222 0.4489 0.9599 0.210 Uiso 1 1 calc R
C25 C 0.4575(14) 0.0970(15) 0.8628(8) 0.062(7) Uani 1 1 d .
H25A H 0.4241 0.1262 0.8848 0.093 Uiso 1 1 calc R
H25B H 0.4373 0.1220 0.8389 0.093 Uiso 1 1 calc R
H25C H 0.5081 0.0923 0.8590 0.093 Uiso 1 1 calc R
C26 C 0.517(2) -0.027(3) 0.8287(12) 0.16(2) Uani 1 1 d .
H26A H 0.5284 -0.0783 0.8284 0.247 Uiso 1 1 calc R
H26B H 0.5649 -0.0244 0.8242 0.247 Uiso 1 1 calc R
H26C H 0.4898 0.0052 0.8078 0.247 Uiso 1 1 calc R
C27 C 0.243(3) 0.270(3) 0.8633(16) 0.27(5) Uani 1 1 d D
H27A H 0.2612 0.2457 0.8878 0.408 Uiso 1 1 calc R
H27B H 0.1881 0.3018 0.8694 0.408 Uiso 1 1 calc R
H27C H 0.2681 0.2995 0.8485 0.408 Uiso 1 1 calc R
C28 C 0.228(2) 0.250(2) 0.7921(9) 0.094(11) Uani 1 1 d .
H28A H 0.2342 0.2161 0.7751 0.141 Uiso 1 1 calc R
H28B H 0.2561 0.2782 0.7781 0.141 Uiso 1 1 calc R
H28C H 0.1743 0.2854 0.7993 0.141 Uiso 1 1 calc R
C33 C 0.497(2) 0.231(2) 0.7736(8) 0.16(2) Uani 1 1 d D
H33A H 0.4834 0.2845 0.7679 0.234 Uiso 1 1 calc R
H33B H 0.5105 0.2131 0.7996 0.234 Uiso 1 1 calc R
H33C H 0.4543 0.2241 0.7733 0.234 Uiso 1 1 calc R
C34 C 0.589(3) 0.0887(18) 0.7538(19) 0.24(4) Uani 1 1 d D
H34A H 0.6298 0.0541 0.7355 0.367 Uiso 1 1 calc R
H34B H 0.5420 0.0874 0.7555 0.367 Uiso 1 1 calc R
H34C H 0.6021 0.0741 0.7799 0.367 Uiso 1 1 calc R
C35 C 0.3302(18) 0.1861(19) 0.6790(7) 0.082(10) Uani 1 1 d .
H35A H 0.3394 0.2024 0.6998 0.123 Uiso 1 1 calc R
H35B H 0.3783 0.1582 0.6617 0.123 Uiso 1 1 calc R
H35C H 0.3059 0.1542 0.6910 0.123 Uiso 1 1 calc R
C36 C 0.266(3) 0.217(2) 0.6154(12) 0.15(2) Uani 1 1 d .
H36A H 0.2321 0.2547 0.5983 0.218 Uiso 1 1 calc R
H36B H 0.2458 0.1818 0.6289 0.218 Uiso 1 1 calc R
H36C H 0.3163 0.1897 0.5995 0.218 Uiso 1 1 calc R
C37 C 0.058(3) 0.097(2) 0.6489(14) 0.16(2) Uani 1 1 d D
H37A H 0.0374 0.0956 0.6772 0.243 Uiso 1 1 calc R
H37B H 0.0951 0.0471 0.6420 0.243 Uiso 1 1 calc R
H37C H 0.0174 0.1181 0.6344 0.243 Uiso 1 1 calc R
C38 C 0.136(2) 0.155(3) 0.5836(6) 0.17(2) Uani 1 1 d D
H38A H 0.1617 0.1859 0.5736 0.254 Uiso 1 1 calc R
H38B H 0.0927 0.1742 0.5712 0.254 Uiso 1 1 calc R
H38C H 0.1715 0.1036 0.5774 0.254 Uiso 1 1 calc R
C41 C 0.0545(16) 0.6004(19) 0.7353(14) 0.160(16) Uani 1 1 d D
H41A H 0.0529 0.6448 0.7413 0.239 Uiso 1 1 calc R
H41B H 0.0141 0.5912 0.7536 0.239 Uiso 1 1 calc R
H41C H 0.0474 0.6083 0.7083 0.239 Uiso 1 1 calc R
C42 C 0.1266(19) 0.4556(19) 0.7308(9) 0.093(9) Uani 1 1 d .
H42A H 0.1719 0.4071 0.7303 0.139 Uiso 1 1 calc R
H42B H 0.1117 0.4703 0.7052 0.139 Uiso 1 1 calc R
H42C H 0.0854 0.4520 0.7514 0.139 Uiso 1 1 calc R
C43 C 0.581(2) 0.588(3) 0.7383(10) 0.123(15) Uani 1 1 d .
H43A H 0.6043 0.6113 0.7157 0.185 Uiso 1 1 calc R
H43B H 0.6042 0.5343 0.7361 0.185 Uiso 1 1 calc R
H43C H 0.5888 0.5948 0.7626 0.185 Uiso 1 1 calc R
C44 C 0.4576(19) 0.5747(17) 0.7845(6) 0.074(9) Uani 1 1 d .
H44A H 0.4036 0.5895 0.7888 0.111 Uiso 1 1 calc R
H44B H 0.4679 0.5851 0.8070 0.111 Uiso 1 1 calc R
H44C H 0.4871 0.5214 0.7816 0.111 Uiso 1 1 calc R
C45 C 0.3221(17) 0.5335(16) 0.7577(7) 0.065(8) Uani 1 1 d .
H45A H 0.3766 0.5000 0.7533 0.098 Uiso 1 1 calc R
H45B H 0.2970 0.5139 0.7474 0.098 Uiso 1 1 calc R
H45C H 0.3018 0.5370 0.7859 0.098 Uiso 1 1 calc R
C46 C 0.2013(18) 0.6730(18) 0.7464(6) 0.078(10) Uani 1 1 d .
H46A H 0.1828 0.7252 0.7351 0.117 Uiso 1 1 calc R
H46B H 0.1855 0.6707 0.7751 0.117 Uiso 1 1 calc R
H46C H 0.1802 0.6491 0.7362 0.117 Uiso 1 1 calc R
C49 C 0.4222(18) 0.0822(16) 0.4923(13) 0.16(2) Uani 1 1 d D
H49A H 0.4608 0.0639 0.5081 0.239 Uiso 1 1 calc R
H49B H 0.4436 0.0918 0.4646 0.239 Uiso 1 1 calc R
H49C H 0.4052 0.0448 0.4950 0.239 Uiso 1 1 calc R
C50 C 0.292(3) 0.159(4) 0.4792(14) 0.31(5) Uani 1 1 d D
H50A H 0.2422 0.2037 0.4806 0.470 Uiso 1 1 calc R
H50B H 0.2848 0.1148 0.4888 0.470 Uiso 1 1 calc R
H50C H 0.3195 0.1564 0.4519 0.470 Uiso 1 1 calc R
C51 C 0.1261(15) 0.7119(18) 0.3622(12) 0.117(13) Uani 1 1 d U
H51A H 0.1167 0.7423 0.3823 0.176 Uiso 1 1 calc R
H51B H 0.1280 0.6640 0.3749 0.176 Uiso 1 1 calc R
H51C H 0.0852 0.7379 0.3474 0.176 Uiso 1 1 calc R
C52 C 0.221(2) 0.644(2) 0.2960(8) 0.097(9) Uani 1 1 d U
H52A H 0.2677 0.6331 0.2761 0.145 Uiso 1 1 calc R
H52B H 0.1774 0.6724 0.2832 0.145 Uiso 1 1 calc R
H52C H 0.2213 0.5976 0.3099 0.145 Uiso 1 1 calc R
C53 C 0.0409(19) 0.924(2) 0.5573(10) 0.15(2) Uani 1 1 d D
H53A H 0.0164 0.9063 0.5452 0.222 Uiso 1 1 calc R
H53B H 0.0052 0.9739 0.5649 0.222 Uiso 1 1 calc R
H53C H 0.0571 0.8899 0.5807 0.222 Uiso 1 1 calc R
C54 C 0.157(2) 0.956(2) 0.5532(14) 0.17(2) Uani 1 1 d .
H54A H 0.1984 0.9657 0.5361 0.250 Uiso 1 1 calc R
H54B H 0.1772 0.9165 0.5742 0.250 Uiso 1 1 calc R
H54C H 0.1175 1.0014 0.5647 0.250 Uiso 1 1 calc R
C55 C 0.180(2) 1.0822(17) 0.4645(10) 0.153(16) Uani 1 1 d DU
H55A H 0.1323 1.0793 0.4755 0.230 Uiso 1 1 calc R
H55B H 0.1686 1.1336 0.4536 0.230 Uiso 1 1 calc R
H55C H 0.2084 1.0667 0.4853 0.230 Uiso 1 1 calc R
C56 C 0.3059(19) 1.045(2) 0.4194(15) 0.20(2) Uani 1 1 d DU
H56A H 0.3445 1.0206 0.3971 0.293 Uiso 1 1 calc R
H56B H 0.3280 1.0281 0.4429 0.293 Uiso 1 1 calc R
H56C H 0.2868 1.0993 0.4136 0.293 Uiso 1 1 calc R
C57 C 0.457(2) 0.910(2) 0.6336(14) 0.16(2) Uani 1 1 d D
H57A H 0.5063 0.8720 0.6389 0.247 Uiso 1 1 calc R
H57B H 0.4393 0.9540 0.6463 0.247 Uiso 1 1 calc R
H57C H 0.4602 0.9231 0.6051 0.247 Uiso 1 1 calc R
C58 C 0.3062(18) 0.951(2) 0.6396(11) 0.18(3) Uani 1 1 d D
H58A H 0.2660 0.9358 0.6468 0.276 Uiso 1 1 calc R
H58B H 0.3146 0.9662 0.6113 0.276 Uiso 1 1 calc R
H58C H 0.2912 0.9924 0.6541 0.276 Uiso 1 1 calc R
N1 N -0.2656(14) 0.3328(11) 1.1506(6) 0.062(7) Uani 1 1 d .
N2 N -0.4437(11) 0.3101(11) 1.1494(6) 0.053(5) Uani 1 1 d D
N3 N -0.4290(17) 0.3289(15) 0.9507(8) 0.086(9) Uani 1 1 d .
N4 N -0.1337(15) 0.4337(14) 1.0426(6) 0.057(6) Uani 1 1 d .
N5 N -0.1223(12) 0.3745(11) 0.8524(6) 0.048(5) Uani 1 1 d .
N6 N 0.0361(12) 0.4000(13) 0.8396(5) 0.057(6) Uani 1 1 d .
N7 N -0.0852(17) 0.1312(17) 0.7636(8) 0.16(2) Uani 1 1 d D
N8 N 0.278(2) 0.0322(19) 0.7657(6) 0.106(12) Uani 1 1 d .
N9 N 0.4071(13) -0.1402(13) 0.8656(7) 0.055(6) Uani 1 1 d .
N10 N 0.3224(14) 0.1378(16) 0.9654(9) 0.071(8) Uani 1 1 d .
N11 N 0.1233(12) 0.1810(13) 1.1240(6) 0.057(6) Uani 1 1 d .
N12 N 0.2962(16) -0.0123(17) 1.1531(7) 0.090(11) Uani 1 1 d .
N13 N 0.342(2) 0.358(2) 0.7305(7) 0.129(15) Uani 1 1 d .
N14 N 0.472(2) 0.091(2) 0.5696(9) 0.242(14) Uani 1 1 d DU
N15 N 0.6492(17) 0.0633(16) 0.4691(9) 0.15(2) Uani 1 1 d D
N16 N 0.4250(12) 0.2920(14) 0.3672(7) 0.068(5) Uani 1 1 d .
N17 N 0.1904(15) 0.3554(19) 0.5210(10) 0.110(12) Uani 1 1 d .
N18 N 0.208(2) 0.501(2) 0.3762(9) 0.094(9) Uani 1 1 d .
N19 N 0.4338(19) 0.6194(15) 0.2594(6) 0.21(3) Uani 1 1 d D
N20 N 0.1598(11) 0.8857(11) 0.3540(6) 0.068(5) Uani 1 1 d DU
N21 N 0.3672(16) 0.8777(15) 0.3635(8) 0.110(9) Uani 1 1 d DU
N22 N 0.0765(12) 0.6149(12) 0.6182(7) 0.057(6) Uani 1 1 d .
N23 N 0.0328(15) 0.7915(16) 0.6467(7) 0.109(10) Uani 1 1 d DU
N24 N 0.2030(15) 0.8411(15) 0.6528(8) 0.153(13) Uani 1 1 d DU
O1 O 0.0000 0.0000 1.0000 0.046(6) Uani 1 2 d SU
O2 O -0.1329(7) 0.2688(7) 0.9671(3) 0.0213(19) Uani 1 1 d U
O3 O -0.2530(7) 0.2240(7) 0.9851(3) 0.027(3) Uani 1 1 d U
O4 O -0.1833(8) 0.2186(7) 0.9122(3) 0.031(3) Uani 1 1 d U
O5 O 0.0281(7) 0.2163(8) 0.9220(3) 0.032(3) Uani 1 1 d .
O6 O -0.0341(8) 0.2564(8) 1.0045(3) 0.032(3) Uani 1 1 d U
O7 O -0.2456(7) 0.1899(7) 1.0691(3) 0.027(3) Uani 1 1 d U
O8 O -0.1470(7) 0.1653(7) 1.1091(3) 0.027(3) Uani 1 1 d .
O9 O -0.1935(7) 0.0502(8) 1.1230(4) 0.032(3) Uani 1 1 d U
O10 O -0.0447(7) 0.2059(8) 1.0777(3) 0.027(3) Uani 1 1 d .
O11 O -0.0835(7) 0.1361(7) 1.0255(3) 0.024(3) Uani 1 1 d U
O12 O -0.1266(7) 0.0730(7) 0.9700(3) 0.0213(19) Uani 1 1 d U
O13 O -0.1093(18) 0.0967(10) 0.8766(7) 0.125(11) Uani 1 1 d .
O14 O -0.0201(7) 0.1599(8) 0.8716(4) 0.033(3) Uani 1 1 d .
O15 O -0.0064(7) -0.0542(8) 0.8744(3) 0.029(3) Uani 1 1 d U
O16 O 0.1252(7) 0.0970(7) 0.8672(3) 0.026(3) Uani 1 1 d .
O17 O 0.0368(7) 0.0155(7) 0.9206(3) 0.020(3) Uani 1 1 d U
O18 O 0.2308(8) 0.0246(8) 0.9242(3) 0.030(3) Uani 1 1 d .
O19 O 0.2286(7) 0.0383(7) 0.9950(4) 0.031(3) Uani 1 1 d .
O20 O 0.1604(7) 0.0019(8) 1.0781(3) 0.030(3) Uani 1 1 d .
O21 O 0.1090(7) 0.1555(8) 1.0257(4) 0.033(3) Uani 1 1 d .
O22 O 0.0803(6) 0.0757(7) 0.9775(3) 0.018(3) Uani 1 1 d U
O23 O 0.2783(7) -0.1126(7) 0.9789(3) 0.026(3) Uani 1 1 d .
O24 O -0.2715(14) 0.3637(15) 0.8678(6) 0.110(8) Uani 1 1 d U
O25 O -0.0073(9) -0.0829(10) 0.7978(4) 0.052(4) Uani 1 1 d .
O26 O -0.2319(10) 0.1707(13) 0.8505(7) 0.097(7) Uani 1 1 d .
O27 O 0.0507(16) 0.1722(13) 0.7912(4) 0.101(9) Uani 1 1 d .
O28 O -0.2073(10) 0.4341(8) 0.9610(5) 0.056(4) Uani 1 1 d .
O29 O -0.1560(9) 0.1089(8) 1.1876(3) 0.036(4) Uani 1 1 d .
O30 O -0.3105(8) 0.3535(8) 1.0205(4) 0.041(4) Uani 1 1 d .
O31 O -0.0372(12) 0.2951(10) 1.1292(5) 0.078(6) Uani 1 1 d DU
O33 O 0.3485(8) -0.0440(10) 1.0258(4) 0.053(4) Uani 1 1 d .
O34 O 0.4431(9) -0.1852(12) 0.9728(6) 0.080(6) Uani 1 1 d .
O35 O 0.0814(10) 0.2994(9) 0.9699(5) 0.052(4) Uani 1 1 d .
O36 O 0.3859(9) 0.0112(10) 0.8771(5) 0.056(5) Uani 1 1 d .
O37 O 0.2034(9) 0.1745(10) 0.8589(4) 0.051(4) Uani 1 1 d .
O40 O -0.2808(9) 0.3158(9) 1.1222(5) 0.052(4) Uani 1 1 d .
O41 O -0.2271(12) 0.2804(12) 1.1737(5) 0.078(6) Uani 1 1 d .
O42 O -0.2915(12) 0.4021(12) 1.1549(6) 0.084(7) Uani 1 1 d .
O43 O -0.4012(9) 0.2791(10) 1.1165(4) 0.052(4) Uani 1 1 d .
O44 O -0.4188(11) 0.2780(11) 1.1785(4) 0.075(6) Uani 1 1 d .
O45 O -0.5063(13) 0.3657(12) 1.1473(6) 0.116(10) Uani 1 1 d D
O46 O -0.3739(14) 0.2655(14) 0.9354(10) 0.155(14) Uani 1 1 d .
O47 O -0.4072(11) 0.3608(11) 0.9678(8) 0.110(9) Uani 1 1 d .
O48 O -0.4994(15) 0.3618(15) 0.9460(12) 0.176(16) Uani 1 1 d .
O49 O -0.1346(13) 0.3749(11) 1.0624(6) 0.077(6) Uani 1 1 d .
O50 O -0.1812(12) 0.4962(11) 1.0501(7) 0.081(6) Uani 1 1 d .
O51 O -0.0697(12) 0.4226(11) 1.0131(6) 0.080(6) Uani 1 1 d .
O52 O -0.1044(11) 0.3213(9) 0.8804(4) 0.056(5) Uani 1 1 d .
O53 O -0.1454(18) 0.4364(11) 0.8575(7) 0.118(10) Uani 1 1 d .
O54 O -0.1098(17) 0.3558(14) 0.8191(5) 0.105(9) Uani 1 1 d .
O55 O 0.0400(12) 0.3560(10) 0.8749(4) 0.067(6) Uani 1 1 d .
O56 O 0.0397(13) 0.3757(12) 0.8105(6) 0.081(6) Uani 1 1 d .
O57 O 0.0386(16) 0.4585(11) 0.8388(6) 0.106(9) Uani 1 1 d .
O58 O -0.0556(16) 0.0919(17) 0.7932(10) 0.22(2) Uani 1 1 d D
O59 O -0.070(3) 0.107(3) 0.7349(12) 0.31(3) Uani 1 1 d D
O60 O -0.1168(16) 0.2015(13) 0.7656(7) 0.105(9) Uani 1 1 d D
O61 O 0.2389(11) 0.0017(11) 0.7899(4) 0.068(5) Uani 1 1 d .
O62 O 0.293(2) 0.0210(18) 0.7286(6) 0.153(13) Uani 1 1 d .
O63 O 0.288(2) 0.0780(15) 0.7755(6) 0.130(12) Uani 1 1 d .
O64 O 0.1495(12) 0.2150(10) 1.0923(6) 0.071(5) Uani 1 1 d .
O65 O 0.0963(10) 0.1401(9) 1.1154(4) 0.051(4) Uani 1 1 d .
O66 O 0.1193(17) 0.1888(15) 1.1569(5) 0.119(11) Uani 1 1 d .
O67 O 0.270(2) 0.1656(16) 0.9963(10) 0.178(17) Uani 1 1 d .
O68 O 0.300(2) 0.133(2) 0.9395(8) 0.177(17) Uani 1 1 d .
O69 O 0.3724(17) 0.121(4) 0.9633(9) 0.37(5) Uani 1 1 d .
O70 O 0.5000 0.5000 0.5000 0.043(5) Uani 1 2 d S
O71 O 0.5238(8) 0.3341(8) 0.6348(4) 0.040(4) Uani 1 1 d .
O72 O 0.3879(8) 0.3920(9) 0.6258(4) 0.044(4) Uani 1 1 d .
O73 O 0.2830(8) 0.4567(9) 0.5707(3) 0.037(4) Uani 1 1 d .
O74 O 0.5138(9) 0.2396(9) 0.5072(4) 0.047(2) Uani 1 1 d U
O75 O 0.4362(7) 0.4091(8) 0.5243(3) 0.030(3) Uani 1 1 d .
O76 O 0.2679(9) 0.4838(11) 0.4858(5) 0.063(5) Uani 1 1 d .
O77 O 0.4087(7) 0.3439(8) 0.4696(4) 0.034(3) Uani 1 1 d .
O78 O 0.5671(8) 0.2904(10) 0.4247(4) 0.049(4) Uani 1 1 d .
O79 O 0.3599(8) 0.4843(8) 0.4148(4) 0.035(3) Uani 1 1 d .
O80 O 0.5138(8) 0.4357(9) 0.3712(4) 0.040(4) Uani 1 1 d .
O81 O 0.4272(8) 0.5793(9) 0.3622(4) 0.047(4) Uani 1 1 d .
O82 O 0.3258(8) 0.6996(9) 0.4162(3) 0.039(4) Uani 1 1 d .
O83 O 0.2318(10) 0.7144(9) 0.4841(4) 0.050(4) Uani 1 1 d .
O84 O 0.5339(7) 0.5173(8) 0.4204(3) 0.028(3) Uani 1 1 d .
O85 O 0.4029(8) 0.6319(8) 0.5264(4) 0.033(3) Uani 1 1 d .
O97 O 0.3728(7) 0.5586(8) 0.4713(4) 0.034(3) Uani 1 1 d .
O86 O 0.2391(8) 0.6835(10) 0.5699(4) 0.046(4) Uani 1 1 d .
O98 O 0.2219(9) 0.5961(9) 0.5234(4) 0.043(4) Uani 1 1 d .
O87 O 0.3307(8) 0.6673(9) 0.6114(3) 0.039(4) Uani 1 1 d .
O88 O 0.3025(8) 0.5381(9) 0.6213(4) 0.046(4) Uani 1 1 d .
O89 O 0.4928(9) 0.2719(9) 0.5785(4) 0.044(3) Uani 1 1 d U
O90 O 0.6502(9) 0.2340(9) 0.5294(4) 0.047(2) Uani 1 1 d U
O91 O 0.3531(9) -0.1218(9) 0.8954(5) 0.049(4) Uani 1 1 d .
O92 O 0.4727(13) -0.1713(13) 0.8674(6) 0.092(7) Uani 1 1 d .
O93 O 0.3881(13) -0.1100(13) 0.8304(5) 0.085(7) Uani 1 1 d .
O94 O 0.2653(11) -0.0077(15) 1.1261(5) 0.092(8) Uani 1 1 d .
O95 O 0.244(2) -0.018(3) 1.1867(10) 0.206(19) Uani 1 1 d .
O96 O 0.3500(15) -0.025(2) 1.1541(9) 0.152(15) Uani 1 1 d .
O104 O 0.5558(17) 0.2156(16) 0.6987(6) 0.126(10) Uani 1 1 d .
O105 O 0.3236(11) 0.2999(11) 0.6310(5) 0.070(6) Uani 1 1 d .
O106 O 0.057(4) 0.2311(17) 0.6468(8) 0.51(7) Uani 1 1 d D
O108 O 0.2020(11) 0.5296(12) 0.7017(6) 0.082(4) Uani 1 1 d .
O109 O 0.3745(16) 0.2217(15) 0.5003(6) 0.119(10) Uani 1 1 d .
O110 O 0.4812(9) 0.5967(11) 0.7044(4) 0.060(5) Uani 1 1 d .
O111 O 0.3256(9) 0.6130(10) 0.6881(4) 0.052(4) Uani 1 1 d .
O113 O 0.1080(14) 0.6337(18) 0.4903(7) 0.140(12) Uani 1 1 d .
O114 O 0.2758(9) 0.6402(10) 0.3556(5) 0.054(4) Uani 1 1 d U
O115 O 0.2582(16) 0.9442(10) 0.4481(9) 0.145(10) Uani 1 1 d DU
O116 O 0.1763(10) 0.8409(10) 0.5204(4) 0.060(5) Uani 1 1 d .
O117 O 0.4184(13) 0.8175(13) 0.6242(5) 0.085(7) Uani 1 1 d .
O118 O 0.3126(16) 0.3675(16) 0.7645(5) 0.114(10) Uani 1 1 d .
O119 O 0.323(2) 0.326(2) 0.7124(7) 0.164(16) Uani 1 1 d .
O120 O 0.4032(17) 0.3667(17) 0.7133(6) 0.121(10) Uani 1 1 d .
O121 O 0.4584(19) 0.151(2) 0.5845(9) 0.182(12) Uani 1 1 d DU
O122 O 0.430(3) 0.063(3) 0.5869(12) 0.364(14) Uani 1 1 d DU
O123 O 0.522(3) 0.070(2) 0.5423(12) 0.29(2) Uani 1 1 d DU
O124 O 0.5910(18) 0.0687(17) 0.4615(12) 0.24(3) Uani 1 1 d D
O125 O 0.658(3) 0.117(2) 0.4724(13) 0.58(4) Uani 1 1 d D
O126 O 0.7053(18) 0.0003(16) 0.4683(12) 0.176(16) Uani 1 1 d D
O127 O 0.3878(14) 0.2617(13) 0.3963(6) 0.098(8) Uani 1 1 d .
O128 O 0.4407(10) 0.3373(10) 0.3812(5) 0.055(4) Uani 1 1 d .
O129 O 0.4374(16) 0.2874(12) 0.3334(5) 0.100(8) Uani 1 1 d .
O130 O 0.2298(13) 0.3635(16) 0.5391(9) 0.132(11) Uani 1 1 d .
O131 O 0.1761(17) 0.393(2) 0.4921(8) 0.150(13) Uani 1 1 d .
O132 O 0.1686(13) 0.3054(14) 0.5366(7) 0.100(8) Uani 1 1 d .
O133 O 0.1875(14) 0.5232(14) 0.4122(6) 0.096(7) Uani 1 1 d .
O134 O 0.2755(15) 0.4566(17) 0.3636(6) 0.094(8) Uani 1 1 d .
O135 O 0.1532(18) 0.5291(17) 0.3569(9) 0.149(13) Uani 1 1 d .
O136 O 0.480(3) 0.565(2) 0.2771(8) 0.82(13) Uani 1 1 d D
O137 O 0.3780(16) 0.673(2) 0.2751(7) 0.22(2) Uani 1 1 d D
O138 O 0.446(3) 0.6210(17) 0.2230(5) 0.27(3) Uani 1 1 d D
O139 O 0.2077(12) 0.8260(11) 0.3696(5) 0.093(7) Uani 1 1 d DU
O140 O 0.2009(18) 0.902(2) 0.3071(8) 0.207(17) Uani 1 1 d DU
O141 O 0.1067(17) 0.9348(17) 0.3609(8) 0.33(3) Uani 1 1 d DU
O142 O 0.3641(12) 0.8245(11) 0.3826(5) 0.069(5) Uani 1 1 d DU
O143 O 0.4218(15) 0.8913(17) 0.3632(7) 0.121(9) Uani 1 1 d DU
O144 O 0.3236(16) 0.9243(16) 0.3458(8) 0.143(10) Uani 1 1 d DU
O145 O 0.0399(17) 0.619(2) 0.6512(7) 0.180(18) Uani 1 1 d .
O146 O 0.0430(14) 0.6319(16) 0.5899(8) 0.123(10) Uani 1 1 d .
O147 O 0.1474(9) 0.5964(11) 0.6070(5) 0.057(5) Uani 1 1 d .
O148 O 0.0554(18) 0.7618(16) 0.6804(6) 0.164(13) Uani 1 1 d DU
O149 O -0.0159(14) 0.8565(16) 0.6479(9) 0.152(11) Uani 1 1 d DU
O150 O 0.0836(13) 0.7634(15) 0.6178(5) 0.115(8) Uani 1 1 d DU
O151 O 0.2432(15) 0.8002(15) 0.6767(7) 0.110(7) Uani 1 1 d DU
O152 O 0.1929(19) 0.8123(18) 0.6295(11) 0.187(15) Uani 1 1 d DU
O153 O 0.1697(15) 0.9082(15) 0.6543(7) 0.122(9) Uani 1 1 d DU
S1 S -0.3153(8) 0.4309(7) 0.8478(4) 0.139(5) Uani 1 1 d DU
S2 S -0.0388(7) -0.0977(7) 0.7678(2) 0.097(3) Uani 1 1 d .
S3 S -0.2935(6) 0.2357(7) 0.8226(3) 0.116(4) Uani 1 1 d .
S4 S 0.0567(6) 0.1892(6) 0.74749(19) 0.083(3) Uani 1 1 d .
S5 S -0.2322(4) 0.5155(4) 0.9416(2) 0.0654(19) Uani 1 1 d .
S6 S -0.1744(5) 0.1229(5) 1.2310(2) 0.0697(15) Uani 1 1 d .
S7 S -0.3662(4) 0.4380(3) 1.02172(16) 0.0433(14) Uani 1 1 d .
S8 S -0.0519(5) 0.3537(5) 1.1519(2) 0.0697(15) Uani 1 1 d DU
S10 S 0.4340(3) -0.0723(4) 1.02902(18) 0.0578(18) Uani 1 1 d .
S11 S 0.5283(4) -0.2172(6) 0.9492(3) 0.107(4) Uani 1 1 d .
S12 S 0.1313(5) 0.3398(5) 0.9548(2) 0.068(2) Uani 1 1 d .
S13 S 0.4629(4) 0.0033(5) 0.8737(2) 0.0629(19) Uani 1 1 d .
S14 S 0.2625(5) 0.2000(5) 0.8345(2) 0.072(2) Uani 1 1 d D
S17 S 0.5774(10) 0.1803(9) 0.7367(3) 0.159(6) Uani 1 1 d D
S18 S 0.2723(6) 0.2624(6) 0.6523(2) 0.089(3) Uani 1 1 d .
S19 S 0.1042(10) 0.1554(11) 0.6361(4) 0.182(7) Uani 1 1 d D
S21 S 0.1457(7) 0.5205(9) 0.7402(3) 0.135(5) Uani 1 1 d D
S22 S 0.3442(8) 0.1660(8) 0.5091(4) 0.137(5) Uani 1 1 d D
S23 S 0.4843(6) 0.6279(5) 0.7395(2) 0.080(3) Uani 1 1 d .
S24 S 0.3053(4) 0.6242(5) 0.73280(16) 0.062(2) Uani 1 1 d .
S25 S -0.1744(13) 0.7108(14) 0.6298(6) 0.046(6) Uani 0.25 1 d PDU
O112 O -0.186(3) 0.783(2) 0.6029(14) 0.053(14) Uani 0.25 1 d PDU
C47 C -0.264(3) 0.719(4) 0.6582(19) 0.055(14) Uani 0.25 1 d PDU
H47A H -0.2749 0.7385 0.6830 0.083 Uiso 0.25 1 calc PR
H47B H -0.2630 0.6704 0.6636 0.083 Uiso 0.25 1 calc PR
H47C H -0.3040 0.7537 0.6434 0.083 Uiso 0.25 1 calc PR
C48 C -0.172(5) 0.647(3) 0.6023(18) 0.055(14) Uani 0.25 1 d PDU
H48A H -0.2125 0.6732 0.5876 0.083 Uiso 0.25 1 calc PR
H48B H -0.1779 0.6063 0.6204 0.083 Uiso 0.25 1 calc PR
H48C H -0.1228 0.6267 0.5840 0.083 Uiso 0.25 1 calc PR
S26 S 0.0343(7) 0.6551(8) 0.4729(4) 0.139(5) Uani 1 1 d D
S27 S 0.2153(5) 0.6959(5) 0.3289(3) 0.082(2) Uani 1 1 d U
S28 S 0.2324(7) 1.0241(6) 0.4277(4) 0.122(4) Uani 1 1 d DU
S29 S 0.1185(5) 0.9258(5) 0.5242(2) 0.081(3) Uani 1 1 d D
S30 S 0.3918(8) 0.8736(6) 0.6520(3) 0.114(4) Uani 1 1 d D
S9 S 0.0544(9) 0.4571(10) 0.6192(5) 0.082(4) Uani 0.50 1 d PDU
O32 O 0.1271(15) 0.452(2) 0.6193(11) 0.082(4) Uani 0.50 1 d PDU
C17 C 0.061(3) 0.3668(17) 0.6292(17) 0.093(9) Uani 0.50 1 d PDU
H17A H 0.1001 0.3356 0.6091 0.139 Uiso 0.50 1 calc PR
H17B H 0.0121 0.3703 0.6289 0.139 Uiso 0.50 1 calc PR
H17C H 0.0736 0.3445 0.6551 0.139 Uiso 0.50 1 calc PR
C18 C -0.019(3) 0.500(4) 0.6580(18) 0.160(16) Uani 0.50 1 d PDU
H18A H -0.0290 0.5520 0.6566 0.239 Uiso 0.50 1 calc PR
H18B H -0.0053 0.4734 0.6831 0.239 Uiso 0.50 1 calc PR
H18C H -0.0653 0.5003 0.6559 0.239 Uiso 0.50 1 calc PR
S31 S 0.3724(11) 0.3415(10) 0.8711(5) 0.093(5) Uani 0.50 1 d PDU
O154 O 0.423(2) 0.2645(13) 0.8650(8) 0.076(11) Uani 0.50 1 d PDU
C60 C 0.344(3) 0.345(2) 0.9215(7) 0.066(11) Uani 0.50 1 d PDU
H60A H 0.3255 0.3083 0.9334 0.098 Uiso 0.50 1 calc PR
H60B H 0.3036 0.3949 0.9271 0.098 Uiso 0.50 1 calc PR
H60C H 0.3872 0.3335 0.9325 0.098 Uiso 0.50 1 calc PR
C59 C 0.405(3) 0.410(2) 0.8558(14) 0.080(15) Uani 0.50 1 d PDU
H59A H 0.4231 0.4121 0.8272 0.120 Uiso 0.50 1 calc PR
H59B H 0.4463 0.3959 0.8688 0.120 Uiso 0.50 1 calc PR
H59C H 0.3633 0.4582 0.8628 0.120 Uiso 0.50 1 calc PR
O155 O -0.2786(18) 0.6922(18) 0.9034(9) 0.092(13) Uani 0.50 1 d PDU
S32 S -0.2601(9) 0.7393(11) 0.8662(5) 0.087(5) Uani 0.50 1 d PDU
C62 C -0.311(3) 0.8379(14) 0.8732(16) 0.089(16) Uani 0.50 1 d PDU
H62A H -0.2847 0.8484 0.8883 0.133 Uiso 0.50 1 calc PR
H62B H -0.3624 0.8507 0.8876 0.133 Uiso 0.50 1 calc PR
H62C H -0.3117 0.8678 0.8475 0.133 Uiso 0.50 1 calc PR
C61 C -0.324(3) 0.742(3) 0.8384(14) 0.13(2) Uani 0.50 1 d PDU
H61A H -0.3052 0.6923 0.8312 0.189 Uiso 0.50 1 calc PR
H61B H -0.3252 0.7770 0.8146 0.189 Uiso 0.50 1 calc PR
H61C H -0.3747 0.7585 0.8547 0.189 Uiso 0.50 1 calc PR
Bi1 Bi -0.05750(4) 0.31970(4) 0.94885(2) 0.02792(17) Uani 1 1 d U
Bi2 Bi -0.23800(4) 0.31542(4) 0.94706(2) 0.02657(17) Uani 1 1 d U
Bi3 Bi 0.05067(4) 0.21579(4) 0.859118(19) 0.02651(17) Uani 1 1 d U
Bi4 Bi -0.12790(4) 0.20472(4) 0.852526(19) 0.02811(17) Uani 1 1 d U
Bi5 Bi 0.24694(4) 0.02575(4) 0.860566(18) 0.02466(16) Uani 1 1 d U
Bi6 Bi 0.06510(5) 0.03665(5) 0.858581(19) 0.0343(2) Uani 1 1 d U
Bi7 Bi -0.11622(4) 0.00961(5) 0.85778(2) 0.02916(17) Uani 1 1 d U
Bi8 Bi 0.14806(4) 0.13298(4) 0.959579(19) 0.02584(17) Uani 1 1 d U
Bi9 Bi -0.03700(4) 0.12712(4) 0.957963(19) 0.02642(17) Uani 1 1 d U
Bi10 Bi -0.22621(5) 0.13659(5) 0.94588(2) 0.03500(19) Uani 1 1 d U
Bi11 Bi 0.02184(4) 0.26056(4) 1.04473(2) 0.02670(17) Uani 1 1 d U
Bi12 Bi -0.14191(4) 0.23898(4) 1.048994(19) 0.02439(16) Uani 1 1 d U
Bi13 Bi -0.33524(4) 0.22681(5) 1.03811(2) 0.02869(17) Uani 1 1 d U
Bi14 Bi -0.07089(4) 0.16712(4) 1.140807(19) 0.02506(16) Uani 1 1 d U
Bi15 Bi -0.25468(4) 0.16881(4) 1.132273(19) 0.02503(16) Uani 1 1 d U
Bi16 Bi 0.21100(4) 0.07449(5) 1.05166(2) 0.03083(18) Uani 1 1 d U
Bi17 Bi 0.03823(4) 0.04482(4) 1.04850(2) 0.02829(17) Uani 1 1 d U
Bi18 Bi -0.14013(6) 0.05018(5) 1.04310(3) 0.0476(2) Uani 1 1 d U
Bi19 Bi 0.32573(4) -0.03621(5) 0.95576(2) 0.02769(17) Uani 1 1 d U
Bi20 Bi 0.45820(5) 0.27676(5) 0.64193(2) 0.0410(2) Uani 1 1 d U
Bi21 Bi 0.40430(5) 0.67861(5) 0.64028(2) 0.0369(2) Uani 1 1 d U
Bi22 Bi 0.58379(5) 0.16991(5) 0.55053(2) 0.0418(2) Uani 1 1 d U
Bi23 Bi 0.26439(5) 0.45276(6) 0.63409(2) 0.0414(2) Uani 1 1 d U
Bi24 Bi 0.23103(5) 0.65186(6) 0.63391(2) 0.0394(2) Uani 1 1 d U
Bi25 Bi 0.39675(6) 0.32659(6) 0.54012(2) 0.0490(3) Uani 1 1 d U
Bi26 Bi 0.36748(5) 0.52881(5) 0.54452(2) 0.0411(2) Uani 1 1 d U
Bi27 Bi 0.32631(5) 0.73587(5) 0.55201(2) 0.0358(2) Uani 1 1 d U
Bi28 Bi 0.44025(5) 0.63014(6) 0.45882(2) 0.0414(2) Uani 1 1 d U
Bi29 Bi 0.47318(5) 0.44081(5) 0.45245(2) 0.0427(2) Uani 1 1 d U
Bi30 Bi 0.49894(5) 0.23400(5) 0.45122(2) 0.0399(2) Uani 1 1 d U
Bi31 Bi 0.18780(5) 0.50978(5) 0.54081(2) 0.0382(2) Uani 1 1 d U
Bi32 Bi 0.15339(5) 0.71375(5) 0.53826(2) 0.0386(2) Uani 1 1 d U
Bi33 Bi 0.30848(5) 0.41081(5) 0.44270(2) 0.0383(2) Uani 1 1 d U
Bi34 Bi 0.26566(5) 0.60577(6) 0.45566(2) 0.0422(2) Uani 1 1 d U
Bi35 Bi 0.25138(5) 0.80078(5) 0.44562(2) 0.0412(2) Uani 1 1 d U
Bi36 Bi 0.36575(5) 0.69904(5) 0.35362(2) 0.0375(2) Uani 1 1 d U
Bi37 Bi 0.40572(5) 0.49337(5) 0.35303(2) 0.0364(2) Uani 1 1 d U
Bi38 Bi 0.55529(5) 0.54154(5) 0.358550(19) 0.0343(2) Uani 1 1 d U

loop_
_atom_site_aniso_label
_atom_site_aniso_U_11
_atom_site_aniso_U_22
_atom_site_aniso_U_33
_atom_site_aniso_U_23
_atom_site_aniso_U_13
_atom_site_aniso_U_12
C1 0.114(16) 0.06(2) 0.09(2) 0.029(18) -0.070(19) -0.013(17)
C2 0.15(5) 0.27(4) 0.45(7) -0.18(5) -0.17(5) 0.01(3)
C3 0.15(3) 0.19(4) 0.039(14) 0.029(19) -0.042(18) -0.14(3)
C4 0.07(3) 0.34(8) 0.07(2) -0.09(4) -0.03(2) 0.07(4)
C5 0.07(3) 0.26(6) 0.17(4) -0.05(4) -0.05(3) -0.08(3)
C29 0.17(4) 0.13(4) 0.24(5) 0.04(4) -0.11(4) -0.12(4)
C6 0.039(19) 0.09(3) 0.20(4) 0.02(3) -0.01(2) 0.008(19)
C30 0.06(2) 0.10(3) 0.11(2) 0.02(2) -0.058(19) -0.04(2)
C7 0.13(3) 0.13(3) 0.043(15) 0.034(19) -0.037(18) -0.06(3)
C8 0.37(9) 0.20(6) 0.35(8) 0.17(5) -0.30(7) -0.23(7)
C9 0.07(2) 0.06(2) 0.12(3) 0.006(19) -0.04(2) -0.036(18)
C10 1.0(2) 0.38(10) 0.023(18) 0.00(3) -0.01(5) -0.50(14)
C11 0.11(2) 0.053(17) 0.027(11) 0.019(11) -0.019(14) -0.035(17)
C12 0.061(18) 0.13(3) 0.031(12) -0.016(14) 0.013(12) -0.06(2)
C13 0.028(13) 0.045(15) 0.090(18) -0.012(14) -0.039(13) -0.006(11)
C14 0.019(12) 0.049(16) 0.081(17) -0.008(14) -0.002(12) -0.006(11)
C15 0.117(13) 0.053(10) 0.17(2) -0.036(13) 0.060(15) -0.050(7)
C16 0.117(13) 0.053(10) 0.17(2) -0.036(13) 0.060(15) -0.050(7)
C19 0.09(2) 0.15(3) 0.046(14) -0.004(17) -0.010(15) -0.09(3)
C20 0.10(3) 0.10(3) 0.069(19) -0.019(19) 0.020(19) -0.05(2)
C21 0.007(14) 0.22(5) 0.25(5) -0.14(4) -0.01(2) -0.01(2)
C22 0.022(14) 0.11(3) 0.16(3) -0.10(3) -0.014(18) 0.018(16)
C23 0.11(3) 0.09(3) 0.10(2) 0.042(19) -0.05(2) -0.07(2)
C24 0.25(5) 0.08(3) 0.14(3) -0.02(2) 0.01(3) -0.14(4)
C25 0.051(16) 0.08(2) 0.081(17) 0.019(15) -0.032(14) -0.051(16)
C26 0.11(3) 0.23(6) 0.19(4) -0.14(4) 0.09(3) -0.12(4)
C27 0.24(6) 0.33(8) 0.36(8) -0.28(7) 0.22(6) -0.26(7)
C28 0.11(3) 0.11(3) 0.09(2) 0.03(2) -0.07(2) -0.06(2)
C33 0.30(6) 0.18(5) 0.040(16) -0.04(2) 0.04(3) -0.17(5)
C34 0.24(7) 0.18(6) 0.39(9) 0.13(6) -0.25(7) -0.13(6)
C35 0.09(2) 0.13(3) 0.044(14) 0.020(17) -0.024(15) -0.07(2)
C36 0.25(5) 0.10(3) 0.19(4) 0.09(3) -0.19(4) -0.12(3)
C37 0.17(5) 0.14(4) 0.24(5) 0.06(4) -0.15(4) -0.09(4)
C38 0.13(4) 0.34(8) 0.09(3) -0.03(4) -0.01(3) -0.15(5)
C41 0.073(17) 0.19(3) 0.22(3) -0.10(3) 0.01(2) -0.06(2)
C42 0.10(2) 0.128(16) 0.096(18) -0.002(16) 0.000(16) -0.099(17)
C43 0.11(3) 0.19(5) 0.08(2) 0.00(3) -0.02(2) -0.08(3)
C44 0.13(3) 0.09(2) 0.043(13) 0.008(14) -0.046(16) -0.08(2)
C45 0.10(2) 0.09(2) 0.042(13) 0.025(13) -0.033(14) -0.07(2)
C46 0.12(3) 0.13(3) 0.024(11) 0.025(14) -0.028(14) -0.10(3)
C49 0.11(3) 0.12(4) 0.18(4) 0.01(3) 0.05(3) -0.05(3)
C50 0.20(7) 0.66(17) 0.12(4) -0.07(7) -0.05(4) -0.21(9)
C51 0.026(9) 0.06(2) 0.23(3) -0.06(3) -0.024(13) 0.018(13)
C52 0.12(2) 0.14(3) 0.070(16) 0.020(14) -0.055(14) -0.08(2)
C53 0.26(6) 0.13(4) 0.10(3) 0.01(3) -0.05(4) -0.13(5)
C54 0.11(3) 0.11(3) 0.24(5) -0.10(4) -0.15(3) 0.06(2)
C55 0.20(3) 0.08(2) 0.16(3) 0.001(19) -0.06(2) -0.04(3)
C56 0.15(3) 0.13(3) 0.29(4) 0.10(3) -0.09(3) -0.08(2)
C57 0.16(5) 0.09(4) 0.23(5) -0.05(4) -0.04(4) -0.04(3)
C58 0.23(6) 0.08(3) 0.11(3) 0.07(3) -0.06(3) 0.01(3)
N1 0.095(18) 0.019(11) 0.041(11) -0.008(9) -0.017(12) 0.001(11)
N2 0.045(13) 0.053(14) 0.054(13) -0.018(11) -0.014(11) -0.011(11)
N3 0.12(2) 0.062(17) 0.12(2) 0.031(16) -0.097(19) -0.051(18)
N4 0.080(17) 0.058(16) 0.056(12) -0.020(12) -0.015(13) -0.044(15)
N5 0.051(13) 0.033(12) 0.064(13) 0.016(10) -0.044(11) -0.015(10)
N6 0.057(14) 0.058(15) 0.028(10) 0.003(10) 0.003(10) -0.016(12)
N7 0.029(18) 0.30(7) 0.08(2) -0.07(4) -0.004(15) -0.01(3)
N8 0.20(3) 0.15(3) 0.020(10) 0.000(14) -0.014(15) -0.13(3)
N9 0.035(13) 0.063(15) 0.082(16) 0.003(13) -0.022(12) -0.032(12)
N10 0.030(13) 0.09(2) 0.10(2) 0.019(16) -0.037(15) -0.037(14)
N11 0.058(14) 0.070(16) 0.056(13) -0.010(12) -0.032(11) -0.027(13)
N12 0.043(15) 0.10(2) 0.044(13) -0.011(14) -0.017(13) 0.032(15)
N13 0.24(4) 0.21(4) 0.039(13) 0.005(17) 0.010(19) -0.20(4)
N14 0.31(3) 0.30(3) 0.25(3) -0.05(2) 0.06(2) -0.30(2)
N15 0.07(2) 0.29(7) 0.057(17) -0.01(3) 0.001(18) -0.07(4)
N16 0.035(8) 0.084(12) 0.062(9) 0.035(8) -0.031(7) -0.015(8)
N17 0.067(18) 0.13(3) 0.14(3) 0.10(2) -0.072(18) -0.08(2)
N18 0.12(3) 0.11(3) 0.08(2) 0.007(19) -0.04(2) -0.08(3)
N19 0.28(5) 0.07(2) 0.056(19) 0.014(17) 0.09(3) 0.01(3)
N20 0.035(8) 0.084(12) 0.062(9) 0.035(8) -0.031(7) -0.015(8)
N21 0.15(2) 0.13(2) 0.108(18) 0.086(14) -0.097(16) -0.109(17)
N22 0.035(12) 0.057(15) 0.069(14) -0.013(12) -0.011(12) -0.011(11)
N23 0.08(2) 0.14(2) 0.110(15) -0.008(17) 0.005(13) -0.075(17)
N24 0.19(3) 0.113(18) 0.18(3) -0.05(2) -0.11(2) -0.04(2)
O1 0.045(13) 0.076(17) 0.020(9) 0.015(10) -0.014(9) -0.034(13)
O2 0.019(5) 0.016(5) 0.030(4) 0.006(4) -0.018(4) -0.007(4)
O3 0.029(7) 0.022(7) 0.024(6) 0.007(5) -0.008(6) -0.010(6)
O4 0.039(8) 0.030(8) 0.021(6) -0.001(6) -0.009(6) -0.012(7)
O5 0.030(8) 0.044(9) 0.015(6) 0.013(6) -0.008(6) -0.017(7)
O6 0.049(9) 0.041(9) 0.022(6) 0.007(5) -0.022(6) -0.030(8)
O7 0.021(7) 0.036(8) 0.015(5) 0.004(5) -0.014(5) -0.004(6)
O8 0.031(8) 0.028(8) 0.022(6) 0.008(6) -0.009(6) -0.016(7)
O9 0.027(7) 0.034(8) 0.029(6) 0.001(6) -0.005(6) -0.012(7)
O10 0.023(7) 0.045(9) 0.022(6) 0.001(6) -0.008(5) -0.022(7)
O11 0.036(8) 0.030(8) 0.019(6) 0.007(5) -0.013(6) -0.025(7)
O12 0.019(5) 0.016(5) 0.030(4) 0.006(4) -0.018(4) -0.007(4)
O13 0.27(3) 0.032(11) 0.141(18) 0.036(12) -0.17(2) -0.070(16)
O14 0.026(7) 0.037(8) 0.044(7) 0.007(7) -0.011(6) -0.024(7)
O15 0.026(7) 0.047(9) 0.026(6) -0.005(6) -0.010(6) -0.025(7)
O16 0.028(7) 0.023(7) 0.034(7) 0.001(6) -0.013(6) -0.014(6)
O17 0.022(7) 0.020(7) 0.016(5) 0.006(5) -0.011(5) -0.008(6)
O18 0.051(9) 0.043(9) 0.006(5) 0.005(5) -0.004(6) -0.032(8)
O19 0.018(7) 0.031(8) 0.045(7) -0.004(6) -0.017(6) -0.005(6)
O20 0.027(7) 0.050(9) 0.025(6) -0.002(6) -0.011(6) -0.023(7)
O21 0.015(7) 0.053(10) 0.034(7) -0.019(7) -0.009(6) -0.009(7)
O22 0.019(6) 0.029(7) 0.014(5) 0.000(5) 0.001(5) -0.020(6)
O23 0.019(7) 0.028(8) 0.032(6) 0.017(6) -0.016(6) -0.013(6)
O24 0.114(15) 0.127(16) 0.077(13) 0.062(12) -0.068(12) -0.051(13)
O25 0.046(10) 0.078(13) 0.044(8) -0.019(9) -0.020(8) -0.025(9)
O26 0.021(10) 0.102(18) 0.15(2) -0.016(16) -0.031(12) -0.007(11)
O27 0.21(3) 0.112(18) 0.024(8) -0.009(10) -0.005(12) -0.11(2)
O28 0.062(11) 0.023(9) 0.082(11) 0.009(8) -0.026(10) -0.019(8)
O29 0.059(10) 0.036(9) 0.018(6) -0.006(6) 0.003(6) -0.030(8)
O30 0.045(9) 0.025(8) 0.036(7) -0.017(7) 0.004(7) -0.005(7)
O31 0.127(17) 0.055(10) 0.044(9) -0.017(8) 0.004(11) -0.043(11)
O33 0.031(9) 0.078(13) 0.051(9) -0.002(9) -0.035(7) -0.014(9)
O34 0.022(9) 0.089(15) 0.121(16) -0.046(13) -0.012(10) -0.007(10)
O35 0.066(11) 0.049(11) 0.065(10) -0.009(8) -0.008(9) -0.045(10)
O36 0.036(9) 0.073(12) 0.076(11) 0.008(10) -0.020(8) -0.040(9)
O37 0.056(11) 0.071(12) 0.052(9) 0.008(8) -0.021(8) -0.049(10)
O40 0.050(10) 0.044(10) 0.068(10) -0.021(9) -0.012(9) -0.019(9)
O41 0.097(16) 0.079(15) 0.032(8) -0.012(10) -0.034(10) -0.008(12)
O42 0.076(14) 0.073(15) 0.109(16) -0.051(13) 0.003(13) -0.033(13)
O43 0.034(9) 0.061(11) 0.036(8) -0.013(8) 0.002(7) -0.006(8)
O44 0.073(13) 0.085(15) 0.015(7) 0.003(8) -0.015(8) 0.003(11)
O45 0.093(17) 0.080(17) 0.068(13) -0.026(13) -0.019(12) 0.049(14)
O46 0.087(18) 0.086(18) 0.28(4) -0.13(2) -0.09(2) 0.047(14)
O47 0.068(14) 0.056(13) 0.22(3) -0.056(16) -0.101(16) 0.017(11)
O48 0.10(2) 0.10(2) 0.35(5) 0.07(3) -0.17(3) -0.037(17)
O49 0.105(17) 0.044(12) 0.084(13) -0.020(11) -0.005(12) -0.038(12)
O50 0.064(13) 0.045(12) 0.139(18) -0.024(13) -0.007(13) -0.030(11)
O51 0.076(14) 0.068(13) 0.111(15) -0.012(12) 0.008(13) -0.058(12)
O52 0.088(14) 0.032(10) 0.049(9) 0.006(8) -0.014(9) -0.032(10)
O53 0.23(3) 0.025(12) 0.102(16) 0.003(11) -0.068(19) -0.045(16)
O54 0.21(3) 0.12(2) 0.031(9) 0.012(11) -0.017(13) -0.13(2)
O55 0.116(16) 0.073(13) 0.041(8) 0.001(9) -0.001(10) -0.076(13)
O56 0.111(18) 0.081(16) 0.062(12) 0.011(11) -0.027(12) -0.056(15)
O57 0.17(2) 0.044(13) 0.104(16) -0.006(12) 0.008(16) -0.068(16)
O58 0.056(19) 0.13(3) 0.42(7) -0.02(4) 0.00(3) -0.04(2)
O59 0.25(5) 0.50(9) 0.22(4) -0.27(5) -0.02(4) -0.13(6)
O60 0.11(2) 0.092(19) 0.079(15) 0.003(14) -0.058(16) -0.006(16)
O61 0.093(15) 0.098(16) 0.030(8) 0.022(9) -0.025(9) -0.064(13)
O62 0.26(4) 0.16(3) 0.061(14) -0.023(16) 0.007(19) -0.13(3)
O63 0.27(4) 0.13(2) 0.068(13) 0.014(14) -0.044(18) -0.16(3)
O64 0.088(15) 0.049(12) 0.084(13) 0.005(10) -0.029(12) -0.036(12)
O65 0.068(12) 0.051(11) 0.055(9) -0.012(8) -0.006(9) -0.044(10)
O66 0.23(3) 0.20(3) 0.043(10) -0.006(13) -0.031(14) -0.19(3)
O67 0.19(3) 0.10(2) 0.20(3) -0.05(2) 0.11(3) -0.09(2)
O68 0.20(3) 0.35(5) 0.11(2) 0.00(3) -0.03(2) -0.23(4)
O69 0.042(18) 0.79(13) 0.070(19) 0.00(4) 0.002(16) -0.06(4)
O70 0.030(12) 0.068(16) 0.033(10) 0.011(10) -0.004(9) -0.032(12)
O71 0.032(8) 0.048(10) 0.050(8) 0.020(7) -0.013(7) -0.033(8)
O72 0.038(9) 0.061(11) 0.036(7) 0.030(7) -0.035(7) -0.025(8)
O73 0.033(8) 0.064(10) 0.021(6) 0.025(6) -0.019(6) -0.033(8)
O74 0.061(5) 0.047(6) 0.045(5) 0.021(4) -0.040(4) -0.031(5)
O75 0.032(8) 0.052(9) 0.020(6) 0.016(6) -0.018(6) -0.031(7)
O76 0.026(9) 0.079(13) 0.098(13) -0.019(11) -0.013(9) -0.031(9)
O77 0.024(7) 0.041(9) 0.045(7) 0.027(7) -0.028(6) -0.022(7)
O78 0.033(9) 0.087(13) 0.048(8) 0.001(8) -0.014(7) -0.044(9)
O79 0.036(8) 0.047(9) 0.038(7) 0.008(7) -0.019(6) -0.030(8)
O80 0.032(8) 0.056(10) 0.051(8) -0.003(8) -0.027(7) -0.025(8)
O81 0.030(8) 0.052(10) 0.068(10) 0.019(8) -0.040(8) -0.020(8)
O82 0.038(8) 0.062(11) 0.021(6) 0.025(7) -0.021(6) -0.031(8)
O83 0.067(11) 0.039(10) 0.028(7) 0.006(7) -0.017(8) -0.013(9)
O84 0.029(7) 0.040(8) 0.024(6) 0.022(6) -0.021(6) -0.025(7)
O85 0.032(8) 0.049(9) 0.031(7) 0.001(6) -0.009(6) -0.030(8)
O97 0.029(8) 0.055(10) 0.032(7) 0.020(7) -0.016(6) -0.035(8)
O86 0.042(9) 0.083(12) 0.030(7) 0.015(7) -0.019(7) -0.045(9)
O98 0.047(9) 0.068(11) 0.032(7) 0.002(7) -0.010(7) -0.041(9)
O87 0.040(9) 0.071(11) 0.021(6) 0.015(7) -0.013(6) -0.041(9)
O88 0.036(9) 0.071(12) 0.039(8) 0.025(8) -0.028(7) -0.033(9)
O89 0.052(7) 0.047(8) 0.036(6) 0.023(5) -0.022(5) -0.029(6)
O90 0.061(5) 0.047(6) 0.045(5) 0.021(4) -0.040(4) -0.031(5)
O91 0.036(9) 0.057(11) 0.055(9) -0.022(8) 0.004(8) -0.023(9)
O92 0.077(16) 0.085(17) 0.094(15) 0.038(13) -0.027(13) -0.036(14)
O93 0.100(17) 0.110(19) 0.055(11) -0.024(12) -0.001(12) -0.058(16)
O94 0.053(12) 0.19(3) 0.058(11) 0.012(13) -0.027(10) -0.076(15)
O95 0.19(4) 0.36(6) 0.12(2) 0.01(3) -0.05(3) -0.16(4)
O96 0.050(15) 0.30(4) 0.14(2) -0.10(3) 0.004(16) -0.08(2)
O104 0.18(3) 0.14(2) 0.079(14) 0.052(15) -0.075(17) -0.10(2)
O105 0.081(14) 0.086(15) 0.055(10) 0.023(10) -0.010(10) -0.063(13)
O106 1.07(18) 0.43(8) 0.08(2) -0.17(4) 0.17(5) -0.46(11)
O108 0.075(8) 0.116(10) 0.100(8) -0.002(7) -0.017(6) -0.082(8)
O109 0.17(2) 0.15(2) 0.109(16) 0.000(16) 0.005(17) -0.15(2)
O110 0.047(10) 0.104(15) 0.039(8) -0.004(9) -0.027(8) -0.035(11)
O111 0.054(10) 0.088(13) 0.031(7) 0.011(8) -0.023(7) -0.046(10)
O113 0.077(17) 0.23(3) 0.092(16) 0.070(18) -0.043(14) -0.07(2)
O114 0.032(8) 0.071(11) 0.070(10) -0.004(8) -0.023(7) -0.026(8)
O115 0.13(2) 0.068(11) 0.24(3) 0.004(13) -0.07(2) -0.043(14)
O116 0.057(11) 0.057(12) 0.041(9) -0.017(8) -0.007(8) -0.004(9)
O117 0.120(19) 0.113(19) 0.050(10) 0.000(11) -0.008(11) -0.082(17)
O118 0.19(3) 0.21(3) 0.025(9) -0.001(12) 0.014(12) -0.18(3)
O119 0.29(4) 0.27(4) 0.069(15) -0.024(19) -0.01(2) -0.24(4)
O120 0.15(3) 0.18(3) 0.060(13) 0.017(15) -0.030(15) -0.11(2)
O121 0.22(2) 0.28(3) 0.17(2) -0.02(2) 0.007(18) -0.24(3)
O122 0.59(2) 0.54(2) 0.26(4) -0.07(3) 0.07(3) -0.549
O123 0.45(5) 0.31(4) 0.21(3) -0.06(3) 0.08(3) -0.31(4)
O124 0.19(4) 0.07(2) 0.31(5) 0.02(3) 0.07(4) -0.02(2)
O125 1.03(7) 0.27(2) 0.38(6) -0.27(3) 0.51(6) -0.503
O126 0.10(2) 0.13(3) 0.25(4) -0.03(3) -0.08(3) 0.02(2)
O127 0.13(2) 0.115(19) 0.106(16) 0.020(14) -0.053(15) -0.097(18)
O128 0.054(11) 0.069(12) 0.063(10) -0.013(9) -0.015(9) -0.041(10)
O129 0.19(3) 0.084(17) 0.052(11) 0.020(11) -0.064(14) -0.072(18)
O130 0.056(14) 0.15(2) 0.23(3) -0.01(2) -0.050(18) -0.072(17)
O131 0.15(3) 0.23(3) 0.14(2) 0.11(2) -0.10(2) -0.16(3)
O132 0.090(17) 0.13(2) 0.133(19) -0.002(16) -0.037(15) -0.082(17)
O133 0.108(19) 0.11(2) 0.078(14) 0.024(14) -0.047(14) -0.062(17)
O134 0.087(17) 0.16(3) 0.079(15) 0.016(16) -0.031(14) -0.092(19)
O135 0.17(3) 0.15(3) 0.19(3) 0.07(2) -0.16(2) -0.10(2)
O136 1.8(3) 0.18(5) 0.025(16) 0.01(2) 0.07(6) -0.28(11)
O137 0.12(3) 0.45(7) 0.072(18) -0.07(3) -0.010(18) -0.12(4)
O138 0.66(9) 0.19(4) 0.040(13) -0.030(17) 0.03(3) -0.30(5)
O139 0.097(16) 0.092(14) 0.081(12) -0.008(10) -0.063(12) -0.014(11)
O140 0.14(2) 0.23(3) 0.142(18) 0.078(19) 0.013(16) -0.07(2)
O141 0.32(4) 0.13(3) 0.12(2) 0.07(2) 0.06(2) 0.10(2)
O142 0.096(14) 0.080(13) 0.060(10) 0.022(9) -0.033(10) -0.066(12)
O143 0.130(18) 0.18(2) 0.101(15) 0.032(16) -0.027(14) -0.130(19)
O144 0.16(2) 0.15(2) 0.14(2) 0.082(17) -0.111(18) -0.08(2)
O145 0.15(3) 0.40(6) 0.064(14) -0.07(2) 0.044(16) -0.20(4)
O146 0.094(18) 0.16(3) 0.13(2) -0.028(19) -0.074(17) -0.032(18)
O147 0.033(9) 0.083(14) 0.062(10) -0.003(10) -0.008(8) -0.035(10)
O148 0.20(3) 0.15(2) 0.077(12) -0.044(15) 0.005(16) -0.03(2)
O149 0.079(19) 0.19(3) 0.19(2) -0.022(19) -0.052(16) -0.052(15)
O150 0.099(17) 0.18(2) 0.061(10) 0.012(14) -0.042(11) -0.060(16)
O151 0.12(2) 0.143(18) 0.096(16) -0.019(14) -0.024(12) -0.077(16)
O152 0.17(3) 0.15(2) 0.28(3) -0.10(2) -0.14(2) -0.02(2)
O153 0.12(2) 0.113(16) 0.127(18) -0.067(15) -0.001(15) -0.040(16)
S1 0.141(10) 0.088(8) 0.199(12) 0.040(8) -0.117(10) -0.041(7)
S2 0.130(9) 0.167(10) 0.044(4) -0.006(5) -0.026(5) -0.103(9)
S3 0.074(6) 0.163(11) 0.133(8) -0.032(8) -0.033(6) -0.058(7)
S4 0.120(7) 0.128(8) 0.037(3) 0.008(4) -0.026(4) -0.086(7)
S5 0.052(4) 0.032(4) 0.105(6) 0.007(4) -0.029(4) -0.013(3)
S6 0.098(4) 0.074(4) 0.058(3) -0.011(3) -0.012(3) -0.055(3)
S7 0.044(3) 0.037(3) 0.039(3) -0.002(3) -0.007(3) -0.012(3)
S8 0.098(4) 0.074(4) 0.058(3) -0.011(3) -0.012(3) -0.055(3)
S10 0.030(3) 0.093(6) 0.049(3) -0.001(3) -0.023(3) -0.022(4)
S11 0.028(4) 0.121(8) 0.175(10) -0.070(8) -0.021(5) -0.016(5)
S12 0.086(5) 0.084(6) 0.066(4) 0.002(4) -0.004(4) -0.074(5)
S13 0.052(4) 0.083(5) 0.067(4) 0.007(4) -0.014(3) -0.047(4)
S14 0.074(5) 0.081(6) 0.088(5) 0.021(4) -0.028(4) -0.063(5)
S17 0.270(18) 0.231(16) 0.058(5) 0.055(7) -0.049(8) -0.197(16)
S18 0.113(7) 0.133(8) 0.070(5) 0.028(5) -0.029(5) -0.103(7)
S19 0.202(16) 0.26(2) 0.140(11) -0.078(12) 0.047(11) -0.165(17)
S21 0.139(10) 0.260(16) 0.075(6) -0.032(8) 0.013(6) -0.155(12)
S22 0.139(11) 0.174(13) 0.153(10) -0.007(9) -0.007(9) -0.130(11)
S23 0.117(7) 0.105(7) 0.050(4) 0.022(4) -0.057(4) -0.067(6)
S24 0.068(5) 0.113(6) 0.028(3) 0.005(3) -0.017(3) -0.060(5)
S25 0.044(13) 0.062(16) 0.046(12) 0.012(10) -0.030(10) -0.033(13)
O112 0.05(3) 0.07(2) 0.07(3) 0.02(2) -0.03(2) -0.04(3)
C47 0.07(3) 0.08(3) 0.06(3) 0.01(2) -0.03(2) -0.06(3)
C48 0.07(3) 0.08(3) 0.06(3) 0.01(2) -0.03(2) -0.06(3)
S26 0.096(8) 0.186(13) 0.157(10) 0.034(10) -0.085(8) -0.074(9)
S27 0.063(5) 0.103(7) 0.100(6) 0.000(5) -0.052(4) -0.041(5)
S28 0.119(9) 0.070(6) 0.171(10) -0.001(7) -0.052(8) -0.030(6)
S29 0.063(5) 0.092(6) 0.076(5) -0.037(5) -0.024(4) -0.010(5)
S30 0.208(13) 0.082(7) 0.063(5) 0.006(5) -0.030(7) -0.079(8)
S9 0.075(8) 0.116(10) 0.100(8) -0.002(7) -0.017(6) -0.082(8)
O32 0.075(8) 0.116(10) 0.100(8) -0.002(7) -0.017(6) -0.082(8)
C17 0.10(2) 0.128(16) 0.096(18) -0.002(16) 0.000(16) -0.099(17)
C18 0.073(17) 0.19(3) 0.22(3) -0.10(3) 0.01(2) -0.06(2)
S31 0.098(13) 0.076(11) 0.115(12) -0.032(11) -0.039(11) -0.030(10)
O154 0.09(3) 0.070(14) 0.035(15) 0.003(15) -0.002(17) -0.025(17)
C60 0.04(3) 0.04(3) 0.120(16) -0.04(2) -0.01(2) -0.01(2)
C59 0.06(3) 0.06(3) 0.10(3) -0.03(3) -0.01(3) 0.00(2)
O155 0.025(17) 0.07(2) 0.12(2) 0.037(19) -0.004(18) -0.007(18)
S32 0.055(9) 0.109(13) 0.092(11) 0.006(10) 0.005(9) -0.050(10)
C62 0.05(3) 0.091(16) 0.14(5) 0.05(2) -0.04(3) -0.06(2)
C61 0.11(5) 0.21(6) 0.07(3) -0.04(4) 0.02(3) -0.09(5)
Bi1 0.0333(4) 0.0250(4) 0.0275(3) 0.0055(3) -0.0092(3) -0.0167(4)
Bi2 0.0264(4) 0.0226(4) 0.0251(3) 0.0060(3) -0.0138(3) -0.0064(3)
Bi3 0.0321(4) 0.0287(4) 0.0209(3) 0.0076(3) -0.0078(3) -0.0187(4)
Bi4 0.0293(4) 0.0350(4) 0.0192(3) 0.0085(3) -0.0142(3) -0.0141(4)
Bi5 0.0236(4) 0.0354(4) 0.0193(3) 0.0030(3) -0.0039(3) -0.0195(4)
Bi6 0.0605(6) 0.0425(5) 0.0147(3) 0.0035(3) -0.0071(3) -0.0376(5)
Bi7 0.0309(4) 0.0381(5) 0.0243(3) 0.0001(3) -0.0162(3) -0.0161(4)
Bi8 0.0269(4) 0.0347(4) 0.0261(3) 0.0024(3) -0.0083(3) -0.0226(4)
Bi9 0.0224(4) 0.0360(5) 0.0234(3) -0.0021(3) -0.0098(3) -0.0132(4)
Bi10 0.0293(4) 0.0285(4) 0.0542(5) 0.0074(4) -0.0318(4) -0.0113(4)
Bi11 0.0332(4) 0.0307(4) 0.0260(3) -0.0021(3) -0.0071(3) -0.0218(4)
Bi12 0.0262(4) 0.0206(4) 0.0250(3) 0.0004(3) -0.0101(3) -0.0084(3)
Bi13 0.0168(4) 0.0343(4) 0.0289(3) 0.0014(3) -0.0088(3) -0.0071(3)
Bi14 0.0308(4) 0.0292(4) 0.0213(3) -0.0022(3) -0.0079(3) -0.0171(4)
Bi15 0.0218(4) 0.0298(4) 0.0208(3) -0.0015(3) -0.0043(3) -0.0104(3)
Bi16 0.0256(4) 0.0501(5) 0.0277(3) -0.0026(3) -0.0115(3) -0.0230(4)
Bi17 0.0251(4) 0.0252(4) 0.0300(4) 0.0043(3) -0.0032(3) -0.0125(3)
Bi18 0.0754(7) 0.0310(5) 0.0528(5) 0.0110(4) -0.0476(5) -0.0251(5)
Bi19 0.0176(4) 0.0429(5) 0.0273(3) 0.0006(3) -0.0067(3) -0.0181(4)
Bi20 0.0477(5) 0.0606(6) 0.0335(4) 0.0264(4) -0.0251(4) -0.0432(5)
Bi21 0.0369(5) 0.0574(6) 0.0281(4) 0.0040(4) -0.0162(3) -0.0290(5)
Bi22 0.0483(5) 0.0449(5) 0.0458(4) 0.0204(4) -0.0307(4) -0.0310(5)
Bi23 0.0374(5) 0.0701(6) 0.0299(4) 0.0191(4) -0.0137(4) -0.0411(5)
Bi24 0.0306(4) 0.0675(6) 0.0275(4) 0.0105(4) -0.0127(3) -0.0312(5)
Bi25 0.0625(6) 0.0808(7) 0.0371(4) 0.0225(4) -0.0227(4) -0.0633(6)
Bi26 0.0488(5) 0.0533(6) 0.0327(4) 0.0115(4) -0.0263(4) -0.0294(5)
Bi27 0.0405(5) 0.0437(5) 0.0318(4) 0.0122(4) -0.0219(4) -0.0250(4)
Bi28 0.0449(5) 0.0684(7) 0.0303(4) 0.0029(4) -0.0100(4) -0.0426(5)
Bi29 0.0348(5) 0.0555(6) 0.0397(4) 0.0158(4) -0.0096(4) -0.0297(5)
Bi30 0.0480(5) 0.0517(6) 0.0365(4) 0.0096(4) -0.0194(4) -0.0356(5)
Bi31 0.0296(4) 0.0634(6) 0.0360(4) 0.0150(4) -0.0160(3) -0.0358(5)
Bi32 0.0261(4) 0.0624(6) 0.0342(4) 0.0062(4) -0.0165(3) -0.0250(4)
Bi33 0.0373(5) 0.0593(6) 0.0380(4) 0.0123(4) -0.0227(4) -0.0362(5)
Bi34 0.0302(4) 0.0779(7) 0.0277(4) 0.0101(4) -0.0201(3) -0.0308(5)
Bi35 0.0387(5) 0.0518(6) 0.0365(4) 0.0206(4) -0.0232(4) -0.0258(5)
Bi36 0.0372(5) 0.0560(6) 0.0271(4) 0.0209(4) -0.0222(3) -0.0297(4)
Bi37 0.0379(5) 0.0600(6) 0.0287(4) 0.0113(4) -0.0217(3) -0.0342(5)
Bi38 0.0396(5) 0.0556(6) 0.0198(3) 0.0143(3) -0.0155(3) -0.0336(4)

loop_
_atom_type_symbol
_atom_type_description
_atom_type_scat_dispersion_real
_atom_type_scat_dispersion_imag
_atom_type_scat_source
C C 0.0033 0.0016 'International Tables Vol C Tables 4.2.6.8 and 6.1.1.4'
N N 0.0061 0.0033 'International Tables Vol C Tables 4.2.6.8 and 6.1.1.4'
O O 0.0106 0.0060 'International Tables Vol C Tables 4.2.6.8 and 6.1.1.4'
S S 0.1246 0.1234 'International Tables Vol C Tables 4.2.6.8 and 6.1.1.4'
Bi Bi -4.1077 10.2566 'International Tables Vol C Tables 4.2.6.8 and 6.1.1.4'
H H 0.0000 0.0000 'International Tables Vol C Tables 4.2.6.8 and 6.1.1.4'

loop_
_geom_angle_atom_site_label_1
_geom_angle_atom_site_label_2
_geom_angle_atom_site_label_3
_geom_angle
_geom_angle_site_symmetry_1
_geom_angle_site_symmetry_3
S1 C1 H1A 109.5 . .
S1 C1 H1B 109.5 . .
H1A C1 H1B 109.5 . .
S1 C1 H1C 109.5 . .
H1A C1 H1C 109.5 . .
H1B C1 H1C 109.5 . .
S1 C2 H2A 109.5 . .
S1 C2 H2B 109.5 . .
H2A C2 H2B 109.5 . .
S1 C2 H2C 109.5 . .
H2A C2 H2C 109.5 . .
H2B C2 H2C 109.5 . .
S2 C3 H3A 109.5 . .
S2 C3 H3B 109.5 . .
H3A C3 H3B 109.5 . .
S2 C3 H3C 109.5 . .
H3A C3 H3C 109.5 . .
H3B C3 H3C 109.5 . .
S2 C4 H4A 109.5 . .
S2 C4 H4B 109.5 . .
H4A C4 H4B 109.5 . .
S2 C4 H4C 109.5 . .
H4A C4 H4C 109.5 . .
H4B C4 H4C 109.5 . .
S3 C5 H5A 109.5 . .
S3 C5 H5B 109.5 . .
H5A C5 H5B 109.5 . .
S3 C5 H5C 109.5 . .
H5A C5 H5C 109.5 . .
H5B C5 H5C 109.5 . .
S26 C29 H4Q1 109.5 . .
S26 C29 H4Q2 109.5 . .
H4Q1 C29 H4Q2 109.5 . .
S26 C29 H4Q3 109.5 . .
H4Q1 C29 H4Q3 109.5 . .
H4Q2 C29 H4Q3 109.5 . .
S3 C6 H6A 109.5 . .
S3 C6 H6B 109.5 . .
H6A C6 H6B 109.5 . .
S3 C6 H6C 109.5 . .
H6A C6 H6C 109.5 . .
H6B C6 H6C 109.5 . .
S26 C30 H6D1 109.5 . .
S26 C30 H6D2 109.5 . .
H6D1 C30 H6D2 109.5 . .
S26 C30 H6D3 109.5 . .
H6D1 C30 H6D3 109.5 . .
H6D2 C30 H6D3 109.5 . .
S4 C7 H7A 109.5 . .
S4 C7 H7B 109.5 . .
H7A C7 H7B 109.5 . .
S4 C7 H7C 109.5 . .
H7A C7 H7C 109.5 . .
H7B C7 H7C 109.5 . .
S4 C8 H8A 109.5 . .
S4 C8 H8B 109.5 . .
H8A C8 H8B 109.5 . .
S4 C8 H8C 109.5 . .
H8A C8 H8C 109.5 . .
H8B C8 H8C 109.5 . .
S5 C9 H9A 109.5 . .
S5 C9 H9B 109.5 . .
H9A C9 H9B 109.5 . .
S5 C9 H9C 109.5 . .
H9A C9 H9C 109.5 . .
H9B C9 H9C 109.5 . .
S5 C10 H10A 109.5 . .
S5 C10 H10B 109.5 . .
H10A C10 H10B 109.5 . .
S5 C10 H10C 109.5 . .
H10A C10 H10C 109.5 . .
H10B C10 H10C 109.5 . .
S6 C11 H11A 109.5 . .
S6 C11 H11B 109.5 . .
H11A C11 H11B 109.5 . .
S6 C11 H11C 109.5 . .
H11A C11 H11C 109.5 . .
H11B C11 H11C 109.5 . .
S6 C12 H12A 109.5 . .
S6 C12 H12B 109.5 . .
H12A C12 H12B 109.5 . .
S6 C12 H12C 109.5 . .
H12A C12 H12C 109.5 . .
H12B C12 H12C 109.5 . .
S7 C13 H13A 109.5 . .
S7 C13 H13B 109.5 . .
H13A C13 H13B 109.5 . .
S7 C13 H13C 109.5 . .
H13A C13 H13C 109.5 . .
H13B C13 H13C 109.5 . .
S7 C14 H14A 109.5 . .
S7 C14 H14B 109.5 . .
H14A C14 H14B 109.5 . .
S7 C14 H14C 109.5 . .
H14A C14 H14C 109.5 . .
H14B C14 H14C 109.5 . .
S8 C15 H15A 109.5 . .
S8 C15 H15B 109.5 . .
H15A C15 H15B 109.5 . .
S8 C15 H15C 109.5 . .
H15A C15 H15C 109.5 . .
H15B C15 H15C 109.5 . .
S8 C16 H16A 109.5 . .
S8 C16 H16B 109.5 . .
H16A C16 H16B 109.5 . .
S8 C16 H16C 109.5 . .
H16A C16 H16C 109.5 . .
H16B C16 H16C 109.5 . .
S10 C19 H19A 109.5 . .
S10 C19 H19B 109.5 . .
H19A C19 H19B 109.5 . .
S10 C19 H19C 109.5 . .
H19A C19 H19C 109.5 . .
H19B C19 H19C 109.5 . .
S10 C20 H20A 109.5 . .
S10 C20 H20B 109.5 . .
H20A C20 H20B 109.5 . .
S10 C20 H20C 109.5 . .
H20A C20 H20C 109.5 . .
H20B C20 H20C 109.5 . .
S11 C21 H21A 109.5 . .
S11 C21 H21B 109.5 . .
H21A C21 H21B 109.5 . .
S11 C21 H21C 109.5 . .
H21A C21 H21C 109.5 . .
H21B C21 H21C 109.5 . .
S11 C22 H22A 109.5 . .
S11 C22 H22B 109.5 . .
H22A C22 H22B 109.5 . .
S11 C22 H22C 109.5 . .
H22A C22 H22C 109.5 . .
H22B C22 H22C 109.5 . .
S12 C23 H23A 109.5 . .
S12 C23 H23B 109.5 . .
H23A C23 H23B 109.5 . .
S12 C23 H23C 109.5 . .
H23A C23 H23C 109.5 . .
H23B C23 H23C 109.5 . .
S12 C24 H24A 109.5 . .
S12 C24 H24B 109.5 . .
H24A C24 H24B 109.5 . .
S12 C24 H24C 109.5 . .
H24A C24 H24C 109.5 . .
H24B C24 H24C 109.5 . .
S13 C25 H25A 109.5 . .
S13 C25 H25B 109.5 . .
H25A C25 H25B 109.5 . .
S13 C25 H25C 109.5 . .
H25A C25 H25C 109.5 . .
H25B C25 H25C 109.5 . .
S13 C26 H26A 109.5 . .
S13 C26 H26B 109.5 . .
H26A C26 H26B 109.5 . .
S13 C26 H26C 109.5 . .
H26A C26 H26C 109.5 . .
H26B C26 H26C 109.5 . .
S14 C27 H27A 109.5 . .
S14 C27 H27B 109.5 . .
H27A C27 H27B 109.5 . .
S14 C27 H27C 109.5 . .
H27A C27 H27C 109.5 . .
H27B C27 H27C 109.5 . .
S14 C28 H28A 109.5 . .
S14 C28 H28B 109.5 . .
H28A C28 H28B 109.5 . .
S14 C28 H28C 109.5 . .
H28A C28 H28C 109.5 . .
H28B C28 H28C 109.5 . .
S17 C33 H33A 109.5 . .
S17 C33 H33B 109.5 . .
H33A C33 H33B 109.5 . .
S17 C33 H33C 109.5 . .
H33A C33 H33C 109.5 . .
H33B C33 H33C 109.5 . .
S17 C34 H34A 109.4 . .
S17 C34 H34B 109.5 . .
H34A C34 H34B 109.5 . .
S17 C34 H34C 109.5 . .
H34A C34 H34C 109.5 . .
H34B C34 H34C 109.5 . .
S18 C35 H35A 109.5 . .
S18 C35 H35B 109.5 . .
H35A C35 H35B 109.5 . .
S18 C35 H35C 109.5 . .
H35A C35 H35C 109.5 . .
H35B C35 H35C 109.5 . .
S18 C36 H36A 109.5 . .
S18 C36 H36B 109.5 . .
H36A C36 H36B 109.5 . .
S18 C36 H36C 109.5 . .
H36A C36 H36C 109.5 . .
H36B C36 H36C 109.5 . .
S19 C37 H37A 109.5 . .
S19 C37 H37B 109.5 . .
H37A C37 H37B 109.5 . .
S19 C37 H37C 109.5 . .
H37A C37 H37C 109.5 . .
H37B C37 H37C 109.5 . .
S19 C38 H38A 109.5 . .
S19 C38 H38B 109.5 . .
H38A C38 H38B 109.5 . .
S19 C38 H38C 109.5 . .
H38A C38 H38C 109.5 . .
H38B C38 H38C 109.5 . .
S21 C41 H41A 109.5 . .
S21 C41 H41B 109.5 . .
H41A C41 H41B 109.5 . .
S21 C41 H41C 109.5 . .
H41A C41 H41C 109.5 . .
H41B C41 H41C 109.5 . .
S21 C42 H42A 109.5 . .
S21 C42 H42B 109.5 . .
H42A C42 H42B 109.5 . .
S21 C42 H42C 109.5 . .
H42A C42 H42C 109.5 . .
H42B C42 H42C 109.5 . .
S23 C43 H43A 109.5 . .
S23 C43 H43B 109.5 . .
H43A C43 H43B 109.5 . .
S23 C43 H43C 109.5 . .
H43A C43 H43C 109.5 . .
H43B C43 H43C 109.5 . .
S23 C44 H44A 109.5 . .
S23 C44 H44B 109.5 . .
H44A C44 H44B 109.5 . .
S23 C44 H44C 109.5 . .
H44A C44 H44C 109.5 . .
H44B C44 H44C 109.5 . .
S24 C45 H45A 109.5 . .
S24 C45 H45B 109.5 . .
H45A C45 H45B 109.5 . .
S24 C45 H45C 109.5 . .
H45A C45 H45C 109.5 . .
H45B C45 H45C 109.5 . .
S24 C46 H46A 109.5 . .
S24 C46 H46B 109.5 . .
H46A C46 H46B 109.5 . .
S24 C46 H46C 109.5 . .
H46A C46 H46C 109.5 . .
H46B C46 H46C 109.5 . .
S22 C49 H49A 109.5 . .
S22 C49 H49B 109.5 . .
H49A C49 H49B 109.5 . .
S22 C49 H49C 109.5 . .
H49A C49 H49C 109.5 . .
H49B C49 H49C 109.5 . .
S22 C50 H50A 109.5 . .
S22 C50 H50B 109.5 . .
H50A C50 H50B 109.5 . .
S22 C50 H50C 109.5 . .
H50A C50 H50C 109.5 . .
H50B C50 H50C 109.5 . .
S27 C51 H51A 109.5 . .
S27 C51 H51B 109.5 . .
H51A C51 H51B 109.5 . .
S27 C51 H51C 109.5 . .
H51A C51 H51C 109.5 . .
H51B C51 H51C 109.5 . .
S27 C52 H52A 109.5 . .
S27 C52 H52B 109.5 . .
H52A C52 H52B 109.5 . .
S27 C52 H52C 109.5 . .
H52A C52 H52C 109.5 . .
H52B C52 H52C 109.5 . .
S29 C53 H53A 109.5 . .
S29 C53 H53B 109.5 . .
H53A C53 H53B 109.5 . .
S29 C53 H53C 109.5 . .
H53A C53 H53C 109.5 . .
H53B C53 H53C 109.5 . .
S29 C54 H54A 109.5 . .
S29 C54 H54B 109.5 . .
H54A C54 H54B 109.5 . .
S29 C54 H54C 109.5 . .
H54A C54 H54C 109.5 . .
H54B C54 H54C 109.5 . .
S28 C55 H55A 109.5 . .
S28 C55 H55B 109.5 . .
H55A C55 H55B 109.5 . .
S28 C55 H55C 109.5 . .
H55A C55 H55C 109.5 . .
H55B C55 H55C 109.5 . .
S28 C56 H56A 109.5 . .
S28 C56 H56B 109.5 . .
H56A C56 H56B 109.5 . .
S28 C56 H56C 109.5 . .
H56A C56 H56C 109.5 . .
H56B C56 H56C 109.5 . .
S30 C57 H57A 109.5 . .
S30 C57 H57B 109.5 . .
H57A C57 H57B 109.5 . .
S30 C57 H57C 109.5 . .
H57A C57 H57C 109.5 . .
H57B C57 H57C 109.5 . .
S30 C58 H58A 109.5 . .
S30 C58 H58B 109.5 . .
H58A C58 H58B 109.5 . .
S30 C58 H58C 109.5 . .
H58A C58 H58C 109.5 . .
H58B C58 H58C 109.5 . .
O41 N1 O42 122(2) . .
O41 N1 O40 118.6(19) . .
O42 N1 O40 120(2) . .
O44 N2 O45 127(2) . .
O44 N2 O43 115.2(18) . .
O45 N2 O43 118(2) . .
O47 N3 O48 120(3) . .
O47 N3 O46 115(3) . .
O48 N3 O46 124(3) . .
O50 N4 O49 124(2) . .
O50 N4 O51 120(2) . .
O49 N4 O51 116(2) . .
O53 N5 O54 122(2) . .
O53 N5 O52 122(2) . .
O54 N5 O52 116(2) . .
O56 N6 O57 124(2) . .
O56 N6 O55 119(2) . .
O57 N6 O55 116(2) . .
O59 N7 O58 122(3) . .
O59 N7 O60 122(3) . .
O58 N7 O60 113(2) . .
O63 N8 O61 121(2) . .
O63 N8 O62 122(3) . .
O61 N8 O62 115(3) . .
O92 N9 O91 124(2) . .
O92 N9 O93 119(2) . .
O91 N9 O93 116(2) . .
O69 N10 O68 120(5) . .
O69 N10 O67 125(5) . .
O68 N10 O67 116(3) . .
O66 N11 O64 124(2) . .
O66 N11 O65 123(2) . .
O64 N11 O65 112.5(18) . .
O96 N12 O94 134(3) . .
O96 N12 O95 123(3) . .
O94 N12 O95 102(3) . .
O118 N13 O119 120(3) . .
O118 N13 O120 121(3) . .
O119 N13 O120 117(3) . .
O123 N14 O122 126(4) . .
O123 N14 O121 119(3) . .
O122 N14 O121 115(3) . .
O125 N15 O126 118(3) . .
O125 N15 O124 125(3) . .
O126 N15 O124 116(3) . .
O129 N16 O127 127(3) . .
O129 N16 O128 122(2) . .
O127 N16 O128 111(2) . .
O131 N17 O130 118(3) . .
O131 N17 O132 125(3) . .
O130 N17 O132 117(3) . .
O134 N18 O135 124(3) . .
O134 N18 O133 121(3) . .
O135 N18 O133 115(4) . .
O137 N19 O136 125(2) . .
O137 N19 O138 118(2) . .
O136 N19 O138 117(3) . .
O141 N20 O139 143(3) . .
O141 N20 O140 107(2) . .
O139 N20 O140 108.5(19) . .
O144 N21 O142 128(3) . .
O144 N21 O143 113(2) . .
O142 N21 O143 120(2) . .
O145 N22 O146 118(3) . .
O145 N22 O147 128(3) . .
O146 N22 O147 114(2) . .
O149 N23 O150 127(3) . .
O149 N23 O148 112(3) . .
O150 N23 O148 113(2) . .
O153 N24 O151 120(3) . .
O153 N24 O152 121(3) . .
O151 N24 O152 119(3) . .
Bi9 O1 Bi9 180.000(1) . 2_557
Bi9 O1 Bi17 90.33(2) . .
Bi9 O1 Bi17 89.67(2) 2_557 .
Bi9 O1 Bi17 89.67(2) . 2_557
Bi9 O1 Bi17 90.33(2) 2_557 2_557
Bi17 O1 Bi17 180.000(1) . 2_557
Bi9 O1 Bi18 90.38(3) . .
Bi9 O1 Bi18 89.62(3) 2_557 .
Bi17 O1 Bi18 89.65(2) . .
Bi17 O1 Bi18 90.35(2) 2_557 .
Bi9 O1 Bi18 89.62(3) . 2_557
Bi9 O1 Bi18 90.38(3) 2_557 2_557
Bi17 O1 Bi18 90.35(2) . 2_557
Bi17 O1 Bi18 89.65(2) 2_557 2_557
Bi18 O1 Bi18 180.00(4) . 2_557
Bi2 O2 Bi1 122.9(5) . .
Bi2 O2 Bi9 117.2(5) . .
Bi1 O2 Bi9 101.8(4) . .
Bi13 O3 Bi2 129.3(6) . .
Bi13 O3 Bi10 113.6(5) . .
Bi2 O3 Bi10 107.8(5) . .
Bi4 O4 Bi2 132.6(6) . .
Bi4 O4 Bi10 117.9(6) . .
Bi2 O4 Bi10 107.2(5) . .
Bi3 O5 Bi1 119.5(6) . .
Bi3 O5 Bi9 109.3(5) . .
Bi1 O5 Bi9 99.1(4) . .
Bi3 O5 Bi8 117.6(5) . .
Bi1 O5 Bi8 113.3(5) . .
Bi9 O5 Bi8 92.1(4) . .
Bi11 O6 Bi1 131.3(6) . .
Bi11 O6 Bi12 102.5(4) . .
Bi1 O6 Bi12 114.6(6) . .
Bi13 O7 Bi15 126.3(6) . .
Bi13 O7 Bi12 124.3(5) . .
Bi15 O7 Bi12 100.0(4) . .
Bi13 O7 Bi18 103.3(4) . .
Bi15 O7 Bi18 103.3(5) . .
Bi12 O7 Bi18 92.5(4) . .
Bi15 O8 Bi14 128.4(5) . .
Bi15 O8 Bi12 113.1(6) . .
Bi14 O8 Bi12 107.3(5) . .
Bi15 O9 Bi5 124.0(6) . 2_557
Bi15 O9 Bi6 122.1(6) . 2_557
Bi5 O9 Bi6 100.8(5) 2_557 2_557
Bi15 O9 Bi18 104.2(5) . .
Bi5 O9 Bi18 105.5(5) 2_557 .
Bi6 O9 Bi18 95.5(4) 2_557 .
Bi11 O10 Bi14 134.0(6) . .
Bi11 O10 Bi12 110.1(5) . .
Bi14 O10 Bi12 110.1(5) . .
Bi12 O11 Bi9 122.1(5) . .
Bi12 O11 Bi18 119.6(5) . .
Bi9 O11 Bi18 101.2(4) . .
Bi12 O11 Bi17 115.1(5) . .
Bi9 O11 Bi17 97.9(5) . .
Bi18 O11 Bi17 95.9(4) . .
Bi10 O12 Bi17 120.7(5) . 2_557
Bi10 O12 Bi18 118.7(5) . .
Bi17 O12 Bi18 101.4(4) 2_557 .
Bi10 O12 Bi9 117.7(5) . .
Bi17 O12 Bi9 97.8(4) 2_557 .
Bi18 O12 Bi9 95.7(4) . .
Bi4 O13 Bi7 134.1(9) . .
Bi3 O14 Bi4 125.4(6) . .
Bi3 O14 Bi6 104.6(5) . .
Bi4 O14 Bi6 114.2(5) . .
Bi7 O15 Bi14 122.0(5) . 2_557
Bi7 O15 Bi17 103.7(5) . 2_557
Bi14 O15 Bi17 112.7(5) 2_557 2_557
Bi7 O15 Bi6 109.4(5) . .
Bi14 O15 Bi6 112.9(5) 2_557 .
Bi17 O15 Bi6 91.5(3) 2_557 .
Bi3 O16 Bi5 136.1(6) . .
Bi3 O16 Bi6 107.6(5) . .
Bi5 O16 Bi6 111.9(5) . .
Bi6 O17 Bi17 122.7(5) . 2_557
Bi6 O17 Bi18 117.9(5) . 2_557
Bi17 O17 Bi18 101.1(4) 2_557 2_557
Bi6 O17 Bi9 116.3(5) . .
Bi17 O17 Bi9 97.4(4) 2_557 .
Bi18 O17 Bi9 96.5(4) 2_557 .
Bi5 O18 Bi19 122.5(6) . .
Bi5 O18 Bi8 124.0(6) . .
Bi19 O18 Bi8 102.6(4) . .
Bi19 O19 Bi16 134.9(6) . .
Bi19 O19 Bi8 109.6(5) . .
Bi16 O19 Bi8 108.7(5) . .
Bi16 O20 Bi7 121.8(5) . 2_557
Bi16 O20 Bi17 109.9(5) . .
Bi7 O20 Bi17 102.1(5) 2_557 .
Bi16 O20 Bi10 119.3(5) . 2_557
Bi7 O20 Bi10 106.6(5) 2_557 2_557
Bi17 O20 Bi10 91.4(4) . 2_557
Bi11 O21 Bi16 127.8(5) . .
Bi11 O21 Bi8 122.5(6) . .
Bi16 O21 Bi8 103.6(5) . .
Bi8 O22 Bi9 120.6(5) . .
Bi8 O22 Bi18 116.1(5) . 2_557
Bi9 O22 Bi18 99.7(4) . 2_557
Bi8 O22 Bi17 119.5(4) . .
Bi9 O22 Bi17 98.4(4) . .
Bi18 O22 Bi17 98.2(4) 2_557 .
Bi19 O23 Bi13 122.3(5) . 2_557
Bi19 O23 Bi10 123.0(5) . 2_557
Bi13 O23 Bi10 100.5(4) 2_557 2_557
Bi19 O23 Bi18 107.9(5) . 2_557
Bi13 O23 Bi18 103.0(4) 2_557 2_557
Bi10 O23 Bi18 95.4(4) 2_557 2_557
S3 O26 Bi4 112.2(12) . .
S4 O27 Bi3 145.8(11) . .
S5 O28 Bi1 124.2(9) . .
S6 O29 Bi14 113.2(7) . .
S7 O30 Bi2 113.5(7) . .
S10 O33 Bi19 116.6(8) . .
S10 O33 Bi16 134.3(9) . .
Bi19 O33 Bi16 96.7(5) . .
S12 O35 Bi11 130.2(8) . .
S14 O37 Bi5 115.2(9) . .
N1 O40 Bi15 113.0(13) . .
N8 O61 Bi5 100.6(14) . .
N11 O65 Bi16 99.0(13) . .
N10 O68 O69 25.8(19) . .
N10 O69 O68 35(3) . .
Bi26 O70 Bi26 180.000(1) 2_666 .
Bi26 O70 Bi29 90.12(3) 2_666 .
Bi26 O70 Bi29 89.88(3) . .
Bi26 O70 Bi29 89.88(3) 2_666 2_666
Bi26 O70 Bi29 90.12(3) . 2_666
Bi29 O70 Bi29 180.00(2) . 2_666
Bi26 O70 Bi28 90.15(3) 2_666 .
Bi26 O70 Bi28 89.85(3) . .
Bi29 O70 Bi28 89.56(3) . .
Bi29 O70 Bi28 90.44(3) 2_666 .
Bi26 O70 Bi28 89.85(3) 2_666 2_666
Bi26 O70 Bi28 90.15(3) . 2_666
Bi29 O70 Bi28 90.44(3) . 2_666
Bi29 O70 Bi28 89.56(3) 2_666 2_666
Bi28 O70 Bi28 180.00(3) . 2_666
Bi20 O71 Bi36 133.8(7) . 2_666
Bi20 O71 Bi38 109.9(6) . 2_666
Bi36 O71 Bi38 110.8(6) 2_666 2_666
Bi20 O72 Bi23 128.7(7) . .
Bi20 O72 Bi38 105.2(5) . 2_666
Bi23 O72 Bi38 114.2(7) . 2_666
Bi23 O73 Bi31 120.8(6) . .
Bi23 O73 Bi26 102.2(5) . .
Bi31 O73 Bi26 109.4(5) . .
Bi23 O73 Bi25 114.5(5) . .
Bi31 O73 Bi25 112.1(5) . .
Bi26 O73 Bi25 93.5(4) . .
Bi30 O74 Bi22 139.7(8) . .
Bi30 O74 Bi25 107.6(6) . .
Bi22 O74 Bi25 108.4(6) . .
Bi25 O75 Bi26 124.5(6) . .
Bi25 O75 Bi28 115.4(6) . 2_666
Bi26 O75 Bi28 100.1(4) . 2_666
Bi25 O75 Bi29 115.5(5) . .
Bi26 O75 Bi29 99.8(5) . .
Bi28 O75 Bi29 96.9(4) 2_666 .
Bi33 O76 Bi31 139.1(8) . .
Bi33 O76 Bi34 111.1(8) . .
Bi31 O76 Bi34 103.7(7) . .
Bi33 O77 Bi30 122.6(6) . .
Bi33 O77 Bi25 120.9(6) . .
Bi30 O77 Bi25 103.3(5) . .
Bi33 O77 Bi29 101.3(5) . .
Bi30 O77 Bi29 107.7(5) . .
Bi25 O77 Bi29 97.3(4) . .
Bi30 O78 Bi21 124.3(6) . 2_666
Bi30 O78 Bi27 122.1(7) . 2_666
Bi21 O78 Bi27 104.5(5) 2_666 2_666
Bi37 O79 Bi33 123.2(6) . .
Bi37 O79 Bi29 107.0(5) . .
Bi33 O79 Bi29 105.0(5) . .
Bi37 O79 Bi34 122.9(6) . .
Bi33 O79 Bi34 100.6(5) . .
Bi29 O79 Bi34 93.1(4) . .
Bi37 O80 Bi21 122.7(6) . 2_666
Bi37 O80 Bi38 102.8(6) . .
Bi21 O80 Bi38 121.6(6) 2_666 .
Bi37 O80 Bi29 103.2(5) . .
Bi21 O80 Bi29 108.1(6) 2_666 .
Bi38 O80 Bi29 93.1(4) . .
Bi36 O81 Bi37 131.9(6) . .
Bi36 O81 Bi38 110.1(6) . .
Bi37 O81 Bi38 113.9(7) . .
Bi36 O82 Bi35 124.1(6) . .
Bi36 O82 Bi34 118.7(6) . .
Bi35 O82 Bi34 102.4(5) . .
Bi36 O82 Bi28 114.0(6) . .
Bi35 O82 Bi28 100.4(5) . .
Bi34 O82 Bi28 91.2(4) . .
Bi35 O83 Bi32 133.2(7) . .
Bi35 O83 Bi34 116.9(6) . .
Bi32 O83 Bi34 105.8(6) . .
Bi38 O84 Bi26 120.2(5) . 2_666
Bi38 O84 Bi29 121.8(5) . .
Bi26 O84 Bi29 101.6(4) 2_666 .
Bi38 O84 Bi28 115.2(5) . .
Bi26 O84 Bi28 96.9(4) 2_666 .
Bi29 O84 Bi28 96.0(4) . .
Bi27 O85 Bi28 120.8(6) . .
Bi27 O85 Bi29 115.6(5) . 2_666
Bi28 O85 Bi29 101.6(5) . 2_666
Bi27 O85 Bi26 118.5(5) . .
Bi28 O85 Bi26 100.3(5) . .
Bi29 O85 Bi26 95.9(5) 2_666 .
Bi34 O97 Bi29 122.1(6) . .
Bi34 O97 Bi28 120.7(6) . .
Bi29 O97 Bi28 101.0(5) . .
Bi34 O97 Bi26 113.7(5) . .
Bi29 O97 Bi26 97.5(5) . .
Bi28 O97 Bi26 96.9(4) . .
Bi32 O86 Bi24 125.9(6) . .
Bi32 O86 Bi27 123.6(6) . .
Bi24 O86 Bi27 103.9(5) . .
Bi31 O98 Bi32 126.8(7) . .
Bi31 O98 Bi34 110.1(6) . .
Bi32 O98 Bi34 105.0(6) . .
Bi24 O87 Bi21 132.6(6) . .
Bi24 O87 Bi27 111.3(6) . .
Bi21 O87 Bi27 109.3(5) . .
Bi24 O88 Bi23 124.4(7) . .
Bi24 O88 Bi26 111.9(6) . .
Bi23 O88 Bi26 101.7(6) . .
Bi24 O88 Bi38 119.9(6) . 2_666
Bi23 O88 Bi38 102.0(6) . 2_666
Bi26 O88 Bi38 90.5(4) . 2_666
Bi20 O89 Bi22 123.5(6) . .
Bi20 O89 Bi25 118.6(7) . .
Bi22 O89 Bi25 105.4(6) . .
Bi35 O90 Bi22 118.8(6) 2_666 .
Bi35 O90 Bi28 107.7(6) 2_666 2_666
Bi22 O90 Bi28 107.9(6) . 2_666
Bi35 O90 Bi27 114.6(6) 2_666 2_666
Bi22 O90 Bi27 110.7(5) . 2_666
Bi28 O90 Bi27 94.0(4) 2_666 2_666
S18 O105 Bi20 131.6(11) . .
S18 O105 Bi23 118.1(11) . .
Bi20 O105 Bi23 89.9(5) . .
S22 O109 Bi30 135.9(15) . .
S23 O110 Bi37 132.6(9) . 2_666
S24 O111 Bi21 116.2(8) . .
S27 O114 Bi36 108.1(9) . .
S29 O116 Bi35 117.2(9) . .
N14 O121 Bi22 103.5(18) . .
N17 O130 Bi31 112(2) . .
N18 O133 Bi33 98(2) . .
O24 S1 C2 95(2) . .
O24 S1 C1 109.7(16) . .
C2 S1 C1 92(2) . .
O25 S2 C4 102.9(18) . .
O25 S2 C3 102.3(11) . .
C4 S2 C3 96(2) . .
O26 S3 C6 104.3(16) . .
O26 S3 C5 104.3(19) . .
C6 S3 C5 93(2) . .
O27 S4 C8 106(2) . .
O27 S4 C7 103.6(15) . .
C8 S4 C7 99(2) . .
O28 S5 C10 107(2) . .
O28 S5 C9 103.5(12) . .
C10 S5 C9 101(3) . .
O29 S6 C12 102.0(10) . .
O29 S6 C11 103.4(10) . .
C12 S6 C11 99.3(15) . .
O30 S7 C13 104.1(10) . .
O30 S7 C14 106.7(10) . .
C13 S7 C14 100.2(12) . .
O31 S8 C16 117.4(15) . .
O31 S8 C15 108.2(12) . .
C16 S8 C15 101.2(12) . .
O33 S10 C20 103.7(14) . .
O33 S10 C19 104.4(13) . .
C20 S10 C19 103.9(14) . .
O34 S11 C21 106.1(15) . .
O34 S11 C22 104.8(13) . .
C21 S11 C22 96.5(19) . .
O35 S12 C23 103.6(12) . .
O35 S12 C24 104.4(15) . .
C23 S12 C24 101.2(17) . .
O36 S13 C26 108.7(16) . .
O36 S13 C25 108.8(11) . .
C26 S13 C25 96.0(18) . .
O37 S14 C28 105.0(13) . .
O37 S14 C27 99.2(14) . .
C28 S14 C27 104(3) . .
O104 S17 C34 120(2) . .
O104 S17 C33 106.1(19) . .
C34 S17 C33 100(3) . .
O105 S18 C35 102.4(13) . .
O105 S18 C36 107.6(15) . .
C35 S18 C36 100.6(16) . .
O106 S19 C37 115(3) . .
O106 S19 C38 111(2) . .
C37 S19 C38 103(2) . .
O108 S21 C42 103.5(13) . .
O108 S21 C41 104.7(18) . .
C42 S21 C41 96.8(19) . .
O109 S22 C49 105.4(18) . .
O109 S22 C50 125(3) . .
C49 S22 C50 88.5(17) . .
O110 S23 C43 103.2(15) . .
O110 S23 C44 105.9(11) . .
C43 S23 C44 99.1(17) . .
O111 S24 C45 103.7(11) . .
O111 S24 C46 106.5(10) . .
C45 S24 C46 99.4(13) . .
O112 S25 C48 108(2) . .
O112 S25 C47 109(2) . .
C48 S25 C47 88.5(19) . .
S25 C47 H47A 109.5 . .
S25 C47 H47B 109.5 . .
H47A C47 H47B 109.5 . .
S25 C47 H47C 109.5 . .
H47A C47 H47C 109.5 . .
H47B C47 H47C 109.5 . .
S25 C48 H48A 109.5 . .
S25 C48 H48B 109.5 . .
H48A C48 H48B 109.5 . .
S25 C48 H48C 109.5 . .
H48A C48 H48C 109.5 . .
H48B C48 H48C 109.5 . .
O113 S26 C30 105.2(15) . .
O113 S26 C29 101.3(18) . .
C30 S26 C29 99.5(16) . .
O114 S27 C52 106.4(15) . .
O114 S27 C51 102.7(15) . .
C52 S27 C51 102.8(17) . .
O115 S28 C56 107.9(17) . .
O115 S28 C55 106.2(16) . .
C56 S28 C55 92.6(17) . .
O116 S29 C53 103.8(17) . .
O116 S29 C54 104.5(13) . .
C53 S29 C54 102(2) . .
O117 S30 C57 101.7(17) . .
O117 S30 C58 107(2) . .
C57 S30 C58 102(2) . .
O32 S9 C18 115(2) . .
O32 S9 C17 109(2) . .
C18 S9 C17 100.1(19) . .
S9 C17 H17A 109.5 . .
S9 C17 H17B 109.5 . .
H17A C17 H17B 109.5 . .
S9 C17 H17C 109.5 . .
H17A C17 H17C 109.5 . .
H17B C17 H17C 109.5 . .
S9 C18 H18A 109.5 . .
S9 C18 H18B 109.5 . .
H18A C18 H18B 109.5 . .
S9 C18 H18C 109.5 . .
H18A C18 H18C 109.5 . .
H18B C18 H18C 109.5 . .
O154 S31 C60 106.6(19) . .
O154 S31 C59 121(2) . .
C60 S31 C59 102.3(18) . .
S31 C60 H60A 109.5 . .
S31 C60 H60B 109.5 . .
H60A C60 H60B 109.5 . .
S31 C60 H60C 109.5 . .
H60A C60 H60C 109.5 . .
H60B C60 H60C 109.5 . .
S31 C59 H59A 109.5 . .
S31 C59 H59B 109.5 . .
H59A C59 H59B 109.5 . .
S31 C59 H59C 109.5 . .
H59A C59 H59C 109.5 . .
H59B C59 H59C 109.5 . .
O155 S32 C62 111.1(19) . .
O155 S32 C61 97.7(18) . .
C62 S32 C61 96.6(18) . .
S32 C62 H62A 109.5 . .
S32 C62 H62B 109.5 . .
H62A C62 H62B 109.5 . .
S32 C62 H62C 109.5 . .
H62A C62 H62C 109.5 . .
H62B C62 H62C 109.5 . .
S32 C61 H61A 109.5 . .
S32 C61 H61B 109.5 . .
H61A C61 H61B 109.5 . .
S32 C61 H61C 109.5 . .
H61A C61 H61C 109.5 . .
H61B C61 H61C 109.5 . .
O6 Bi1 O2 75.0(4) . .
O6 Bi1 O5 86.5(5) . .
O2 Bi1 O5 86.8(5) . .
O6 Bi1 O28 108.5(5) . .
O2 Bi1 O28 71.8(4) . .
O5 Bi1 O28 148.9(5) . .
O6 Bi1 Bi9 66.4(3) . .
O2 Bi1 Bi9 43.6(3) . .
O5 Bi1 Bi9 45.3(3) . .
O28 Bi1 Bi9 115.1(3) . .
O2 Bi2 O3 85.4(5) . .
O2 Bi2 O4 87.3(5) . .
O3 Bi2 O4 72.1(4) . .
O2 Bi2 O30 87.5(5) . .
O3 Bi2 O30 69.0(4) . .
O4 Bi2 O30 141.0(4) . .
O2 Bi2 Bi10 94.5(3) . .
O3 Bi2 Bi10 37.3(3) . .
O4 Bi2 Bi10 36.7(3) . .
O30 Bi2 Bi10 105.5(3) . .
O5 Bi3 O16 88.2(5) . .
O5 Bi3 O14 85.8(5) . .
O16 Bi3 O14 73.2(5) . .
O5 Bi3 O27 154.0(5) . .
O16 Bi3 O27 79.5(6) . .
O14 Bi3 O27 68.7(5) . .
O5 Bi3 Bi6 98.1(4) . .
O16 Bi3 Bi6 37.2(3) . .
O14 Bi3 Bi6 39.2(4) . .
O27 Bi3 Bi6 58.7(4) . .
O13 Bi4 O4 77.2(8) . .
O13 Bi4 O14 78.1(8) . .
O4 Bi4 O14 87.8(5) . .
O13 Bi4 O26 64.8(9) . .
O4 Bi4 O26 84.0(6) . .
O14 Bi4 O26 142.8(6) . .
O13 Bi4 Bi10 49.3(8) . .
O4 Bi4 Bi10 32.1(4) . .
O14 Bi4 Bi10 95.8(3) . .
O26 Bi4 Bi10 60.1(5) . .
O16 Bi5 O18 87.0(5) . .
O16 Bi5 O9 73.4(5) . 2_557
O18 Bi5 O9 85.2(4) . 2_557
O16 Bi5 O61 85.2(5) . .
O18 Bi5 O61 160.6(5) . .
O9 Bi5 O61 75.6(5) 2_557 .
O16 Bi5 O37 66.0(4) . .
O18 Bi5 O37 84.0(5) . .
O9 Bi5 O37 138.4(5) 2_557 .
O61 Bi5 O37 108.7(5) . .
O16 Bi5 Bi6 34.9(3) . .
O18 Bi5 Bi6 98.6(4) . .
O9 Bi5 Bi6 42.6(4) 2_557 .
O61 Bi5 Bi6 65.5(4) . .
O37 Bi5 Bi6 99.9(3) . .
O17 Bi6 O16 88.8(4) . .
O17 Bi6 O14 82.5(4) . .
O16 Bi6 O14 68.5(4) . .
O17 Bi6 O9 77.1(4) . 2_557
O16 Bi6 O9 66.2(4) . 2_557
O14 Bi6 O9 130.2(4) . 2_557
O17 Bi6 O15 72.6(4) . .
O16 Bi6 O15 160.9(4) . .
O14 Bi6 O15 112.5(4) . .
O9 Bi6 O15 103.9(4) 2_557 .
O17 Bi6 Bi3 95.6(3) . .
O16 Bi6 Bi3 35.2(3) . .
O14 Bi6 Bi3 36.2(3) . .
O9 Bi6 Bi3 101.3(3) 2_557 .
O15 Bi6 Bi3 148.7(3) . .
O17 Bi6 Bi5 93.6(3) . .
O16 Bi6 Bi5 33.2(3) . .
O14 Bi6 Bi5 101.7(3) . .
O9 Bi6 Bi5 36.6(3) 2_557 .
O15 Bi6 Bi5 140.5(3) . .
Bi3 Bi6 Bi5 67.27(2) . .
O13 Bi7 O15 80.4(8) . .
O13 Bi7 O20 78.3(8) . 2_557
O15 Bi7 O20 83.9(5) . 2_557
O22 Bi8 O19 85.9(5) . .
O22 Bi8 O21 83.4(4) . .
O19 Bi8 O21 70.3(5) . .
O22 Bi8 O18 80.6(4) . .
O19 Bi8 O18 67.3(4) . .
O21 Bi8 O18 135.4(5) . .
O22 Bi8 O5 74.7(4) . .
O19 Bi8 O5 160.3(4) . .
O21 Bi8 O5 109.7(4) . .
O18 Bi8 O5 105.7(4) . .
O22 Bi8 Bi16 92.8(3) . .
O19 Bi8 Bi16 35.1(3) . .
O21 Bi8 Bi16 37.2(3) . .
O18 Bi8 Bi16 102.4(3) . .
O5 Bi8 Bi16 146.7(2) . .
O22 Bi8 Bi19 94.2(3) . .
O19 Bi8 Bi19 34.5(3) . .
O21 Bi8 Bi19 104.4(3) . .
O18 Bi8 Bi19 36.6(3) . .
O5 Bi8 Bi19 142.3(3) . .
Bi16 Bi8 Bi19 67.83(2) . .
O11 Bi9 O22 82.0(4) . .
O11 Bi9 O17 130.5(4) . .
O22 Bi9 O17 80.2(4) . .
O11 Bi9 O12 80.3(4) . .
O22 Bi9 O12 129.3(4) . .
O17 Bi9 O12 76.3(4) . .
O11 Bi9 O1 66.3(3) . .
O22 Bi9 O1 65.4(3) . .
O17 Bi9 O1 64.3(2) . .
O12 Bi9 O1 63.9(3) . .
O11 Bi9 O2 72.5(4) . .
O22 Bi9 O2 117.9(4) . .
O17 Bi9 O2 154.5(3) . .
O12 Bi9 O2 101.1(4) . .
O1 Bi9 O2 137.8(2) . .
O11 Bi9 O5 113.9(4) . .
O22 Bi9 O5 72.4(4) . .
O17 Bi9 O5 103.9(4) . .
O12 Bi9 O5 157.1(4) . .
O1 Bi9 O5 137.4(3) . .
O2 Bi9 O5 68.6(4) . .
O11 Bi9 Bi17 99.7(3) . 2_557
O22 Bi9 Bi17 99.3(3) . 2_557
O17 Bi9 Bi17 39.8(3) . 2_557
O12 Bi9 Bi17 39.1(3) . 2_557
O1 Bi9 Bi17 45.423(17) . 2_557
O2 Bi9 Bi17 139.6(2) . 2_557
O5 Bi9 Bi17 143.3(3) . 2_557
O11 Bi9 Bi17 43.0(3) . .
O22 Bi9 Bi17 41.9(2) . .
O17 Bi9 Bi17 98.9(3) . .
O12 Bi9 Bi17 98.9(3) . .
O1 Bi9 Bi17 45.086(16) . .
O2 Bi9 Bi17 106.4(2) . .
O5 Bi9 Bi17 103.7(3) . .
Bi17 Bi9 Bi17 90.51(2) 2_557 .
O11 Bi9 Bi18 101.7(3) . 2_557
O22 Bi9 Bi18 41.1(3) . 2_557
O17 Bi9 Bi18 41.2(3) . 2_557
O12 Bi9 Bi18 97.8(3) . 2_557
O1 Bi9 Bi18 46.19(2) . 2_557
O2 Bi9 Bi18 158.9(2) . 2_557
O5 Bi9 Bi18 96.7(3) . 2_557
Bi17 Bi9 Bi18 60.73(2) 2_557 2_557
Bi17 Bi9 Bi18 60.95(2) . 2_557
O11 Bi9 Bi18 40.7(3) . .
O22 Bi9 Bi18 100.0(2) . .
O17 Bi9 Bi18 98.5(3) . .
O12 Bi9 Bi18 42.0(3) . .
O1 Bi9 Bi18 45.80(2) . .
O2 Bi9 Bi18 95.7(2) . .
O5 Bi9 Bi18 154.5(3) . .
Bi17 Bi9 Bi18 60.91(2) 2_557 .
Bi17 Bi9 Bi18 60.31(2) . .
Bi18 Bi9 Bi18 91.99(3) 2_557 .
O11 Bi9 Bi1 87.2(3) . .
O22 Bi9 Bi1 90.4(3) . .
O17 Bi9 Bi1 138.3(3) . .
O12 Bi9 Bi1 135.3(3) . .
O1 Bi9 Bi1 145.58(3) . .
O2 Bi9 Bi1 34.6(2) . .
O5 Bi9 Bi1 35.5(3) . .
Bi17 Bi9 Bi1 168.76(3) 2_557 .
Bi17 Bi9 Bi1 100.54(2) . .
Bi18 Bi9 Bi1 126.79(3) 2_557 .
Bi18 Bi9 Bi1 123.19(3) . .
O12 Bi10 O4 90.7(5) . .
O12 Bi10 O3 84.2(5) . .
O4 Bi10 O3 69.1(4) . .
O12 Bi10 O23 76.4(4) . 2_557
O4 Bi10 O23 131.5(4) . 2_557
O3 Bi10 O23 63.3(4) . 2_557
O12 Bi10 O20 74.3(4) . 2_557
O4 Bi10 O20 119.2(4) . 2_557
O3 Bi10 O20 156.7(4) . 2_557
O23 Bi10 O20 102.1(4) 2_557 2_557
O12 Bi10 Bi2 95.3(3) . .
O4 Bi10 Bi2 36.1(3) . .
O3 Bi10 Bi2 34.9(3) . .
O23 Bi10 Bi2 98.0(3) 2_557 .
O20 Bi10 Bi2 154.3(3) 2_557 .
O12 Bi10 Bi13 91.3(3) . .
O4 Bi10 Bi13 100.1(3) . .
O3 Bi10 Bi13 31.9(3) . .
O23 Bi10 Bi13 35.7(3) 2_557 .
O20 Bi10 Bi13 137.7(3) 2_557 .
Bi2 Bi10 Bi13 64.26(2) . .
O12 Bi10 Bi4 94.0(3) . .
O4 Bi10 Bi4 30.0(3) . .
O3 Bi10 Bi4 99.1(3) . .
O23 Bi10 Bi4 160.3(3) 2_557 .
O20 Bi10 Bi4 91.4(3) 2_557 .
Bi2 Bi10 Bi4 65.43(2) . .
Bi13 Bi10 Bi4 129.68(3) . .
O6 Bi11 O21 84.1(5) . .
O6 Bi11 O10 73.9(4) . .
O21 Bi11 O10 88.6(5) . .
O6 Bi11 O35 70.2(5) . .
O21 Bi11 O35 77.3(5) . .
O10 Bi11 O35 142.5(4) . .
O6 Bi11 Bi12 42.3(3) . .
O21 Bi11 Bi12 99.5(3) . .
O10 Bi11 Bi12 36.0(3) . .
O35 Bi11 Bi12 112.0(3) . .
O11 Bi12 O10 90.0(5) . .
O11 Bi12 O8 83.7(4) . .
O10 Bi12 O8 67.3(4) . .
O11 Bi12 O6 81.8(4) . .
O10 Bi12 O6 65.4(4) . .
O8 Bi12 O6 130.3(4) . .
O11 Bi12 O7 77.2(4) . .
O10 Bi12 O7 128.8(4) . .
O8 Bi12 O7 62.1(4) . .
O6 Bi12 O7 154.2(4) . .
O11 Bi12 Bi11 97.0(3) . .
O10 Bi12 Bi11 34.0(3) . .
O8 Bi12 Bi11 101.2(3) . .
O6 Bi12 Bi11 35.2(3) . .
O7 Bi12 Bi11 162.6(3) . .
O11 Bi12 Bi14 95.8(3) . .
O10 Bi12 Bi14 34.6(3) . .
O8 Bi12 Bi14 35.1(3) . .
O6 Bi12 Bi14 100.0(3) . .
O7 Bi12 Bi14 96.9(2) . .
Bi11 Bi12 Bi14 67.03(2) . .
O11 Bi12 Bi15 91.5(3) . .
O10 Bi12 Bi15 97.9(3) . .
O8 Bi12 Bi15 31.6(3) . .
O6 Bi12 Bi15 161.8(3) . .
O7 Bi12 Bi15 34.9(2) . .
Bi11 Bi12 Bi15 130.57(2) . .
Bi14 Bi12 Bi15 63.688(19) . .
O3 Bi13 O7 86.4(5) . .
O3 Bi13 O23 73.2(4) . 2_557
O7 Bi13 O23 86.8(5) . 2_557
O3 Bi13 Bi10 34.5(3) . .
O7 Bi13 Bi10 100.7(3) . .
O23 Bi13 Bi10 43.9(3) 2_557 .
O15 Bi14 O8 86.2(5) 2_557 .
O15 Bi14 O10 87.4(5) 2_557 .
O8 Bi14 O10 70.3(4) . .
O15 Bi14 O29 85.2(4) 2_557 .
O8 Bi14 O29 69.1(4) . .
O10 Bi14 O29 139.1(4) . .
O15 Bi14 Bi12 96.3(3) 2_557 .
O8 Bi14 Bi12 37.5(3) . .
O10 Bi14 Bi12 35.3(3) . .
O29 Bi14 Bi12 106.0(3) . .
O8 Bi15 O7 74.8(4) . .
O8 Bi15 O9 84.1(5) . .
O7 Bi15 O9 85.6(5) . .
O8 Bi15 O40 74.3(5) . .
O7 Bi15 O40 81.2(5) . .
O9 Bi15 O40 157.0(5) . .
O8 Bi15 Bi12 35.3(3) . .
O7 Bi15 Bi12 45.0(3) . .
O9 Bi15 Bi12 99.1(3) . .
O40 Bi15 Bi12 58.4(3) . .
O20 Bi16 O19 87.4(5) . .
O20 Bi16 O21 90.9(5) . .
O19 Bi16 O21 73.1(4) . .
O20 Bi16 O33 91.8(5) . .
O19 Bi16 O33 62.2(4) . .
O21 Bi16 O33 135.1(4) . .
O20 Bi16 O65 72.1(5) . .
O19 Bi16 O65 141.3(5) . .
O21 Bi16 O65 74.6(5) . .
O33 Bi16 O65 147.6(5) . .
O20 Bi16 Bi8 98.6(3) . .
O19 Bi16 Bi8 36.2(3) . .
O21 Bi16 Bi8 39.1(3) . .
O33 Bi16 Bi8 96.3(3) . .
O65 Bi16 Bi8 113.5(4) . .
O12 Bi17 O17 83.0(4) 2_557 2_557
O12 Bi17 O22 79.3(4) 2_557 .
O17 Bi17 O22 129.5(4) 2_557 .
O12 Bi17 O11 129.5(4) 2_557 .
O17 Bi17 O11 79.7(4) 2_557 .
O22 Bi17 O11 76.2(4) . .
O12 Bi17 O1 66.1(3) 2_557 .
O17 Bi17 O1 65.9(3) 2_557 .
O22 Bi17 O1 63.6(2) . .
O11 Bi17 O1 63.4(3) . .
O12 Bi17 O15 114.2(4) 2_557 2_557
O17 Bi17 O15 72.4(4) 2_557 2_557
O22 Bi17 O15 157.0(4) . 2_557
O11 Bi17 O15 105.0(4) . 2_557
O1 Bi17 O15 138.0(3) . 2_557
O12 Bi17 O20 72.5(4) 2_557 .
O17 Bi17 O20 116.0(4) 2_557 .
O22 Bi17 O20 102.9(4) . .
O11 Bi17 O20 156.1(4) . .
O1 Bi17 O20 138.1(3) . .
O15 Bi17 O20 66.5(4) 2_557 .
O12 Bi17 Bi9 43.1(3) 2_557 2_557
O17 Bi17 Bi9 42.8(3) 2_557 2_557
O22 Bi17 Bi9 98.1(3) . 2_557
O11 Bi17 Bi9 98.2(3) . 2_557
O1 Bi17 Bi9 44.911(16) . 2_557
O15 Bi17 Bi9 104.3(3) 2_557 2_557
O20 Bi17 Bi9 105.5(3) . 2_557
O12 Bi17 Bi9 98.8(3) 2_557 .
O17 Bi17 Bi9 98.7(3) 2_557 .
O22 Bi17 Bi9 39.7(3) . .
O11 Bi17 Bi9 39.2(3) . .
O1 Bi17 Bi9 44.580(17) . .
O15 Bi17 Bi9 143.8(3) 2_557 .
O20 Bi17 Bi9 142.2(3) . .
Bi9 Bi17 Bi9 89.49(2) 2_557 .
O12 Bi17 Bi18 101.1(3) 2_557 .
O17 Bi17 Bi18 40.4(3) 2_557 .
O22 Bi17 Bi18 98.1(3) . .
O11 Bi17 Bi18 41.5(3) . .
O1 Bi17 Bi18 45.924(19) . .
O15 Bi17 Bi18 97.3(3) 2_557 .
O20 Bi17 Bi18 156.3(3) . .
Bi9 Bi17 Bi18 60.26(2) 2_557 .
Bi9 Bi17 Bi18 60.52(2) . .
O12 Bi17 Bi18 41.0(3) 2_557 2_557
O17 Bi17 Bi18 100.9(3) 2_557 2_557
O22 Bi17 Bi18 40.8(3) . 2_557
O11 Bi17 Bi18 97.0(3) . 2_557
O1 Bi17 Bi18 45.561(19) . 2_557
O15 Bi17 Bi18 155.2(3) 2_557 2_557
O20 Bi17 Bi18 97.3(3) . 2_557
Bi9 Bi17 Bi18 60.49(2) 2_557 2_557
Bi9 Bi17 Bi18 59.87(2) . 2_557
Bi18 Bi17 Bi18 91.48(3) . 2_557
O17 Bi18 O22 79.4(4) 2_557 2_557
O17 Bi18 O11 78.9(4) 2_557 .
O22 Bi18 O11 125.8(4) 2_557 .
O17 Bi18 O12 126.4(4) 2_557 .
O22 Bi18 O12 76.2(4) 2_557 .
O11 Bi18 O12 78.1(4) . .
O17 Bi18 O1 63.6(3) 2_557 .
O22 Bi18 O1 62.8(2) 2_557 .
O11 Bi18 O1 63.1(3) . .
O12 Bi18 O1 62.8(3) . .
O17 Bi18 O9 68.3(4) 2_557 .
O22 Bi18 O9 111.8(4) 2_557 .
O11 Bi18 O9 104.9(4) . .
O12 Bi18 O9 165.2(4) . .
O1 Bi18 O9 131.7(3) . .
O17 Bi18 O23 164.2(3) 2_557 2_557
O22 Bi18 O23 100.8(4) 2_557 2_557
O11 Bi18 O23 112.5(4) . 2_557
O12 Bi18 O23 68.3(4) . 2_557
O1 Bi18 O23 130.7(2) . 2_557
O9 Bi18 O23 97.5(4) . 2_557
O17 Bi18 O7 111.8(4) 2_557 .
O22 Bi18 O7 163.7(4) 2_557 .
O11 Bi18 O7 69.4(4) . .
O12 Bi18 O7 104.1(4) . .
O1 Bi18 O7 132.3(3) . .
O9 Bi18 O7 64.5(4) . .
O23 Bi18 O7 65.1(4) 2_557 .
O17 Bi18 Bi9 42.2(3) 2_557 2_557
O22 Bi18 Bi9 39.2(3) 2_557 2_557
O11 Bi18 Bi9 98.0(3) . 2_557
O12 Bi18 Bi9 94.8(3) . 2_557
O1 Bi18 Bi9 44.187(19) . 2_557
O9 Bi18 Bi9 99.0(3) . 2_557
O23 Bi18 Bi9 140.0(3) 2_557 2_557
O7 Bi18 Bi9 154.0(2) . 2_557
O17 Bi18 Bi17 38.5(3) 2_557 .
O22 Bi18 Bi17 95.9(3) 2_557 .
O11 Bi18 Bi17 42.6(3) . .
O12 Bi18 Bi17 98.1(3) . .
O1 Bi18 Bi17 44.430(19) . .
O9 Bi18 Bi17 93.6(3) . .
O23 Bi18 Bi17 154.9(2) 2_557 .
O7 Bi18 Bi17 100.2(3) . .
Bi9 Bi18 Bi17 59.01(2) 2_557 .
O17 Bi18 Bi9 95.6(3) 2_557 .
O22 Bi18 Bi9 96.6(2) 2_557 .
O11 Bi18 Bi9 38.1(3) . .
O12 Bi18 Bi9 42.3(3) . .
O1 Bi18 Bi9 43.819(19) . .
O9 Bi18 Bi9 143.0(3) . .
O23 Bi18 Bi9 100.0(2) 2_557 .
O7 Bi18 Bi9 94.1(2) . .
Bi9 Bi18 Bi9 88.01(3) 2_557 .
Bi17 Bi18 Bi9 59.17(2) . .
O17 Bi18 Bi17 98.2(3) 2_557 2_557
O22 Bi18 Bi17 41.0(2) 2_557 2_557
O11 Bi18 Bi17 94.9(3) . 2_557
O12 Bi18 Bi17 37.6(3) . 2_557
O1 Bi18 Bi17 44.085(19) . 2_557
O9 Bi18 Bi17 152.7(3) . 2_557
O23 Bi18 Bi17 91.8(3) 2_557 2_557
O7 Bi18 Bi17 141.7(2) . 2_557
Bi9 Bi18 Bi17 59.19(2) 2_557 2_557
Bi17 Bi18 Bi17 88.52(3) . 2_557
Bi9 Bi18 Bi17 58.60(2) . 2_557
O23 Bi19 O19 84.7(5) . .
O23 Bi19 O18 84.6(4) . .
O19 Bi19 O18 72.4(4) . .
O23 Bi19 O33 89.7(5) . .
O19 Bi19 O33 65.0(5) . .
O18 Bi19 O33 137.4(5) . .
O23 Bi19 Bi8 96.8(3) . .
O19 Bi19 Bi8 35.9(3) . .
O18 Bi19 Bi8 40.8(3) . .
O33 Bi19 Bi8 98.7(4) . .
O72 Bi20 O71 72.9(5) . .
O72 Bi20 O89 83.6(5) . .
O71 Bi20 O89 87.0(5) . .
O72 Bi20 O105 68.6(5) . .
O71 Bi20 O105 141.1(6) . .
O89 Bi20 O105 84.1(5) . .
O72 Bi20 Bi38 40.3(4) . 2_666
O71 Bi20 Bi38 36.4(4) . 2_666
O89 Bi20 Bi38 97.1(4) . 2_666
O105 Bi20 Bi38 107.6(4) . 2_666
O80 Bi21 O87 87.0(5) 2_666 .
O80 Bi21 O78 86.6(6) 2_666 2_666
O87 Bi21 O78 71.4(4) . 2_666
O80 Bi21 O111 82.5(5) 2_666 .
O87 Bi21 O111 67.1(4) . .
O78 Bi21 O111 137.5(5) 2_666 .
O80 Bi21 Bi27 98.0(3) 2_666 .
O87 Bi21 Bi27 36.0(3) . .
O78 Bi21 Bi27 38.8(3) 2_666 .
O111 Bi21 Bi27 102.5(3) . .
O74 Bi22 O89 73.4(5) . .
O74 Bi22 O90 88.8(5) . .
O89 Bi22 O90 85.4(6) . .
O74 Bi22 O121 80.8(9) . .
O89 Bi22 O121 70.4(8) . .
O90 Bi22 O121 155.5(8) . .
O74 Bi22 Bi25 37.4(4) . .
O89 Bi22 Bi25 38.8(4) . .
O90 Bi22 Bi25 97.5(4) . .
O121 Bi22 Bi25 61.2(8) . .
O73 Bi23 O72 85.3(5) . .
O73 Bi23 O88 85.6(5) . .
O72 Bi23 O88 74.2(6) . .
O73 Bi23 O105 82.8(5) . .
O72 Bi23 O105 66.5(6) . .
O88 Bi23 O105 139.7(6) . .
O88 Bi24 O87 86.5(6) . .
O88 Bi24 O86 87.6(6) . .
O87 Bi24 O86 72.6(5) . .
O88 Bi24 Bi27 97.2(4) . .
O87 Bi24 Bi27 35.3(3) . .
O86 Bi24 Bi27 40.1(4) . .
O75 Bi25 O74 90.0(5) . .
O75 Bi25 O89 80.6(5) . .
O74 Bi25 O89 67.5(5) . .
O75 Bi25 O77 79.7(4) . .
O74 Bi25 O77 66.8(5) . .
O89 Bi25 O77 129.7(5) . .
O75 Bi25 O73 71.5(5) . .
O74 Bi25 O73 161.5(4) . .
O89 Bi25 O73 107.8(5) . .
O77 Bi25 O73 108.8(4) . .
O75 Bi25 Bi30 96.1(3) . .
O74 Bi25 Bi30 34.2(3) . .
O89 Bi25 Bi30 101.7(4) . .
O77 Bi25 Bi30 36.4(3) . .
O73 Bi25 Bi30 145.2(2) . .
O75 Bi25 Bi22 94.3(4) . .
O74 Bi25 Bi22 34.2(3) . .
O89 Bi25 Bi22 35.8(4) . .
O77 Bi25 Bi22 100.9(3) . .
O73 Bi25 Bi22 143.6(3) . .
Bi30 Bi25 Bi22 67.41(3) . .
O75 Bi26 O84 82.5(4) . 2_666
O75 Bi26 O85 128.2(4) . .
O84 Bi26 O85 79.1(4) 2_666 .
O75 Bi26 O97 79.1(4) . .
O84 Bi26 O97 129.2(4) 2_666 .
O85 Bi26 O97 76.3(4) . .
O75 Bi26 O70 65.3(3) . .
O84 Bi26 O70 65.7(3) 2_666 .
O85 Bi26 O70 63.0(3) . .
O97 Bi26 O70 63.5(3) . .
O75 Bi26 O88 116.4(5) . .
O84 Bi26 O88 72.9(4) 2_666 .
O85 Bi26 O88 103.5(4) . .
O97 Bi26 O88 156.3(5) . .
O70 Bi26 O88 138.1(3) . .
O75 Bi26 O73 70.4(4) . .
O84 Bi26 O73 112.1(4) 2_666 .
O85 Bi26 O73 160.6(5) . .
O97 Bi26 O73 105.4(4) . .
O70 Bi26 O73 135.6(3) . .
O88 Bi26 O73 66.9(4) . .
O75 Bi26 Bi28 99.3(3) . .
O84 Bi26 Bi28 98.4(3) 2_666 .
O85 Bi26 Bi28 38.1(3) . .
O97 Bi26 Bi28 40.3(3) . .
O70 Bi26 Bi28 45.30(2) . .
O88 Bi26 Bi28 141.0(3) . .
O73 Bi26 Bi28 145.5(2) . .
O75 Bi26 Bi29 41.6(3) . .
O84 Bi26 Bi29 101.1(3) 2_666 .
O85 Bi26 Bi29 96.0(3) . .
O97 Bi26 Bi29 39.8(3) . .
O70 Bi26 Bi29 45.279(19) . .
O88 Bi26 Bi29 157.9(4) . .
O73 Bi26 Bi29 97.2(3) . .
Bi28 Bi26 Bi29 60.08(2) . .
O75 Bi26 Bi29 99.1(3) . 2_666
O84 Bi26 Bi29 39.5(3) 2_666 2_666
O85 Bi26 Bi29 42.0(3) . 2_666
O97 Bi26 Bi29 98.0(3) . 2_666
O70 Bi26 Bi29 45.156(19) . 2_666
O88 Bi26 Bi29 97.0(3) . 2_666
O73 Bi26 Bi29 151.6(3) . 2_666
Bi28 Bi26 Bi29 60.51(2) . 2_666
Bi29 Bi26 Bi29 90.43(3) . 2_666
O75 Bi26 Bi28 41.4(3) . 2_666
O84 Bi26 Bi28 43.6(3) 2_666 2_666
O85 Bi26 Bi28 98.4(3) . 2_666
O97 Bi26 Bi28 97.7(3) . 2_666
O70 Bi26 Bi28 45.15(2) . 2_666
O88 Bi26 Bi28 105.7(3) . 2_666
O73 Bi26 Bi28 100.5(3) . 2_666
Bi28 Bi26 Bi28 90.44(3) . 2_666
Bi29 Bi26 Bi28 60.50(2) . 2_666
Bi29 Bi26 Bi28 59.92(2) 2_666 2_666
O85 Bi27 O87 87.2(5) . .
O85 Bi27 O78 82.8(5) . 2_666
O87 Bi27 O78 68.3(5) . 2_666
O85 Bi27 O86 83.0(5) . .
O87 Bi27 O86 66.9(5) . .
O78 Bi27 O86 133.4(5) 2_666 .
O85 Bi27 O90 71.4(5) . 2_666
O87 Bi27 O90 158.3(5) . 2_666
O78 Bi27 O90 111.0(5) 2_666 2_666
O86 Bi27 O90 105.9(4) . 2_666
O85 Bi27 Bi21 95.2(3) . .
O87 Bi27 Bi21 34.7(3) . .
O78 Bi27 Bi21 36.7(3) 2_666 .
O86 Bi27 Bi21 101.4(3) . .
O90 Bi27 Bi21 147.6(3) 2_666 .
O85 Bi27 Bi24 94.0(3) . .
O87 Bi27 Bi24 33.4(3) . .
O78 Bi27 Bi24 101.6(4) 2_666 .
O86 Bi27 Bi24 36.0(3) . .
O90 Bi27 Bi24 141.7(3) 2_666 .
Bi21 Bi27 Bi24 66.28(2) . .
O85 Bi28 O97 82.1(4) . .
O85 Bi28 O75 80.3(4) . 2_666
O97 Bi28 O75 127.6(5) . 2_666
O85 Bi28 O90 73.8(5) . 2_666
O97 Bi28 O90 111.2(5) . 2_666
O75 Bi28 O90 110.4(5) 2_666 2_666
O85 Bi28 O84 127.7(5) . .
O97 Bi28 O84 77.2(4) . .
O75 Bi28 O84 75.7(4) 2_666 .
O90 Bi28 O84 158.4(4) 2_666 .
O85 Bi28 O70 64.9(4) . .
O97 Bi28 O70 64.8(3) . .
O75 Bi28 O70 63.0(3) 2_666 .
O90 Bi28 O70 138.7(3) 2_666 .
O84 Bi28 O70 62.8(2) . .
O85 Bi28 O82 116.5(4) . .
O97 Bi28 O82 70.4(4) . .
O75 Bi28 O82 158.7(4) 2_666 .
O90 Bi28 O82 65.8(4) 2_666 .
O84 Bi28 O82 100.6(4) . .
O70 Bi28 O82 134.5(3) . .
O85 Bi28 Bi26 41.6(3) . .
O97 Bi28 Bi26 42.8(3) . .
O75 Bi28 Bi26 98.1(3) 2_666 .
O90 Bi28 Bi26 102.3(3) 2_666 .
O84 Bi28 Bi26 97.1(2) . .
O70 Bi28 Bi26 44.85(2) . .
O82 Bi28 Bi26 103.2(3) . .
O85 Bi28 Bi29 99.2(3) . .
O97 Bi28 Bi29 39.3(4) . .
O75 Bi28 Bi29 96.3(3) 2_666 .
O90 Bi28 Bi29 150.3(3) 2_666 .
O84 Bi28 Bi29 40.2(3) . .
O70 Bi28 Bi29 45.21(2) . .
O82 Bi28 Bi29 93.7(3) . .
Bi26 Bi28 Bi29 59.97(2) . .
O85 Bi28 Bi26 98.3(4) . 2_666
O97 Bi28 Bi26 97.3(4) . 2_666
O75 Bi28 Bi26 38.4(3) 2_666 2_666
O90 Bi28 Bi26 148.6(3) 2_666 2_666
O84 Bi28 Bi26 39.6(3) . 2_666
O70 Bi28 Bi26 44.70(2) . 2_666
O82 Bi28 Bi26 139.9(3) . 2_666
Bi26 Bi28 Bi26 89.56(3) . 2_666
Bi29 Bi28 Bi26 60.02(3) . 2_666
O85 Bi28 Bi29 40.9(3) . 2_666
O97 Bi28 Bi29 99.6(3) . 2_666
O75 Bi28 Bi29 41.6(3) 2_666 2_666
O90 Bi28 Bi29 101.4(3) 2_666 2_666
O84 Bi28 Bi29 96.5(3) . 2_666
O70 Bi28 Bi29 44.78(2) . 2_666
O82 Bi28 Bi29 157.4(3) . 2_666
Bi26 Bi28 Bi29 59.85(2) . 2_666
Bi29 Bi28 Bi29 89.99(3) . 2_666
Bi26 Bi28 Bi29 59.63(2) 2_666 2_666
O97 Bi29 O84 81.0(4) . .
O97 Bi29 O75 79.0(4) . .
O84 Bi29 O75 128.0(4) . .
O97 Bi29 O85 127.8(4) . 2_666
O84 Bi29 O85 78.6(4) . 2_666
O75 Bi29 O85 77.0(4) . 2_666
O97 Bi29 O70 65.0(3) . .
O84 Bi29 O70 65.0(3) . .
O75 Bi29 O70 63.0(3) . .
O85 Bi29 O70 62.7(3) 2_666 .
O97 Bi29 O79 70.5(4) . .
O84 Bi29 O79 105.6(4) . .
O75 Bi29 O79 111.8(4) . .
O85 Bi29 O79 161.7(4) 2_666 .
O70 Bi29 O79 135.4(3) . .
O97 Bi29 O80 113.0(4) . .
O84 Bi29 O80 68.4(4) . .
O75 Bi29 O80 162.3(4) . .
O85 Bi29 O80 103.0(4) 2_666 .
O70 Bi29 O80 133.1(3) . .
O79 Bi29 O80 63.5(4) . .
O97 Bi29 O77 106.1(4) . .
O84 Bi29 O77 164.9(4) . .
O75 Bi29 O77 67.0(4) . .
O85 Bi29 O77 105.9(4) 2_666 .
O70 Bi29 O77 130.0(3) . .
O79 Bi29 O77 65.7(4) . .
O80 Bi29 O77 96.5(4) . .
O97 Bi29 Bi26 42.7(3) . .
O84 Bi29 Bi26 100.3(3) . .
O75 Bi29 Bi26 38.6(3) . .
O85 Bi29 Bi26 95.3(3) 2_666 .
O70 Bi29 Bi26 44.844(19) . .
O79 Bi29 Bi26 101.3(3) . .
O80 Bi29 Bi26 155.7(3) . .
O77 Bi29 Bi26 93.6(3) . .
O97 Bi29 Bi28 39.7(3) . .
O84 Bi29 Bi28 43.7(3) . .
O75 Bi29 Bi28 96.3(3) . .
O85 Bi29 Bi28 98.6(3) 2_666 .
O70 Bi29 Bi28 45.22(2) . .
O79 Bi29 Bi28 96.4(3) . .
O80 Bi29 Bi28 101.1(3) . .
O77 Bi29 Bi28 145.6(3) . .
Bi26 Bi29 Bi28 59.95(2) . .
O97 Bi29 Bi26 97.8(3) . 2_666
O84 Bi29 Bi26 38.9(3) . 2_666
O75 Bi29 Bi26 97.9(3) . 2_666
O85 Bi29 Bi26 42.1(3) 2_666 2_666
O70 Bi29 Bi26 44.722(19) . 2_666
O79 Bi29 Bi26 144.5(3) . 2_666
O80 Bi29 Bi26 93.4(3) . 2_666
O77 Bi29 Bi26 148.0(3) . 2_666
Bi26 Bi29 Bi26 89.57(3) . 2_666
Bi28 Bi29 Bi26 60.05(3) . 2_666
O97 Bi29 Bi28 99.7(3) . 2_666
O84 Bi29 Bi28 97.0(3) . 2_666
O75 Bi29 Bi28 41.5(3) . 2_666
O85 Bi29 Bi28 37.5(3) 2_666 2_666
O70 Bi29 Bi28 44.79(2) . 2_666
O79 Bi29 Bi28 153.2(3) . 2_666
O80 Bi29 Bi28 140.5(3) . 2_666
O77 Bi29 Bi28 94.9(3) . 2_666
Bi26 Bi29 Bi28 59.87(2) . 2_666
Bi28 Bi29 Bi28 90.01(3) . 2_666
Bi26 Bi29 Bi28 59.63(2) 2_666 2_666
O74 Bi30 O78 87.7(5) . .
O74 Bi30 O77 74.1(5) . .
O78 Bi30 O77 85.7(6) . .
O74 Bi30 O109 79.4(7) . .
O78 Bi30 O109 154.0(7) . .
O77 Bi30 O109 69.1(6) . .
O74 Bi30 Bi25 38.2(4) . .
O78 Bi30 Bi25 99.9(4) . .
O77 Bi30 Bi25 40.3(3) . .
O109 Bi30 Bi25 56.6(5) . .
O98 Bi31 O76 73.7(6) . .
O98 Bi31 O73 82.7(5) . .
O76 Bi31 O73 88.5(6) . .
O98 Bi31 O130 146.0(6) . .
O76 Bi31 O130 76.9(8) . .
O73 Bi31 O130 79.8(7) . .
O98 Bi31 Bi34 36.6(3) . .
O76 Bi31 Bi34 41.5(5) . .
O73 Bi31 Bi34 98.0(3) . .
O130 Bi31 Bi34 118.3(6) . .
O86 Bi32 O83 89.4(6) . .
O86 Bi32 O98 84.1(6) . .
O83 Bi32 O98 73.1(5) . .
O86 Bi32 Bi34 100.2(4) . .
O83 Bi32 Bi34 39.4(4) . .
O98 Bi32 Bi34 38.4(3) . .
O76 Bi33 O79 78.1(6) . .
O76 Bi33 O77 86.5(6) . .
O79 Bi33 O77 85.8(5) . .
O76 Bi33 O133 82.8(7) . .
O79 Bi33 O133 82.7(6) . .
O77 Bi33 O133 165.7(6) . .
O97 Bi34 O98 83.6(5) . .
O97 Bi34 O83 87.6(6) . .
O98 Bi34 O83 67.2(5) . .
O97 Bi34 O76 84.8(5) . .
O98 Bi34 O76 64.5(6) . .
O83 Bi34 O76 131.7(5) . .
O97 Bi34 O82 75.0(4) . .
O98 Bi34 O82 124.0(5) . .
O83 Bi34 O82 60.8(5) . .
O76 Bi34 O82 156.2(5) . .
O97 Bi34 O79 73.3(5) . .
O98 Bi34 O79 123.0(5) . .
O83 Bi34 O79 156.1(5) . .
O76 Bi34 O79 62.0(5) . .
O82 Bi34 O79 99.5(4) . .
O97 Bi34 Bi32 97.6(4) . .
O98 Bi34 Bi32 36.7(4) . .
O83 Bi34 Bi32 34.8(4) . .
O76 Bi34 Bi32 99.4(4) . .
O82 Bi34 Bi32 95.6(3) . .
O79 Bi34 Bi32 159.5(3) . .
O97 Bi34 Bi31 94.8(3) . .
O98 Bi34 Bi31 33.3(4) . .
O83 Bi34 Bi31 99.0(3) . .
O76 Bi34 Bi31 34.9(4) . .
O82 Bi34 Bi31 157.2(3) . .
O79 Bi34 Bi31 96.9(3) . .
Bi32 Bi34 Bi31 65.06(2) . .
O83 Bi35 O90 88.7(6) . 2_666
O83 Bi35 O82 74.5(5) . .
O90 Bi35 O82 83.0(5) 2_666 .
O83 Bi35 O116 67.4(5) . .
O90 Bi35 O116 81.7(6) 2_666 .
O82 Bi35 O116 139.0(5) . .
O82 Bi36 O81 89.0(6) . .
O82 Bi36 O71 86.2(5) . 2_666
O81 Bi36 O71 70.5(5) . 2_666
O82 Bi36 O114 86.4(5) . .
O81 Bi36 O114 70.2(5) . .
O71 Bi36 O114 140.1(5) 2_666 .
O82 Bi36 Bi38 95.6(4) . .
O81 Bi36 Bi38 36.7(4) . .
O71 Bi36 Bi38 35.7(4) 2_666 .
O114 Bi36 Bi38 106.6(4) . .
O79 Bi37 O81 88.1(5) . .
O79 Bi37 O80 84.2(5) . .
O81 Bi37 O80 74.2(5) . .
O79 Bi37 O110 139.4(5) . 2_666
O81 Bi37 O110 112.6(5) . 2_666
O80 Bi37 O110 69.6(5) . 2_666
O79 Bi37 Bi38 97.7(3) . .
O81 Bi37 Bi38 34.6(4) . .
O80 Bi37 Bi38 43.1(4) . .
O110 Bi37 Bi38 84.2(3) 2_666 .
O84 Bi38 O71 89.7(5) . 2_666
O84 Bi38 O81 86.9(5) . .
O71 Bi38 O81 65.2(5) 2_666 .
O84 Bi38 O72 82.0(4) . 2_666
O71 Bi38 O72 64.9(5) 2_666 2_666
O81 Bi38 O72 128.8(6) . 2_666
O84 Bi38 O80 75.3(4) . .
O71 Bi38 O80 126.3(4) 2_666 .
O81 Bi38 O80 62.7(5) . .
O72 Bi38 O80 154.2(4) 2_666 .
O84 Bi38 O88 74.6(4) . 2_666
O71 Bi38 O88 124.3(5) 2_666 2_666
O81 Bi38 O88 158.5(5) . 2_666
O72 Bi38 O88 60.2(5) 2_666 2_666
O80 Bi38 O88 101.2(5) . 2_666
O84 Bi38 Bi20 96.2(4) . 2_666
O71 Bi38 Bi20 33.7(3) 2_666 2_666
O81 Bi38 Bi20 98.6(4) . 2_666
O72 Bi38 Bi20 34.5(3) 2_666 2_666
O80 Bi38 Bi20 159.4(3) . 2_666
O88 Bi38 Bi20 94.3(3) 2_666 2_666
O84 Bi38 Bi36 95.8(4) . .
O71 Bi38 Bi36 33.6(3) 2_666 .
O81 Bi38 Bi36 33.3(4) . .
O72 Bi38 Bi36 98.5(4) 2_666 .
O80 Bi38 Bi36 96.0(3) . .
O88 Bi38 Bi36 157.2(3) 2_666 .
Bi20 Bi38 Bi36 65.82(2) 2_666 .
O84 Bi38 Bi37 89.7(3) . .
O71 Bi38 Bi37 96.5(3) 2_666 .
O81 Bi38 Bi37 31.5(4) . .
O72 Bi38 Bi37 159.6(4) 2_666 .
O80 Bi38 Bi37 34.1(3) . .
O88 Bi38 Bi37 135.2(3) 2_666 .
Bi20 Bi38 Bi37 129.47(3) 2_666 .
Bi36 Bi38 Bi37 63.65(2) . .

loop_
_geom_bond_atom_site_label_1
_geom_bond_atom_site_label_2
_geom_bond_distance
_geom_bond_site_symmetry_2
C1 S1 1.84(4) .
C1 H1A 0.9600 .
C1 H1B 0.9600 .
C1 H1C 0.9600 .
C2 S1 1.799(19) .
C2 H2A 0.9600 .
C2 H2B 0.9600 .
C2 H2C 0.9600 .
C3 S2 1.79(3) .
C3 H3A 0.9600 .
C3 H3B 0.9600 .
C3 H3C 0.9600 .
C4 S2 1.55(5) .
C4 H4A 0.9600 .
C4 H4B 0.9600 .
C4 H4C 0.9600 .
C5 S3 1.76(4) .
C5 H5A 0.9600 .
C5 H5B 0.9600 .
C5 H5C 0.9600 .
C29 S26 1.752(17) .
C29 H4Q1 0.9600 .
C29 H4Q2 0.9600 .
C29 H4Q3 0.9600 .
C6 S3 1.70(3) .
C6 H6A 0.9600 .
C6 H6B 0.9600 .
C6 H6C 0.9600 .
C30 S26 1.74(3) .
C30 H6D1 0.9600 .
C30 H6D2 0.9600 .
C30 H6D3 0.9600 .
C7 S4 1.68(4) .
C7 H7A 0.9600 .
C7 H7B 0.9600 .
C7 H7C 0.9600 .
C8 S4 1.67(5) .
C8 H8A 0.9600 .
C8 H8B 0.9600 .
C8 H8C 0.9600 .
C9 S5 1.74(3) .
C9 H9A 0.9600 .
C9 H9B 0.9600 .
C9 H9C 0.9600 .
C10 S5 1.63(5) .
C10 H10A 0.9600 .
C10 H10B 0.9600 .
C10 H10C 0.9600 .
C11 S6 1.77(2) .
C11 H11A 0.9600 .
C11 H11B 0.9600 .
C11 H11C 0.9600 .
C12 S6 1.75(3) .
C12 H12A 0.9600 .
C12 H12B 0.9600 .
C12 H12C 0.9600 .
C13 S7 1.77(2) .
C13 H13A 0.9600 .
C13 H13B 0.9600 .
C13 H13C 0.9600 .
C14 S7 1.79(2) .
C14 H14A 0.9600 .
C14 H14B 0.9600 .
C14 H14C 0.9600 .
C15 S8 1.701(15) .
C15 H15A 0.9600 .
C15 H15B 0.9600 .
C15 H15C 0.9600 .
C16 S8 1.637(16) .
C16 H16A 0.9600 .
C16 H16B 0.9600 .
C16 H16C 0.9600 .
C19 S10 1.80(3) .
C19 H19A 0.9600 .
C19 H19B 0.9600 .
C19 H19C 0.9600 .
C20 S10 1.69(3) .
C20 H20A 0.9600 .
C20 H20B 0.9600 .
C20 H20C 0.9600 .
C21 S11 1.67(4) .
C21 H21A 0.9600 .
C21 H21B 0.9600 .
C21 H21C 0.9600 .
C22 S11 1.82(3) .
C22 H22A 0.9600 .
C22 H22B 0.9600 .
C22 H22C 0.9600 .
C23 S12 1.69(3) .
C23 H23A 0.9600 .
C23 H23B 0.9600 .
C23 H23C 0.9600 .
C24 S12 1.72(4) .
C24 H24A 0.9600 .
C24 H24B 0.9600 .
C24 H24C 0.9600 .
C25 S13 1.81(2) .
C25 H25A 0.9600 .
C25 H25B 0.9600 .
C25 H25C 0.9600 .
C26 S13 1.69(3) .
C26 H26A 0.9600 .
C26 H26B 0.9600 .
C26 H26C 0.9600 .
C27 S14 1.746(18) .
C27 H27A 0.9600 .
C27 H27B 0.9600 .
C27 H27C 0.9600 .
C28 S14 1.71(3) .
C28 H28A 0.9600 .
C28 H28B 0.9600 .
C28 H28C 0.9600 .
C33 S17 1.775(18) .
C33 H33A 0.9600 .
C33 H33B 0.9600 .
C33 H33C 0.9600 .
C34 S17 1.739(19) .
C34 H34A 0.9600 .
C34 H34B 0.9600 .
C34 H34C 0.9600 .
C35 S18 1.68(3) .
C35 H35A 0.9600 .
C35 H35B 0.9600 .
C35 H35C 0.9600 .
C36 S18 1.82(3) .
C36 H36A 0.9600 .
C36 H36B 0.9600 .
C36 H36C 0.9600 .
C37 S19 1.757(18) .
C37 H37A 0.9600 .
C37 H37B 0.9600 .
C37 H37C 0.9600 .
C38 S19 1.768(18) .
C38 H38A 0.9600 .
C38 H38B 0.9600 .
C38 H38C 0.9600 .
C41 S21 1.785(19) .
C41 H41A 0.9600 .
C41 H41B 0.9600 .
C41 H41C 0.9600 .
C42 S21 1.67(3) .
C42 H42A 0.9600 .
C42 H42B 0.9600 .
C42 H42C 0.9600 .
C43 S23 1.71(4) .
C43 H43A 0.9600 .
C43 H43B 0.9600 .
C43 H43C 0.9600 .
C44 S23 1.81(2) .
C44 H44A 0.9600 .
C44 H44B 0.9600 .
C44 H44C 0.9600 .
C45 S24 1.76(2) .
C45 H45A 0.9600 .
C45 H45B 0.9600 .
C45 H45C 0.9600 .
C46 S24 1.81(3) .
C46 H46A 0.9600 .
C46 H46B 0.9600 .
C46 H46C 0.9600 .
C49 S22 1.738(18) .
C49 H49A 0.9600 .
C49 H49B 0.9600 .
C49 H49C 0.9600 .
C50 S22 1.759(19) .
C50 H50A 0.9600 .
C50 H50B 0.9600 .
C50 H50C 0.9600 .
C51 S27 1.77(3) .
C51 H51A 0.9600 .
C51 H51B 0.9600 .
C51 H51C 0.9600 .
C52 S27 1.67(3) .
C52 H52A 0.9600 .
C52 H52B 0.9600 .
C52 H52C 0.9600 .
C53 S29 1.687(19) .
C53 H53A 0.9600 .
C53 H53B 0.9600 .
C53 H53C 0.9600 .
C54 S29 1.81(3) .
C54 H54A 0.9600 .
C54 H54B 0.9600 .
C54 H54C 0.9600 .
C55 S28 1.695(17) .
C55 H55A 0.9600 .
C55 H55B 0.9600 .
C55 H55C 0.9600 .
C56 S28 1.688(18) .
C56 H56A 0.9600 .
C56 H56B 0.9600 .
C56 H56C 0.9600 .
C57 S30 1.721(19) .
C57 H57A 0.9600 .
C57 H57B 0.9600 .
C57 H57C 0.9600 .
C58 S30 1.759(18) .
C58 H58A 0.9600 .
C58 H58B 0.9600 .
C58 H58C 0.9600 .
N1 O41 1.24(2) .
N1 O42 1.27(2) .
N1 O40 1.28(2) .
N2 O44 1.18(2) .
N2 O45 1.224(16) .
N2 O43 1.30(2) .
N3 O47 1.26(3) .
N3 O48 1.29(3) .
N3 O46 1.32(3) .
N4 O50 1.19(3) .
N4 O49 1.24(3) .
N4 O51 1.37(3) .
N5 O53 1.15(2) .
N5 O54 1.23(2) .
N5 O52 1.26(2) .
N6 O56 1.20(2) .
N6 O57 1.21(3) .
N6 O55 1.34(2) .
N7 O59 1.122(17) .
N7 O58 1.253(18) .
N7 O60 1.257(18) .
N8 O63 1.19(3) .
N8 O61 1.27(3) .
N8 O62 1.29(3) .
N9 O92 1.17(3) .
N9 O91 1.25(2) .
N9 O93 1.31(3) .
N10 O69 0.89(3) .
N10 O68 1.16(3) .
N10 O67 1.28(3) .
N11 O66 1.17(2) .
N11 O64 1.29(3) .
N11 O65 1.32(2) .
N12 O96 1.00(3) .
N12 O94 1.24(3) .
N12 O95 1.37(4) .
N13 O118 1.18(3) .
N13 O119 1.23(3) .
N13 O120 1.31(3) .
N14 O123 1.153(19) .
N14 O122 1.216(18) .
N14 O121 1.31(4) .
N15 O125 1.219(18) .
N15 O126 1.224(18) .
N15 O124 1.237(18) .
N16 O129 1.15(3) .
N16 O127 1.31(3) .
N16 O128 1.34(3) .
N17 O131 1.14(3) .
N17 O130 1.24(3) .
N17 O132 1.26(3) .
N18 O134 1.22(4) .
N18 O135 1.29(4) .
N18 O133 1.31(3) .
N19 O137 1.213(17) .
N19 O136 1.216(18) .
N19 O138 1.221(16) .
N20 O141 1.058(17) .
N20 O139 1.244(12) .
N20 O140 1.66(3) .
N21 O144 1.129(17) .
N21 O142 1.157(16) .
N21 O143 1.271(17) .
N22 O145 1.18(3) .
N22 O146 1.25(3) .
N22 O147 1.26(2) .
N23 O149 1.200(18) .
N23 O150 1.226(17) .
N23 O148 1.290(18) .
N24 O153 1.195(18) .
N24 O151 1.205(18) .
N24 O152 1.219(18) .
O1 Bi9 2.5254(8) .
O1 Bi9 2.5254(8) 2_557
O1 Bi17 2.5479(8) .
O1 Bi17 2.5479(8) 2_557
O1 Bi18 2.6148(11) .
O1 Bi18 2.6148(11) 2_557
O2 Bi2 2.122(11) .
O2 Bi1 2.137(11) .
O2 Bi9 2.593(12) .
O3 Bi13 2.107(11) .
O3 Bi2 2.127(11) .
O3 Bi10 2.255(12) .
O4 Bi4 2.080(11) .
O4 Bi2 2.185(12) .
O4 Bi10 2.215(13) .
O5 Bi3 2.116(11) .
O5 Bi1 2.168(14) .
O5 Bi9 2.653(12) .
O5 Bi8 2.695(13) .
O6 Bi11 2.086(11) .
O6 Bi1 2.107(12) .
O6 Bi12 2.439(13) .
O7 Bi13 2.112(11) .
O7 Bi15 2.124(10) .
O7 Bi12 2.625(13) .
O7 Bi18 2.750(13) .
O8 Bi15 2.081(12) .
O8 Bi14 2.166(12) .
O8 Bi12 2.294(11) .
O9 Bi15 2.155(13) .
O9 Bi5 2.196(13) 2_557
O9 Bi6 2.496(13) 2_557
O9 Bi18 2.695(12) .
O10 Bi11 2.103(11) .
O10 Bi14 2.173(11) .
O10 Bi12 2.210(12) .
O11 Bi12 2.062(12) .
O11 Bi9 2.294(11) .
O11 Bi18 2.426(11) .
O11 Bi17 2.475(13) .
O12 Bi10 2.089(11) .
O12 Bi17 2.278(12) 2_557
O12 Bi18 2.452(11) .
O12 Bi9 2.466(11) .
O13 Bi4 2.050(17) .
O13 Bi7 2.109(15) .
O14 Bi3 2.148(12) .
O14 Bi4 2.161(13) .
O14 Bi6 2.298(14) .
O15 Bi7 2.130(13) .
O15 Bi14 2.133(13) 2_557
O15 Bi17 2.617(11) 2_557
O15 Bi6 2.759(12) .
O16 Bi3 2.128(13) .
O16 Bi5 2.137(13) .
O16 Bi6 2.232(11) .
O17 Bi6 2.080(10) .
O17 Bi17 2.309(11) 2_557
O17 Bi18 2.403(11) 2_557
O17 Bi9 2.451(11) .
O18 Bi5 2.153(10) .
O18 Bi19 2.166(13) .
O18 Bi8 2.373(13) .
O19 Bi19 2.131(12) .
O19 Bi16 2.146(12) .
O19 Bi8 2.205(13) .
O20 Bi16 2.110(12) .
O20 Bi7 2.172(11) 2_557
O20 Bi17 2.629(12) .
O20 Bi10 2.676(13) 2_557
O21 Bi11 2.097(13) .
O21 Bi16 2.202(13) .
O21 Bi8 2.295(11) .
O22 Bi8 2.106(10) .
O22 Bi9 2.323(11) .
O22 Bi18 2.416(11) 2_557
O22 Bi17 2.428(10) .
O23 Bi19 2.118(11) .
O23 Bi13 2.165(13) 2_557
O23 Bi10 2.572(11) 2_557
O23 Bi18 2.713(12) 2_557
O24 S1 1.36(2) .
O25 S2 1.524(15) .
O26 S3 1.65(2) .
O26 Bi4 2.56(2) .
O27 S4 1.472(16) .
O27 Bi3 2.720(15) .
O28 S5 1.521(16) .
O28 Bi1 2.755(17) .
O29 S6 1.518(13) .
O29 Bi14 2.574(12) .
O30 S7 1.524(14) .
O30 Bi2 2.645(12) .
O31 S8 1.446(16) .
O33 S10 1.572(14) .
O33 Bi19 2.574(13) .
O33 Bi16 2.712(16) .
O34 S11 1.558(18) .
O35 S12 1.523(15) .
O35 Bi11 2.673(15) .
O36 S13 1.470(15) .
O37 S14 1.512(15) .
O37 Bi5 2.695(16) .
O40 Bi15 2.725(16) .
O61 Bi5 2.693(15) .
O65 Bi16 2.744(15) .
O68 O69 1.77(5) .
O70 Bi26 2.5532(9) 2_666
O70 Bi26 2.5532(9) .
O70 Bi29 2.5726(9) .
O70 Bi29 2.5726(9) 2_666
O70 Bi28 2.5731(10) .
O70 Bi28 2.5731(10) 2_666
O71 Bi20 2.108(12) .
O71 Bi36 2.138(13) 2_666
O71 Bi38 2.254(15) 2_666
O72 Bi20 2.096(15) .
O72 Bi23 2.148(14) .
O72 Bi38 2.394(15) 2_666
O73 Bi23 2.130(11) .
O73 Bi31 2.138(13) .
O73 Bi26 2.638(12) .
O73 Bi25 2.710(15) .
O74 Bi30 2.102(13) .
O74 Bi22 2.138(14) .
O74 Bi25 2.310(16) .
O75 Bi25 2.109(12) .
O75 Bi26 2.292(14) .
O75 Bi28 2.439(12) 2_666
O75 Bi29 2.441(11) .
O76 Bi33 2.068(17) .
O76 Bi31 2.114(16) .
O76 Bi34 2.450(18) .
O77 Bi33 2.156(12) .
O77 Bi30 2.172(14) .
O77 Bi25 2.368(13) .
O77 Bi29 2.752(12) .
O78 Bi30 2.115(14) .
O78 Bi21 2.201(14) 2_666
O78 Bi27 2.307(13) 2_666
O79 Bi37 2.100(12) .
O79 Bi33 2.144(12) .
O79 Bi29 2.647(13) .
O79 Bi34 2.687(14) .
O80 Bi37 2.126(13) .
O80 Bi21 2.137(15) 2_666
O80 Bi38 2.592(14) .
O80 Bi29 2.735(13) .
O81 Bi36 2.112(15) .
O81 Bi37 2.113(15) .
O81 Bi38 2.298(13) .
O82 Bi36 2.107(12) .
O82 Bi35 2.145(15) .
O82 Bi34 2.686(13) .
O82 Bi28 2.720(13) .
O83 Bi35 2.090(15) .
O83 Bi32 2.105(14) .
O83 Bi34 2.341(15) .
O84 Bi38 2.073(11) .
O84 Bi26 2.328(12) 2_666
O84 Bi29 2.354(11) .
O84 Bi28 2.520(14) .
O85 Bi27 2.128(14) .
O85 Bi28 2.270(12) .
O85 Bi29 2.442(14) 2_666
O85 Bi26 2.444(12) .
O97 Bi34 2.083(13) .
O97 Bi29 2.339(15) .
O97 Bi28 2.360(12) .
O97 Bi26 2.476(12) .
O86 Bi32 2.091(13) .
O86 Bi24 2.164(12) .
O86 Bi27 2.372(13) .
O98 Bi31 2.103(14) .
O98 Bi32 2.194(16) .
O98 Bi34 2.282(12) .
O87 Bi24 2.112(12) .
O87 Bi21 2.151(13) .
O87 Bi27 2.218(12) .
O88 Bi24 2.109(17) .
O88 Bi23 2.149(15) .
O88 Bi26 2.638(14) .
O88 Bi38 2.738(14) 2_666
O89 Bi20 2.139(13) .
O89 Bi22 2.190(16) .
O89 Bi25 2.346(14) .
O90 Bi35 2.143(14) 2_666
O90 Bi22 2.197(14) .
O90 Bi28 2.502(16) 2_666
O90 Bi27 2.725(13) 2_666
O104 S17 1.43(2) .
O105 S18 1.522(16) .
O105 Bi20 2.670(19) .
O105 Bi23 2.744(19) .
O106 S19 1.426(19) .
O108 S21 1.544(19) .
O109 S22 1.481(19) .
O109 Bi30 2.72(2) .
O110 S23 1.536(16) .
O110 Bi37 2.755(16) 2_666
O111 S24 1.539(14) .
O111 Bi21 2.595(14) .
O113 S26 1.60(2) .
O114 S27 1.566(18) .
O114 Bi36 2.623(15) .
O115 S28 1.506(16) .
O116 S29 1.548(18) .
O116 Bi35 2.704(14) .
O117 S30 1.46(2) .
O121 Bi22 2.67(2) .
O130 Bi31 2.67(3) .
O133 Bi33 2.69(2) .
S25 O112 1.497(19) .
S25 C48 1.757(19) .
S25 C47 1.760(19) .
C47 H47A 0.9600 .
C47 H47B 0.9600 .
C47 H47C 0.9600 .
C48 H48A 0.9600 .
C48 H48B 0.9600 .
C48 H48C 0.9600 .
S9 O32 1.432(17) .
S9 C18 1.721(14) .
S9 C17 1.738(14) .
C17 H17A 0.9600 .
C17 H17B 0.9600 .
C17 H17C 0.9600 .
C18 H18A 0.9600 .
C18 H18B 0.9600 .
C18 H18C 0.9600 .
S31 O154 1.413(17) .
S31 C60 1.699(18) .
S31 C59 1.737(18) .
C60 H60A 0.9600 .
C60 H60B 0.9600 .
C60 H60C 0.9600 .
C59 H59A 0.9600 .
C59 H59B 0.9600 .
C59 H59C 0.9600 .
O155 S32 1.505(17) .
S32 C62 1.787(19) .
S32 C61 1.802(19) .
C62 H62A 0.9600 .
C62 H62B 0.9600 .
C62 H62C 0.9600 .
C61 H61A 0.9600 .
C61 H61B 0.9600 .
C61 H61C 0.9600 .
Bi1 Bi9 3.6825(10) .
Bi2 Bi10 3.5420(11) .
Bi3 Bi6 3.5194(10) .
Bi4 Bi10 3.6813(11) .
Bi5 O9 2.196(13) 2_557
Bi5 Bi6 3.6206(11) .
Bi6 O9 2.496(13) 2_557
Bi7 O20 2.172(11) 2_557
Bi8 Bi16 3.5349(10) .
Bi8 Bi19 3.5442(12) .
Bi9 Bi17 3.5769(11) 2_557
Bi9 Bi17 3.5978(10) .
Bi9 Bi18 3.6231(13) 2_557
Bi9 Bi18 3.6473(12) .
Bi10 O23 2.572(11) 2_557
Bi10 O20 2.676(13) 2_557
Bi10 Bi13 3.6507(11) .
Bi11 Bi12 3.5353(10) .
Bi12 Bi14 3.5940(10) .
Bi12 Bi15 3.6532(9) .
Bi13 O23 2.165(13) 2_557
Bi14 O15 2.133(13) 2_557
Bi17 O12 2.278(12) 2_557
Bi17 O17 2.309(11) 2_557
Bi17 O15 2.617(11) 2_557
Bi17 Bi9 3.5769(11) 2_557
Bi17 Bi18 3.6396(12) .
Bi17 Bi18 3.6622(12) 2_557
Bi18 O17 2.403(11) 2_557
Bi18 O22 2.416(11) 2_557
Bi18 O23 2.713(12) 2_557
Bi18 Bi9 3.6231(13) 2_557
Bi18 Bi17 3.6622(12) 2_557
Bi20 Bi38 3.5722(12) 2_666
Bi21 O80 2.137(15) 2_666
Bi21 O78 2.201(14) 2_666
Bi21 Bi27 3.5640(10) .
Bi22 Bi25 3.6092(14) .
Bi24 Bi27 3.5754(11) .
Bi25 Bi30 3.5619(13) .
Bi26 O84 2.328(12) 2_666
Bi26 Bi28 3.6202(11) .
Bi26 Bi29 3.6207(13) .
Bi26 Bi29 3.6284(12) 2_666
Bi26 Bi28 3.6295(14) 2_666
Bi27 O78 2.307(13) 2_666
Bi27 O90 2.725(13) 2_666
Bi28 O75 2.439(12) 2_666
Bi28 O90 2.502(16) 2_666
Bi28 Bi29 3.6247(14) .
Bi28 Bi26 3.6295(14) 2_666
Bi28 Bi29 3.6524(12) 2_666
Bi29 O85 2.442(14) 2_666
Bi29 Bi26 3.6284(12) 2_666
Bi29 Bi28 3.6524(12) 2_666
Bi31 Bi34 3.5947(11) .
Bi32 Bi34 3.5499(12) .
Bi35 O90 2.143(14) 2_666
Bi36 O71 2.138(14) 2_666
Bi36 Bi38 3.6149(13) .
Bi37 O110 2.755(16) 2_666
Bi37 Bi38 3.6998(10) .
Bi38 O71 2.254(15) 2_666
Bi38 O72 2.394(15) 2_666
Bi38 O88 2.738(14) 2_666
Bi38 Bi20 3.5722(12) 2_666

loop_
_geom_torsion_atom_site_label_1
_geom_torsion_atom_site_label_2
_geom_torsion_atom_site_label_3
_geom_torsion_atom_site_label_4
_geom_torsion
_geom_torsion_site_symmetry_1
_geom_torsion_site_symmetry_4
O41 N1 O40 Bi15 15(3) . .
O42 N1 O40 Bi15 -163.6(18) . .
O63 N8 O61 Bi5 -21(4) . .
O62 N8 O61 Bi5 171(3) . .
O66 N11 O65 Bi16 -141(3) . .
O64 N11 O65 Bi16 43(2) . .
O67 N10 O68 O69 -178(8) . .
O67 N10 O69 O68 178(9) . .
O123 N14 O121 Bi22 -14(4) . .
O122 N14 O121 Bi22 166(3) . .
O131 N17 O130 Bi31 42(5) . .
O132 N17 O130 Bi31 -138(3) . .
O134 N18 O133 Bi33 -18(3) . .
O135 N18 O133 Bi33 160(2) . .
Bi4 O26 S3 C6 -144.3(18) . .
Bi4 O26 S3 C5 118.9(16) . .
Bi3 O27 S4 C8 45(4) . .
Bi3 O27 S4 C7 -59(3) . .
Bi1 O28 S5 C10 -125(4) . .
Bi1 O28 S5 C9 -18.9(16) . .
Bi14 O29 S6 C12 131.5(12) . .
Bi14 O29 S6 C11 -125.8(12) . .
Bi2 O30 S7 C13 -132.9(10) . .
Bi2 O30 S7 C14 121.6(11) . .
Bi19 O33 S10 C20 -126.8(13) . .
Bi16 O33 S10 C20 101.2(16) . .
Bi19 O33 S10 C19 124.7(11) . .
Bi16 O33 S10 C19 -7.4(16) . .
Bi11 O35 S12 C23 3.0(19) . .
Bi11 O35 S12 C24 -102.6(17) . .
Bi5 O37 S14 C28 106.5(14) . .
Bi5 O37 S14 C27 -146(3) . .
Bi20 O105 S18 C35 -12.7(19) . .
Bi23 O105 S18 C35 -130.8(13) . .
Bi20 O105 S18 C36 -118.2(17) . .
Bi23 O105 S18 C36 123.6(15) . .
Bi30 O109 S22 C49 19(3) . .
Bi30 O109 S22 C50 -80(3) . .
Bi37 O110 S23 C43 -4(2) 2_666 .
Bi37 O110 S23 C44 -107.6(16) 2_666 .
Bi21 O111 S24 C45 -137.5(12) . .
Bi21 O111 S24 C46 118.2(12) . .
Bi36 O114 S27 C52 126.4(13) . .
Bi36 O114 S27 C51 -125.9(13) . .
Bi35 O116 S29 C53 135.7(16) . .
Bi35 O116 S29 C54 -118(2) . .
Bi11 O6 Bi1 O2 -163.0(10) . .
Bi12 O6 Bi1 O2 -27.2(5) . .
Bi11 O6 Bi1 O5 109.4(9) . .
Bi12 O6 Bi1 O5 -114.7(6) . .
Bi11 O6 Bi1 O28 -98.5(9) . .
Bi12 O6 Bi1 O28 37.4(7) . .
Bi11 O6 Bi1 Bi9 151.5(10) . .
Bi12 O6 Bi1 Bi9 -72.6(4) . .
Bi2 O2 Bi1 O6 155.0(7) . .
Bi9 O2 Bi1 O6 -71.4(5) . .
Bi2 O2 Bi1 O5 -117.8(6) . .
Bi9 O2 Bi1 O5 15.9(4) . .
Bi2 O2 Bi1 O28 39.3(6) . .
Bi9 O2 Bi1 O28 172.9(5) . .
Bi2 O2 Bi1 Bi9 -133.7(8) . .
Bi3 O5 Bi1 O6 178.1(7) . .
Bi9 O5 Bi1 O6 59.8(5) . .
Bi8 O5 Bi1 O6 -36.5(5) . .
Bi3 O5 Bi1 O2 103.0(7) . .
Bi9 O5 Bi1 O2 -15.4(4) . .
Bi8 O5 Bi1 O2 -111.6(5) . .
Bi3 O5 Bi1 O28 57.3(11) . .
Bi9 O5 Bi1 O28 -61.1(9) . .
Bi8 O5 Bi1 O28 -157.3(7) . .
Bi3 O5 Bi1 Bi9 118.3(8) . .
Bi8 O5 Bi1 Bi9 -96.3(5) . .
S5 O28 Bi1 O6 137.1(11) . .
S5 O28 Bi1 O2 -156.3(12) . .
S5 O28 Bi1 O5 -107.5(12) . .
S5 O28 Bi1 Bi9 -150.9(9) . .
Bi1 O2 Bi2 O3 -177.7(7) . .
Bi9 O2 Bi2 O3 55.0(5) . .
Bi1 O2 Bi2 O4 110.1(6) . .
Bi9 O2 Bi2 O4 -17.2(5) . .
Bi1 O2 Bi2 O30 -108.6(6) . .
Bi9 O2 Bi2 O30 124.1(5) . .
Bi1 O2 Bi2 Bi10 146.1(5) . .
Bi9 O2 Bi2 Bi10 18.8(5) . .
Bi13 O3 Bi2 O2 112.6(8) . .
Bi10 O3 Bi2 O2 -103.7(6) . .
Bi13 O3 Bi2 O4 -158.7(9) . .
Bi10 O3 Bi2 O4 -15.1(5) . .
Bi13 O3 Bi2 O30 23.5(7) . .
Bi10 O3 Bi2 O30 167.2(7) . .
Bi13 O3 Bi2 Bi10 -143.7(11) . .
Bi4 O4 Bi2 O2 -96.8(9) . .
Bi10 O4 Bi2 O2 101.3(6) . .
Bi4 O4 Bi2 O3 177.2(10) . .
Bi10 O4 Bi2 O3 15.3(5) . .
Bi4 O4 Bi2 O30 -179.4(7) . .
Bi10 O4 Bi2 O30 18.6(10) . .
Bi4 O4 Bi2 Bi10 162.0(13) . .
S7 O30 Bi2 O2 124.1(9) . .
S7 O30 Bi2 O3 -149.9(10) . .
S7 O30 Bi2 O4 -153.4(8) . .
S7 O30 Bi2 Bi10 -141.9(7) . .
Bi1 O5 Bi3 O16 -174.7(7) . .
Bi9 O5 Bi3 O16 -61.7(5) . .
Bi8 O5 Bi3 O16 41.4(6) . .
Bi1 O5 Bi3 O14 -101.4(7) . .
Bi9 O5 Bi3 O14 11.5(6) . .
Bi8 O5 Bi3 O14 114.6(6) . .
Bi1 O5 Bi3 O27 -113.5(16) . .
Bi9 O5 Bi3 O27 -0.5(18) . .
Bi8 O5 Bi3 O27 102.6(16) . .
Bi1 O5 Bi3 Bi6 -138.8(6) . .
Bi9 O5 Bi3 Bi6 -25.8(5) . .
Bi8 O5 Bi3 Bi6 77.3(5) . .
Bi5 O16 Bi3 O5 -100.8(8) . .
Bi6 O16 Bi3 O5 106.0(5) . .
Bi5 O16 Bi3 O14 173.1(9) . .
Bi6 O16 Bi3 O14 19.8(5) . .
Bi5 O16 Bi3 O27 102.3(9) . .
Bi6 O16 Bi3 O27 -51.0(6) . .
Bi5 O16 Bi3 Bi6 153.3(11) . .
Bi4 O14 Bi3 O5 117.0(8) . .
Bi6 O14 Bi3 O5 -108.2(6) . .
Bi4 O14 Bi3 O16 -153.7(8) . .
Bi6 O14 Bi3 O16 -18.9(5) . .
Bi4 O14 Bi3 O27 -68.6(9) . .
Bi6 O14 Bi3 O27 66.2(7) . .
Bi4 O14 Bi3 Bi6 -134.8(10) . .
S4 O27 Bi3 O5 162(2) . .
S4 O27 Bi3 O16 -135(3) . .
S4 O27 Bi3 O14 149(3) . .
S4 O27 Bi3 Bi6 -168(3) . .
Bi7 O13 Bi4 O4 135(2) . .
Bi7 O13 Bi4 O14 -134(2) . .
Bi7 O13 Bi4 O26 46.2(18) . .
Bi7 O13 Bi4 Bi10 117(2) . .
Bi2 O4 Bi4 O13 173.3(12) . .
Bi10 O4 Bi4 O13 -26.2(9) . .
Bi2 O4 Bi4 O14 95.1(9) . .
Bi10 O4 Bi4 O14 -104.5(7) . .
Bi2 O4 Bi4 O26 -121.2(10) . .
Bi10 O4 Bi4 O26 39.2(8) . .
Bi2 O4 Bi4 Bi10 -160.4(14) . .
Bi3 O14 Bi4 O13 172.8(10) . .
Bi6 O14 Bi4 O13 41.6(9) . .
Bi3 O14 Bi4 O4 -109.8(8) . .
Bi6 O14 Bi4 O4 119.0(6) . .
Bi3 O14 Bi4 O26 173.1(9) . .
Bi6 O14 Bi4 O26 41.9(12) . .
Bi3 O14 Bi4 Bi10 -141.0(6) . .
Bi6 O14 Bi4 Bi10 87.8(5) . .
S3 O26 Bi4 O13 -169.9(16) . .
S3 O26 Bi4 O4 111.4(12) . .
S3 O26 Bi4 O14 -170.3(8) . .
S3 O26 Bi4 Bi10 134.2(13) . .
Bi3 O16 Bi5 O18 97.8(8) . .
Bi6 O16 Bi5 O18 -109.7(6) . .
Bi3 O16 Bi5 O9 -176.3(9) . 2_557
Bi6 O16 Bi5 O9 -23.8(5) . 2_557
Bi3 O16 Bi5 O61 -99.9(8) . .
Bi6 O16 Bi5 O61 52.6(6) . .
Bi3 O16 Bi5 O37 13.1(7) . .
Bi6 O16 Bi5 O37 165.6(7) . .
Bi3 O16 Bi5 Bi6 -152.5(12) . .
Bi19 O18 Bi5 O16 -179.4(7) . .
Bi8 O18 Bi5 O16 -41.5(7) . .
Bi19 O18 Bi5 O9 107.0(7) . 2_557
Bi8 O18 Bi5 O9 -115.1(7) . 2_557
Bi19 O18 Bi5 O61 114.5(17) . .
Bi8 O18 Bi5 O61 -107.6(17) . .
Bi19 O18 Bi5 O37 -113.2(7) . .
Bi8 O18 Bi5 O37 24.7(6) . .
Bi19 O18 Bi5 Bi6 147.6(5) . .
Bi8 O18 Bi5 Bi6 -74.5(6) . .
N8 O61 Bi5 O16 115(2) . .
N8 O61 Bi5 O18 -179(2) . .
N8 O61 Bi5 O9 -171(2) . 2_557
N8 O61 Bi5 O37 52(2) . .
N8 O61 Bi5 Bi6 145(2) . .
S14 O37 Bi5 O16 -151.2(10) . .
S14 O37 Bi5 O18 119.4(9) . .
S14 O37 Bi5 O9 -164.8(7) . 2_557
S14 O37 Bi5 O61 -75.6(10) . .
S14 O37 Bi5 Bi6 -142.9(8) . .
Bi17 O17 Bi6 O16 176.8(7) 2_557 .
Bi18 O17 Bi6 O16 -56.3(6) 2_557 .
Bi9 O17 Bi6 O16 57.6(6) . .
Bi17 O17 Bi6 O14 108.4(7) 2_557 .
Bi18 O17 Bi6 O14 -124.7(6) 2_557 .
Bi9 O17 Bi6 O14 -10.8(5) . .
Bi17 O17 Bi6 O9 -117.4(7) 2_557 2_557
Bi18 O17 Bi6 O9 9.5(5) 2_557 2_557
Bi9 O17 Bi6 O9 123.4(6) . 2_557
Bi17 O17 Bi6 O15 -8.1(5) 2_557 .
Bi18 O17 Bi6 O15 118.8(6) 2_557 .
Bi9 O17 Bi6 O15 -127.3(6) . .
Bi17 O17 Bi6 Bi3 142.2(5) 2_557 .
Bi18 O17 Bi6 Bi3 -90.9(5) 2_557 .
Bi9 O17 Bi6 Bi3 23.1(5) . .
Bi17 O17 Bi6 Bi5 -150.3(5) 2_557 .
Bi18 O17 Bi6 Bi5 -23.4(5) 2_557 .
Bi9 O17 Bi6 Bi5 90.5(5) . .
Bi3 O16 Bi6 O17 -101.4(5) . .
Bi5 O16 Bi6 O17 98.3(6) . .
Bi3 O16 Bi6 O14 -19.0(5) . .
Bi5 O16 Bi6 O14 -179.3(7) . .
Bi3 O16 Bi6 O9 -177.8(6) . 2_557
Bi5 O16 Bi6 O9 21.9(4) . 2_557
Bi3 O16 Bi6 O15 -115.8(12) . .
Bi5 O16 Bi6 O15 83.8(14) . .
Bi5 O16 Bi6 Bi3 -160.4(9) . .
Bi3 O16 Bi6 Bi5 160.4(9) . .
Bi3 O14 Bi6 O17 110.2(6) . .
Bi4 O14 Bi6 O17 -109.1(6) . .
Bi3 O14 Bi6 O16 18.5(5) . .
Bi4 O14 Bi6 O16 159.2(7) . .
Bi3 O14 Bi6 O9 44.1(7) . 2_557
Bi4 O14 Bi6 O9 -175.2(4) . 2_557
Bi3 O14 Bi6 O15 177.9(4) . .
Bi4 O14 Bi6 O15 -41.5(7) . .
Bi4 O14 Bi6 Bi3 140.7(9) . .
Bi3 O14 Bi6 Bi5 18.1(5) . .
Bi4 O14 Bi6 Bi5 158.8(4) . .
Bi7 O15 Bi6 O17 111.1(6) . .
Bi14 O15 Bi6 O17 -109.5(6) 2_557 .
Bi17 O15 Bi6 O17 6.0(4) 2_557 .
Bi7 O15 Bi6 O16 126.3(12) . .
Bi14 O15 Bi6 O16 -94.3(13) 2_557 .
Bi17 O15 Bi6 O16 21.2(15) 2_557 .
Bi7 O15 Bi6 O14 37.3(6) . .
Bi14 O15 Bi6 O14 176.6(5) 2_557 .
Bi17 O15 Bi6 O14 -67.9(5) 2_557 .
Bi7 O15 Bi6 O9 -177.4(4) . 2_557
Bi14 O15 Bi6 O9 -38.0(6) 2_557 2_557
Bi17 O15 Bi6 O9 77.5(4) 2_557 2_557
Bi7 O15 Bi6 Bi3 39.7(7) . .
Bi14 O15 Bi6 Bi3 179.07(7) 2_557 .
Bi17 O15 Bi6 Bi3 -65.4(6) 2_557 .
Bi7 O15 Bi6 Bi5 -174.93(13) . .
Bi14 O15 Bi6 Bi5 -35.6(7) 2_557 .
Bi17 O15 Bi6 Bi5 79.9(5) 2_557 .
O5 Bi3 Bi6 O17 3.9(5) . .
O16 Bi3 Bi6 O17 80.0(6) . .
O14 Bi3 Bi6 O17 -69.2(6) . .
O27 Bi3 Bi6 O17 -163.4(7) . .
O5 Bi3 Bi6 O16 -76.1(6) . .
O14 Bi3 Bi6 O16 -149.2(7) . .
O27 Bi3 Bi6 O16 116.6(9) . .
O5 Bi3 Bi6 O14 73.1(6) . .
O16 Bi3 Bi6 O14 149.2(7) . .
O27 Bi3 Bi6 O14 -94.2(9) . .
O5 Bi3 Bi6 O9 -74.0(4) . 2_557
O16 Bi3 Bi6 O9 2.1(6) . 2_557
O14 Bi3 Bi6 O9 -147.1(6) . 2_557
O27 Bi3 Bi6 O9 118.7(7) . 2_557
O5 Bi3 Bi6 O15 69.3(6) . .
O16 Bi3 Bi6 O15 145.4(7) . .
O14 Bi3 Bi6 O15 -3.8(7) . .
O27 Bi3 Bi6 O15 -98.0(8) . .
O5 Bi3 Bi6 Bi5 -87.6(4) . .
O16 Bi3 Bi6 Bi5 -11.5(5) . .
O14 Bi3 Bi6 Bi5 -160.7(5) . .
O27 Bi3 Bi6 Bi5 105.1(7) . .
O16 Bi5 Bi6 O17 -82.4(6) . .
O18 Bi5 Bi6 O17 -10.5(5) . .
O9 Bi5 Bi6 O17 62.7(6) 2_557 .
O61 Bi5 Bi6 O17 158.1(6) . .
O37 Bi5 Bi6 O17 -95.8(4) . .
O18 Bi5 Bi6 O16 72.0(7) . .
O9 Bi5 Bi6 O16 145.1(7) 2_557 .
O61 Bi5 Bi6 O16 -119.5(7) . .
O37 Bi5 Bi6 O16 -13.4(6) . .
O16 Bi5 Bi6 O14 0.6(6) . .
O18 Bi5 Bi6 O14 72.6(5) . .
O9 Bi5 Bi6 O14 145.8(6) 2_557 .
O61 Bi5 Bi6 O14 -118.9(6) . .
O37 Bi5 Bi6 O14 -12.7(4) . .
O16 Bi5 Bi6 O9 -145.1(7) . 2_557
O18 Bi5 Bi6 O9 -73.2(6) . 2_557
O61 Bi5 Bi6 O9 95.3(6) . 2_557
O37 Bi5 Bi6 O9 -158.5(6) . 2_557
O16 Bi5 Bi6 O15 -149.2(7) . .
O18 Bi5 Bi6 O15 -77.2(5) . .
O9 Bi5 Bi6 O15 -4.1(6) 2_557 .
O61 Bi5 Bi6 O15 91.3(6) . .
O37 Bi5 Bi6 O15 -162.6(5) . .
O16 Bi5 Bi6 Bi3 12.1(5) . .
O18 Bi5 Bi6 Bi3 84.1(4) . .
O9 Bi5 Bi6 Bi3 157.3(5) 2_557 .
O61 Bi5 Bi6 Bi3 -107.4(4) . .
O37 Bi5 Bi6 Bi3 -1.2(3) . .
Bi4 O13 Bi7 O15 132(2) . .
Bi4 O13 Bi7 O20 -142(2) . 2_557
Bi14 O15 Bi7 O13 -168.2(10) 2_557 .
Bi17 O15 Bi7 O13 63.4(8) 2_557 .
Bi6 O15 Bi7 O13 -33.2(8) . .
Bi14 O15 Bi7 O20 112.7(7) 2_557 2_557
Bi17 O15 Bi7 O20 -15.7(5) 2_557 2_557
Bi6 O15 Bi7 O20 -112.3(5) . 2_557
Bi9 O22 Bi8 O19 178.4(6) . .
Bi18 O22 Bi8 O19 -61.0(5) 2_557 .
Bi17 O22 Bi8 O19 56.4(6) . .
Bi9 O22 Bi8 O21 107.8(6) . .
Bi18 O22 Bi8 O21 -131.6(6) 2_557 .
Bi17 O22 Bi8 O21 -14.2(6) . .
Bi9 O22 Bi8 O18 -114.0(6) . .
Bi18 O22 Bi8 O18 6.6(5) 2_557 .
Bi17 O22 Bi8 O18 124.0(6) . .
Bi9 O22 Bi8 O5 -4.7(5) . .
Bi18 O22 Bi8 O5 115.9(5) 2_557 .
Bi17 O22 Bi8 O5 -126.7(6) . .
Bi9 O22 Bi8 Bi16 144.0(4) . .
Bi18 O22 Bi8 Bi16 -95.5(4) 2_557 .
Bi17 O22 Bi8 Bi16 21.9(5) . .
Bi9 O22 Bi8 Bi19 -148.1(4) . .
Bi18 O22 Bi8 Bi19 -27.5(4) 2_557 .
Bi17 O22 Bi8 Bi19 89.9(5) . .
Bi19 O19 Bi8 O22 103.6(6) . .
Bi16 O19 Bi8 O22 -100.7(6) . .
Bi19 O19 Bi8 O21 -171.9(7) . .
Bi16 O19 Bi8 O21 -16.2(5) . .
Bi19 O19 Bi8 O18 22.1(5) . .
Bi16 O19 Bi8 O18 177.7(7) . .
Bi19 O19 Bi8 O5 94.7(12) . .
Bi16 O19 Bi8 O5 -109.6(11) . .
Bi19 O19 Bi8 Bi16 -155.7(9) . .
Bi16 O19 Bi8 Bi19 155.7(9) . .
Bi11 O21 Bi8 O22 -102.3(7) . .
Bi16 O21 Bi8 O22 103.4(6) . .
Bi11 O21 Bi8 O19 169.7(8) . .
Bi16 O21 Bi8 O19 15.4(5) . .
Bi11 O21 Bi8 O18 -171.8(5) . .
Bi16 O21 Bi8 O18 33.9(9) . .
Bi11 O21 Bi8 O5 -31.2(8) . .
Bi16 O21 Bi8 O5 174.5(4) . .
Bi11 O21 Bi8 Bi16 154.3(10) . .
Bi11 O21 Bi8 Bi19 165.0(5) . .
Bi16 O21 Bi8 Bi19 10.7(5) . .
Bi5 O18 Bi8 O22 105.0(7) . .
Bi19 O18 Bi8 O22 -110.4(5) . .
Bi5 O18 Bi8 O19 -165.5(8) . .
Bi19 O18 Bi8 O19 -20.9(4) . .
Bi5 O18 Bi8 O21 175.6(5) . .
Bi19 O18 Bi8 O21 -39.8(8) . .
Bi5 O18 Bi8 O5 34.0(7) . .
Bi19 O18 Bi8 O5 178.6(4) . .
Bi5 O18 Bi8 Bi16 -164.2(5) . .
Bi19 O18 Bi8 Bi16 -19.6(4) . .
Bi5 O18 Bi8 Bi19 -144.6(9) . .
Bi3 O5 Bi8 O22 -109.5(7) . .
Bi1 O5 Bi8 O22 104.4(5) . .
Bi9 O5 Bi8 O22 3.5(4) . .
Bi3 O5 Bi8 O19 -100.3(12) . .
Bi1 O5 Bi8 O19 113.6(12) . .
Bi9 O5 Bi8 O19 12.7(14) . .
Bi3 O5 Bi8 O21 173.4(6) . .
Bi1 O5 Bi8 O21 27.3(7) . .
Bi9 O5 Bi8 O21 -73.5(5) . .
Bi3 O5 Bi8 O18 -34.2(7) . .
Bi1 O5 Bi8 O18 179.7(5) . .
Bi9 O5 Bi8 O18 78.9(4) . .
Bi3 O5 Bi8 Bi16 179.46(13) . .
Bi1 O5 Bi8 Bi16 33.4(8) . .
Bi9 O5 Bi8 Bi16 -67.5(6) . .
Bi3 O5 Bi8 Bi19 -32.8(9) . .
Bi1 O5 Bi8 Bi19 -178.89(13) . .
Bi9 O5 Bi8 Bi19 80.3(4) . .
Bi12 O11 Bi9 O22 108.4(6) . .
Bi18 O11 Bi9 O22 -115.6(5) . .
Bi17 O11 Bi9 O22 -17.9(4) . .
Bi12 O11 Bi9 O17 178.2(5) . .
Bi18 O11 Bi9 O17 -45.8(7) . .
Bi17 O11 Bi9 O17 51.8(6) . .
Bi12 O11 Bi9 O12 -119.3(7) . .
Bi18 O11 Bi9 O12 16.7(4) . .
Bi17 O11 Bi9 O12 114.4(4) . .
Bi12 O11 Bi9 O1 175.1(7) . .
Bi18 O11 Bi9 O1 -48.9(3) . .
Bi17 O11 Bi9 O1 48.7(3) . .
Bi12 O11 Bi9 O2 -14.3(5) . .
Bi18 O11 Bi9 O2 121.7(5) . .
Bi17 O11 Bi9 O2 -140.6(5) . .
Bi12 O11 Bi9 O5 41.8(8) . .
Bi18 O11 Bi9 O5 177.8(4) . .
Bi17 O11 Bi9 O5 -84.5(5) . .
Bi12 O11 Bi9 Bi17 -153.4(5) . 2_557
Bi18 O11 Bi9 Bi17 -17.4(4) . 2_557
Bi17 O11 Bi9 Bi17 80.2(3) . 2_557
Bi12 O11 Bi9 Bi17 126.4(8) . .
Bi18 O11 Bi9 Bi17 -97.7(5) . .
Bi12 O11 Bi9 Bi18 144.7(5) . 2_557
Bi18 O11 Bi9 Bi18 -79.3(4) . 2_557
Bi17 O11 Bi9 Bi18 18.3(4) . 2_557
Bi12 O11 Bi9 Bi18 -136.0(9) . .
Bi17 O11 Bi9 Bi18 97.7(5) . .
Bi12 O11 Bi9 Bi1 17.7(6) . .
Bi18 O11 Bi9 Bi1 153.6(4) . .
Bi17 O11 Bi9 Bi1 -108.7(3) . .
Bi8 O22 Bi9 O11 -113.5(6) . .
Bi18 O22 Bi9 O11 118.2(4) 2_557 .
Bi17 O22 Bi9 O11 18.3(4) . .
Bi8 O22 Bi9 O17 112.9(5) . .
Bi18 O22 Bi9 O17 -15.5(3) 2_557 .
Bi17 O22 Bi9 O17 -115.4(4) . .
Bi8 O22 Bi9 O12 176.1(4) . .
Bi18 O22 Bi9 O12 47.8(6) 2_557 .
Bi17 O22 Bi9 O12 -52.1(6) . .
Bi8 O22 Bi9 O1 179.0(6) . .
Bi18 O22 Bi9 O1 50.7(2) 2_557 .
Bi17 O22 Bi9 O1 -49.2(2) . .
Bi8 O22 Bi9 O2 -48.2(6) . .
Bi18 O22 Bi9 O2 -176.5(3) 2_557 .
Bi17 O22 Bi9 O2 83.6(5) . .
Bi8 O22 Bi9 O5 4.8(5) . .
Bi18 O22 Bi9 O5 -123.5(4) 2_557 .
Bi17 O22 Bi9 O5 136.6(5) . .
Bi8 O22 Bi9 Bi17 148.0(4) . 2_557
Bi18 O22 Bi9 Bi17 19.6(3) 2_557 2_557
Bi17 O22 Bi9 Bi17 -80.3(3) . 2_557
Bi8 O22 Bi9 Bi17 -131.8(7) . .
Bi18 O22 Bi9 Bi17 99.9(5) 2_557 .
Bi8 O22 Bi9 Bi18 128.3(7) . 2_557
Bi17 O22 Bi9 Bi18 -99.9(5) . 2_557
Bi8 O22 Bi9 Bi18 -150.2(4) . .
Bi18 O22 Bi9 Bi18 81.5(3) 2_557 .
Bi17 O22 Bi9 Bi18 -18.4(4) . .
Bi8 O22 Bi9 Bi1 -26.3(5) . .
Bi18 O22 Bi9 Bi1 -154.6(3) 2_557 .
Bi17 O22 Bi9 Bi1 105.5(3) . .
Bi6 O17 Bi9 O11 179.3(5) . .
Bi17 O17 Bi9 O11 47.1(6) 2_557 .
Bi18 O17 Bi9 O11 -55.1(6) 2_557 .
Bi6 O17 Bi9 O22 -110.2(6) . .
Bi17 O17 Bi9 O22 117.6(4) 2_557 .
Bi18 O17 Bi9 O22 15.4(3) 2_557 .
Bi6 O17 Bi9 O12 115.1(6) . .
Bi17 O17 Bi9 O12 -17.1(4) 2_557 .
Bi18 O17 Bi9 O12 -119.3(4) 2_557 .
Bi6 O17 Bi9 O1 -177.6(6) . .
Bi17 O17 Bi9 O1 50.2(2) 2_557 .
Bi18 O17 Bi9 O1 -51.9(2) 2_557 .
Bi6 O17 Bi9 O2 27.9(12) . .
Bi17 O17 Bi9 O2 -104.3(8) 2_557 .
Bi18 O17 Bi9 O2 153.6(7) 2_557 .
Bi6 O17 Bi9 O5 -41.3(6) . .
Bi17 O17 Bi9 O5 -173.5(4) 2_557 .
Bi18 O17 Bi9 O5 84.4(4) 2_557 .
Bi6 O17 Bi9 Bi17 132.2(7) . 2_557
Bi18 O17 Bi9 Bi17 -102.2(4) 2_557 2_557
Bi6 O17 Bi9 Bi17 -147.9(4) . .
Bi17 O17 Bi9 Bi17 79.9(3) 2_557 .
Bi18 O17 Bi9 Bi17 -22.2(3) 2_557 .
Bi6 O17 Bi9 Bi18 -125.6(7) . 2_557
Bi17 O17 Bi9 Bi18 102.2(4) 2_557 2_557
Bi6 O17 Bi9 Bi18 151.0(4) . .
Bi17 O17 Bi9 Bi18 18.8(3) 2_557 .
Bi18 O17 Bi9 Bi18 -83.3(3) 2_557 .
Bi6 O17 Bi9 Bi1 -30.8(8) . .
Bi17 O17 Bi9 Bi1 -162.98(10) 2_557 .
Bi18 O17 Bi9 Bi1 94.9(4) 2_557 .
Bi10 O12 Bi9 O11 110.5(6) . .
Bi17 O12 Bi9 O11 -118.7(5) 2_557 .
Bi18 O12 Bi9 O11 -16.3(4) . .
Bi10 O12 Bi9 O22 -178.4(4) . .
Bi17 O12 Bi9 O22 -47.5(6) 2_557 .
Bi18 O12 Bi9 O22 54.9(6) . .
Bi10 O12 Bi9 O17 -113.5(6) . .
Bi17 O12 Bi9 O17 17.4(4) 2_557 .
Bi18 O12 Bi9 O17 119.8(4) . .
Bi10 O12 Bi9 O1 178.7(6) . .
Bi17 O12 Bi9 O1 -50.5(3) 2_557 .
Bi18 O12 Bi9 O1 51.9(2) . .
Bi10 O12 Bi9 O2 40.6(6) . .
Bi17 O12 Bi9 O2 171.4(4) 2_557 .
Bi18 O12 Bi9 O2 -86.2(4) . .
Bi10 O12 Bi9 O5 -20.1(13) . .
Bi17 O12 Bi9 O5 110.8(9) 2_557 .
Bi18 O12 Bi9 O5 -146.8(8) . .
Bi10 O12 Bi9 Bi17 -130.9(7) . 2_557
Bi18 O12 Bi9 Bi17 102.4(5) . 2_557
Bi10 O12 Bi9 Bi17 149.4(5) . .
Bi17 O12 Bi9 Bi17 -79.8(3) 2_557 .
Bi18 O12 Bi9 Bi17 22.6(3) . .
Bi10 O12 Bi9 Bi18 -149.0(5) . 2_557
Bi17 O12 Bi9 Bi18 -18.1(3) 2_557 2_557
Bi18 O12 Bi9 Bi18 84.3(3) . 2_557
Bi10 O12 Bi9 Bi18 126.7(7) . .
Bi17 O12 Bi9 Bi18 -102.4(5) 2_557 .
Bi10 O12 Bi9 Bi1 34.5(7) . .
Bi17 O12 Bi9 Bi1 165.32(10) 2_557 .
Bi18 O12 Bi9 Bi1 -92.3(4) . .
Bi9 O1 Bi9 O11 -83(100) 2_557 .
Bi17 O1 Bi9 O11 -46.3(3) . .
Bi17 O1 Bi9 O11 133.7(3) 2_557 .
Bi18 O1 Bi9 O11 43.3(3) . .
Bi18 O1 Bi9 O11 -136.7(3) 2_557 .
Bi9 O1 Bi9 O22 9(100) 2_557 .
Bi17 O1 Bi9 O22 45.6(3) . .
Bi17 O1 Bi9 O22 -134.4(3) 2_557 .
Bi18 O1 Bi9 O22 135.2(3) . .
Bi18 O1 Bi9 O22 -44.8(3) 2_557 .
Bi9 O1 Bi9 O17 99(100) 2_557 .
Bi17 O1 Bi9 O17 136.3(3) . .
Bi17 O1 Bi9 O17 -43.7(3) 2_557 .
Bi18 O1 Bi9 O17 -134.0(3) . .
Bi18 O1 Bi9 O17 46.0(3) 2_557 .
Bi9 O1 Bi9 O12 -174(100) 2_557 .
Bi17 O1 Bi9 O12 -136.9(3) . .
Bi17 O1 Bi9 O12 43.1(3) 2_557 .
Bi18 O1 Bi9 O12 -47.3(3) . .
Bi18 O1 Bi9 O12 132.7(3) 2_557 .
Bi9 O1 Bi9 O2 -97(100) 2_557 .
Bi17 O1 Bi9 O2 -59.7(4) . .
Bi17 O1 Bi9 O2 120.3(4) 2_557 .
Bi18 O1 Bi9 O2 30.0(4) . .
Bi18 O1 Bi9 O2 -150.0(4) 2_557 .
Bi9 O1 Bi9 O5 17(100) 2_557 .
Bi17 O1 Bi9 O5 53.8(4) . .
Bi17 O1 Bi9 O5 -126.2(4) 2_557 .
Bi18 O1 Bi9 O5 143.4(4) . .
Bi18 O1 Bi9 O5 -36.6(4) 2_557 .
Bi9 O1 Bi9 Bi17 143(100) 2_557 2_557
Bi17 O1 Bi9 Bi17 180.000(1) . 2_557
Bi18 O1 Bi9 Bi17 -90.35(2) . 2_557
Bi18 O1 Bi9 Bi17 89.65(2) 2_557 2_557
Bi9 O1 Bi9 Bi17 -37(100) 2_557 .
Bi17 O1 Bi9 Bi17 180.000(1) 2_557 .
Bi18 O1 Bi9 Bi17 89.65(2) . .
Bi18 O1 Bi9 Bi17 -90.35(2) 2_557 .
Bi9 O1 Bi9 Bi18 53(100) 2_557 2_557
Bi17 O1 Bi9 Bi18 90.35(2) . 2_557
Bi17 O1 Bi9 Bi18 -89.65(2) 2_557 2_557
Bi18 O1 Bi9 Bi18 180.0 . 2_557
Bi9 O1 Bi9 Bi18 -127(100) 2_557 .
Bi17 O1 Bi9 Bi18 -89.65(2) . .
Bi17 O1 Bi9 Bi18 90.35(2) 2_557 .
Bi18 O1 Bi9 Bi18 180.0 2_557 .
Bi9 O1 Bi9 Bi1 -41(100) 2_557 .
Bi17 O1 Bi9 Bi1 -3.57(5) . .
Bi17 O1 Bi9 Bi1 176.43(5) 2_557 .
Bi18 O1 Bi9 Bi1 86.07(5) . .
Bi18 O1 Bi9 Bi1 -93.93(5) 2_557 .
Bi2 O2 Bi9 O11 -111.6(6) . .
Bi1 O2 Bi9 O11 111.5(5) . .
Bi2 O2 Bi9 O22 177.9(4) . .
Bi1 O2 Bi9 O22 41.0(5) . .
Bi2 O2 Bi9 O17 46.0(11) . .
Bi1 O2 Bi9 O17 -90.9(9) . .
Bi2 O2 Bi9 O12 -35.5(6) . .
Bi1 O2 Bi9 O12 -172.5(4) . .
Bi2 O2 Bi9 O1 -98.7(5) . .
Bi1 O2 Bi9 O1 124.3(3) . .
Bi2 O2 Bi9 O5 123.1(6) . .
Bi1 O2 Bi9 O5 -13.8(4) . .
Bi2 O2 Bi9 Bi17 -27.2(7) . 2_557
Bi1 O2 Bi9 Bi17 -164.10(12) . 2_557
Bi2 O2 Bi9 Bi17 -138.3(4) . .
Bi1 O2 Bi9 Bi17 84.7(4) . .
Bi2 O2 Bi9 Bi18 171.5(2) . 2_557
Bi1 O2 Bi9 Bi18 34.6(9) . 2_557
Bi2 O2 Bi9 Bi18 -77.6(5) . .
Bi1 O2 Bi9 Bi18 145.4(3) . .
Bi2 O2 Bi9 Bi1 136.9(8) . .
Bi3 O5 Bi9 O11 -170.5(5) . .
Bi1 O5 Bi9 O11 -44.8(6) . .
Bi8 O5 Bi9 O11 69.2(5) . .
Bi3 O5 Bi9 O22 117.1(6) . .
Bi1 O5 Bi9 O22 -117.2(5) . .
Bi8 O5 Bi9 O22 -3.2(3) . .
Bi3 O5 Bi9 O17 42.2(6) . .
Bi1 O5 Bi9 O17 168.0(4) . .
Bi8 O5 Bi9 O17 -78.1(4) . .
Bi3 O5 Bi9 O12 -45.5(13) . .
Bi1 O5 Bi9 O12 80.3(10) . .
Bi8 O5 Bi9 O12 -165.7(8) . .
Bi3 O5 Bi9 O1 109.2(5) . .
Bi1 O5 Bi9 O1 -125.0(3) . .
Bi8 O5 Bi9 O1 -11.1(6) . .
Bi3 O5 Bi9 O2 -112.2(6) . .
Bi1 O5 Bi9 O2 13.5(4) . .
Bi8 O5 Bi9 O2 127.5(4) . .
Bi3 O5 Bi9 Bi17 35.3(8) . 2_557
Bi1 O5 Bi9 Bi17 160.98(13) . 2_557
Bi8 O5 Bi9 Bi17 -85.0(5) . 2_557
Bi3 O5 Bi9 Bi17 145.2(4) . .
Bi1 O5 Bi9 Bi17 -89.0(4) . .
Bi8 O5 Bi9 Bi17 25.0(3) . .
Bi3 O5 Bi9 Bi18 83.6(5) . 2_557
Bi1 O5 Bi9 Bi18 -150.7(3) . 2_557
Bi8 O5 Bi9 Bi18 -36.7(3) . 2_557
Bi3 O5 Bi9 Bi18 -167.17(17) . .
Bi1 O5 Bi9 Bi18 -41.4(9) . .
Bi8 O5 Bi9 Bi18 72.5(8) . .
Bi3 O5 Bi9 Bi1 -125.7(8) . .
Bi8 O5 Bi9 Bi1 114.0(5) . .
O6 Bi1 Bi9 O11 30.1(5) . .
O2 Bi1 Bi9 O11 -62.7(5) . .
O5 Bi1 Bi9 O11 139.9(6) . .
O28 Bi1 Bi9 O11 -70.1(5) . .
O6 Bi1 Bi9 O22 -51.8(5) . .
O2 Bi1 Bi9 O22 -144.6(5) . .
O5 Bi1 Bi9 O22 57.9(5) . .
O28 Bi1 Bi9 O22 -152.0(5) . .
O6 Bi1 Bi9 O17 -127.5(6) . .
O2 Bi1 Bi9 O17 139.7(6) . .
O5 Bi1 Bi9 O17 -17.7(6) . .
O28 Bi1 Bi9 O17 132.3(6) . .
O6 Bi1 Bi9 O12 103.4(5) . .
O2 Bi1 Bi9 O12 10.6(5) . .
O5 Bi1 Bi9 O12 -146.9(6) . .
O28 Bi1 Bi9 O12 3.2(5) . .
O6 Bi1 Bi9 O1 -8.4(4) . .
O2 Bi1 Bi9 O1 -101.1(4) . .
O5 Bi1 Bi9 O1 101.4(5) . .
O28 Bi1 Bi9 O1 -108.5(4) . .
O6 Bi1 Bi9 O2 92.8(6) . .
O5 Bi1 Bi9 O2 -157.4(6) . .
O28 Bi1 Bi9 O2 -7.4(6) . .
O6 Bi1 Bi9 O5 -109.8(6) . .
O2 Bi1 Bi9 O5 157.4(6) . .
O28 Bi1 Bi9 O5 150.1(6) . .
O6 Bi1 Bi9 Bi17 158.5(4) . 2_557
O2 Bi1 Bi9 Bi17 65.7(4) . 2_557
O5 Bi1 Bi9 Bi17 -91.8(5) . 2_557
O28 Bi1 Bi9 Bi17 58.3(4) . 2_557
O6 Bi1 Bi9 Bi17 -10.9(4) . .
O2 Bi1 Bi9 Bi17 -103.7(4) . .
O5 Bi1 Bi9 Bi17 98.8(5) . .
O28 Bi1 Bi9 Bi17 -111.1(4) . .
O6 Bi1 Bi9 Bi18 -72.4(4) . 2_557
O2 Bi1 Bi9 Bi18 -165.2(4) . 2_557
O5 Bi1 Bi9 Bi18 37.4(5) . 2_557
O28 Bi1 Bi9 Bi18 -172.6(4) . 2_557
O6 Bi1 Bi9 Bi18 50.4(4) . .
O2 Bi1 Bi9 Bi18 -42.4(4) . .
O5 Bi1 Bi9 Bi18 160.1(5) . .
O28 Bi1 Bi9 Bi18 -49.8(4) . .
Bi17 O12 Bi10 O4 -111.1(6) 2_557 .
Bi18 O12 Bi10 O4 122.9(6) . .
Bi9 O12 Bi10 O4 8.3(6) . .
Bi17 O12 Bi10 O3 180.0(6) 2_557 .
Bi18 O12 Bi10 O3 54.0(5) . .
Bi9 O12 Bi10 O3 -60.6(5) . .
Bi17 O12 Bi10 O23 116.1(6) 2_557 2_557
Bi18 O12 Bi10 O23 -9.9(5) . 2_557
Bi9 O12 Bi10 O23 -124.5(6) . 2_557
Bi17 O12 Bi10 O20 9.1(5) 2_557 2_557
Bi18 O12 Bi10 O20 -116.9(6) . 2_557
Bi9 O12 Bi10 O20 128.5(6) . 2_557
Bi17 O12 Bi10 Bi2 -146.9(5) 2_557 .
Bi18 O12 Bi10 Bi2 87.0(5) . .
Bi9 O12 Bi10 Bi2 -27.6(5) . .
Bi17 O12 Bi10 Bi13 148.8(5) 2_557 .
Bi18 O12 Bi10 Bi13 22.8(5) . .
Bi9 O12 Bi10 Bi13 -91.8(5) . .
Bi17 O12 Bi10 Bi4 -81.3(5) 2_557 .
Bi18 O12 Bi10 Bi4 152.7(5) . .
Bi9 O12 Bi10 Bi4 38.1(5) . .
Bi4 O4 Bi10 O12 96.8(7) . .
Bi2 O4 Bi10 O12 -98.2(6) . .
Bi4 O4 Bi10 O3 -179.7(8) . .
Bi2 O4 Bi10 O3 -14.7(5) . .
Bi4 O4 Bi10 O23 169.0(5) . 2_557
Bi2 O4 Bi10 O23 -25.9(9) . 2_557
Bi4 O4 Bi10 O20 24.4(8) . 2_557
Bi2 O4 Bi10 O20 -170.5(4) . 2_557
Bi4 O4 Bi10 Bi2 -165.0(11) . .
Bi4 O4 Bi10 Bi13 -171.8(5) . .
Bi2 O4 Bi10 Bi13 -6.7(5) . .
Bi2 O4 Bi10 Bi4 165.0(11) . .
Bi13 O3 Bi10 O12 -101.9(6) . .
Bi2 O3 Bi10 O12 108.1(6) . .
Bi13 O3 Bi10 O4 165.1(7) . .
Bi2 O3 Bi10 O4 15.1(5) . .
Bi13 O3 Bi10 O23 -24.3(5) . 2_557
Bi2 O3 Bi10 O23 -174.3(7) . 2_557
Bi13 O3 Bi10 O20 -79.3(12) . 2_557
Bi2 O3 Bi10 O20 130.7(8) . 2_557
Bi13 O3 Bi10 Bi2 150.0(10) . .
Bi2 O3 Bi10 Bi13 -150.0(10) . .
Bi13 O3 Bi10 Bi4 165.0(5) . .
Bi2 O3 Bi10 Bi4 15.0(5) . .
O2 Bi2 Bi10 O12 4.5(4) . .
O3 Bi2 Bi10 O12 -71.8(6) . .
O4 Bi2 Bi10 O12 83.8(7) . .
O30 Bi2 Bi10 O12 -84.2(5) . .
O2 Bi2 Bi10 O4 -79.3(7) . .
O3 Bi2 Bi10 O4 -155.6(8) . .
O30 Bi2 Bi10 O4 -167.9(7) . .
O2 Bi2 Bi10 O3 76.2(6) . .
O4 Bi2 Bi10 O3 155.6(8) . .
O30 Bi2 Bi10 O3 -12.4(7) . .
O2 Bi2 Bi10 O23 81.4(4) . 2_557
O3 Bi2 Bi10 O23 5.1(6) . 2_557
O4 Bi2 Bi10 O23 160.7(6) . 2_557
O30 Bi2 Bi10 O23 -7.2(4) . 2_557
O2 Bi2 Bi10 O20 -60.0(7) . 2_557
O3 Bi2 Bi10 O20 -136.2(8) . 2_557
O4 Bi2 Bi10 O20 19.4(8) . 2_557
O30 Bi2 Bi10 O20 -148.6(7) . 2_557
O2 Bi2 Bi10 Bi13 93.3(3) . .
O3 Bi2 Bi10 Bi13 17.1(6) . .
O4 Bi2 Bi10 Bi13 172.6(6) . .
O30 Bi2 Bi10 Bi13 4.7(3) . .
O2 Bi2 Bi10 Bi4 -87.5(3) . .
O3 Bi2 Bi10 Bi4 -163.7(6) . .
O4 Bi2 Bi10 Bi4 -8.1(6) . .
O30 Bi2 Bi10 Bi4 -176.1(3) . .
O13 Bi4 Bi10 O12 60.9(8) . .
O4 Bi4 Bi10 O12 -84.4(8) . .
O14 Bi4 Bi10 O12 -7.9(5) . .
O26 Bi4 Bi10 O12 142.1(6) . .
O13 Bi4 Bi10 O4 145.3(10) . .
O14 Bi4 Bi10 O4 76.5(8) . .
O26 Bi4 Bi10 O4 -133.5(9) . .
O13 Bi4 Bi10 O3 145.6(8) . .
O4 Bi4 Bi10 O3 0.3(8) . .
O14 Bi4 Bi10 O3 76.8(5) . .
O26 Bi4 Bi10 O3 -133.2(6) . .
O13 Bi4 Bi10 O23 120.4(11) . 2_557
O4 Bi4 Bi10 O23 -25.0(11) . 2_557
O14 Bi4 Bi10 O23 51.6(9) . 2_557
O26 Bi4 Bi10 O23 -158.5(10) . 2_557
O13 Bi4 Bi10 O20 -13.5(8) . 2_557
O4 Bi4 Bi10 O20 -158.8(8) . 2_557
O14 Bi4 Bi10 O20 -82.3(4) . 2_557
O26 Bi4 Bi10 O20 67.7(6) . 2_557
O13 Bi4 Bi10 Bi2 155.0(7) . .
O4 Bi4 Bi10 Bi2 9.6(7) . .
O14 Bi4 Bi10 Bi2 86.1(4) . .
O26 Bi4 Bi10 Bi2 -123.9(5) . .
O13 Bi4 Bi10 Bi13 155.9(7) . .
O4 Bi4 Bi10 Bi13 10.5(7) . .
O14 Bi4 Bi10 Bi13 87.1(4) . .
O26 Bi4 Bi10 Bi13 -123.0(5) . .
Bi1 O6 Bi11 O21 -109.4(9) . .
Bi12 O6 Bi11 O21 111.0(6) . .
Bi1 O6 Bi11 O10 160.4(10) . .
Bi12 O6 Bi11 O10 20.8(5) . .
Bi1 O6 Bi11 O35 -30.8(8) . .
Bi12 O6 Bi11 O35 -170.4(7) . .
Bi1 O6 Bi11 Bi12 139.6(12) . .
Bi16 O21 Bi11 O6 -169.9(8) . .
Bi8 O21 Bi11 O6 42.3(7) . .
Bi16 O21 Bi11 O10 -95.9(8) . .
Bi8 O21 Bi11 O10 116.3(7) . .
Bi16 O21 Bi11 O35 119.1(8) . .
Bi8 O21 Bi11 O35 -28.7(6) . .
Bi16 O21 Bi11 Bi12 -130.3(7) . .
Bi8 O21 Bi11 Bi12 81.9(6) . .
Bi14 O10 Bi11 O6 -173.6(10) . .
Bi12 O10 Bi11 O6 -24.0(6) . .
Bi14 O10 Bi11 O21 102.1(9) . .
Bi12 O10 Bi11 O21 -108.3(6) . .
Bi14 O10 Bi11 O35 168.9(7) . .
Bi12 O10 Bi11 O35 -41.5(11) . .
Bi14 O10 Bi11 Bi12 -149.6(13) . .
S12 O35 Bi11 O6 163.6(14) . .
S12 O35 Bi11 O21 -108.1(13) . .
S12 O35 Bi11 O10 -178.6(10) . .
S12 O35 Bi11 Bi12 156.6(11) . .
Bi9 O11 Bi12 O10 -111.9(6) . .
Bi18 O11 Bi12 O10 119.7(6) . .
Bi17 O11 Bi12 O10 6.3(5) . .
Bi9 O11 Bi12 O8 -179.1(7) . .
Bi18 O11 Bi12 O8 52.5(6) . .
Bi17 O11 Bi12 O8 -60.9(5) . .
Bi9 O11 Bi12 O6 -46.8(6) . .
Bi18 O11 Bi12 O6 -175.1(6) . .
Bi17 O11 Bi12 O6 71.5(5) . .
Bi9 O11 Bi12 O7 118.1(6) . .
Bi18 O11 Bi12 O7 -10.3(5) . .
Bi17 O11 Bi12 O7 -123.7(5) . .
Bi9 O11 Bi12 Bi11 -78.6(6) . .
Bi18 O11 Bi12 Bi11 153.1(5) . .
Bi17 O11 Bi12 Bi11 39.6(4) . .
Bi9 O11 Bi12 Bi14 -146.1(5) . .
Bi18 O11 Bi12 Bi14 85.6(5) . .
Bi17 O11 Bi12 Bi14 -27.9(4) . .
Bi9 O11 Bi12 Bi15 150.2(5) . .
Bi18 O11 Bi12 Bi15 21.9(5) . .
Bi17 O11 Bi12 Bi15 -91.6(4) . .
Bi11 O10 Bi12 O11 102.6(6) . .
Bi14 O10 Bi12 O11 -100.2(6) . .
Bi11 O10 Bi12 O8 -174.3(7) . .
Bi14 O10 Bi12 O8 -17.1(5) . .
Bi11 O10 Bi12 O6 21.6(5) . .
Bi14 O10 Bi12 O6 178.8(7) . .
Bi11 O10 Bi12 O7 176.1(4) . .
Bi14 O10 Bi12 O7 -26.7(8) . .
Bi14 O10 Bi12 Bi11 157.2(10) . .
Bi11 O10 Bi12 Bi14 -157.2(10) . .
Bi11 O10 Bi12 Bi15 -165.9(4) . .
Bi14 O10 Bi12 Bi15 -8.7(5) . .
Bi15 O8 Bi12 O11 -103.3(6) . .
Bi14 O8 Bi12 O11 109.5(6) . .
Bi15 O8 Bi12 O10 164.0(7) . .
Bi14 O8 Bi12 O10 16.9(5) . .
Bi15 O8 Bi12 O6 -176.9(4) . .
Bi14 O8 Bi12 O6 35.9(8) . .
Bi15 O8 Bi12 O7 -24.5(5) . .
Bi14 O8 Bi12 O7 -171.6(7) . .
Bi15 O8 Bi12 Bi11 160.8(4) . .
Bi14 O8 Bi12 Bi11 13.6(5) . .
Bi15 O8 Bi12 Bi14 147.2(9) . .
Bi14 O8 Bi12 Bi15 -147.2(9) . .
Bi11 O6 Bi12 O11 -114.7(6) . .
Bi1 O6 Bi12 O11 97.7(6) . .
Bi11 O6 Bi12 O10 -20.9(5) . .
Bi1 O6 Bi12 O10 -168.6(8) . .
Bi11 O6 Bi12 O8 -40.3(8) . .
Bi1 O6 Bi12 O8 172.1(5) . .
Bi11 O6 Bi12 O7 -150.5(7) . .
Bi1 O6 Bi12 O7 61.9(12) . .
Bi1 O6 Bi12 Bi11 -147.6(10) . .
Bi11 O6 Bi12 Bi14 -20.2(5) . .
Bi1 O6 Bi12 Bi14 -167.8(5) . .
Bi11 O6 Bi12 Bi15 -45.4(13) . .
Bi1 O6 Bi12 Bi15 167.0(4) . .
Bi13 O7 Bi12 O11 -100.1(7) . .
Bi15 O7 Bi12 O11 111.8(5) . .
Bi18 O7 Bi12 O11 7.9(4) . .
Bi13 O7 Bi12 O10 -179.6(5) . .
Bi15 O7 Bi12 O10 32.4(7) . .
Bi18 O7 Bi12 O10 -71.6(5) . .
Bi13 O7 Bi12 O8 170.3(8) . .
Bi15 O7 Bi12 O8 22.3(4) . .
Bi18 O7 Bi12 O8 -81.7(4) . .
Bi13 O7 Bi12 O6 -63.7(12) . .
Bi15 O7 Bi12 O6 148.2(8) . .
Bi18 O7 Bi12 O6 44.3(10) . .
Bi13 O7 Bi12 Bi11 -172.2(3) . .
Bi15 O7 Bi12 Bi11 39.7(12) . .
Bi18 O7 Bi12 Bi11 -64.3(9) . .
Bi13 O7 Bi12 Bi14 165.5(5) . .
Bi15 O7 Bi12 Bi14 17.4(4) . .
Bi18 O7 Bi12 Bi14 -86.5(2) . .
Bi13 O7 Bi12 Bi15 148.1(9) . .
Bi18 O7 Bi12 Bi15 -104.0(5) . .
O6 Bi11 Bi12 O11 65.0(6) . .
O21 Bi11 Bi12 O11 -5.3(5) . .
O10 Bi11 Bi12 O11 -79.5(7) . .
O35 Bi11 Bi12 O11 74.7(5) . .
O6 Bi11 Bi12 O10 144.5(8) . .
O21 Bi11 Bi12 O10 74.2(7) . .
O35 Bi11 Bi12 O10 154.2(7) . .
O6 Bi11 Bi12 O8 149.8(7) . .
O21 Bi11 Bi12 O8 79.6(5) . .
O10 Bi11 Bi12 O8 5.4(7) . .
O35 Bi11 Bi12 O8 159.6(5) . .
O21 Bi11 Bi12 O6 -70.3(7) . .
O10 Bi11 Bi12 O6 -144.5(8) . .
O35 Bi11 Bi12 O6 9.8(7) . .
O6 Bi11 Bi12 O7 134.2(10) . .
O21 Bi11 Bi12 O7 63.9(9) . .
O10 Bi11 Bi12 O7 -10.3(10) . .
O35 Bi11 Bi12 O7 144.0(9) . .
O6 Bi11 Bi12 Bi14 158.3(6) . .
O21 Bi11 Bi12 Bi14 88.0(4) . .
O10 Bi11 Bi12 Bi14 13.8(6) . .
O35 Bi11 Bi12 Bi14 168.1(4) . .
O6 Bi11 Bi12 Bi15 163.0(6) . .
O21 Bi11 Bi12 Bi15 92.7(4) . .
O10 Bi11 Bi12 Bi15 18.5(6) . .
O35 Bi11 Bi12 Bi15 172.7(4) . .
Bi2 O3 Bi13 O7 -103.0(8) . .
Bi10 O3 Bi13 O7 114.9(6) . .
Bi2 O3 Bi13 O23 169.2(9) . 2_557
Bi10 O3 Bi13 O23 27.1(5) . 2_557
Bi2 O3 Bi13 Bi10 142.0(11) . .
Bi15 O7 Bi13 O3 179.7(8) . .
Bi12 O7 Bi13 O3 40.0(6) . .
Bi18 O7 Bi13 O3 -62.5(5) . .
Bi15 O7 Bi13 O23 -107.0(8) . 2_557
Bi12 O7 Bi13 O23 113.3(6) . 2_557
Bi18 O7 Bi13 O23 10.8(4) . 2_557
Bi15 O7 Bi13 Bi10 -148.8(6) . .
Bi12 O7 Bi13 Bi10 71.5(6) . .
Bi18 O7 Bi13 Bi10 -31.0(4) . .
O12 Bi10 Bi13 O3 76.8(7) . .
O4 Bi10 Bi13 O3 -14.1(7) . .
O23 Bi10 Bi13 O3 140.9(8) 2_557 .
O20 Bi10 Bi13 O3 144.7(7) 2_557 .
Bi2 Bi10 Bi13 O3 -18.5(6) . .
Bi4 Bi10 Bi13 O3 -19.4(6) . .
O12 Bi10 Bi13 O7 9.7(5) . .
O4 Bi10 Bi13 O7 -81.2(5) . .
O3 Bi10 Bi13 O7 -67.1(7) . .
O23 Bi10 Bi13 O7 73.8(6) 2_557 .
O20 Bi10 Bi13 O7 77.5(5) 2_557 .
Bi2 Bi10 Bi13 O7 -85.6(4) . .
Bi4 Bi10 Bi13 O7 -86.6(4) . .
O12 Bi10 Bi13 O23 -64.1(5) . 2_557
O4 Bi10 Bi13 O23 -155.1(6) . 2_557
O3 Bi10 Bi13 O23 -140.9(8) . 2_557
O20 Bi10 Bi13 O23 3.7(6) 2_557 2_557
Bi2 Bi10 Bi13 O23 -159.4(4) . 2_557
Bi4 Bi10 Bi13 O23 -160.4(4) . 2_557
Bi15 O8 Bi14 O15 114.1(8) . 2_557
Bi12 O8 Bi14 O15 -105.4(5) . 2_557
Bi15 O8 Bi14 O10 -157.3(9) . .
Bi12 O8 Bi14 O10 -16.8(5) . .
Bi15 O8 Bi14 O29 27.7(7) . .
Bi12 O8 Bi14 O29 168.2(6) . .
Bi15 O8 Bi14 Bi12 -140.5(11) . .
Bi11 O10 Bi14 O15 -105.8(9) . 2_557
Bi12 O10 Bi14 O15 104.7(6) . 2_557
Bi11 O10 Bi14 O8 167.3(10) . .
Bi12 O10 Bi14 O8 17.8(5) . .
Bi11 O10 Bi14 O29 174.5(6) . .
Bi12 O10 Bi14 O29 24.9(10) . .
Bi11 O10 Bi14 Bi12 149.6(13) . .
S6 O29 Bi14 O15 123.0(9) . 2_557
S6 O29 Bi14 O8 -149.2(10) . .
S6 O29 Bi14 O10 -156.5(8) . .
S6 O29 Bi14 Bi12 -141.8(8) . .
O11 Bi12 Bi14 O15 5.0(4) . 2_557
O10 Bi12 Bi14 O15 -76.5(7) . 2_557
O8 Bi12 Bi14 O15 75.4(6) . 2_557
O6 Bi12 Bi14 O15 -77.6(4) . 2_557
O7 Bi12 Bi14 O15 82.8(4) . 2_557
Bi11 Bi12 Bi14 O15 -90.1(3) . 2_557
Bi15 Bi12 Bi14 O15 93.9(3) . 2_557
O11 Bi12 Bi14 O8 -70.3(6) . .
O10 Bi12 Bi14 O8 -151.9(8) . .
O6 Bi12 Bi14 O8 -153.0(6) . .
O7 Bi12 Bi14 O8 7.4(6) . .
Bi11 Bi12 Bi14 O8 -165.5(5) . .
Bi15 Bi12 Bi14 O8 18.5(5) . .
O11 Bi12 Bi14 O10 81.5(7) . .
O8 Bi12 Bi14 O10 151.9(8) . .
O6 Bi12 Bi14 O10 -1.1(7) . .
O7 Bi12 Bi14 O10 159.3(7) . .
Bi11 Bi12 Bi14 O10 -13.6(6) . .
Bi15 Bi12 Bi14 O10 170.3(6) . .
O11 Bi12 Bi14 O29 -81.8(4) . .
O10 Bi12 Bi14 O29 -163.3(7) . .
O8 Bi12 Bi14 O29 -11.4(6) . .
O6 Bi12 Bi14 O29 -164.4(4) . .
O7 Bi12 Bi14 O29 -4.0(4) . .
Bi11 Bi12 Bi14 O29 -176.9(3) . .
Bi15 Bi12 Bi14 O29 7.0(3) . .
Bi14 O8 Bi15 O7 166.7(9) . .
Bi12 O8 Bi15 O7 28.0(5) . .
Bi14 O8 Bi15 O9 -106.3(8) . .
Bi12 O8 Bi15 O9 115.0(6) . .
Bi14 O8 Bi15 O40 81.7(8) . .
Bi12 O8 Bi15 O40 -57.0(6) . .
Bi14 O8 Bi15 Bi12 138.7(11) . .
Bi13 O7 Bi15 O8 -169.7(9) . .
Bi12 O7 Bi15 O8 -22.5(4) . .
Bi18 O7 Bi15 O8 72.5(5) . .
Bi13 O7 Bi15 O9 105.2(8) . .
Bi12 O7 Bi15 O9 -107.6(5) . .
Bi18 O7 Bi15 O9 -12.6(5) . .
Bi13 O7 Bi15 O40 -93.6(8) . .
Bi12 O7 Bi15 O40 53.5(5) . .
Bi18 O7 Bi15 O40 148.6(5) . .
Bi13 O7 Bi15 Bi12 -147.2(10) . .
Bi18 O7 Bi15 Bi12 95.0(5) . .
Bi5 O9 Bi15 O8 177.5(7) 2_557 .
Bi6 O9 Bi15 O8 43.8(6) 2_557 .
Bi18 O9 Bi15 O8 -62.2(5) . .
Bi5 O9 Bi15 O7 -107.4(7) 2_557 .
Bi6 O9 Bi15 O7 118.9(6) 2_557 .
Bi18 O9 Bi15 O7 12.9(5) . .
Bi5 O9 Bi15 O40 -162.3(9) 2_557 .
Bi6 O9 Bi15 O40 64.0(14) 2_557 .
Bi18 O9 Bi15 O40 -42.0(14) . .
Bi5 O9 Bi15 Bi12 -150.5(6) 2_557 .
Bi6 O9 Bi15 Bi12 75.8(5) 2_557 .
Bi18 O9 Bi15 Bi12 -30.2(4) . .
N1 O40 Bi15 O8 -80.2(15) . .
N1 O40 Bi15 O7 -156.8(16) . .
N1 O40 Bi15 O9 -101.2(18) . .
N1 O40 Bi15 Bi12 -114.9(16) . .
O11 Bi12 Bi15 O8 75.3(7) . .
O10 Bi12 Bi15 O8 -14.8(7) . .
O6 Bi12 Bi15 O8 7.5(11) . .
O7 Bi12 Bi15 O8 140.3(8) . .
Bi11 Bi12 Bi15 O8 -25.2(6) . .
Bi14 Bi12 Bi15 O8 -20.4(6) . .
O11 Bi12 Bi15 O7 -64.9(6) . .
O10 Bi12 Bi15 O7 -155.1(6) . .
O8 Bi12 Bi15 O7 -140.3(8) . .
O6 Bi12 Bi15 O7 -132.7(10) . .
Bi11 Bi12 Bi15 O7 -165.4(5) . .
Bi14 Bi12 Bi15 O7 -160.6(5) . .
O11 Bi12 Bi15 O9 9.4(5) . .
O10 Bi12 Bi15 O9 -80.8(5) . .
O8 Bi12 Bi15 O9 -66.0(7) . .
O6 Bi12 Bi15 O9 -58.5(10) . .
O7 Bi12 Bi15 O9 74.3(6) . .
Bi11 Bi12 Bi15 O9 -91.1(4) . .
Bi14 Bi12 Bi15 O9 -86.3(4) . .
O11 Bi12 Bi15 O40 -176.0(5) . .
O10 Bi12 Bi15 O40 93.8(5) . .
O8 Bi12 Bi15 O40 108.6(7) . .
O6 Bi12 Bi15 O40 116.2(10) . .
O7 Bi12 Bi15 O40 -111.1(6) . .
Bi11 Bi12 Bi15 O40 83.5(4) . .
Bi14 Bi12 Bi15 O40 88.3(4) . .
Bi7 O20 Bi16 O19 179.7(7) 2_557 .
Bi17 O20 Bi16 O19 -61.1(5) . .
Bi10 O20 Bi16 O19 42.4(6) 2_557 .
Bi7 O20 Bi16 O21 -107.2(7) 2_557 .
Bi17 O20 Bi16 O21 12.0(5) . .
Bi10 O20 Bi16 O21 115.5(6) 2_557 .
Bi7 O20 Bi16 O33 117.6(7) 2_557 .
Bi17 O20 Bi16 O33 -123.1(5) . .
Bi10 O20 Bi16 O33 -19.7(6) 2_557 .
Bi7 O20 Bi16 O65 -33.7(7) 2_557 .
Bi17 O20 Bi16 O65 85.6(6) . .
Bi10 O20 Bi16 O65 -171.0(7) 2_557 .
Bi7 O20 Bi16 Bi8 -145.7(6) 2_557 .
Bi17 O20 Bi16 Bi8 -26.5(5) . .
Bi10 O20 Bi16 Bi8 77.0(5) 2_557 .
Bi19 O19 Bi16 O20 -104.8(9) . .
Bi8 O19 Bi16 O20 108.4(6) . .
Bi19 O19 Bi16 O21 163.5(10) . .
Bi8 O19 Bi16 O21 16.7(5) . .
Bi19 O19 Bi16 O33 -11.5(8) . .
Bi8 O19 Bi16 O33 -158.3(8) . .
Bi19 O19 Bi16 O65 -161.6(7) . .
Bi8 O19 Bi16 O65 51.6(10) . .
Bi19 O19 Bi16 Bi8 146.8(13) . .
Bi11 O21 Bi16 O20 105.0(8) . .
Bi8 O21 Bi16 O20 -102.6(5) . .
Bi11 O21 Bi16 O19 -168.0(9) . .
Bi8 O21 Bi16 O19 -15.6(5) . .
Bi11 O21 Bi16 O33 -161.6(7) . .
Bi8 O21 Bi16 O33 -9.2(10) . .
Bi11 O21 Bi16 O65 33.8(7) . .
Bi8 O21 Bi16 O65 -173.8(6) . .
Bi11 O21 Bi16 Bi8 -152.4(12) . .
S10 O33 Bi16 O20 -129.1(13) . .
Bi19 O33 Bi16 O20 92.9(5) . .
S10 O33 Bi16 O19 144.8(15) . .
Bi19 O33 Bi16 O19 6.7(5) . .
S10 O33 Bi16 O21 137.9(11) . .
Bi19 O33 Bi16 O21 -0.2(10) . .
S10 O33 Bi16 O65 -70.7(17) . .
Bi19 O33 Bi16 O65 151.3(6) . .
S10 O33 Bi16 Bi8 132.0(12) . .
Bi19 O33 Bi16 Bi8 -6.0(5) . .
N11 O65 Bi16 O20 153.9(14) . .
N11 O65 Bi16 O19 -144.6(13) . .
N11 O65 Bi16 O21 -110.0(14) . .
N11 O65 Bi16 O33 90.5(15) . .
N11 O65 Bi16 Bi8 -114.3(13) . .
O22 Bi8 Bi16 O20 5.4(5) . .
O19 Bi8 Bi16 O20 -73.5(7) . .
O21 Bi8 Bi16 O20 80.7(7) . .
O18 Bi8 Bi16 O20 -75.6(5) . .
O5 Bi8 Bi16 O20 71.3(6) . .
Bi19 Bi8 Bi16 O20 -88.1(4) . .
O22 Bi8 Bi16 O19 78.9(7) . .
O21 Bi8 Bi16 O19 154.2(8) . .
O18 Bi8 Bi16 O19 -2.1(6) . .
O5 Bi8 Bi16 O19 144.8(8) . .
Bi19 Bi8 Bi16 O19 -14.6(6) . .
O22 Bi8 Bi16 O21 -75.4(7) . .
O19 Bi8 Bi16 O21 -154.2(8) . .
O18 Bi8 Bi16 O21 -156.4(6) . .
O5 Bi8 Bi16 O21 -9.4(7) . .
Bi19 Bi8 Bi16 O21 -168.8(6) . .
O22 Bi8 Bi16 O33 98.1(5) . .
O19 Bi8 Bi16 O33 19.2(7) . .
O21 Bi8 Bi16 O33 173.5(7) . .
O18 Bi8 Bi16 O33 17.1(5) . .
O5 Bi8 Bi16 O33 164.0(6) . .
Bi19 Bi8 Bi16 O33 4.7(4) . .
O22 Bi8 Bi16 O65 -68.8(5) . .
O19 Bi8 Bi16 O65 -147.7(7) . .
O21 Bi8 Bi16 O65 6.5(7) . .
O18 Bi8 Bi16 O65 -149.8(4) . .
O5 Bi8 Bi16 O65 -2.9(6) . .
Bi19 Bi8 Bi16 O65 -162.3(3) . .
Bi8 O22 Bi17 O12 -109.3(6) . 2_557
Bi9 O22 Bi17 O12 118.2(4) . 2_557
Bi18 O22 Bi17 O12 17.0(4) 2_557 2_557
Bi8 O22 Bi17 O17 179.2(5) . 2_557
Bi9 O22 Bi17 O17 46.7(7) . 2_557
Bi18 O22 Bi17 O17 -54.5(6) 2_557 2_557
Bi8 O22 Bi17 O11 115.2(6) . .
Bi9 O22 Bi17 O11 -17.3(4) . .
Bi18 O22 Bi17 O11 -118.4(4) 2_557 .
Bi8 O22 Bi17 O1 -177.9(7) . .
Bi9 O22 Bi17 O1 49.6(2) . .
Bi18 O22 Bi17 O1 -51.5(2) 2_557 .
Bi8 O22 Bi17 O15 19.3(14) . 2_557
Bi9 O22 Bi17 O15 -113.2(9) . 2_557
Bi18 O22 Bi17 O15 145.6(9) 2_557 2_557
Bi8 O22 Bi17 O20 -40.2(7) . .
Bi9 O22 Bi17 O20 -172.7(4) . .
Bi18 O22 Bi17 O20 86.1(4) 2_557 .
Bi8 O22 Bi17 Bi9 -148.2(5) . 2_557
Bi9 O22 Bi17 Bi9 79.3(3) . 2_557
Bi18 O22 Bi17 Bi9 -21.9(3) 2_557 2_557
Bi8 O22 Bi17 Bi9 132.5(8) . .
Bi18 O22 Bi17 Bi9 -101.2(4) 2_557 .
Bi8 O22 Bi17 Bi18 150.8(5) . .
Bi9 O22 Bi17 Bi18 18.3(4) . .
Bi18 O22 Bi17 Bi18 -82.8(3) 2_557 .
Bi8 O22 Bi17 Bi18 -126.3(8) . 2_557
Bi9 O22 Bi17 Bi18 101.2(4) . 2_557
Bi12 O11 Bi17 O12 -176.9(4) . 2_557
Bi9 O11 Bi17 O12 -45.8(6) . 2_557
Bi18 O11 Bi17 O12 56.4(6) . 2_557
Bi12 O11 Bi17 O17 111.1(5) . 2_557
Bi9 O11 Bi17 O17 -117.8(4) . 2_557
Bi18 O11 Bi17 O17 -15.6(4) . 2_557
Bi12 O11 Bi17 O22 -113.7(5) . .
Bi9 O11 Bi17 O22 17.5(4) . .
Bi18 O11 Bi17 O22 119.6(4) . .
Bi12 O11 Bi17 O1 179.2(6) . .
Bi9 O11 Bi17 O1 -49.7(3) . .
Bi18 O11 Bi17 O1 52.5(2) . .
Bi12 O11 Bi17 O15 42.7(6) . 2_557
Bi9 O11 Bi17 O15 173.8(4) . 2_557
Bi18 O11 Bi17 O15 -84.0(4) . 2_557
Bi12 O11 Bi17 O20 -22.7(12) . .
Bi9 O11 Bi17 O20 108.4(8) . .
Bi18 O11 Bi17 O20 -149.4(7) . .
Bi12 O11 Bi17 Bi9 149.9(4) . 2_557
Bi9 O11 Bi17 Bi9 -79.0(3) . 2_557
Bi18 O11 Bi17 Bi9 23.2(3) . 2_557
Bi12 O11 Bi17 Bi9 -131.1(7) . .
Bi18 O11 Bi17 Bi9 102.2(5) . .
Bi12 O11 Bi17 Bi18 126.7(7) . .
Bi9 O11 Bi17 Bi18 -102.2(5) . .
Bi12 O11 Bi17 Bi18 -149.0(4) . 2_557
Bi9 O11 Bi17 Bi18 -17.9(3) . 2_557
Bi18 O11 Bi17 Bi18 84.3(3) . 2_557
Bi9 O1 Bi17 O12 -133.4(3) . 2_557
Bi9 O1 Bi17 O12 46.6(3) 2_557 2_557
Bi17 O1 Bi17 O12 82(100) 2_557 2_557
Bi18 O1 Bi17 O12 136.2(3) . 2_557
Bi18 O1 Bi17 O12 -43.8(3) 2_557 2_557
Bi9 O1 Bi17 O17 133.6(3) . 2_557
Bi9 O1 Bi17 O17 -46.4(3) 2_557 2_557
Bi17 O1 Bi17 O17 -11(100) 2_557 2_557
Bi18 O1 Bi17 O17 43.2(3) . 2_557
Bi18 O1 Bi17 O17 -136.8(3) 2_557 2_557
Bi9 O1 Bi17 O22 -43.9(3) . .
Bi9 O1 Bi17 O22 136.1(3) 2_557 .
Bi17 O1 Bi17 O22 172(100) 2_557 .
Bi18 O1 Bi17 O22 -134.3(3) . .
Bi18 O1 Bi17 O22 45.7(3) 2_557 .
Bi9 O1 Bi17 O11 43.3(3) . .
Bi9 O1 Bi17 O11 -136.7(3) 2_557 .
Bi17 O1 Bi17 O11 -101(100) 2_557 .
Bi18 O1 Bi17 O11 -47.1(3) . .
Bi18 O1 Bi17 O11 132.9(3) 2_557 .
Bi9 O1 Bi17 O15 126.2(5) . 2_557
Bi9 O1 Bi17 O15 -53.8(5) 2_557 2_557
Bi17 O1 Bi17 O15 -18(100) 2_557 2_557
Bi18 O1 Bi17 O15 35.8(5) . 2_557
Bi18 O1 Bi17 O15 -144.2(5) 2_557 2_557
Bi9 O1 Bi17 O20 -123.6(4) . .
Bi9 O1 Bi17 O20 56.4(4) 2_557 .
Bi17 O1 Bi17 O20 92(100) 2_557 .
Bi18 O1 Bi17 O20 146.0(4) . .
Bi18 O1 Bi17 O20 -34.0(4) 2_557 .
Bi9 O1 Bi17 Bi9 180.0 . 2_557
Bi17 O1 Bi17 Bi9 36(100) 2_557 2_557
Bi18 O1 Bi17 Bi9 89.62(3) . 2_557
Bi18 O1 Bi17 Bi9 -90.38(3) 2_557 2_557
Bi9 O1 Bi17 Bi9 180.0 2_557 .
Bi17 O1 Bi17 Bi9 -144(100) 2_557 .
Bi18 O1 Bi17 Bi9 -90.38(3) . .
Bi18 O1 Bi17 Bi9 89.62(3) 2_557 .
Bi9 O1 Bi17 Bi18 90.38(3) . .
Bi9 O1 Bi17 Bi18 -89.62(3) 2_557 .
Bi17 O1 Bi17 Bi18 -54(100) 2_557 .
Bi18 O1 Bi17 Bi18 180.0 2_557 .
Bi9 O1 Bi17 Bi18 -89.62(3) . 2_557
Bi9 O1 Bi17 Bi18 90.38(3) 2_557 2_557
Bi17 O1 Bi17 Bi18 126(100) 2_557 2_557
Bi18 O1 Bi17 Bi18 180.0 . 2_557
Bi16 O20 Bi17 O12 115.7(6) . 2_557
Bi7 O20 Bi17 O12 -113.6(6) 2_557 2_557
Bi10 O20 Bi17 O12 -6.3(3) 2_557 2_557
Bi16 O20 Bi17 O17 -171.5(4) . 2_557
Bi7 O20 Bi17 O17 -40.8(6) 2_557 2_557
Bi10 O20 Bi17 O17 66.5(5) 2_557 2_557
Bi16 O20 Bi17 O22 41.5(6) . .
Bi7 O20 Bi17 O22 172.2(4) 2_557 .
Bi10 O20 Bi17 O22 -80.5(4) 2_557 .
Bi16 O20 Bi17 O11 -43.7(11) . .
Bi7 O20 Bi17 O11 87.0(10) 2_557 .
Bi10 O20 Bi17 O11 -165.7(7) 2_557 .
Bi16 O20 Bi17 O1 106.3(5) . .
Bi7 O20 Bi17 O1 -123.0(3) 2_557 .
Bi10 O20 Bi17 O1 -15.7(6) 2_557 .
Bi16 O20 Bi17 O15 -117.0(6) . 2_557
Bi7 O20 Bi17 O15 13.7(4) 2_557 2_557
Bi10 O20 Bi17 O15 121.0(5) 2_557 2_557
Bi16 O20 Bi17 Bi9 143.9(4) . 2_557
Bi7 O20 Bi17 Bi9 -85.4(4) 2_557 2_557
Bi10 O20 Bi17 Bi9 21.9(3) 2_557 2_557
Bi16 O20 Bi17 Bi9 33.9(8) . .
Bi7 O20 Bi17 Bi9 164.61(12) 2_557 .
Bi10 O20 Bi17 Bi9 -88.0(5) 2_557 .
Bi16 O20 Bi17 Bi18 -166.7(2) . .
Bi7 O20 Bi17 Bi18 -36.0(10) 2_557 .
Bi10 O20 Bi17 Bi18 71.4(7) 2_557 .
Bi16 O20 Bi17 Bi18 82.5(5) . 2_557
Bi7 O20 Bi17 Bi18 -146.8(4) 2_557 2_557
Bi10 O20 Bi17 Bi18 -39.4(3) 2_557 2_557
O11 Bi9 Bi17 O12 145.9(5) . 2_557
O22 Bi9 Bi17 O12 -61.2(5) . 2_557
O17 Bi9 Bi17 O12 3.2(4) . 2_557
O12 Bi9 Bi17 O12 80.6(4) . 2_557
O1 Bi9 Bi17 O12 42.2(3) . 2_557
O2 Bi9 Bi17 O12 -175.0(4) . 2_557
O5 Bi9 Bi17 O12 -103.6(4) . 2_557
Bi17 Bi9 Bi17 O12 42.2(3) 2_557 2_557
Bi18 Bi9 Bi17 O12 -13.4(3) 2_557 2_557
Bi18 Bi9 Bi17 O12 97.8(3) . 2_557
Bi1 Bi9 Bi17 O12 -139.8(3) . 2_557
O11 Bi9 Bi17 O17 61.8(5) . 2_557
O22 Bi9 Bi17 O17 -145.4(5) . 2_557
O17 Bi9 Bi17 O17 -81.0(4) . 2_557
O12 Bi9 Bi17 O17 -3.6(4) . 2_557
O1 Bi9 Bi17 O17 -42.0(3) . 2_557
O2 Bi9 Bi17 O17 100.9(4) . 2_557
O5 Bi9 Bi17 O17 172.2(4) . 2_557
Bi17 Bi9 Bi17 O17 -42.0(3) 2_557 2_557
Bi18 Bi9 Bi17 O17 -97.6(3) 2_557 2_557
Bi18 Bi9 Bi17 O17 13.7(3) . 2_557
Bi1 Bi9 Bi17 O17 136.0(3) . 2_557
O11 Bi9 Bi17 O22 -152.8(6) . .
O17 Bi9 Bi17 O22 64.4(5) . .
O12 Bi9 Bi17 O22 141.8(5) . .
O1 Bi9 Bi17 O22 103.4(4) . .
O2 Bi9 Bi17 O22 -113.8(5) . .
O5 Bi9 Bi17 O22 -42.4(5) . .
Bi17 Bi9 Bi17 O22 103.4(4) 2_557 .
Bi18 Bi9 Bi17 O22 47.8(4) 2_557 .
Bi18 Bi9 Bi17 O22 159.0(4) . .
Bi1 Bi9 Bi17 O22 -78.6(4) . .
O22 Bi9 Bi17 O11 152.8(6) . .
O17 Bi9 Bi17 O11 -142.8(5) . .
O12 Bi9 Bi17 O11 -65.3(5) . .
O1 Bi9 Bi17 O11 -103.7(4) . .
O2 Bi9 Bi17 O11 39.1(5) . .
O5 Bi9 Bi17 O11 110.5(5) . .
Bi17 Bi9 Bi17 O11 -103.7(4) 2_557 .
Bi18 Bi9 Bi17 O11 -159.4(4) 2_557 .
Bi18 Bi9 Bi17 O11 -48.1(4) . .
Bi1 Bi9 Bi17 O11 74.2(4) . .
O11 Bi9 Bi17 O1 103.7(4) . .
O22 Bi9 Bi17 O1 -103.4(4) . .
O17 Bi9 Bi17 O1 -39.1(3) . .
O12 Bi9 Bi17 O1 38.4(3) . .
O2 Bi9 Bi17 O1 142.8(3) . .
O5 Bi9 Bi17 O1 -145.8(3) . .
Bi17 Bi9 Bi17 O1 0.0 2_557 .
Bi18 Bi9 Bi17 O1 -55.64(2) 2_557 .
Bi18 Bi9 Bi17 O1 55.61(2) . .
Bi1 Bi9 Bi17 O1 177.95(3) . .
O11 Bi9 Bi17 O15 -10.2(6) . 2_557
O22 Bi9 Bi17 O15 142.7(6) . 2_557
O17 Bi9 Bi17 O15 -153.0(5) . 2_557
O12 Bi9 Bi17 O15 -75.5(5) . 2_557
O1 Bi9 Bi17 O15 -113.9(4) . 2_557
O2 Bi9 Bi17 O15 28.9(5) . 2_557
O5 Bi9 Bi17 O15 100.3(5) . 2_557
Bi17 Bi9 Bi17 O15 -113.9(4) 2_557 2_557
Bi18 Bi9 Bi17 O15 -169.5(4) 2_557 2_557
Bi18 Bi9 Bi17 O15 -58.3(4) . 2_557
Bi1 Bi9 Bi17 O15 64.0(4) . 2_557
O11 Bi9 Bi17 O20 -141.2(6) . .
O22 Bi9 Bi17 O20 11.6(6) . .
O17 Bi9 Bi17 O20 76.0(6) . .
O12 Bi9 Bi17 O20 153.4(6) . .
O1 Bi9 Bi17 O20 115.0(5) . .
O2 Bi9 Bi17 O20 -102.1(5) . .
O5 Bi9 Bi17 O20 -30.8(6) . .
Bi17 Bi9 Bi17 O20 115.0(5) 2_557 .
Bi18 Bi9 Bi17 O20 59.4(5) 2_557 .
Bi18 Bi9 Bi17 O20 170.7(5) . .
Bi1 Bi9 Bi17 O20 -67.0(5) . .
O11 Bi9 Bi17 Bi9 103.7(4) . 2_557
O22 Bi9 Bi17 Bi9 -103.4(4) . 2_557
O17 Bi9 Bi17 Bi9 -39.1(3) . 2_557
O12 Bi9 Bi17 Bi9 38.4(3) . 2_557
O1 Bi9 Bi17 Bi9 0.0 . 2_557
O2 Bi9 Bi17 Bi9 142.8(3) . 2_557
O5 Bi9 Bi17 Bi9 -145.8(3) . 2_557
Bi17 Bi9 Bi17 Bi9 0.000(1) 2_557 2_557
Bi18 Bi9 Bi17 Bi9 -55.64(2) 2_557 2_557
Bi18 Bi9 Bi17 Bi9 55.61(2) . 2_557
Bi1 Bi9 Bi17 Bi9 177.95(3) . 2_557
O11 Bi9 Bi17 Bi18 48.1(4) . .
O22 Bi9 Bi17 Bi18 -159.0(4) . .
O17 Bi9 Bi17 Bi18 -94.7(3) . .
O12 Bi9 Bi17 Bi18 -17.2(3) . .
O1 Bi9 Bi17 Bi18 -55.61(2) . .
O2 Bi9 Bi17 Bi18 87.2(3) . .
O5 Bi9 Bi17 Bi18 158.6(3) . .
Bi17 Bi9 Bi17 Bi18 -55.61(2) 2_557 .
Bi18 Bi9 Bi17 Bi18 -111.26(3) 2_557 .
Bi1 Bi9 Bi17 Bi18 122.33(3) . .
O11 Bi9 Bi17 Bi18 159.4(4) . 2_557
O22 Bi9 Bi17 Bi18 -47.8(4) . 2_557
O17 Bi9 Bi17 Bi18 16.6(3) . 2_557
O12 Bi9 Bi17 Bi18 94.0(3) . 2_557
O1 Bi9 Bi17 Bi18 55.64(2) . 2_557
O2 Bi9 Bi17 Bi18 -161.5(3) . 2_557
O5 Bi9 Bi17 Bi18 -90.2(3) . 2_557
Bi17 Bi9 Bi17 Bi18 55.64(2) 2_557 2_557
Bi18 Bi9 Bi17 Bi18 111.26(3) . 2_557
Bi1 Bi9 Bi17 Bi18 -126.41(3) . 2_557
Bi12 O11 Bi18 O17 -108.4(6) . 2_557
Bi9 O11 Bi18 O17 114.2(5) . 2_557
Bi17 O11 Bi18 O17 15.0(3) . 2_557
Bi12 O11 Bi18 O22 -176.5(5) . 2_557
Bi9 O11 Bi18 O22 46.2(6) . 2_557
Bi17 O11 Bi18 O22 -53.1(5) . 2_557
Bi12 O11 Bi18 O12 120.4(6) . .
Bi9 O11 Bi18 O12 -16.9(4) . .
Bi17 O11 Bi18 O12 -116.2(4) . .
Bi12 O11 Bi18 O1 -174.2(6) . .
Bi9 O11 Bi18 O1 48.4(3) . .
Bi17 O11 Bi18 O1 -50.9(2) . .
Bi12 O11 Bi18 O9 -44.6(7) . .
Bi9 O11 Bi18 O9 178.0(4) . .
Bi17 O11 Bi18 O9 78.7(4) . .
Bi12 O11 Bi18 O23 60.2(6) . 2_557
Bi9 O11 Bi18 O23 -77.1(5) . 2_557
Bi17 O11 Bi18 O23 -176.4(3) . 2_557
Bi12 O11 Bi18 O7 10.2(5) . .
Bi9 O11 Bi18 O7 -127.2(5) . .
Bi17 O11 Bi18 O7 133.6(4) . .
Bi12 O11 Bi18 Bi9 -146.3(5) . 2_557
Bi9 O11 Bi18 Bi9 76.4(4) . 2_557
Bi17 O11 Bi18 Bi9 -22.9(3) . 2_557
Bi12 O11 Bi18 Bi17 -123.4(7) . .
Bi9 O11 Bi18 Bi17 99.3(5) . .
Bi12 O11 Bi18 Bi9 137.4(9) . .
Bi17 O11 Bi18 Bi9 -99.3(5) . .
Bi12 O11 Bi18 Bi17 154.2(5) . 2_557
Bi9 O11 Bi18 Bi17 16.8(4) . 2_557
Bi17 O11 Bi18 Bi17 -82.4(3) . 2_557
Bi10 O12 Bi18 O17 -177.0(4) . 2_557
Bi17 O12 Bi18 O17 48.2(6) 2_557 2_557
Bi9 O12 Bi18 O17 -51.0(6) . 2_557
Bi10 O12 Bi18 O22 117.6(6) . 2_557
Bi17 O12 Bi18 O22 -17.2(4) 2_557 2_557
Bi9 O12 Bi18 O22 -116.4(4) . 2_557
Bi10 O12 Bi18 O11 -110.5(6) . .
Bi17 O12 Bi18 O11 114.7(5) 2_557 .
Bi9 O12 Bi18 O11 15.5(4) . .
Bi10 O12 Bi18 O1 -176.2(6) . .
Bi17 O12 Bi18 O1 49.0(3) 2_557 .
Bi9 O12 Bi18 O1 -50.2(2) . .
Bi10 O12 Bi18 O9 -7.0(18) . .
Bi17 O12 Bi18 O9 -141.8(13) 2_557 .
Bi9 O12 Bi18 O9 119.0(14) . .
Bi10 O12 Bi18 O23 9.8(5) . 2_557
Bi17 O12 Bi18 O23 -125.0(5) 2_557 2_557
Bi9 O12 Bi18 O23 135.8(5) . 2_557
Bi10 O12 Bi18 O7 -45.6(6) . .
Bi17 O12 Bi18 O7 179.6(4) 2_557 .
Bi9 O12 Bi18 O7 80.4(4) . .
Bi10 O12 Bi18 Bi9 152.4(5) . 2_557
Bi17 O12 Bi18 Bi9 17.5(4) 2_557 2_557
Bi9 O12 Bi18 Bi9 -81.7(3) . 2_557
Bi10 O12 Bi18 Bi17 -148.3(5) . .
Bi17 O12 Bi18 Bi17 76.9(3) 2_557 .
Bi9 O12 Bi18 Bi17 -22.3(3) . .
Bi10 O12 Bi18 Bi9 -126.0(7) . .
Bi17 O12 Bi18 Bi9 99.2(5) 2_557 .
Bi10 O12 Bi18 Bi17 134.8(8) . 2_557
Bi9 O12 Bi18 Bi17 -99.2(5) . 2_557
Bi9 O1 Bi18 O17 -132.5(3) . 2_557
Bi9 O1 Bi18 O17 47.5(3) 2_557 2_557
Bi17 O1 Bi18 O17 -42.1(3) . 2_557
Bi17 O1 Bi18 O17 137.9(3) 2_557 2_557
Bi18 O1 Bi18 O17 -37(100) 2_557 2_557
Bi9 O1 Bi18 O22 136.2(3) . 2_557
Bi9 O1 Bi18 O22 -43.8(3) 2_557 2_557
Bi17 O1 Bi18 O22 -133.5(3) . 2_557
Bi17 O1 Bi18 O22 46.5(3) 2_557 2_557
Bi18 O1 Bi18 O22 -128(100) 2_557 2_557
Bi9 O1 Bi18 O11 -41.8(3) . .
Bi9 O1 Bi18 O11 138.2(3) 2_557 .
Bi17 O1 Bi18 O11 48.5(3) . .
Bi17 O1 Bi18 O11 -131.5(3) 2_557 .
Bi18 O1 Bi18 O11 54(100) 2_557 .
Bi9 O1 Bi18 O12 48.3(3) . .
Bi9 O1 Bi18 O12 -131.7(3) 2_557 .
Bi17 O1 Bi18 O12 138.6(3) . .
Bi17 O1 Bi18 O12 -41.4(3) 2_557 .
Bi18 O1 Bi18 O12 144(100) 2_557 .
Bi9 O1 Bi18 O9 -128.0(4) . .
Bi9 O1 Bi18 O9 52.0(4) 2_557 .
Bi17 O1 Bi18 O9 -37.7(4) . .
Bi17 O1 Bi18 O9 142.3(4) 2_557 .
Bi18 O1 Bi18 O9 -32(100) 2_557 .
Bi9 O1 Bi18 O23 55.6(3) . 2_557
Bi9 O1 Bi18 O23 -124.4(3) 2_557 2_557
Bi17 O1 Bi18 O23 146.0(3) . 2_557
Bi17 O1 Bi18 O23 -34.0(3) 2_557 2_557
Bi18 O1 Bi18 O23 151(100) 2_557 2_557
Bi9 O1 Bi18 O7 -36.2(3) . .
Bi9 O1 Bi18 O7 143.8(3) 2_557 .
Bi17 O1 Bi18 O7 54.1(3) . .
Bi17 O1 Bi18 O7 -125.9(3) 2_557 .
Bi18 O1 Bi18 O7 60(100) 2_557 .
Bi9 O1 Bi18 Bi9 180.000(1) . 2_557
Bi17 O1 Bi18 Bi9 -89.67(2) . 2_557
Bi17 O1 Bi18 Bi9 90.33(2) 2_557 2_557
Bi18 O1 Bi18 Bi9 -84(100) 2_557 2_557
Bi9 O1 Bi18 Bi17 -90.33(2) . .
Bi9 O1 Bi18 Bi17 89.67(2) 2_557 .
Bi17 O1 Bi18 Bi17 180.0 2_557 .
Bi18 O1 Bi18 Bi17 5(100) 2_557 .
Bi9 O1 Bi18 Bi9 180.000(1) 2_557 .
Bi17 O1 Bi18 Bi9 90.33(2) . .
Bi17 O1 Bi18 Bi9 -89.67(2) 2_557 .
Bi18 O1 Bi18 Bi9 96(100) 2_557 .
Bi9 O1 Bi18 Bi17 89.67(2) . 2_557
Bi9 O1 Bi18 Bi17 -90.33(2) 2_557 2_557
Bi17 O1 Bi18 Bi17 180.0 . 2_557
Bi18 O1 Bi18 Bi17 -175(100) 2_557 2_557
Bi15 O9 Bi18 O17 118.3(6) . 2_557
Bi5 O9 Bi18 O17 -109.7(6) 2_557 2_557
Bi6 O9 Bi18 O17 -6.8(4) 2_557 2_557
Bi15 O9 Bi18 O22 -173.6(4) . 2_557
Bi5 O9 Bi18 O22 -41.6(6) 2_557 2_557
Bi6 O9 Bi18 O22 61.3(5) 2_557 2_557
Bi15 O9 Bi18 O11 47.0(6) . .
Bi5 O9 Bi18 O11 179.0(5) 2_557 .
Bi6 O9 Bi18 O11 -78.1(5) 2_557 .
Bi15 O9 Bi18 O12 -53.0(17) . .
Bi5 O9 Bi18 O12 79.0(16) 2_557 .
Bi6 O9 Bi18 O12 -178.1(13) 2_557 .
Bi15 O9 Bi18 O1 114.0(4) . .
Bi5 O9 Bi18 O1 -113.9(4) 2_557 .
Bi6 O9 Bi18 O1 -11.1(6) 2_557 .
Bi15 O9 Bi18 O23 -68.8(5) . 2_557
Bi5 O9 Bi18 O23 63.3(5) 2_557 2_557
Bi6 O9 Bi18 O23 166.1(4) 2_557 2_557
Bi15 O9 Bi18 O7 -11.0(4) . .
Bi5 O9 Bi18 O7 121.1(6) 2_557 .
Bi6 O9 Bi18 O7 -136.1(5) 2_557 .
Bi15 O9 Bi18 Bi9 147.8(4) . 2_557
Bi5 O9 Bi18 Bi9 -80.2(5) 2_557 2_557
Bi6 O9 Bi18 Bi9 22.7(4) 2_557 2_557
Bi15 O9 Bi18 Bi17 88.6(4) . .
Bi5 O9 Bi18 Bi17 -139.3(4) 2_557 .
Bi6 O9 Bi18 Bi17 -36.5(3) 2_557 .
Bi15 O9 Bi18 Bi9 49.0(7) . .
Bi5 O9 Bi18 Bi9 -178.91(8) 2_557 .
Bi6 O9 Bi18 Bi9 -76.1(6) 2_557 .
Bi15 O9 Bi18 Bi17 -177.71(14) . 2_557
Bi5 O9 Bi18 Bi17 -45.7(9) 2_557 2_557
Bi6 O9 Bi18 Bi17 57.2(8) 2_557 2_557
Bi13 O7 Bi18 O17 -172.6(4) . 2_557
Bi15 O7 Bi18 O17 -39.7(6) . 2_557
Bi12 O7 Bi18 O17 61.2(4) . 2_557
Bi13 O7 Bi18 O22 -41.2(14) . 2_557
Bi15 O7 Bi18 O22 91.7(12) . 2_557
Bi12 O7 Bi18 O22 -167.3(10) . 2_557
Bi13 O7 Bi18 O11 119.2(5) . .
Bi15 O7 Bi18 O11 -107.9(5) . .
Bi12 O7 Bi18 O11 -6.9(3) . .
Bi13 O7 Bi18 O12 48.0(5) . .
Bi15 O7 Bi18 O12 -179.1(4) . .
Bi12 O7 Bi18 O12 -78.2(4) . .
Bi13 O7 Bi18 O1 113.9(4) . .
Bi15 O7 Bi18 O1 -113.2(4) . .
Bi12 O7 Bi18 O1 -12.3(4) . .
Bi13 O7 Bi18 O9 -121.8(6) . .
Bi15 O7 Bi18 O9 11.1(4) . .
Bi12 O7 Bi18 O9 112.0(4) . .
Bi13 O7 Bi18 O23 -9.5(4) . 2_557
Bi15 O7 Bi18 O23 123.4(5) . 2_557
Bi12 O7 Bi18 O23 -135.6(4) . 2_557
Bi13 O7 Bi18 Bi9 -176.44(15) . 2_557
Bi15 O7 Bi18 Bi9 -43.5(9) . 2_557
Bi12 O7 Bi18 Bi9 57.4(7) . 2_557
Bi13 O7 Bi18 Bi17 149.1(4) . .
Bi15 O7 Bi18 Bi17 -78.0(4) . .
Bi12 O7 Bi18 Bi17 22.9(3) . .
Bi13 O7 Bi18 Bi9 89.7(4) . .
Bi15 O7 Bi18 Bi9 -137.4(4) . .
Bi12 O7 Bi18 Bi9 -36.5(3) . .
Bi13 O7 Bi18 Bi17 48.4(7) . 2_557
Bi15 O7 Bi18 Bi17 -178.67(10) . 2_557
Bi12 O7 Bi18 Bi17 -77.7(4) . 2_557
O12 Bi17 Bi18 O17 65.0(5) 2_557 2_557
O22 Bi17 Bi18 O17 145.6(5) . 2_557
O11 Bi17 Bi18 O17 -155.9(6) . 2_557
O1 Bi17 Bi18 O17 105.2(4) . 2_557
O15 Bi17 Bi18 O17 -51.6(5) 2_557 2_557
O20 Bi17 Bi18 O17 -6.8(8) . 2_557
Bi9 Bi17 Bi18 O17 50.8(4) 2_557 2_557
Bi9 Bi17 Bi18 O17 158.9(4) . 2_557
Bi18 Bi17 Bi18 O17 105.2(4) 2_557 2_557
O12 Bi17 Bi18 O22 0.2(4) 2_557 2_557
O17 Bi17 Bi18 O22 -64.7(5) 2_557 2_557
O22 Bi17 Bi18 O22 80.8(4) . 2_557
O11 Bi17 Bi18 O22 139.3(5) . 2_557
O1 Bi17 Bi18 O22 40.4(2) . 2_557
O15 Bi17 Bi18 O22 -116.3(4) 2_557 2_557
O20 Bi17 Bi18 O22 -71.5(7) . 2_557
Bi9 Bi17 Bi18 O22 -14.0(2) 2_557 2_557
Bi9 Bi17 Bi18 O22 94.2(2) . 2_557
Bi18 Bi17 Bi18 O22 40.4(2) 2_557 2_557
O12 Bi17 Bi18 O11 -139.1(5) 2_557 .
O17 Bi17 Bi18 O11 155.9(6) 2_557 .
O22 Bi17 Bi18 O11 -58.5(5) . .
O1 Bi17 Bi18 O11 -98.9(4) . .
O15 Bi17 Bi18 O11 104.4(5) 2_557 .
O20 Bi17 Bi18 O11 149.2(8) . .
Bi9 Bi17 Bi18 O11 -153.3(4) 2_557 .
Bi9 Bi17 Bi18 O11 -45.2(4) . .
Bi18 Bi17 Bi18 O11 -98.9(4) 2_557 .
O12 Bi17 Bi18 O12 -76.6(4) 2_557 .
O17 Bi17 Bi18 O12 -141.6(5) 2_557 .
O22 Bi17 Bi18 O12 4.0(4) . .
O11 Bi17 Bi18 O12 62.5(5) . .
O1 Bi17 Bi18 O12 -36.4(3) . .
O15 Bi17 Bi18 O12 166.8(4) 2_557 .
O20 Bi17 Bi18 O12 -148.4(8) . .
Bi9 Bi17 Bi18 O12 -90.8(3) 2_557 .
Bi9 Bi17 Bi18 O12 17.3(3) . .
Bi18 Bi17 Bi18 O12 -36.4(3) 2_557 .
O12 Bi17 Bi18 O1 -40.2(3) 2_557 .
O17 Bi17 Bi18 O1 -105.2(4) 2_557 .
O22 Bi17 Bi18 O1 40.4(3) . .
O11 Bi17 Bi18 O1 98.9(4) . .
O15 Bi17 Bi18 O1 -156.7(3) 2_557 .
O20 Bi17 Bi18 O1 -111.9(7) . .
Bi9 Bi17 Bi18 O1 -54.395(19) 2_557 .
Bi9 Bi17 Bi18 O1 53.73(2) . .
Bi18 Bi17 Bi18 O1 0.0 2_557 .
O12 Bi17 Bi18 O9 112.6(4) 2_557 .
O17 Bi17 Bi18 O9 47.6(5) 2_557 .
O22 Bi17 Bi18 O9 -166.8(4) . .
O11 Bi17 Bi18 O9 -108.3(5) . .
O1 Bi17 Bi18 O9 152.8(3) . .
O15 Bi17 Bi18 O9 -3.9(4) 2_557 .
O20 Bi17 Bi18 O9 40.9(8) . .
Bi9 Bi17 Bi18 O9 98.4(3) 2_557 .
Bi9 Bi17 Bi18 O9 -153.5(3) . .
Bi18 Bi17 Bi18 O9 152.8(3) 2_557 .
O12 Bi17 Bi18 O23 -131.2(7) 2_557 2_557
O17 Bi17 Bi18 O23 163.8(7) 2_557 2_557
O22 Bi17 Bi18 O23 -50.6(7) . 2_557
O11 Bi17 Bi18 O23 7.8(7) . 2_557
O1 Bi17 Bi18 O23 -91.0(6) . 2_557
O15 Bi17 Bi18 O23 112.2(7) 2_557 2_557
O20 Bi17 Bi18 O23 157.0(9) . 2_557
Bi9 Bi17 Bi18 O23 -145.4(6) 2_557 2_557
Bi9 Bi17 Bi18 O23 -37.3(6) . 2_557
Bi18 Bi17 Bi18 O23 -91.0(6) 2_557 2_557
O12 Bi17 Bi18 O7 177.4(4) 2_557 .
O17 Bi17 Bi18 O7 112.4(5) 2_557 .
O22 Bi17 Bi18 O7 -102.1(4) . .
O11 Bi17 Bi18 O7 -43.6(4) . .
O1 Bi17 Bi18 O7 -142.5(2) . .
O15 Bi17 Bi18 O7 60.8(4) 2_557 .
O20 Bi17 Bi18 O7 105.6(7) . .
Bi9 Bi17 Bi18 O7 163.1(2) 2_557 .
Bi9 Bi17 Bi18 O7 -88.7(2) . .
Bi18 Bi17 Bi18 O7 -142.5(2) 2_557 .
O12 Bi17 Bi18 Bi9 14.2(3) 2_557 2_557
O17 Bi17 Bi18 Bi9 -50.8(4) 2_557 2_557
O22 Bi17 Bi18 Bi9 94.8(3) . 2_557
O11 Bi17 Bi18 Bi9 153.3(4) . 2_557
O1 Bi17 Bi18 Bi9 54.395(19) . 2_557
O15 Bi17 Bi18 Bi9 -102.3(3) 2_557 2_557
O20 Bi17 Bi18 Bi9 -57.5(7) . 2_557
Bi9 Bi17 Bi18 Bi9 108.13(2) . 2_557
Bi18 Bi17 Bi18 Bi9 54.395(19) 2_557 2_557
O12 Bi17 Bi18 Bi9 -93.9(3) 2_557 .
O17 Bi17 Bi18 Bi9 -158.9(4) 2_557 .
O22 Bi17 Bi18 Bi9 -13.3(3) . .
O11 Bi17 Bi18 Bi9 45.2(4) . .
O1 Bi17 Bi18 Bi9 -53.73(2) . .
O15 Bi17 Bi18 Bi9 149.5(3) 2_557 .
O20 Bi17 Bi18 Bi9 -165.7(7) . .
Bi9 Bi17 Bi18 Bi9 -108.13(2) 2_557 .
Bi18 Bi17 Bi18 Bi9 -53.73(2) 2_557 .
O12 Bi17 Bi18 Bi17 -40.2(3) 2_557 2_557
O17 Bi17 Bi18 Bi17 -105.2(4) 2_557 2_557
O22 Bi17 Bi18 Bi17 40.4(3) . 2_557
O11 Bi17 Bi18 Bi17 98.9(4) . 2_557
O1 Bi17 Bi18 Bi17 0.0 . 2_557
O15 Bi17 Bi18 Bi17 -156.7(3) 2_557 2_557
O20 Bi17 Bi18 Bi17 -111.9(7) . 2_557
Bi9 Bi17 Bi18 Bi17 -54.395(19) 2_557 2_557
Bi9 Bi17 Bi18 Bi17 53.73(2) . 2_557
Bi18 Bi17 Bi18 Bi17 0.0 2_557 2_557
O11 Bi9 Bi18 O17 -64.0(6) . 2_557
O22 Bi9 Bi18 O17 1.0(4) . 2_557
O17 Bi9 Bi18 O17 82.5(4) . 2_557
O12 Bi9 Bi18 O17 141.0(5) . 2_557
O1 Bi9 Bi18 O17 41.6(3) . 2_557
O2 Bi9 Bi18 O17 -118.7(4) . 2_557
O5 Bi9 Bi18 O17 -68.7(7) . 2_557
Bi17 Bi9 Bi18 O17 96.2(3) 2_557 2_557
Bi17 Bi9 Bi18 O17 -13.0(3) . 2_557
Bi18 Bi9 Bi18 O17 41.6(3) 2_557 2_557
Bi1 Bi9 Bi18 O17 -96.0(3) . 2_557
O11 Bi9 Bi18 O22 -143.9(6) . 2_557
O22 Bi9 Bi18 O22 -78.9(4) . 2_557
O17 Bi9 Bi18 O22 2.6(4) . 2_557
O12 Bi9 Bi18 O22 61.1(5) . 2_557
O1 Bi9 Bi18 O22 -38.3(3) . 2_557
O2 Bi9 Bi18 O22 161.4(4) . 2_557
O5 Bi9 Bi18 O22 -148.6(7) . 2_557
Bi17 Bi9 Bi18 O22 16.3(3) 2_557 2_557
Bi17 Bi9 Bi18 O22 -92.9(3) . 2_557
Bi18 Bi9 Bi18 O22 -38.3(3) 2_557 2_557
Bi1 Bi9 Bi18 O22 -176.0(3) . 2_557
O22 Bi9 Bi18 O11 65.0(6) . .
O17 Bi9 Bi18 O11 146.5(6) . .
O12 Bi9 Bi18 O11 -154.9(6) . .
O1 Bi9 Bi18 O11 105.6(5) . .
O2 Bi9 Bi18 O11 -54.7(6) . .
O5 Bi9 Bi18 O11 -4.6(8) . .
Bi17 Bi9 Bi18 O11 160.2(5) 2_557 .
Bi17 Bi9 Bi18 O11 51.0(5) . .
Bi18 Bi9 Bi18 O11 105.6(5) 2_557 .
Bi1 Bi9 Bi18 O11 -32.0(5) . .
O11 Bi9 Bi18 O12 154.9(6) . .
O22 Bi9 Bi18 O12 -140.0(5) . .
O17 Bi9 Bi18 O12 -58.5(5) . .
O1 Bi9 Bi18 O12 -99.4(4) . .
O2 Bi9 Bi18 O12 100.3(5) . .
O5 Bi9 Bi18 O12 150.3(8) . .
Bi17 Bi9 Bi18 O12 -44.8(4) 2_557 .
Bi17 Bi9 Bi18 O12 -154.0(4) . .
Bi18 Bi9 Bi18 O12 -99.4(4) 2_557 .
Bi1 Bi9 Bi18 O12 122.9(4) . .
O11 Bi9 Bi18 O1 -105.6(5) . .
O22 Bi9 Bi18 O1 -40.6(3) . .
O17 Bi9 Bi18 O1 40.9(3) . .
O12 Bi9 Bi18 O1 99.4(4) . .
O2 Bi9 Bi18 O1 -160.3(2) . .
O5 Bi9 Bi18 O1 -110.3(7) . .
Bi17 Bi9 Bi18 O1 54.60(2) 2_557 .
Bi17 Bi9 Bi18 O1 -54.61(2) . .
Bi18 Bi9 Bi18 O1 0.0 2_557 .
Bi1 Bi9 Bi18 O1 -137.64(3) . .
O11 Bi9 Bi18 O9 -3.2(7) . .
O22 Bi9 Bi18 O9 61.8(6) . .
O17 Bi9 Bi18 O9 143.3(6) . .
O12 Bi9 Bi18 O9 -158.2(6) . .
O1 Bi9 Bi18 O9 102.4(5) . .
O2 Bi9 Bi18 O9 -57.9(5) . .
O5 Bi9 Bi18 O9 -7.9(8) . .
Bi17 Bi9 Bi18 O9 157.0(5) 2_557 .
Bi17 Bi9 Bi18 O9 47.8(5) . .
Bi18 Bi9 Bi18 O9 102.4(5) 2_557 .
Bi1 Bi9 Bi18 O9 -35.2(5) . .
O11 Bi9 Bi18 O23 113.8(6) . 2_557
O22 Bi9 Bi18 O23 178.9(4) . 2_557
O17 Bi9 Bi18 O23 -99.6(4) . 2_557
O12 Bi9 Bi18 O23 -41.1(5) . 2_557
O1 Bi9 Bi18 O23 -140.5(3) . 2_557
O2 Bi9 Bi18 O23 59.2(4) . 2_557
O5 Bi9 Bi18 O23 109.2(7) . 2_557
Bi17 Bi9 Bi18 O23 -85.9(3) 2_557 2_557
Bi17 Bi9 Bi18 O23 164.9(3) . 2_557
Bi18 Bi9 Bi18 O23 -140.5(3) 2_557 2_557
Bi1 Bi9 Bi18 O23 81.8(3) . 2_557
O11 Bi9 Bi18 O7 48.4(6) . .
O22 Bi9 Bi18 O7 113.4(4) . .
O17 Bi9 Bi18 O7 -165.1(4) . .
O12 Bi9 Bi18 O7 -106.5(5) . .
O1 Bi9 Bi18 O7 154.0(2) . .
O2 Bi9 Bi18 O7 -6.3(3) . .
O5 Bi9 Bi18 O7 43.7(7) . .
Bi17 Bi9 Bi18 O7 -151.4(2) 2_557 .
Bi17 Bi9 Bi18 O7 99.4(2) . .
Bi18 Bi9 Bi18 O7 154.0(2) 2_557 .
Bi1 Bi9 Bi18 O7 16.4(2) . .
O11 Bi9 Bi18 Bi9 -105.6(5) . 2_557
O22 Bi9 Bi18 Bi9 -40.6(3) . 2_557
O17 Bi9 Bi18 Bi9 40.9(3) . 2_557
O12 Bi9 Bi18 Bi9 99.4(4) . 2_557
O1 Bi9 Bi18 Bi9 0.0 . 2_557
O2 Bi9 Bi18 Bi9 -160.3(2) . 2_557
O5 Bi9 Bi18 Bi9 -110.3(7) . 2_557
Bi17 Bi9 Bi18 Bi9 54.60(2) 2_557 2_557
Bi17 Bi9 Bi18 Bi9 -54.61(2) . 2_557
Bi18 Bi9 Bi18 Bi9 0.0 2_557 2_557
Bi1 Bi9 Bi18 Bi9 -137.64(3) . 2_557
O11 Bi9 Bi18 Bi17 -51.0(5) . .
O22 Bi9 Bi18 Bi17 14.0(3) . .
O17 Bi9 Bi18 Bi17 95.5(3) . .
O12 Bi9 Bi18 Bi17 154.0(4) . .
O1 Bi9 Bi18 Bi17 54.61(2) . .
O2 Bi9 Bi18 Bi17 -105.7(2) . .
O5 Bi9 Bi18 Bi17 -55.7(7) . .
Bi17 Bi9 Bi18 Bi17 109.21(3) 2_557 .
Bi18 Bi9 Bi18 Bi17 54.61(2) 2_557 .
Bi1 Bi9 Bi18 Bi17 -83.03(3) . .
O11 Bi9 Bi18 Bi17 -160.2(5) . 2_557
O22 Bi9 Bi18 Bi17 -95.2(3) . 2_557
O17 Bi9 Bi18 Bi17 -13.7(3) . 2_557
O12 Bi9 Bi18 Bi17 44.8(4) . 2_557
O1 Bi9 Bi18 Bi17 -54.60(2) . 2_557
O2 Bi9 Bi18 Bi17 145.1(2) . 2_557
O5 Bi9 Bi18 Bi17 -164.9(7) . 2_557
Bi17 Bi9 Bi18 Bi17 -109.21(3) . 2_557
Bi18 Bi9 Bi18 Bi17 -54.60(2) 2_557 2_557
Bi1 Bi9 Bi18 Bi17 167.76(3) . 2_557
Bi13 O23 Bi19 O19 -176.8(7) 2_557 .
Bi10 O23 Bi19 O19 -44.9(6) 2_557 .
Bi18 O23 Bi19 O19 64.3(5) 2_557 .
Bi13 O23 Bi19 O18 110.4(6) 2_557 .
Bi10 O23 Bi19 O18 -117.7(6) 2_557 .
Bi18 O23 Bi19 O18 -8.5(5) 2_557 .
Bi13 O23 Bi19 O33 -111.9(7) 2_557 .
Bi10 O23 Bi19 O33 20.0(6) 2_557 .
Bi18 O23 Bi19 O33 129.2(5) 2_557 .
Bi13 O23 Bi19 Bi8 149.4(5) 2_557 .
Bi10 O23 Bi19 Bi8 -78.7(5) 2_557 .
Bi18 O23 Bi19 Bi8 30.5(4) 2_557 .
Bi16 O19 Bi19 O23 104.0(9) . .
Bi8 O19 Bi19 O23 -109.4(6) . .
Bi16 O19 Bi19 O18 -170.0(10) . .
Bi8 O19 Bi19 O18 -23.5(5) . .
Bi16 O19 Bi19 O33 11.8(8) . .
Bi8 O19 Bi19 O33 158.4(8) . .
Bi16 O19 Bi19 Bi8 -146.6(13) . .
Bi5 O18 Bi19 O23 -107.7(7) . .
Bi8 O18 Bi19 O23 107.0(5) . .
Bi5 O18 Bi19 O19 166.2(8) . .
Bi8 O18 Bi19 O19 20.9(5) . .
Bi5 O18 Bi19 O33 168.6(6) . .
Bi8 O18 Bi19 O33 23.4(9) . .
Bi5 O18 Bi19 Bi8 145.3(9) . .
S10 O33 Bi19 O23 121.5(11) . .
Bi16 O33 Bi19 O23 -90.9(5) . .
S10 O33 Bi19 O19 -154.3(12) . .
Bi16 O33 Bi19 O19 -6.6(5) . .
S10 O33 Bi19 O18 -156.8(8) . .
Bi16 O33 Bi19 O18 -9.2(10) . .
S10 O33 Bi19 Bi8 -141.6(10) . .
Bi16 O33 Bi19 Bi8 6.0(5) . .
O22 Bi8 Bi19 O23 -5.4(4) . .
O19 Bi8 Bi19 O23 71.0(7) . .
O21 Bi8 Bi19 O23 78.9(5) . .
O18 Bi8 Bi19 O23 -73.5(6) . .
O5 Bi8 Bi19 O23 -75.7(5) . .
Bi16 Bi8 Bi19 O23 85.8(3) . .
O22 Bi8 Bi19 O19 -76.4(6) . .
O21 Bi8 Bi19 O19 7.8(7) . .
O18 Bi8 Bi19 O19 -144.5(7) . .
O5 Bi8 Bi19 O19 -146.7(7) . .
Bi16 Bi8 Bi19 O19 14.8(6) . .
O22 Bi8 Bi19 O18 68.0(5) . .
O19 Bi8 Bi19 O18 144.5(7) . .
O21 Bi8 Bi19 O18 152.3(6) . .
O5 Bi8 Bi19 O18 -2.2(6) . .
Bi16 Bi8 Bi19 O18 159.3(5) . .
O22 Bi8 Bi19 O33 -96.2(5) . .
O19 Bi8 Bi19 O33 -19.8(7) . .
O21 Bi8 Bi19 O33 -11.9(5) . .
O18 Bi8 Bi19 O33 -164.3(6) . .
O5 Bi8 Bi19 O33 -166.5(6) . .
Bi16 Bi8 Bi19 O33 -4.9(4) . .
Bi23 O72 Bi20 O71 -159.9(10) . .
Bi38 O72 Bi20 O71 -20.1(5) 2_666 .
Bi23 O72 Bi20 O89 111.3(9) . .
Bi38 O72 Bi20 O89 -108.9(6) 2_666 .
Bi23 O72 Bi20 O105 25.2(7) . .
Bi38 O72 Bi20 O105 165.0(7) 2_666 .
Bi23 O72 Bi20 Bi38 -139.8(11) . 2_666
Bi36 O71 Bi20 O72 172.3(11) 2_666 .
Bi38 O71 Bi20 O72 22.0(5) 2_666 .
Bi36 O71 Bi20 O89 -103.4(10) 2_666 .
Bi38 O71 Bi20 O89 106.3(6) 2_666 .
Bi36 O71 Bi20 O105 179.9(7) 2_666 .
Bi38 O71 Bi20 O105 29.6(11) 2_666 .
Bi36 O71 Bi20 Bi38 150.3(13) 2_666 2_666
Bi22 O89 Bi20 O72 175.0(8) . .
Bi25 O89 Bi20 O72 -48.9(7) . .
Bi22 O89 Bi20 O71 101.9(8) . .
Bi25 O89 Bi20 O71 -121.9(8) . .
Bi22 O89 Bi20 O105 -116.0(8) . .
Bi25 O89 Bi20 O105 20.2(7) . .
Bi22 O89 Bi20 Bi38 136.9(7) . 2_666
Bi25 O89 Bi20 Bi38 -86.9(6) . 2_666
S18 O105 Bi20 O72 -144.0(16) . .
Bi23 O105 Bi20 O72 -15.1(4) . .
S18 O105 Bi20 O71 -151.8(12) . .
Bi23 O105 Bi20 O71 -22.9(10) . .
S18 O105 Bi20 O89 130.5(15) . .
Bi23 O105 Bi20 O89 -100.5(5) . .
S18 O105 Bi20 Bi38 -133.9(13) . 2_666
Bi23 O105 Bi20 Bi38 -5.0(4) . 2_666
Bi24 O87 Bi21 O80 104.4(10) . 2_666
Bi27 O87 Bi21 O80 -108.0(7) . 2_666
Bi24 O87 Bi21 O78 -168.1(12) . 2_666
Bi27 O87 Bi21 O78 -20.6(6) . 2_666
Bi24 O87 Bi21 O111 21.3(9) . .
Bi27 O87 Bi21 O111 168.9(8) . .
Bi24 O87 Bi21 Bi27 -147.6(15) . .
S24 O111 Bi21 O80 119.6(10) . 2_666
S24 O111 Bi21 O87 -150.5(12) . .
S24 O111 Bi21 O78 -163.8(9) . 2_666
S24 O111 Bi21 Bi27 -143.8(9) . .
Bi30 O74 Bi22 O89 -170.5(13) . .
Bi25 O74 Bi22 O89 -18.4(6) . .
Bi30 O74 Bi22 O90 103.9(12) . .
Bi25 O74 Bi22 O90 -104.0(6) . .
Bi30 O74 Bi22 O121 -98.4(12) . .
Bi25 O74 Bi22 O121 53.7(8) . .
Bi30 O74 Bi22 Bi25 -152.1(15) . .
Bi20 O89 Bi22 O74 158.7(9) . .
Bi25 O89 Bi22 O74 17.8(5) . .
Bi20 O89 Bi22 O90 -111.1(8) . .
Bi25 O89 Bi22 O90 108.0(5) . .
Bi20 O89 Bi22 O121 72.8(10) . .
Bi25 O89 Bi22 O121 -68.1(9) . .
Bi20 O89 Bi22 Bi25 140.9(11) . .
Bi35 O90 Bi22 O74 -175.9(8) 2_666 .
Bi28 O90 Bi22 O74 61.4(6) 2_666 .
Bi27 O90 Bi22 O74 -40.2(7) 2_666 .
Bi35 O90 Bi22 O89 110.6(8) 2_666 .
Bi28 O90 Bi22 O89 -12.1(5) 2_666 .
Bi27 O90 Bi22 O89 -113.6(6) 2_666 .
Bi35 O90 Bi22 O121 119.5(19) 2_666 .
Bi28 O90 Bi22 O121 -3(2) 2_666 .
Bi27 O90 Bi22 O121 -104.8(19) 2_666 .
Bi35 O90 Bi22 Bi25 147.6(7) 2_666 .
Bi28 O90 Bi22 Bi25 24.9(5) 2_666 .
Bi27 O90 Bi22 Bi25 -76.6(5) 2_666 .
N14 O121 Bi22 O74 91(2) . .
N14 O121 Bi22 O89 166(2) . .
N14 O121 Bi22 O90 157.0(18) . .
N14 O121 Bi22 Bi25 125(2) . .
Bi31 O73 Bi23 O72 179.2(8) . .
Bi26 O73 Bi23 O72 -59.2(6) . .
Bi25 O73 Bi23 O72 40.4(6) . .
Bi31 O73 Bi23 O88 -106.4(8) . .
Bi26 O73 Bi23 O88 15.3(6) . .
Bi25 O73 Bi23 O88 114.9(6) . .
Bi31 O73 Bi23 O105 112.3(8) . .
Bi26 O73 Bi23 O105 -126.0(6) . .
Bi25 O73 Bi23 O105 -26.4(6) . .
Bi20 O72 Bi23 O73 -109.1(9) . .
Bi38 O72 Bi23 O73 114.0(6) 2_666 .
Bi20 O72 Bi23 O88 164.2(9) . .
Bi38 O72 Bi23 O88 27.3(5) 2_666 .
Bi20 O72 Bi23 O105 -24.9(8) . .
Bi38 O72 Bi23 O105 -161.8(7) 2_666 .
Bi24 O88 Bi23 O73 111.8(8) . .
Bi26 O88 Bi23 O73 -15.3(5) . .
Bi38 O88 Bi23 O73 -108.3(6) 2_666 .
Bi24 O88 Bi23 O72 -161.8(8) . .
Bi26 O88 Bi23 O72 71.1(5) . .
Bi38 O88 Bi23 O72 -21.9(5) 2_666 .
Bi24 O88 Bi23 O105 -174.7(6) . .
Bi26 O88 Bi23 O105 58.2(9) . .
Bi38 O88 Bi23 O105 -34.8(9) 2_666 .
S18 O105 Bi23 O73 -118.3(11) . .
Bi20 O105 Bi23 O73 103.0(5) . .
S18 O105 Bi23 O72 153.7(12) . .
Bi20 O105 Bi23 O72 14.9(4) . .
S18 O105 Bi23 O88 167.2(8) . .
Bi20 O105 Bi23 O88 28.5(9) . .
Bi23 O88 Bi24 O87 177.8(7) . .
Bi26 O88 Bi24 O87 -59.5(6) . .
Bi38 O88 Bi24 O87 44.5(6) 2_666 .
Bi23 O88 Bi24 O86 -109.5(7) . .
Bi26 O88 Bi24 O86 13.3(6) . .
Bi38 O88 Bi24 O86 117.2(6) 2_666 .
Bi23 O88 Bi24 Bi27 -148.5(6) . .
Bi26 O88 Bi24 Bi27 -25.7(5) . .
Bi38 O88 Bi24 Bi27 78.2(5) 2_666 .
Bi21 O87 Bi24 O88 -105.2(10) . .
Bi27 O87 Bi24 O88 107.7(7) . .
Bi21 O87 Bi24 O86 166.2(12) . .
Bi27 O87 Bi24 O86 19.1(7) . .
Bi21 O87 Bi24 Bi27 147.1(15) . .
Bi32 O86 Bi24 O88 103.7(10) . .
Bi27 O86 Bi24 O88 -104.2(7) . .
Bi32 O86 Bi24 O87 -169.2(11) . .
Bi27 O86 Bi24 O87 -17.1(6) . .
Bi32 O86 Bi24 Bi27 -152.1(14) . .
Bi26 O75 Bi25 O74 -176.3(6) . .
Bi28 O75 Bi25 O74 -52.0(6) 2_666 .
Bi29 O75 Bi25 O74 59.9(6) . .
Bi26 O75 Bi25 O89 -109.2(7) . .
Bi28 O75 Bi25 O89 15.1(5) 2_666 .
Bi29 O75 Bi25 O89 127.1(7) . .
Bi26 O75 Bi25 O77 117.3(7) . .
Bi28 O75 Bi25 O77 -118.4(6) 2_666 .
Bi29 O75 Bi25 O77 -6.5(6) . .
Bi26 O75 Bi25 O73 3.3(5) . .
Bi28 O75 Bi25 O73 127.6(6) 2_666 .
Bi29 O75 Bi25 O73 -120.4(6) . .
Bi26 O75 Bi25 Bi30 150.0(5) . .
Bi28 O75 Bi25 Bi30 -85.8(5) 2_666 .
Bi29 O75 Bi25 Bi30 26.2(6) . .
Bi26 O75 Bi25 Bi22 -142.3(5) . .
Bi28 O75 Bi25 Bi22 -18.1(5) 2_666 .
Bi29 O75 Bi25 Bi22 93.9(5) . .
Bi30 O74 Bi25 O75 -100.9(6) . .
Bi22 O74 Bi25 O75 97.6(6) . .
Bi30 O74 Bi25 O89 179.3(8) . .
Bi22 O74 Bi25 O89 17.8(5) . .
Bi30 O74 Bi25 O77 -22.1(5) . .
Bi22 O74 Bi25 O77 176.4(8) . .
Bi30 O74 Bi25 O73 -102.0(13) . .
Bi22 O74 Bi25 O73 96.5(13) . .
Bi22 O74 Bi25 Bi30 -161.5(10) . .
Bi30 O74 Bi25 Bi22 161.5(10) . .
Bi20 O89 Bi25 O75 105.8(8) . .
Bi22 O89 Bi25 O75 -111.0(6) . .
Bi20 O89 Bi25 O74 -160.3(9) . .
Bi22 O89 Bi25 O74 -17.1(5) . .
Bi20 O89 Bi25 O77 173.8(5) . .
Bi22 O89 Bi25 O77 -43.0(8) . .
Bi20 O89 Bi25 O73 38.8(8) . .
Bi22 O89 Bi25 O73 -178.0(4) . .
Bi20 O89 Bi25 Bi30 -159.9(6) . .
Bi22 O89 Bi25 Bi30 -16.7(5) . .
Bi20 O89 Bi25 Bi22 -143.2(10) . .
Bi33 O77 Bi25 O75 -102.7(7) . .
Bi30 O77 Bi25 O75 115.4(6) . .
Bi29 O77 Bi25 O75 5.2(5) . .
Bi33 O77 Bi25 O74 162.9(8) . .
Bi30 O77 Bi25 O74 20.9(5) . .
Bi29 O77 Bi25 O74 -89.3(5) . .
Bi33 O77 Bi25 O89 -171.1(6) . .
Bi30 O77 Bi25 O89 46.9(8) . .
Bi29 O77 Bi25 O89 -63.3(7) . .
Bi33 O77 Bi25 O73 -36.4(7) . .
Bi30 O77 Bi25 O73 -178.4(4) . .
Bi29 O77 Bi25 O73 71.4(5) . .
Bi33 O77 Bi25 Bi30 141.9(9) . .
Bi29 O77 Bi25 Bi30 -110.2(6) . .
Bi33 O77 Bi25 Bi22 164.9(5) . .
Bi30 O77 Bi25 Bi22 23.0(4) . .
Bi29 O77 Bi25 Bi22 -87.2(3) . .
Bi23 O73 Bi25 O75 -107.5(6) . .
Bi31 O73 Bi25 O75 110.2(6) . .
Bi26 O73 Bi25 O75 -2.4(4) . .
Bi23 O73 Bi25 O74 -106.3(12) . .
Bi31 O73 Bi25 O74 111.4(13) . .
Bi26 O73 Bi25 O74 -1.2(14) . .
Bi23 O73 Bi25 O89 -34.3(7) . .
Bi31 O73 Bi25 O89 -176.6(5) . .
Bi26 O73 Bi25 O89 70.8(5) . .
Bi23 O73 Bi25 O77 -179.3(5) . .
Bi31 O73 Bi25 O77 38.4(6) . .
Bi26 O73 Bi25 O77 -74.1(4) . .
Bi23 O73 Bi25 Bi30 179.05(12) . .
Bi31 O73 Bi25 Bi30 36.7(8) . .
Bi26 O73 Bi25 Bi30 -75.8(5) . .
Bi23 O73 Bi25 Bi22 -36.3(8) . .
Bi31 O73 Bi25 Bi22 -178.56(11) . .
Bi26 O73 Bi25 Bi22 68.9(5) . .
O74 Bi22 Bi25 O75 -83.7(7) . .
O89 Bi22 Bi25 O75 67.4(6) . .
O90 Bi22 Bi25 O75 -5.6(5) . .
O121 Bi22 Bi25 O75 161.5(7) . .
O89 Bi22 Bi25 O74 151.1(8) . .
O90 Bi22 Bi25 O74 78.1(7) . .
O121 Bi22 Bi25 O74 -114.8(9) . .
O74 Bi22 Bi25 O89 -151.1(8) . .
O90 Bi22 Bi25 O89 -73.0(7) . .
O121 Bi22 Bi25 O89 94.1(9) . .
O74 Bi22 Bi25 O77 -3.4(7) . .
O89 Bi22 Bi25 O77 147.7(6) . .
O90 Bi22 Bi25 O77 74.8(5) . .
O121 Bi22 Bi25 O77 -118.1(8) . .
O74 Bi22 Bi25 O73 -147.9(8) . .
O89 Bi22 Bi25 O73 3.2(7) . .
O90 Bi22 Bi25 O73 -69.8(6) . .
O121 Bi22 Bi25 O73 97.3(8) . .
O74 Bi22 Bi25 Bi30 11.2(6) . .
O89 Bi22 Bi25 Bi30 162.3(5) . .
O90 Bi22 Bi25 Bi30 89.3(4) . .
O121 Bi22 Bi25 Bi30 -103.6(7) . .
Bi25 O75 Bi26 O84 113.3(6) . 2_666
Bi28 O75 Bi26 O84 -17.4(4) 2_666 2_666
Bi29 O75 Bi26 O84 -116.3(4) . 2_666
Bi25 O75 Bi26 O85 -177.1(5) . .
Bi28 O75 Bi26 O85 52.3(6) 2_666 .
Bi29 O75 Bi26 O85 -46.6(6) . .
Bi25 O75 Bi26 O97 -114.3(7) . .
Bi28 O75 Bi26 O97 115.0(4) 2_666 .
Bi29 O75 Bi26 O97 16.1(4) . .
Bi25 O75 Bi26 O70 180.0(7) . .
Bi28 O75 Bi26 O70 49.3(3) 2_666 .
Bi29 O75 Bi26 O70 -49.6(3) . .
Bi25 O75 Bi26 O88 46.7(8) . .
Bi28 O75 Bi26 O88 -84.0(5) 2_666 .
Bi29 O75 Bi26 O88 177.1(4) . .
Bi25 O75 Bi26 O73 -3.4(5) . .
Bi28 O75 Bi26 O73 -134.1(5) 2_666 .
Bi29 O75 Bi26 O73 127.0(5) . .
Bi25 O75 Bi26 Bi28 -149.4(5) . .
Bi28 O75 Bi26 Bi28 80.0(3) 2_666 .
Bi29 O75 Bi26 Bi28 -19.0(4) . .
Bi25 O75 Bi26 Bi29 -130.4(8) . .
Bi28 O75 Bi26 Bi29 98.9(5) 2_666 .
Bi25 O75 Bi26 Bi29 149.2(5) . 2_666
Bi28 O75 Bi26 Bi29 18.6(3) 2_666 2_666
Bi29 O75 Bi26 Bi29 -80.3(3) . 2_666
Bi25 O75 Bi26 Bi28 130.7(8) . 2_666
Bi29 O75 Bi26 Bi28 -98.9(5) . 2_666
Bi27 O85 Bi26 O75 -178.4(5) . .
Bi28 O85 Bi26 O75 48.0(7) . .
Bi29 O85 Bi26 O75 -54.9(6) 2_666 .
Bi27 O85 Bi26 O84 -107.2(6) . 2_666
Bi28 O85 Bi26 O84 119.2(6) . 2_666
Bi29 O85 Bi26 O84 16.2(4) 2_666 2_666
Bi27 O85 Bi26 O97 117.7(7) . .
Bi28 O85 Bi26 O97 -16.0(5) . .
Bi29 O85 Bi26 O97 -118.9(5) 2_666 .
Bi27 O85 Bi26 O70 -175.3(7) . .
Bi28 O85 Bi26 O70 51.0(3) . .
Bi29 O85 Bi26 O70 -51.9(3) 2_666 .
Bi27 O85 Bi26 O88 -37.9(7) . .
Bi28 O85 Bi26 O88 -171.6(5) . .
Bi29 O85 Bi26 O88 85.5(5) 2_666 .
Bi27 O85 Bi26 O73 20.0(15) . .
Bi28 O85 Bi26 O73 -113.7(10) . .
Bi29 O85 Bi26 O73 143.4(10) 2_666 .
Bi27 O85 Bi26 Bi28 133.7(9) . .
Bi29 O85 Bi26 Bi28 -102.9(6) 2_666 .
Bi27 O85 Bi26 Bi29 152.6(5) . .
Bi28 O85 Bi26 Bi29 18.9(5) . .
Bi29 O85 Bi26 Bi29 -84.0(3) 2_666 .
Bi27 O85 Bi26 Bi29 -123.4(7) . 2_666
Bi28 O85 Bi26 Bi29 102.9(6) . 2_666
Bi27 O85 Bi26 Bi28 -146.4(5) . 2_666
Bi28 O85 Bi26 Bi28 79.9(4) . 2_666
Bi29 O85 Bi26 Bi28 -23.0(4) 2_666 2_666
Bi34 O97 Bi26 O75 113.3(6) . .
Bi29 O97 Bi26 O75 -16.7(4) . .
Bi28 O97 Bi26 O75 -118.8(5) . .
Bi34 O97 Bi26 O84 -175.9(5) . 2_666
Bi29 O97 Bi26 O84 54.0(7) . 2_666
Bi28 O97 Bi26 O84 -48.0(8) . 2_666
Bi34 O97 Bi26 O85 -112.7(7) . .
Bi29 O97 Bi26 O85 117.3(5) . .
Bi28 O97 Bi26 O85 15.2(5) . .
Bi34 O97 Bi26 O70 -179.1(7) . .
Bi29 O97 Bi26 O70 50.9(3) . .
Bi28 O97 Bi26 O70 -51.1(3) . .
Bi34 O97 Bi26 O88 -20.1(15) . .
Bi29 O97 Bi26 O88 -150.1(9) . .
Bi28 O97 Bi26 O88 107.8(10) . .
Bi34 O97 Bi26 O73 47.3(7) . .
Bi29 O97 Bi26 O73 -82.7(5) . .
Bi28 O97 Bi26 O73 175.2(4) . .
Bi34 O97 Bi26 Bi28 -127.9(9) . .
Bi29 O97 Bi26 Bi28 102.1(5) . .
Bi34 O97 Bi26 Bi29 130.0(8) . .
Bi28 O97 Bi26 Bi29 -102.1(5) . .
Bi34 O97 Bi26 Bi29 -149.0(5) . 2_666
Bi29 O97 Bi26 Bi29 81.0(3) . 2_666
Bi28 O97 Bi26 Bi29 -21.1(4) . 2_666
Bi34 O97 Bi26 Bi28 150.5(5) . 2_666
Bi29 O97 Bi26 Bi28 20.5(4) . 2_666
Bi28 O97 Bi26 Bi28 -81.6(4) . 2_666
Bi26 O70 Bi26 O75 0(100) 2_666 .
Bi29 O70 Bi26 O75 45.4(3) . .
Bi29 O70 Bi26 O75 -134.6(3) 2_666 .
Bi28 O70 Bi26 O75 135.0(3) . .
Bi28 O70 Bi26 O75 -45.0(3) 2_666 .
Bi26 O70 Bi26 O84 0(100) 2_666 2_666
Bi29 O70 Bi26 O84 138.2(4) . 2_666
Bi29 O70 Bi26 O84 -41.8(4) 2_666 2_666
Bi28 O70 Bi26 O84 -132.2(4) . 2_666
Bi28 O70 Bi26 O84 47.8(4) 2_666 2_666
Bi26 O70 Bi26 O85 0(100) 2_666 .
Bi29 O70 Bi26 O85 -132.0(3) . .
Bi29 O70 Bi26 O85 48.0(3) 2_666 .
Bi28 O70 Bi26 O85 -42.4(3) . .
Bi28 O70 Bi26 O85 137.6(3) 2_666 .
Bi26 O70 Bi26 O97 0(100) 2_666 .
Bi29 O70 Bi26 O97 -44.4(4) . .
Bi29 O70 Bi26 O97 135.6(4) 2_666 .
Bi28 O70 Bi26 O97 45.1(4) . .
Bi28 O70 Bi26 O97 -134.9(4) 2_666 .
Bi26 O70 Bi26 O88 0(100) 2_666 .
Bi29 O70 Bi26 O88 148.1(5) . .
Bi29 O70 Bi26 O88 -31.9(5) 2_666 .
Bi28 O70 Bi26 O88 -122.4(5) . .
Bi28 O70 Bi26 O88 57.6(5) 2_666 .
Bi26 O70 Bi26 O73 0(100) 2_666 .
Bi29 O70 Bi26 O73 40.8(4) . .
Bi29 O70 Bi26 O73 -139.2(4) 2_666 .
Bi28 O70 Bi26 O73 130.4(4) . .
Bi28 O70 Bi26 O73 -49.6(4) 2_666 .
Bi26 O70 Bi26 Bi28 0(100) 2_666 .
Bi29 O70 Bi26 Bi28 -89.56(3) . .
Bi29 O70 Bi26 Bi28 90.44(3) 2_666 .
Bi28 O70 Bi26 Bi28 180.000(1) 2_666 .
Bi26 O70 Bi26 Bi29 0(100) 2_666 .
Bi29 O70 Bi26 Bi29 180.0 2_666 .
Bi28 O70 Bi26 Bi29 89.56(3) . .
Bi28 O70 Bi26 Bi29 -90.44(3) 2_666 .
Bi26 O70 Bi26 Bi29 0(100) 2_666 2_666
Bi29 O70 Bi26 Bi29 180.0 . 2_666
Bi28 O70 Bi26 Bi29 -90.44(3) . 2_666
Bi28 O70 Bi26 Bi29 89.56(3) 2_666 2_666
Bi26 O70 Bi26 Bi28 0(100) 2_666 2_666
Bi29 O70 Bi26 Bi28 90.44(3) . 2_666
Bi29 O70 Bi26 Bi28 -89.56(3) 2_666 2_666
Bi28 O70 Bi26 Bi28 180.000(1) . 2_666
Bi24 O88 Bi26 O75 -173.4(5) . .
Bi23 O88 Bi26 O75 -38.5(7) . .
Bi38 O88 Bi26 O75 63.9(5) 2_666 .
Bi24 O88 Bi26 O84 114.4(6) . 2_666
Bi23 O88 Bi26 O84 -110.7(6) . 2_666
Bi38 O88 Bi26 O84 -8.3(4) 2_666 2_666
Bi24 O88 Bi26 O85 40.6(7) . .
Bi23 O88 Bi26 O85 175.5(5) . .
Bi38 O88 Bi26 O85 -82.1(5) 2_666 .
Bi24 O88 Bi26 O97 -46.1(14) . .
Bi23 O88 Bi26 O97 88.7(12) . .
Bi38 O88 Bi26 O97 -168.9(9) 2_666 .
Bi24 O88 Bi26 O70 105.1(6) . .
Bi23 O88 Bi26 O70 -120.1(4) . .
Bi38 O88 Bi26 O70 -17.7(7) 2_666 .
Bi24 O88 Bi26 O73 -121.6(7) . .
Bi23 O88 Bi26 O73 13.3(5) . .
Bi38 O88 Bi26 O73 115.7(5) 2_666 .
Bi24 O88 Bi26 Bi28 32.4(8) . .
Bi23 O88 Bi26 Bi28 167.24(14) . .
Bi38 O88 Bi26 Bi28 -90.4(5) 2_666 .
Bi24 O88 Bi26 Bi29 -168.2(3) . .
Bi23 O88 Bi26 Bi29 -33.4(11) . .
Bi38 O88 Bi26 Bi29 69.0(9) 2_666 .
Bi24 O88 Bi26 Bi29 82.8(5) . 2_666
Bi23 O88 Bi26 Bi29 -142.3(4) . 2_666
Bi38 O88 Bi26 Bi29 -39.9(4) 2_666 2_666
Bi24 O88 Bi26 Bi28 143.5(4) . 2_666
Bi23 O88 Bi26 Bi28 -81.6(5) . 2_666
Bi38 O88 Bi26 Bi28 20.8(4) 2_666 2_666
Bi23 O73 Bi26 O75 118.2(6) . .
Bi31 O73 Bi26 O75 -112.7(6) . .
Bi25 O73 Bi26 O75 2.2(3) . .
Bi23 O73 Bi26 O84 45.3(7) . 2_666
Bi31 O73 Bi26 O84 174.5(5) . 2_666
Bi25 O73 Bi26 O84 -70.6(5) . 2_666
Bi23 O73 Bi26 O85 -77.1(12) . .
Bi31 O73 Bi26 O85 52.1(14) . .
Bi25 O73 Bi26 O85 167.0(10) . .
Bi23 O73 Bi26 O97 -169.7(5) . .
Bi31 O73 Bi26 O97 -40.5(7) . .
Bi25 O73 Bi26 O97 74.4(5) . .
Bi23 O73 Bi26 O70 122.6(4) . .
Bi31 O73 Bi26 O70 -108.2(5) . .
Bi25 O73 Bi26 O70 6.7(5) . .
Bi23 O73 Bi26 O88 -13.5(5) . .
Bi31 O73 Bi26 O88 115.7(7) . .
Bi25 O73 Bi26 O88 -129.4(5) . .
Bi23 O73 Bi26 Bi28 -164.21(12) . .
Bi31 O73 Bi26 Bi28 -35.0(10) . .
Bi25 O73 Bi26 Bi28 79.8(6) . .
Bi23 O73 Bi26 Bi29 150.5(4) . .
Bi31 O73 Bi26 Bi29 -80.3(5) . .
Bi25 O73 Bi26 Bi29 34.6(3) . .
Bi23 O73 Bi26 Bi29 46.0(10) . 2_666
Bi31 O73 Bi26 Bi29 175.14(11) . 2_666
Bi25 O73 Bi26 Bi29 -70.0(7) . 2_666
Bi23 O73 Bi26 Bi28 89.3(5) . 2_666
Bi31 O73 Bi26 Bi28 -141.6(5) . 2_666
Bi25 O73 Bi26 Bi28 -26.7(3) . 2_666
Bi28 O85 Bi27 O87 177.3(7) . .
Bi29 O85 Bi27 O87 -59.7(6) 2_666 .
Bi26 O85 Bi27 O87 53.3(6) . .
Bi28 O85 Bi27 O78 -114.2(7) . 2_666
Bi29 O85 Bi27 O78 8.8(6) 2_666 2_666
Bi26 O85 Bi27 O78 121.8(7) . 2_666
Bi28 O85 Bi27 O86 110.3(6) . .
Bi29 O85 Bi27 O86 -126.7(6) 2_666 .
Bi26 O85 Bi27 O86 -13.7(6) . .
Bi28 O85 Bi27 O90 0.9(5) . 2_666
Bi29 O85 Bi27 O90 123.9(6) 2_666 2_666
Bi26 O85 Bi27 O90 -123.1(7) . 2_666
Bi28 O85 Bi27 Bi21 -148.9(5) . .
Bi29 O85 Bi27 Bi21 -25.9(5) 2_666 .
Bi26 O85 Bi27 Bi21 87.1(5) . .
Bi28 O85 Bi27 Bi24 144.6(5) . .
Bi29 O85 Bi27 Bi24 -92.4(5) 2_666 .
Bi26 O85 Bi27 Bi24 20.6(5) . .
Bi24 O87 Bi27 O85 -101.7(7) . .
Bi21 O87 Bi27 O85 103.4(7) . .
Bi24 O87 Bi27 O78 174.9(9) . 2_666
Bi21 O87 Bi27 O78 20.0(6) . 2_666
Bi24 O87 Bi27 O86 -18.1(6) . .
Bi21 O87 Bi27 O86 -173.0(9) . .
Bi24 O87 Bi27 O90 -92.6(13) . 2_666
Bi21 O87 Bi27 O90 112.5(12) . 2_666
Bi24 O87 Bi27 Bi21 154.9(11) . .
Bi21 O87 Bi27 Bi24 -154.9(11) . .
Bi32 O86 Bi27 O85 -100.3(9) . .
Bi24 O86 Bi27 O85 106.8(7) . .
Bi32 O86 Bi27 O87 169.8(10) . .
Bi24 O86 Bi27 O87 16.9(6) . .
Bi32 O86 Bi27 O78 -173.5(7) . 2_666
Bi24 O86 Bi27 O78 33.6(11) . 2_666
Bi32 O86 Bi27 O90 -32.0(10) . 2_666
Bi24 O86 Bi27 O90 175.1(6) . 2_666
Bi32 O86 Bi27 Bi21 165.7(7) . .
Bi24 O86 Bi27 Bi21 12.9(6) . .
Bi32 O86 Bi27 Bi24 152.9(13) . .
O80 Bi21 Bi27 O85 -3.8(5) 2_666 .
O87 Bi21 Bi27 O85 -77.3(8) . .
O78 Bi21 Bi27 O85 70.6(8) 2_666 .
O111 Bi21 Bi27 O85 -87.8(5) . .
O80 Bi21 Bi27 O87 73.5(8) 2_666 .
O78 Bi21 Bi27 O87 147.9(10) 2_666 .
O111 Bi21 Bi27 O87 -10.5(8) . .
O80 Bi21 Bi27 O78 -74.4(8) 2_666 2_666
O87 Bi21 Bi27 O78 -147.9(10) . 2_666
O111 Bi21 Bi27 O78 -158.4(8) . 2_666
O80 Bi21 Bi27 O86 80.1(6) 2_666 .
O87 Bi21 Bi27 O86 6.6(8) . .
O78 Bi21 Bi27 O86 154.5(8) 2_666 .
O111 Bi21 Bi27 O86 -3.9(6) . .
O80 Bi21 Bi27 O90 -66.8(7) 2_666 2_666
O87 Bi21 Bi27 O90 -140.3(9) . 2_666
O78 Bi21 Bi27 O90 7.6(9) 2_666 2_666
O111 Bi21 Bi27 O90 -150.9(7) . 2_666
O80 Bi21 Bi27 Bi24 88.3(4) 2_666 .
O87 Bi21 Bi27 Bi24 14.8(7) . .
O78 Bi21 Bi27 Bi24 162.7(7) 2_666 .
O111 Bi21 Bi27 Bi24 4.3(4) . .
O88 Bi24 Bi27 O85 5.2(5) . .
O87 Bi24 Bi27 O85 78.7(8) . .
O86 Bi24 Bi27 O85 -72.3(8) . .
O88 Bi24 Bi27 O87 -73.5(8) . .
O86 Bi24 Bi27 O87 -150.9(10) . .
O88 Bi24 Bi27 O78 -78.3(6) . 2_666
O87 Bi24 Bi27 O78 -4.8(8) . 2_666
O86 Bi24 Bi27 O78 -155.7(8) . 2_666
O88 Bi24 Bi27 O86 77.5(8) . .
O87 Bi24 Bi27 O86 150.9(10) . .
O88 Bi24 Bi27 O90 69.9(7) . 2_666
O87 Bi24 Bi27 O90 143.4(9) . 2_666
O86 Bi24 Bi27 O90 -7.6(9) . 2_666
O88 Bi24 Bi27 Bi21 -88.7(4) . .
O87 Bi24 Bi27 Bi21 -15.3(7) . .
O86 Bi24 Bi27 Bi21 -166.2(7) . .
Bi27 O85 Bi28 O97 -115.8(7) . .
Bi29 O85 Bi28 O97 114.8(5) 2_666 .
Bi26 O85 Bi28 O97 16.5(5) . .
Bi27 O85 Bi28 O75 113.8(7) . 2_666
Bi29 O85 Bi28 O75 -15.7(5) 2_666 2_666
Bi26 O85 Bi28 O75 -114.0(5) . 2_666
Bi27 O85 Bi28 O90 -1.0(6) . 2_666
Bi29 O85 Bi28 O90 -130.4(6) 2_666 2_666
Bi26 O85 Bi28 O90 131.3(6) . 2_666
Bi27 O85 Bi28 O84 177.2(5) . .
Bi29 O85 Bi28 O84 47.7(6) 2_666 .
Bi26 O85 Bi28 O84 -50.6(7) . .
Bi27 O85 Bi28 O70 178.4(7) . .
Bi29 O85 Bi28 O70 49.0(3) 2_666 .
Bi26 O85 Bi28 O70 -49.3(3) . .
Bi27 O85 Bi28 O82 -52.4(7) . .
Bi29 O85 Bi28 O82 178.1(4) 2_666 .
Bi26 O85 Bi28 O82 79.8(6) . .
Bi27 O85 Bi28 Bi26 -132.3(9) . .
Bi29 O85 Bi28 Bi26 98.3(6) 2_666 .
Bi27 O85 Bi28 Bi29 -151.3(5) . .
Bi29 O85 Bi28 Bi29 79.2(4) 2_666 .
Bi26 O85 Bi28 Bi29 -19.1(4) . .
Bi27 O85 Bi28 Bi26 147.9(5) . 2_666
Bi29 O85 Bi28 Bi26 18.4(4) 2_666 2_666
Bi26 O85 Bi28 Bi26 -79.9(4) . 2_666
Bi27 O85 Bi28 Bi29 129.5(8) . 2_666
Bi26 O85 Bi28 Bi29 -98.3(6) . 2_666
Bi34 O97 Bi28 O85 106.7(7) . .
Bi29 O97 Bi28 O85 -115.1(5) . .
Bi26 O97 Bi28 O85 -16.1(5) . .
Bi34 O97 Bi28 O75 178.0(5) . 2_666
Bi29 O97 Bi28 O75 -43.9(7) . 2_666
Bi26 O97 Bi28 O75 55.2(7) . 2_666
Bi34 O97 Bi28 O90 37.6(8) . 2_666
Bi29 O97 Bi28 O90 175.7(4) . 2_666
Bi26 O97 Bi28 O90 -85.3(5) . 2_666
Bi34 O97 Bi28 O84 -121.6(7) . .
Bi29 O97 Bi28 O84 16.6(4) . .
Bi26 O97 Bi28 O84 115.6(5) . .
Bi34 O97 Bi28 O70 172.7(8) . .
Bi29 O97 Bi28 O70 -49.2(3) . .
Bi26 O97 Bi28 O70 49.9(3) . .
Bi34 O97 Bi28 O82 -15.2(6) . .
Bi29 O97 Bi28 O82 123.0(5) . .
Bi26 O97 Bi28 O82 -138.0(6) . .
Bi34 O97 Bi28 Bi26 122.8(9) . .
Bi29 O97 Bi28 Bi26 -99.0(6) . .
Bi34 O97 Bi28 Bi29 -138.1(9) . .
Bi26 O97 Bi28 Bi29 99.0(6) . .
Bi34 O97 Bi28 Bi26 -155.9(6) . 2_666
Bi29 O97 Bi28 Bi26 -17.7(4) . 2_666
Bi26 O97 Bi28 Bi26 81.3(4) . 2_666
Bi34 O97 Bi28 Bi29 143.8(6) . 2_666
Bi29 O97 Bi28 Bi29 -78.0(4) . 2_666
Bi26 O97 Bi28 Bi29 21.0(4) . 2_666
Bi38 O84 Bi28 O85 -177.6(5) . .
Bi26 O84 Bi28 O85 -49.5(6) 2_666 .
Bi29 O84 Bi28 O85 53.0(6) . .
Bi38 O84 Bi28 O97 113.2(6) . .
Bi26 O84 Bi28 O97 -118.7(5) 2_666 .
Bi29 O84 Bi28 O97 -16.2(4) . .
Bi38 O84 Bi28 O75 -112.1(6) . 2_666
Bi26 O84 Bi28 O75 16.0(4) 2_666 2_666
Bi29 O84 Bi28 O75 118.5(4) . 2_666
Bi38 O84 Bi28 O90 -2.4(14) . 2_666
Bi26 O84 Bi28 O90 125.7(11) 2_666 2_666
Bi29 O84 Bi28 O90 -131.9(10) . 2_666
Bi38 O84 Bi28 O70 -178.8(6) . .
Bi26 O84 Bi28 O70 -50.7(2) 2_666 .
Bi29 O84 Bi28 O70 51.7(2) . .
Bi38 O84 Bi28 O82 46.3(6) . .
Bi26 O84 Bi28 O82 174.4(4) 2_666 .
Bi29 O84 Bi28 O82 -83.1(4) . .
Bi38 O84 Bi28 Bi26 151.3(4) . .
Bi26 O84 Bi28 Bi26 -80.6(3) 2_666 .
Bi29 O84 Bi28 Bi26 21.9(3) . .
Bi38 O84 Bi28 Bi29 129.4(7) . .
Bi26 O84 Bi28 Bi29 -102.5(5) 2_666 .
Bi38 O84 Bi28 Bi26 -128.1(7) . 2_666
Bi29 O84 Bi28 Bi26 102.5(5) . 2_666
Bi38 O84 Bi28 Bi29 -148.4(5) . 2_666
Bi26 O84 Bi28 Bi29 -20.3(3) 2_666 2_666
Bi29 O84 Bi28 Bi29 82.2(3) . 2_666
Bi26 O70 Bi28 O85 -134.4(3) 2_666 .
Bi26 O70 Bi28 O85 45.6(3) . .
Bi29 O70 Bi28 O85 135.5(3) . .
Bi29 O70 Bi28 O85 -44.5(3) 2_666 .
Bi28 O70 Bi28 O85 -95(100) 2_666 .
Bi26 O70 Bi28 O97 132.6(4) 2_666 .
Bi26 O70 Bi28 O97 -47.4(4) . .
Bi29 O70 Bi28 O97 42.5(4) . .
Bi29 O70 Bi28 O97 -137.5(4) 2_666 .
Bi28 O70 Bi28 O97 172(100) 2_666 .
Bi26 O70 Bi28 O75 -42.7(3) 2_666 2_666
Bi26 O70 Bi28 O75 137.3(3) . 2_666
Bi29 O70 Bi28 O75 -132.8(3) . 2_666
Bi29 O70 Bi28 O75 47.2(3) 2_666 2_666
Bi28 O70 Bi28 O75 -4(100) 2_666 2_666
Bi26 O70 Bi28 O90 -133.5(5) 2_666 2_666
Bi26 O70 Bi28 O90 46.5(5) . 2_666
Bi29 O70 Bi28 O90 136.4(5) . 2_666
Bi29 O70 Bi28 O90 -43.6(5) 2_666 2_666
Bi28 O70 Bi28 O90 -94(100) 2_666 2_666
Bi26 O70 Bi28 O84 44.5(3) 2_666 .
Bi26 O70 Bi28 O84 -135.5(3) . .
Bi29 O70 Bi28 O84 -45.6(3) . .
Bi29 O70 Bi28 O84 134.4(3) 2_666 .
Bi28 O70 Bi28 O84 84(100) 2_666 .
Bi26 O70 Bi28 O82 122.2(4) 2_666 .
Bi26 O70 Bi28 O82 -57.8(4) . .
Bi29 O70 Bi28 O82 32.1(4) . .
Bi29 O70 Bi28 O82 -147.9(4) 2_666 .
Bi28 O70 Bi28 O82 161(100) 2_666 .
Bi26 O70 Bi28 Bi26 180.0 2_666 .
Bi29 O70 Bi28 Bi26 89.88(3) . .
Bi29 O70 Bi28 Bi26 -90.12(3) 2_666 .
Bi28 O70 Bi28 Bi26 -141(100) 2_666 .
Bi26 O70 Bi28 Bi29 90.12(3) 2_666 .
Bi26 O70 Bi28 Bi29 -89.88(3) . .
Bi29 O70 Bi28 Bi29 180.000(2) 2_666 .
Bi28 O70 Bi28 Bi29 129(100) 2_666 .
Bi26 O70 Bi28 Bi26 180.0 . 2_666
Bi29 O70 Bi28 Bi26 -90.12(3) . 2_666
Bi29 O70 Bi28 Bi26 89.88(3) 2_666 2_666
Bi28 O70 Bi28 Bi26 39(100) 2_666 2_666
Bi26 O70 Bi28 Bi29 -89.88(3) 2_666 2_666
Bi26 O70 Bi28 Bi29 90.12(3) . 2_666
Bi29 O70 Bi28 Bi29 180.000(2) . 2_666
Bi28 O70 Bi28 Bi29 -51(100) 2_666 2_666
Bi36 O82 Bi28 O85 177.7(5) . .
Bi35 O82 Bi28 O85 42.9(6) . .
Bi34 O82 Bi28 O85 -59.9(6) . .
Bi36 O82 Bi28 O97 -112.3(7) . .
Bi35 O82 Bi28 O97 112.9(5) . .
Bi34 O82 Bi28 O97 10.1(4) . .
Bi36 O82 Bi28 O75 37.9(16) . 2_666
Bi35 O82 Bi28 O75 -96.9(12) . 2_666
Bi34 O82 Bi28 O75 160.3(10) . 2_666
Bi36 O82 Bi28 O90 122.2(7) . 2_666
Bi35 O82 Bi28 O90 -12.7(5) . 2_666
Bi34 O82 Bi28 O90 -115.5(5) . 2_666
Bi36 O82 Bi28 O84 -40.1(7) . .
Bi35 O82 Bi28 O84 -175.0(4) . .
Bi34 O82 Bi28 O84 82.2(4) . .
Bi36 O82 Bi28 O70 -102.3(5) . .
Bi35 O82 Bi28 O70 122.9(4) . .
Bi34 O82 Bi28 O70 20.1(6) . .
Bi36 O82 Bi28 Bi26 -140.1(5) . .
Bi35 O82 Bi28 Bi26 85.1(4) . .
Bi34 O82 Bi28 Bi26 -17.7(4) . .
Bi36 O82 Bi28 Bi29 -80.1(6) . .
Bi35 O82 Bi28 Bi29 145.1(4) . .
Bi34 O82 Bi28 Bi29 42.3(3) . .
Bi36 O82 Bi28 Bi26 -34.6(9) . 2_666
Bi35 O82 Bi28 Bi26 -169.44(11) . 2_666
Bi34 O82 Bi28 Bi26 87.8(4) . 2_666
Bi36 O82 Bi28 Bi29 -179.07(19) . 2_666
Bi35 O82 Bi28 Bi29 46.1(10) . 2_666
Bi34 O82 Bi28 Bi29 -56.7(10) . 2_666
O75 Bi26 Bi28 O85 -143.7(6) . .
O84 Bi26 Bi28 O85 -60.1(6) 2_666 .
O97 Bi26 Bi28 O85 155.6(7) . .
O70 Bi26 Bi28 O85 -103.1(5) . .
O88 Bi26 Bi28 O85 13.1(7) . .
O73 Bi26 Bi28 O85 147.4(8) . .
Bi29 Bi26 Bi28 O85 -158.1(5) . .
Bi29 Bi26 Bi28 O85 -48.5(5) 2_666 .
Bi28 Bi26 Bi28 O85 -103.1(5) 2_666 .
O75 Bi26 Bi28 O97 60.7(6) . .
O84 Bi26 Bi28 O97 144.4(6) 2_666 .
O85 Bi26 Bi28 O97 -155.6(7) . .
O70 Bi26 Bi28 O97 101.3(5) . .
O88 Bi26 Bi28 O97 -142.5(7) . .
O73 Bi26 Bi28 O97 -8.2(8) . .
Bi29 Bi26 Bi28 O97 46.3(5) . .
Bi29 Bi26 Bi28 O97 155.9(5) 2_666 .
Bi28 Bi26 Bi28 O97 101.3(5) 2_666 .
O75 Bi26 Bi28 O75 -78.2(5) . 2_666
O84 Bi26 Bi28 O75 5.4(5) 2_666 2_666
O85 Bi26 Bi28 O75 65.5(6) . 2_666
O97 Bi26 Bi28 O75 -138.9(6) . 2_666
O70 Bi26 Bi28 O75 -37.6(3) . 2_666
O88 Bi26 Bi28 O75 78.6(6) . 2_666
O73 Bi26 Bi28 O75 -147.1(7) . 2_666
Bi29 Bi26 Bi28 O75 -92.7(3) . 2_666
Bi29 Bi26 Bi28 O75 16.9(3) 2_666 2_666
Bi28 Bi26 Bi28 O75 -37.6(3) 2_666 2_666
O75 Bi26 Bi28 O90 168.7(4) . 2_666
O84 Bi26 Bi28 O90 -107.7(5) 2_666 2_666
O85 Bi26 Bi28 O90 -47.6(6) . 2_666
O97 Bi26 Bi28 O90 108.0(6) . 2_666
O70 Bi26 Bi28 O90 -150.7(3) . 2_666
O88 Bi26 Bi28 O90 -34.5(6) . 2_666
O73 Bi26 Bi28 O90 99.8(7) . 2_666
Bi29 Bi26 Bi28 O90 154.3(3) . 2_666
Bi29 Bi26 Bi28 O90 -96.1(3) 2_666 2_666
Bi28 Bi26 Bi28 O90 -150.7(3) 2_666 2_666
O75 Bi26 Bi28 O84 -1.7(4) . .
O84 Bi26 Bi28 O84 82.0(4) 2_666 .
O85 Bi26 Bi28 O84 142.0(6) . .
O97 Bi26 Bi28 O84 -62.4(6) . .
O70 Bi26 Bi28 O84 38.9(3) . .
O88 Bi26 Bi28 O84 155.1(6) . .
O73 Bi26 Bi28 O84 -70.6(6) . .
Bi29 Bi26 Bi28 O84 -16.1(3) . .
Bi29 Bi26 Bi28 O84 93.5(3) 2_666 .
Bi28 Bi26 Bi28 O84 38.9(3) 2_666 .
O75 Bi26 Bi28 O70 -40.6(3) . .
O84 Bi26 Bi28 O70 43.0(3) 2_666 .
O85 Bi26 Bi28 O70 103.1(5) . .
O97 Bi26 Bi28 O70 -101.3(5) . .
O88 Bi26 Bi28 O70 116.1(5) . .
O73 Bi26 Bi28 O70 -109.5(6) . .
Bi29 Bi26 Bi28 O70 -55.06(2) . .
Bi29 Bi26 Bi28 O70 54.54(2) 2_666 .
Bi28 Bi26 Bi28 O70 0.0 2_666 .
O75 Bi26 Bi28 O82 101.0(4) . .
O84 Bi26 Bi28 O82 -175.3(5) 2_666 .
O85 Bi26 Bi28 O82 -115.2(6) . .
O97 Bi26 Bi28 O82 40.3(6) . .
O70 Bi26 Bi28 O82 141.7(3) . .
O88 Bi26 Bi28 O82 -102.2(6) . .
O73 Bi26 Bi28 O82 32.2(7) . .
Bi29 Bi26 Bi28 O82 86.6(3) . .
Bi29 Bi26 Bi28 O82 -163.8(3) 2_666 .
Bi28 Bi26 Bi28 O82 141.7(3) 2_666 .
O75 Bi26 Bi28 Bi29 14.4(3) . .
O84 Bi26 Bi28 Bi29 98.1(3) 2_666 .
O85 Bi26 Bi28 Bi29 158.1(5) . .
O97 Bi26 Bi28 Bi29 -46.3(5) . .
O70 Bi26 Bi28 Bi29 55.06(2) . .
O88 Bi26 Bi28 Bi29 171.2(5) . .
O73 Bi26 Bi28 Bi29 -54.4(6) . .
Bi29 Bi26 Bi28 Bi29 109.60(3) 2_666 .
Bi28 Bi26 Bi28 Bi29 55.06(2) 2_666 .
O75 Bi26 Bi28 Bi26 -40.6(3) . 2_666
O84 Bi26 Bi28 Bi26 43.0(3) 2_666 2_666
O85 Bi26 Bi28 Bi26 103.1(5) . 2_666
O97 Bi26 Bi28 Bi26 -101.3(5) . 2_666
O70 Bi26 Bi28 Bi26 0.0 . 2_666
O88 Bi26 Bi28 Bi26 116.1(5) . 2_666
O73 Bi26 Bi28 Bi26 -109.5(6) . 2_666
Bi29 Bi26 Bi28 Bi26 -55.06(2) . 2_666
Bi29 Bi26 Bi28 Bi26 54.54(2) 2_666 2_666
Bi28 Bi26 Bi28 Bi26 0.0 2_666 2_666
O75 Bi26 Bi28 Bi29 -95.2(3) . 2_666
O84 Bi26 Bi28 Bi29 -11.5(3) 2_666 2_666
O85 Bi26 Bi28 Bi29 48.5(5) . 2_666
O97 Bi26 Bi28 Bi29 -155.9(5) . 2_666
O70 Bi26 Bi28 Bi29 -54.54(2) . 2_666
O88 Bi26 Bi28 Bi29 61.6(5) . 2_666
O73 Bi26 Bi28 Bi29 -164.0(6) . 2_666
Bi29 Bi26 Bi28 Bi29 -109.60(3) . 2_666
Bi28 Bi26 Bi28 Bi29 -54.54(2) 2_666 2_666
Bi34 O97 Bi29 O84 119.8(6) . .
Bi28 O97 Bi29 O84 -17.5(4) . .
Bi26 O97 Bi29 O84 -116.1(4) . .
Bi34 O97 Bi29 O75 -108.4(6) . .
Bi28 O97 Bi29 O75 114.3(5) . .
Bi26 O97 Bi29 O75 15.7(4) . .
Bi34 O97 Bi29 O85 -172.3(5) . 2_666
Bi28 O97 Bi29 O85 50.4(6) . 2_666
Bi26 O97 Bi29 O85 -48.2(6) . 2_666
Bi34 O97 Bi29 O70 -173.6(7) . .
Bi28 O97 Bi29 O70 49.0(3) . .
Bi26 O97 Bi29 O70 -49.5(3) . .
Bi34 O97 Bi29 O79 9.7(5) . .
Bi28 O97 Bi29 O79 -127.7(5) . .
Bi26 O97 Bi29 O79 133.7(5) . .
Bi34 O97 Bi29 O80 58.0(7) . .
Bi28 O97 Bi29 O80 -79.4(5) . .
Bi26 O97 Bi29 O80 -177.9(3) . .
Bi34 O97 Bi29 O77 -46.5(7) . .
Bi28 O97 Bi29 O77 176.2(4) . .
Bi26 O97 Bi29 O77 77.6(4) . .
Bi34 O97 Bi29 Bi26 -124.1(7) . .
Bi28 O97 Bi29 Bi26 98.6(5) . .
Bi34 O97 Bi29 Bi28 137.4(8) . .
Bi26 O97 Bi29 Bi28 -98.6(5) . .
Bi34 O97 Bi29 Bi26 155.1(5) . 2_666
Bi28 O97 Bi29 Bi26 17.7(4) . 2_666
Bi26 O97 Bi29 Bi26 -80.8(3) . 2_666
Bi34 O97 Bi29 Bi28 -144.5(5) . 2_666
Bi28 O97 Bi29 Bi28 78.1(4) . 2_666
Bi26 O97 Bi29 Bi28 -20.5(3) . 2_666
Bi38 O84 Bi29 O97 -108.5(7) . .
Bi26 O84 Bi29 O97 114.5(5) 2_666 .
Bi28 O84 Bi29 O97 16.2(4) . .
Bi38 O84 Bi29 O75 -176.8(6) . .
Bi26 O84 Bi29 O75 46.2(8) 2_666 .
Bi28 O84 Bi29 O75 -52.1(6) . .
Bi38 O84 Bi29 O85 119.8(7) . 2_666
Bi26 O84 Bi29 O85 -17.2(4) 2_666 2_666
Bi28 O84 Bi29 O85 -115.5(4) . 2_666
Bi38 O84 Bi29 O70 -175.1(8) . .
Bi26 O84 Bi29 O70 47.9(3) 2_666 .
Bi28 O84 Bi29 O70 -50.4(2) . .
Bi38 O84 Bi29 O79 -41.8(8) . .
Bi26 O84 Bi29 O79 -178.8(4) 2_666 .
Bi28 O84 Bi29 O79 82.9(4) . .
Bi38 O84 Bi29 O80 10.7(6) . .
Bi26 O84 Bi29 O80 -126.3(6) 2_666 .
Bi28 O84 Bi29 O80 135.4(5) . .
Bi38 O84 Bi29 O77 11(2) . .
Bi26 O84 Bi29 O77 -126.4(14) 2_666 .
Bi28 O84 Bi29 O77 135.3(14) . .
Bi38 O84 Bi29 Bi26 -146.8(6) . .
Bi26 O84 Bi29 Bi26 76.2(4) 2_666 .
Bi28 O84 Bi29 Bi26 -22.1(3) . .
Bi38 O84 Bi29 Bi28 -124.7(8) . .
Bi26 O84 Bi29 Bi28 98.3(5) 2_666 .
Bi38 O84 Bi29 Bi26 137.0(10) . 2_666
Bi28 O84 Bi29 Bi26 -98.3(5) . 2_666
Bi38 O84 Bi29 Bi28 152.7(6) . 2_666
Bi26 O84 Bi29 Bi28 15.7(4) 2_666 2_666
Bi28 O84 Bi29 Bi28 -82.6(3) . 2_666
Bi25 O75 Bi29 O97 118.9(7) . .
Bi26 O75 Bi29 O97 -17.1(4) . .
Bi28 O75 Bi29 O97 -118.7(5) 2_666 .
Bi25 O75 Bi29 O84 -172.0(5) . .
Bi26 O75 Bi29 O84 52.1(7) . .
Bi28 O75 Bi29 O84 -49.5(7) 2_666 .
Bi25 O75 Bi29 O85 -107.9(7) . 2_666
Bi26 O75 Bi29 O85 116.1(5) . 2_666
Bi28 O75 Bi29 O85 14.5(4) 2_666 2_666
Bi25 O75 Bi29 O70 -173.7(7) . .
Bi26 O75 Bi29 O70 50.4(3) . .
Bi28 O75 Bi29 O70 -51.2(3) 2_666 .
Bi25 O75 Bi29 O79 55.3(8) . .
Bi26 O75 Bi29 O79 -80.7(5) . .
Bi28 O75 Bi29 O79 177.7(4) 2_666 .
Bi25 O75 Bi29 O80 -15.6(18) . .
Bi26 O75 Bi29 O80 -151.5(12) . .
Bi28 O75 Bi29 O80 106.9(13) 2_666 .
Bi25 O75 Bi29 O77 5.9(5) . .
Bi26 O75 Bi29 O77 -130.0(5) . .
Bi28 O75 Bi29 O77 128.4(6) 2_666 .
Bi25 O75 Bi29 Bi26 136.0(8) . .
Bi28 O75 Bi29 Bi26 -101.6(5) 2_666 .
Bi25 O75 Bi29 Bi28 154.7(5) . .
Bi26 O75 Bi29 Bi28 18.8(4) . .
Bi28 O75 Bi29 Bi28 -82.8(4) 2_666 .
Bi25 O75 Bi29 Bi26 -144.7(5) . 2_666
Bi26 O75 Bi29 Bi26 79.3(4) . 2_666
Bi28 O75 Bi29 Bi26 -22.3(4) 2_666 2_666
Bi25 O75 Bi29 Bi28 -122.5(9) . 2_666
Bi26 O75 Bi29 Bi28 101.6(5) . 2_666
Bi26 O70 Bi29 O97 -133.0(3) 2_666 .
Bi26 O70 Bi29 O97 47.0(3) . .
Bi29 O70 Bi29 O97 10(100) 2_666 .
Bi28 O70 Bi29 O97 -42.8(3) . .
Bi28 O70 Bi29 O97 137.2(3) 2_666 .
Bi26 O70 Bi29 O84 -41.5(4) 2_666 .
Bi26 O70 Bi29 O84 138.5(4) . .
Bi29 O70 Bi29 O84 102(100) 2_666 .
Bi28 O70 Bi29 O84 48.7(4) . .
Bi28 O70 Bi29 O84 -131.3(4) 2_666 .
Bi26 O70 Bi29 O75 137.0(4) 2_666 .
Bi26 O70 Bi29 O75 -43.0(4) . .
Bi29 O70 Bi29 O75 -80(100) 2_666 .
Bi28 O70 Bi29 O75 -132.8(4) . .
Bi28 O70 Bi29 O75 47.2(4) 2_666 .
Bi26 O70 Bi29 O85 48.2(3) 2_666 2_666
Bi26 O70 Bi29 O85 -131.8(3) . 2_666
Bi29 O70 Bi29 O85 -169(100) 2_666 2_666
Bi28 O70 Bi29 O85 138.4(3) . 2_666
Bi28 O70 Bi29 O85 -41.6(3) 2_666 2_666
Bi26 O70 Bi29 O79 -128.6(4) 2_666 .
Bi26 O70 Bi29 O79 51.4(4) . .
Bi29 O70 Bi29 O79 15(100) 2_666 .
Bi28 O70 Bi29 O79 -38.5(4) . .
Bi28 O70 Bi29 O79 141.5(4) 2_666 .
Bi26 O70 Bi29 O80 -34.0(4) 2_666 .
Bi26 O70 Bi29 O80 146.0(4) . .
Bi29 O70 Bi29 O80 109(100) 2_666 .
Bi28 O70 Bi29 O80 56.1(4) . .
Bi28 O70 Bi29 O80 -123.9(4) 2_666 .
Bi26 O70 Bi29 O77 136.6(4) 2_666 .
Bi26 O70 Bi29 O77 -43.4(4) . .
Bi29 O70 Bi29 O77 -80(100) 2_666 .
Bi28 O70 Bi29 O77 -133.3(4) . .
Bi28 O70 Bi29 O77 46.7(4) 2_666 .
Bi26 O70 Bi29 Bi26 180.0 2_666 .
Bi29 O70 Bi29 Bi26 -37(100) 2_666 .
Bi28 O70 Bi29 Bi26 -89.85(3) . .
Bi28 O70 Bi29 Bi26 90.15(3) 2_666 .
Bi26 O70 Bi29 Bi28 -90.15(3) 2_666 .
Bi26 O70 Bi29 Bi28 89.85(3) . .
Bi29 O70 Bi29 Bi28 53(100) 2_666 .
Bi28 O70 Bi29 Bi28 180.000(1) 2_666 .
Bi26 O70 Bi29 Bi26 180.0 . 2_666
Bi29 O70 Bi29 Bi26 143(100) 2_666 2_666
Bi28 O70 Bi29 Bi26 90.15(3) . 2_666
Bi28 O70 Bi29 Bi26 -89.85(3) 2_666 2_666
Bi26 O70 Bi29 Bi28 89.85(3) 2_666 2_666
Bi26 O70 Bi29 Bi28 -90.15(3) . 2_666
Bi29 O70 Bi29 Bi28 -127(100) 2_666 2_666
Bi28 O70 Bi29 Bi28 180.000(1) . 2_666
Bi37 O79 Bi29 O97 119.5(6) . .
Bi33 O79 Bi29 O97 -108.1(6) . .
Bi34 O79 Bi29 O97 -6.3(3) . .
Bi37 O79 Bi29 O84 45.2(7) . .
Bi33 O79 Bi29 O84 177.6(5) . .
Bi34 O79 Bi29 O84 -80.6(5) . .
Bi37 O79 Bi29 O75 -171.7(5) . .
Bi33 O79 Bi29 O75 -39.2(7) . .
Bi34 O79 Bi29 O75 62.5(5) . .
Bi37 O79 Bi29 O85 -55.7(15) . 2_666
Bi33 O79 Bi29 O85 76.7(13) . 2_666
Bi34 O79 Bi29 O85 178.5(10) . 2_666
Bi37 O79 Bi29 O70 115.3(5) . .
Bi33 O79 Bi29 O70 -112.3(5) . .
Bi34 O79 Bi29 O70 -10.5(5) . .
Bi37 O79 Bi29 O80 -10.4(5) . .
Bi33 O79 Bi29 O80 122.1(7) . .
Bi34 O79 Bi29 O80 -136.2(5) . .
Bi37 O79 Bi29 O77 -121.7(7) . .
Bi33 O79 Bi29 O77 10.7(5) . .
Bi34 O79 Bi29 O77 112.5(5) . .
Bi37 O79 Bi29 Bi26 149.4(4) . .
Bi33 O79 Bi29 Bi26 -78.1(5) . .
Bi34 O79 Bi29 Bi26 23.6(3) . .
Bi37 O79 Bi29 Bi28 88.9(5) . .
Bi33 O79 Bi29 Bi28 -138.7(4) . .
Bi34 O79 Bi29 Bi28 -36.9(3) . .
Bi37 O79 Bi29 Bi26 44.0(9) . 2_666
Bi33 O79 Bi29 Bi26 176.38(8) . 2_666
Bi34 O79 Bi29 Bi26 -81.8(5) . 2_666
Bi37 O79 Bi29 Bi28 -168.28(17) . 2_666
Bi33 O79 Bi29 Bi28 -35.9(10) . 2_666
Bi34 O79 Bi29 Bi28 65.9(8) . 2_666
Bi37 O80 Bi29 O97 -41.8(6) . .
Bi21 O80 Bi29 O97 -173.1(4) 2_666 .
Bi38 O80 Bi29 O97 62.2(5) . .
Bi37 O80 Bi29 O84 -111.3(6) . .
Bi21 O80 Bi29 O84 117.4(6) 2_666 .
Bi38 O80 Bi29 O84 -7.3(4) . .
Bi37 O80 Bi29 O75 88.6(15) . .
Bi21 O80 Bi29 O75 -42.7(16) 2_666 .
Bi38 O80 Bi29 O75 -167.5(12) . .
Bi37 O80 Bi29 O85 176.8(5) . 2_666
Bi21 O80 Bi29 O85 45.5(6) 2_666 2_666
Bi38 O80 Bi29 O85 -79.2(5) . 2_666
Bi37 O80 Bi29 O70 -118.5(4) . .
Bi21 O80 Bi29 O70 110.2(5) 2_666 .
Bi38 O80 Bi29 O70 -14.6(6) . .
Bi37 O80 Bi29 O79 10.0(5) . .
Bi21 O80 Bi29 O79 -121.3(6) 2_666 .
Bi38 O80 Bi29 O79 114.0(5) . .
Bi37 O80 Bi29 O77 68.7(6) . .
Bi21 O80 Bi29 O77 -62.6(5) 2_666 .
Bi38 O80 Bi29 O77 172.7(4) . .
Bi37 O80 Bi29 Bi26 -45.2(10) . .
Bi21 O80 Bi29 Bi26 -176.53(17) 2_666 .
Bi38 O80 Bi29 Bi26 58.8(8) . .
Bi37 O80 Bi29 Bi28 -81.6(5) . .
Bi21 O80 Bi29 Bi28 147.1(4) 2_666 .
Bi38 O80 Bi29 Bi28 22.4(4) . .
Bi37 O80 Bi29 Bi26 -141.8(5) . 2_666
Bi21 O80 Bi29 Bi26 86.9(4) 2_666 2_666
Bi38 O80 Bi29 Bi26 -37.8(3) . 2_666
Bi37 O80 Bi29 Bi28 174.60(13) . 2_666
Bi21 O80 Bi29 Bi28 43.3(7) 2_666 2_666
Bi38 O80 Bi29 Bi28 -81.4(6) . 2_666
Bi33 O77 Bi29 O97 48.7(6) . .
Bi30 O77 Bi29 O97 178.5(5) . .
Bi25 O77 Bi29 O97 -75.0(5) . .
Bi33 O77 Bi29 O84 -67.5(18) . .
Bi30 O77 Bi29 O84 62.4(17) . .
Bi25 O77 Bi29 O84 168.9(14) . .
Bi33 O77 Bi29 O75 118.9(6) . .
Bi30 O77 Bi29 O75 -111.3(6) . .
Bi25 O77 Bi29 O75 -4.8(4) . .
Bi33 O77 Bi29 O85 -173.2(4) . 2_666
Bi30 O77 Bi29 O85 -43.3(6) . 2_666
Bi25 O77 Bi29 O85 63.2(5) . 2_666
Bi33 O77 Bi29 O70 119.3(4) . .
Bi30 O77 Bi29 O70 -110.8(4) . .
Bi25 O77 Bi29 O70 -4.3(6) . .
Bi33 O77 Bi29 O79 -10.5(4) . .
Bi30 O77 Bi29 O79 119.3(6) . .
Bi25 O77 Bi29 O79 -134.2(6) . .
Bi33 O77 Bi29 O80 -67.6(6) . .
Bi30 O77 Bi29 O80 62.3(5) . .
Bi25 O77 Bi29 O80 168.8(4) . .
Bi33 O77 Bi29 Bi26 90.3(4) . .
Bi30 O77 Bi29 Bi26 -139.9(4) . .
Bi25 O77 Bi29 Bi26 -33.4(4) . .
Bi33 O77 Bi29 Bi28 53.0(7) . .
Bi30 O77 Bi29 Bi28 -177.11(8) . .
Bi25 O77 Bi29 Bi28 -70.6(6) . .
Bi33 O77 Bi29 Bi26 -174.75(7) . 2_666
Bi30 O77 Bi29 Bi26 -44.9(8) . 2_666
Bi25 O77 Bi29 Bi26 61.6(7) . 2_666
Bi33 O77 Bi29 Bi28 150.3(4) . 2_666
Bi30 O77 Bi29 Bi28 -79.8(4) . 2_666
Bi25 O77 Bi29 Bi28 26.6(4) . 2_666
O75 Bi26 Bi29 O97 154.8(6) . .
O84 Bi26 Bi29 O97 -140.2(5) 2_666 .
O85 Bi26 Bi29 O97 -60.3(5) . .
O70 Bi26 Bi29 O97 -102.0(4) . .
O88 Bi26 Bi29 O97 147.9(9) . .
O73 Bi26 Bi29 O97 105.5(5) . .
Bi28 Bi26 Bi29 O97 -46.9(4) . .
Bi29 Bi26 Bi29 O97 -102.0(4) 2_666 .
Bi28 Bi26 Bi29 O97 -156.5(4) 2_666 .
O75 Bi26 Bi29 O84 -140.8(5) . .
O84 Bi26 Bi29 O84 -75.9(5) 2_666 .
O85 Bi26 Bi29 O84 4.1(4) . .
O97 Bi26 Bi29 O84 64.4(5) . .
O70 Bi26 Bi29 O84 -37.6(3) . .
O88 Bi26 Bi29 O84 -147.8(8) . .
O73 Bi26 Bi29 O84 169.8(4) . .
Bi28 Bi26 Bi29 O84 17.5(3) . .
Bi29 Bi26 Bi29 O84 -37.6(3) 2_666 .
Bi28 Bi26 Bi29 O84 -92.2(3) 2_666 .
O84 Bi26 Bi29 O75 65.0(5) 2_666 .
O85 Bi26 Bi29 O75 144.9(6) . .
O97 Bi26 Bi29 O75 -154.8(6) . .
O70 Bi26 Bi29 O75 103.2(4) . .
O88 Bi26 Bi29 O75 -6.9(9) . .
O73 Bi26 Bi29 O75 -49.3(5) . .
Bi28 Bi26 Bi29 O75 158.3(4) . .
Bi29 Bi26 Bi29 O75 103.2(4) 2_666 .
Bi28 Bi26 Bi29 O75 48.7(4) 2_666 .
O75 Bi26 Bi29 O85 -61.5(5) . 2_666
O84 Bi26 Bi29 O85 3.5(4) 2_666 2_666
O85 Bi26 Bi29 O85 83.5(5) . 2_666
O97 Bi26 Bi29 O85 143.7(5) . 2_666
O70 Bi26 Bi29 O85 41.7(3) . 2_666
O88 Bi26 Bi29 O85 -68.4(8) . 2_666
O73 Bi26 Bi29 O85 -110.8(4) . 2_666
Bi28 Bi26 Bi29 O85 96.8(3) . 2_666
Bi29 Bi26 Bi29 O85 41.7(3) 2_666 2_666
Bi28 Bi26 Bi29 O85 -12.8(3) 2_666 2_666
O75 Bi26 Bi29 O70 -103.2(4) . .
O84 Bi26 Bi29 O70 -38.2(3) 2_666 .
O85 Bi26 Bi29 O70 41.7(3) . .
O97 Bi26 Bi29 O70 102.0(4) . .
O88 Bi26 Bi29 O70 -110.1(8) . .
O73 Bi26 Bi29 O70 -152.6(3) . .
Bi28 Bi26 Bi29 O70 55.09(2) . .
Bi29 Bi26 Bi29 O70 0.0 2_666 .
Bi28 Bi26 Bi29 O70 -54.54(2) 2_666 .
O75 Bi26 Bi29 O79 110.8(5) . .
O84 Bi26 Bi29 O79 175.8(4) 2_666 .
O85 Bi26 Bi29 O79 -104.2(4) . .
O97 Bi26 Bi29 O79 -44.0(5) . .
O70 Bi26 Bi29 O79 -146.0(3) . .
O88 Bi26 Bi29 O79 103.9(8) . .
O73 Bi26 Bi29 O79 61.5(4) . .
Bi28 Bi26 Bi29 O79 -90.9(3) . .
Bi29 Bi26 Bi29 O79 -146.0(3) 2_666 .
Bi28 Bi26 Bi29 O79 159.5(3) 2_666 .
O75 Bi26 Bi29 O80 159.4(8) . .
O84 Bi26 Bi29 O80 -135.6(7) 2_666 .
O85 Bi26 Bi29 O80 -55.6(7) . .
O97 Bi26 Bi29 O80 4.6(8) . .
O70 Bi26 Bi29 O80 -97.4(6) . .
O88 Bi26 Bi29 O80 152.5(10) . .
O73 Bi26 Bi29 O80 110.1(7) . .
Bi28 Bi26 Bi29 O80 -42.3(6) . .
Bi29 Bi26 Bi29 O80 -97.4(6) 2_666 .
Bi28 Bi26 Bi29 O80 -151.9(6) 2_666 .
O75 Bi26 Bi29 O77 44.9(5) . .
O84 Bi26 Bi29 O77 109.9(4) 2_666 .
O85 Bi26 Bi29 O77 -170.1(4) . .
O97 Bi26 Bi29 O77 -109.9(5) . .
O70 Bi26 Bi29 O77 148.1(3) . .
O88 Bi26 Bi29 O77 38.0(8) . .
O73 Bi26 Bi29 O77 -4.4(4) . .
Bi28 Bi26 Bi29 O77 -156.8(3) . .
Bi29 Bi26 Bi29 O77 148.1(3) 2_666 .
Bi28 Bi26 Bi29 O77 93.6(3) 2_666 .
O75 Bi26 Bi29 Bi28 -158.3(4) . .
O84 Bi26 Bi29 Bi28 -93.3(3) 2_666 .
O85 Bi26 Bi29 Bi28 -13.4(3) . .
O97 Bi26 Bi29 Bi28 46.9(4) . .
O70 Bi26 Bi29 Bi28 -55.09(2) . .
O88 Bi26 Bi29 Bi28 -165.2(8) . .
O73 Bi26 Bi29 Bi28 152.4(3) . .
Bi29 Bi26 Bi29 Bi28 -55.09(2) 2_666 .
Bi28 Bi26 Bi29 Bi28 -109.63(3) 2_666 .
O75 Bi26 Bi29 Bi26 -103.2(4) . 2_666
O84 Bi26 Bi29 Bi26 -38.2(3) 2_666 2_666
O85 Bi26 Bi29 Bi26 41.7(3) . 2_666
O97 Bi26 Bi29 Bi26 102.0(4) . 2_666
O70 Bi26 Bi29 Bi26 0.0 . 2_666
O88 Bi26 Bi29 Bi26 -110.1(8) . 2_666
O73 Bi26 Bi29 Bi26 -152.6(3) . 2_666
Bi28 Bi26 Bi29 Bi26 55.09(2) . 2_666
Bi29 Bi26 Bi29 Bi26 0.0 2_666 2_666
Bi28 Bi26 Bi29 Bi26 -54.54(2) 2_666 2_666
O75 Bi26 Bi29 Bi28 -48.7(4) . 2_666
O84 Bi26 Bi29 Bi28 16.3(3) 2_666 2_666
O85 Bi26 Bi29 Bi28 96.3(3) . 2_666
O97 Bi26 Bi29 Bi28 156.5(4) . 2_666
O70 Bi26 Bi29 Bi28 54.54(2) . 2_666
O88 Bi26 Bi29 Bi28 -55.6(8) . 2_666
O73 Bi26 Bi29 Bi28 -98.0(3) . 2_666
Bi28 Bi26 Bi29 Bi28 109.63(3) . 2_666
Bi29 Bi26 Bi29 Bi28 54.54(2) 2_666 2_666
O85 Bi28 Bi29 O97 65.3(6) . .
O75 Bi28 Bi29 O97 146.5(5) 2_666 .
O90 Bi28 Bi29 O97 -8.1(7) 2_666 .
O84 Bi28 Bi29 O97 -154.5(6) . .
O70 Bi28 Bi29 O97 105.3(5) . .
O82 Bi28 Bi29 O97 -52.4(5) . .
Bi26 Bi28 Bi29 O97 50.8(5) . .
Bi26 Bi28 Bi29 O97 159.6(5) 2_666 .
Bi29 Bi28 Bi29 O97 105.3(5) 2_666 .
O85 Bi28 Bi29 O84 -140.2(5) . .
O97 Bi28 Bi29 O84 154.5(6) . .
O75 Bi28 Bi29 O84 -59.0(5) 2_666 .
O90 Bi28 Bi29 O84 146.4(7) 2_666 .
O70 Bi28 Bi29 O84 -100.2(4) . .
O82 Bi28 Bi29 O84 102.1(5) . .
Bi26 Bi28 Bi29 O84 -154.7(4) . .
Bi26 Bi28 Bi29 O84 -45.9(4) 2_666 .
Bi29 Bi28 Bi29 O84 -100.2(4) 2_666 .
O85 Bi28 Bi29 O75 1.1(4) . .
O97 Bi28 Bi29 O75 -64.2(5) . .
O75 Bi28 Bi29 O75 82.3(4) 2_666 .
O90 Bi28 Bi29 O75 -72.3(7) 2_666 .
O84 Bi28 Bi29 O75 141.3(5) . .
O70 Bi28 Bi29 O75 41.1(3) . .
O82 Bi28 Bi29 O75 -116.6(4) . .
Bi26 Bi28 Bi29 O75 -13.4(3) . .
Bi26 Bi28 Bi29 O75 95.4(3) 2_666 .
Bi29 Bi28 Bi29 O75 41.1(3) 2_666 .
O85 Bi28 Bi29 O85 -76.7(5) . 2_666
O97 Bi28 Bi29 O85 -142.0(5) . 2_666
O75 Bi28 Bi29 O85 4.5(4) 2_666 2_666
O90 Bi28 Bi29 O85 -150.1(7) 2_666 2_666
O84 Bi28 Bi29 O85 63.5(5) . 2_666
O70 Bi28 Bi29 O85 -36.7(3) . 2_666
O82 Bi28 Bi29 O85 165.6(4) . 2_666
Bi26 Bi28 Bi29 O85 -91.2(3) . 2_666
Bi26 Bi28 Bi29 O85 17.6(3) 2_666 2_666
Bi29 Bi28 Bi29 O85 -36.7(3) 2_666 2_666
O85 Bi28 Bi29 O70 -40.0(3) . .
O97 Bi28 Bi29 O70 -105.3(5) . .
O75 Bi28 Bi29 O70 41.2(3) 2_666 .
O90 Bi28 Bi29 O70 -113.4(6) 2_666 .
O84 Bi28 Bi29 O70 100.2(4) . .
O82 Bi28 Bi29 O70 -157.7(3) . .
Bi26 Bi28 Bi29 O70 -54.55(2) . .
Bi26 Bi28 Bi29 O70 54.30(2) 2_666 .
Bi29 Bi28 Bi29 O70 0.000(1) 2_666 .
O85 Bi28 Bi29 O79 113.9(4) . .
O97 Bi28 Bi29 O79 48.6(5) . .
O75 Bi28 Bi29 O79 -164.9(4) 2_666 .
O90 Bi28 Bi29 O79 40.5(7) 2_666 .
O84 Bi28 Bi29 O79 -105.9(5) . .
O70 Bi28 Bi29 O79 153.9(3) . .
O82 Bi28 Bi29 O79 -3.8(4) . .
Bi26 Bi28 Bi29 O79 99.4(3) . .
Bi26 Bi28 Bi29 O79 -151.8(3) 2_666 .
Bi29 Bi28 Bi29 O79 153.9(3) 2_666 .
O85 Bi28 Bi29 O80 178.1(4) . .
O97 Bi28 Bi29 O80 112.8(5) . .
O75 Bi28 Bi29 O80 -100.7(4) 2_666 .
O90 Bi28 Bi29 O80 104.7(7) 2_666 .
O84 Bi28 Bi29 O80 -41.7(5) . .
O70 Bi28 Bi29 O80 -141.9(3) . .
O82 Bi28 Bi29 O80 60.4(4) . .
Bi26 Bi28 Bi29 O80 163.6(3) . .
Bi26 Bi28 Bi29 O80 -87.6(3) 2_666 .
Bi29 Bi28 Bi29 O80 -141.9(3) 2_666 .
O85 Bi28 Bi29 O77 58.7(6) . .
O97 Bi28 Bi29 O77 -6.6(6) . .
O75 Bi28 Bi29 O77 139.9(5) 2_666 .
O90 Bi28 Bi29 O77 -14.7(8) 2_666 .
O84 Bi28 Bi29 O77 -161.1(6) . .
O70 Bi28 Bi29 O77 98.8(5) . .
O82 Bi28 Bi29 O77 -58.9(5) . .
Bi26 Bi28 Bi29 O77 44.2(5) . .
Bi26 Bi28 Bi29 O77 153.1(5) 2_666 .
Bi29 Bi28 Bi29 O77 98.8(5) 2_666 .
O85 Bi28 Bi29 Bi26 14.5(3) . .
O97 Bi28 Bi29 Bi26 -50.8(5) . .
O75 Bi28 Bi29 Bi26 95.7(3) 2_666 .
O90 Bi28 Bi29 Bi26 -58.9(6) 2_666 .
O84 Bi28 Bi29 Bi26 154.7(4) . .
O70 Bi28 Bi29 Bi26 54.55(2) . .
O82 Bi28 Bi29 Bi26 -103.2(3) . .
Bi26 Bi28 Bi29 Bi26 108.85(3) 2_666 .
Bi29 Bi28 Bi29 Bi26 54.55(2) 2_666 .
O85 Bi28 Bi29 Bi26 -94.3(3) . 2_666
O97 Bi28 Bi29 Bi26 -159.6(5) . 2_666
O75 Bi28 Bi29 Bi26 -13.1(3) 2_666 2_666
O90 Bi28 Bi29 Bi26 -167.7(6) 2_666 2_666
O84 Bi28 Bi29 Bi26 45.9(4) . 2_666
O70 Bi28 Bi29 Bi26 -54.30(2) . 2_666
O82 Bi28 Bi29 Bi26 148.0(3) . 2_666
Bi26 Bi28 Bi29 Bi26 -108.85(3) . 2_666
Bi29 Bi28 Bi29 Bi26 -54.30(2) 2_666 2_666
O85 Bi28 Bi29 Bi28 -40.0(3) . 2_666
O97 Bi28 Bi29 Bi28 -105.3(5) . 2_666
O75 Bi28 Bi29 Bi28 41.2(3) 2_666 2_666
O90 Bi28 Bi29 Bi28 -113.4(6) 2_666 2_666
O84 Bi28 Bi29 Bi28 100.2(4) . 2_666
O70 Bi28 Bi29 Bi28 0.0 . 2_666
O82 Bi28 Bi29 Bi28 -157.7(3) . 2_666
Bi26 Bi28 Bi29 Bi28 -54.55(2) . 2_666
Bi26 Bi28 Bi29 Bi28 54.30(2) 2_666 2_666
Bi29 Bi28 Bi29 Bi28 0.000(2) 2_666 2_666
Bi22 O74 Bi30 O78 -98.5(12) . .
Bi25 O74 Bi30 O78 109.2(7) . .
Bi22 O74 Bi30 O77 175.3(12) . .
Bi25 O74 Bi30 O77 23.1(5) . .
Bi22 O74 Bi30 O109 104.2(12) . .
Bi25 O74 Bi30 O109 -48.0(8) . .
Bi22 O74 Bi30 Bi25 152.2(15) . .
Bi21 O78 Bi30 O74 -179.4(10) 2_666 .
Bi27 O78 Bi30 O74 38.8(8) 2_666 .
Bi21 O78 Bi30 O77 -105.2(9) 2_666 .
Bi27 O78 Bi30 O77 113.0(8) 2_666 .
Bi21 O78 Bi30 O109 -119.4(15) 2_666 .
Bi27 O78 Bi30 O109 98.8(17) 2_666 .
Bi21 O78 Bi30 Bi25 -143.1(8) 2_666 .
Bi27 O78 Bi30 Bi25 75.2(8) 2_666 .
Bi33 O77 Bi30 O74 -163.1(8) . .
Bi25 O77 Bi30 O74 -22.0(5) . .
Bi29 O77 Bi30 O74 80.2(6) . .
Bi33 O77 Bi30 O78 108.0(7) . .
Bi25 O77 Bi30 O78 -110.9(5) . .
Bi29 O77 Bi30 O78 -8.7(5) . .
Bi33 O77 Bi30 O109 -78.6(8) . .
Bi25 O77 Bi30 O109 62.5(7) . .
Bi29 O77 Bi30 O109 164.7(8) . .
Bi33 O77 Bi30 Bi25 -141.1(9) . .
Bi29 O77 Bi30 Bi25 102.3(6) . .
S22 O109 Bi30 O74 -123(2) . .
S22 O109 Bi30 O78 175.3(16) . .
S22 O109 Bi30 O77 160(3) . .
S22 O109 Bi30 Bi25 -156(3) . .
O75 Bi25 Bi30 O74 80.9(7) . .
O89 Bi25 Bi30 O74 -0.7(7) . .
O77 Bi25 Bi30 O74 144.3(8) . .
O73 Bi25 Bi30 O74 147.0(8) . .
Bi22 Bi25 Bi30 O74 -11.2(6) . .
O75 Bi25 Bi30 O78 7.6(5) . .
O74 Bi25 Bi30 O78 -73.3(8) . .
O89 Bi25 Bi30 O78 -74.0(6) . .
O77 Bi25 Bi30 O78 71.0(7) . .
O73 Bi25 Bi30 O78 73.7(6) . .
Bi22 Bi25 Bi30 O78 -84.5(4) . .
O75 Bi25 Bi30 O77 -63.4(6) . .
O74 Bi25 Bi30 O77 -144.3(8) . .
O89 Bi25 Bi30 O77 -145.0(6) . .
O73 Bi25 Bi30 O77 2.7(7) . .
Bi22 Bi25 Bi30 O77 -155.5(5) . .
O75 Bi25 Bi30 O109 -160.2(8) . .
O74 Bi25 Bi30 O109 118.9(10) . .
O89 Bi25 Bi30 O109 118.2(8) . .
O77 Bi25 Bi30 O109 -96.8(9) . .
O73 Bi25 Bi30 O109 -94.1(9) . .
Bi22 Bi25 Bi30 O109 107.7(7) . .
Bi32 O98 Bi31 O76 151.7(9) . .
Bi34 O98 Bi31 O76 23.6(7) . .
Bi32 O98 Bi31 O73 -117.8(8) . .
Bi34 O98 Bi31 O73 114.2(7) . .
Bi32 O98 Bi31 O130 -177.2(12) . .
Bi34 O98 Bi31 O130 54.8(15) . .
Bi32 O98 Bi31 Bi34 128.0(12) . .
Bi33 O76 Bi31 O98 -169.1(15) . .
Bi34 O76 Bi31 O98 -21.2(6) . .
Bi33 O76 Bi31 O73 108.1(14) . .
Bi34 O76 Bi31 O73 -104.0(6) . .
Bi33 O76 Bi31 O130 28.2(14) . .
Bi34 O76 Bi31 O130 176.1(8) . .
Bi33 O76 Bi31 Bi34 -148.0(18) . .
Bi23 O73 Bi31 O98 105.0(8) . .
Bi26 O73 Bi31 O98 -13.1(6) . .
Bi25 O73 Bi31 O98 -115.3(5) . .
Bi23 O73 Bi31 O76 178.8(8) . .
Bi26 O73 Bi31 O76 60.7(7) . .
Bi25 O73 Bi31 O76 -41.6(6) . .
Bi23 O73 Bi31 O130 -104.2(9) . .
Bi26 O73 Bi31 O130 137.7(8) . .
Bi25 O73 Bi31 O130 35.4(7) . .
Bi23 O73 Bi31 Bi34 138.4(6) . .
Bi26 O73 Bi31 Bi34 20.2(5) . .
Bi25 O73 Bi31 Bi34 -82.0(4) . .
N17 O130 Bi31 O98 -117(2) . .
N17 O130 Bi31 O76 -87(2) . .
N17 O130 Bi31 O73 -177(2) . .
N17 O130 Bi31 Bi34 -84(2) . .
Bi24 O86 Bi32 O83 -172.5(10) . .
Bi27 O86 Bi32 O83 40.6(9) . .
Bi24 O86 Bi32 O98 -99.5(10) . .
Bi27 O86 Bi32 O98 113.6(8) . .
Bi24 O86 Bi32 Bi34 -134.5(8) . .
Bi27 O86 Bi32 Bi34 78.6(8) . .
Bi35 O83 Bi32 O86 -97.3(11) . .
Bi34 O83 Bi32 O86 107.0(7) . .
Bi35 O83 Bi32 O98 178.8(12) . .
Bi34 O83 Bi32 O98 23.0(6) . .
Bi35 O83 Bi32 Bi34 155.7(15) . .
Bi31 O98 Bi32 O86 115.2(8) . .
Bi34 O98 Bi32 O86 -114.8(6) . .
Bi31 O98 Bi32 O83 -153.6(9) . .
Bi34 O98 Bi32 O83 -23.6(6) . .
Bi31 O98 Bi32 Bi34 -130.0(11) . .
Bi31 O76 Bi33 O79 171.4(15) . .
Bi34 O76 Bi33 O79 24.9(6) . .
Bi31 O76 Bi33 O77 -102.1(14) . .
Bi34 O76 Bi33 O77 111.4(6) . .
Bi31 O76 Bi33 O133 87.3(14) . .
Bi34 O76 Bi33 O133 -59.2(7) . .
Bi37 O79 Bi33 O76 -162.8(9) . .
Bi29 O79 Bi33 O76 74.7(6) . .
Bi34 O79 Bi33 O76 -21.4(6) . .
Bi37 O79 Bi33 O77 109.9(8) . .
Bi29 O79 Bi33 O77 -12.6(5) . .
Bi34 O79 Bi33 O77 -108.7(5) . .
Bi37 O79 Bi33 O133 -78.7(9) . .
Bi29 O79 Bi33 O133 158.8(7) . .
Bi34 O79 Bi33 O133 62.7(6) . .
Bi30 O77 Bi33 O76 173.8(7) . .
Bi25 O77 Bi33 O76 39.3(7) . .
Bi29 O77 Bi33 O76 -66.4(6) . .
Bi30 O77 Bi33 O79 -107.9(7) . .
Bi25 O77 Bi33 O79 117.6(7) . .
Bi29 O77 Bi33 O79 11.9(5) . .
Bi30 O77 Bi33 O133 -145(2) . .
Bi25 O77 Bi33 O133 81(2) . .
Bi29 O77 Bi33 O133 -25(3) . .
N18 O133 Bi33 O76 164.3(18) . .
N18 O133 Bi33 O79 85.5(17) . .
N18 O133 Bi33 O77 123(3) . .
Bi29 O97 Bi34 O98 117.9(7) . .
Bi28 O97 Bi34 O98 -112.8(7) . .
Bi26 O97 Bi34 O98 1.6(6) . .
Bi29 O97 Bi34 O83 -174.8(6) . .
Bi28 O97 Bi34 O83 -45.4(7) . .
Bi26 O97 Bi34 O83 69.0(6) . .
Bi29 O97 Bi34 O76 53.0(6) . .
Bi28 O97 Bi34 O76 -177.7(7) . .
Bi26 O97 Bi34 O76 -63.3(6) . .
Bi29 O97 Bi34 O82 -114.3(6) . .
Bi28 O97 Bi34 O82 15.0(6) . .
Bi26 O97 Bi34 O82 129.4(7) . .
Bi29 O97 Bi34 O79 -9.4(5) . .
Bi28 O97 Bi34 O79 120.0(7) . .
Bi26 O97 Bi34 O79 -125.6(6) . .
Bi29 O97 Bi34 Bi32 151.8(5) . .
Bi28 O97 Bi34 Bi32 -78.8(6) . .
Bi26 O97 Bi34 Bi32 35.6(6) . .
Bi29 O97 Bi34 Bi31 86.4(5) . .
Bi28 O97 Bi34 Bi31 -144.2(5) . .
Bi26 O97 Bi34 Bi31 -29.9(6) . .
Bi31 O98 Bi34 O97 -108.8(7) . .
Bi32 O98 Bi34 O97 112.0(6) . .
Bi31 O98 Bi34 O83 161.1(9) . .
Bi32 O98 Bi34 O83 21.9(6) . .
Bi31 O98 Bi34 O76 -21.6(6) . .
Bi32 O98 Bi34 O76 -160.8(7) . .
Bi31 O98 Bi34 O82 -175.9(5) . .
Bi32 O98 Bi34 O82 44.9(8) . .
Bi31 O98 Bi34 O79 -43.5(8) . .
Bi32 O98 Bi34 O79 177.3(4) . .
Bi31 O98 Bi34 Bi32 139.2(10) . .
Bi32 O98 Bi34 Bi31 -139.2(10) . .
Bi35 O83 Bi34 O97 92.6(8) . .
Bi32 O83 Bi34 O97 -107.1(6) . .
Bi35 O83 Bi34 O98 176.7(10) . .
Bi32 O83 Bi34 O98 -23.0(6) . .
Bi35 O83 Bi34 O76 173.4(6) . .
Bi32 O83 Bi34 O76 -26.3(10) . .
Bi35 O83 Bi34 O82 18.5(6) . .
Bi32 O83 Bi34 O82 178.8(8) . .
Bi35 O83 Bi34 O79 56.1(15) . .
Bi32 O83 Bi34 O79 -143.5(8) . .
Bi35 O83 Bi34 Bi32 -160.3(13) . .
Bi35 O83 Bi34 Bi31 -172.9(7) . .
Bi32 O83 Bi34 Bi31 -12.6(6) . .
Bi33 O76 Bi34 O97 -95.7(7) . .
Bi31 O76 Bi34 O97 106.1(6) . .
Bi33 O76 Bi34 O98 178.9(8) . .
Bi31 O76 Bi34 O98 20.7(6) . .
Bi33 O76 Bi34 O83 -177.8(6) . .
Bi31 O76 Bi34 O83 24.1(10) . .
Bi33 O76 Bi34 O82 -64.1(14) . .
Bi31 O76 Bi34 O82 137.8(9) . .
Bi33 O76 Bi34 O79 -21.9(5) . .
Bi31 O76 Bi34 O79 180.0(8) . .
Bi33 O76 Bi34 Bi32 167.4(5) . .
Bi31 O76 Bi34 Bi32 9.3(6) . .
Bi33 O76 Bi34 Bi31 158.2(11) . .
Bi36 O82 Bi34 O97 107.2(8) . .
Bi35 O82 Bi34 O97 -112.1(6) . .
Bi28 O82 Bi34 O97 -11.1(5) . .
Bi36 O82 Bi34 O98 178.6(6) . .
Bi35 O82 Bi34 O98 -40.7(8) . .
Bi28 O82 Bi34 O98 60.2(7) . .
Bi36 O82 Bi34 O83 -157.1(9) . .
Bi35 O82 Bi34 O83 -16.4(5) . .
Bi28 O82 Bi34 O83 84.6(5) . .
Bi36 O82 Bi34 O76 74.5(13) . .
Bi35 O82 Bi34 O76 -144.8(11) . .
Bi28 O82 Bi34 O76 -43.9(13) . .
Bi36 O82 Bi34 O79 37.5(7) . .
Bi35 O82 Bi34 O79 178.2(4) . .
Bi28 O82 Bi34 O79 -80.9(4) . .
Bi36 O82 Bi34 Bi32 -156.4(6) . .
Bi35 O82 Bi34 Bi32 -15.7(4) . .
Bi28 O82 Bi34 Bi32 85.3(3) . .
Bi36 O82 Bi34 Bi31 172.71(17) . .
Bi35 O82 Bi34 Bi31 -46.6(10) . .
Bi28 O82 Bi34 Bi31 54.4(10) . .
Bi37 O79 Bi34 O97 -105.5(7) . .
Bi33 O79 Bi34 O97 112.9(5) . .
Bi29 O79 Bi34 O97 7.0(4) . .
Bi37 O79 Bi34 O98 -176.1(6) . .
Bi33 O79 Bi34 O98 42.4(7) . .
Bi29 O79 Bi34 O98 -63.5(6) . .
Bi37 O79 Bi34 O83 -67.2(13) . .
Bi33 O79 Bi34 O83 151.2(9) . .
Bi29 O79 Bi34 O83 45.3(12) . .
Bi37 O79 Bi34 O76 161.5(8) . .
Bi33 O79 Bi34 O76 19.9(5) . .
Bi29 O79 Bi34 O76 -86.0(5) . .
Bi37 O79 Bi34 O82 -34.4(7) . .
Bi33 O79 Bi34 O82 -176.0(4) . .
Bi29 O79 Bi34 O82 78.1(4) . .
Bi37 O79 Bi34 Bi32 -171.42(18) . .
Bi33 O79 Bi34 Bi32 47.0(10) . .
Bi29 O79 Bi34 Bi32 -58.9(9) . .
Bi37 O79 Bi34 Bi31 161.5(5) . .
Bi33 O79 Bi34 Bi31 19.9(4) . .
Bi29 O79 Bi34 Bi31 -85.9(3) . .
O86 Bi32 Bi34 O97 -1.8(5) . .
O83 Bi32 Bi34 O97 74.5(8) . .
O98 Bi32 Bi34 O97 -68.4(7) . .
O86 Bi32 Bi34 O98 66.6(7) . .
O83 Bi32 Bi34 O98 142.9(9) . .
O86 Bi32 Bi34 O83 -76.3(8) . .
O98 Bi32 Bi34 O83 -142.9(9) . .
O86 Bi32 Bi34 O76 84.1(5) . .
O83 Bi32 Bi34 O76 160.4(8) . .
O98 Bi32 Bi34 O76 17.5(7) . .
O86 Bi32 Bi34 O82 -77.4(5) . .
O83 Bi32 Bi34 O82 -1.1(7) . .
O98 Bi32 Bi34 O82 -144.0(6) . .
O86 Bi32 Bi34 O79 60.1(9) . .
O83 Bi32 Bi34 O79 136.4(10) . .
O98 Bi32 Bi34 O79 -6.5(9) . .
O86 Bi32 Bi34 Bi31 89.9(4) . .
O83 Bi32 Bi34 Bi31 166.2(7) . .
O98 Bi32 Bi34 Bi31 23.3(6) . .
O98 Bi31 Bi34 O97 70.7(8) . .
O76 Bi31 Bi34 O97 -73.7(7) . .
O73 Bi31 Bi34 O97 4.7(6) . .
O130 Bi31 Bi34 O97 -78.0(7) . .
O76 Bi31 Bi34 O98 -144.4(10) . .
O73 Bi31 Bi34 O98 -66.0(8) . .
O130 Bi31 Bi34 O98 -148.7(9) . .
O98 Bi31 Bi34 O83 -17.6(8) . .
O76 Bi31 Bi34 O83 -162.0(8) . .
O73 Bi31 Bi34 O83 -83.6(6) . .
O130 Bi31 Bi34 O83 -166.3(7) . .
O98 Bi31 Bi34 O76 144.4(10) . .
O73 Bi31 Bi34 O76 78.4(8) . .
O130 Bi31 Bi34 O76 -4.3(9) . .
O98 Bi31 Bi34 O82 8.8(11) . .
O76 Bi31 Bi34 O82 -135.6(10) . .
O73 Bi31 Bi34 O82 -57.2(9) . .
O130 Bi31 Bi34 O82 -139.9(10) . .
O98 Bi31 Bi34 O79 144.4(8) . .
O76 Bi31 Bi34 O79 0.0(7) . .
O73 Bi31 Bi34 O79 78.4(5) . .
O130 Bi31 Bi34 O79 -4.3(6) . .
O98 Bi31 Bi34 Bi32 -25.5(7) . .
O76 Bi31 Bi34 Bi32 -169.9(6) . .
O73 Bi31 Bi34 Bi32 -91.5(4) . .
O130 Bi31 Bi34 Bi32 -174.2(6) . .
Bi32 O83 Bi35 O90 102.2(11) . 2_666
Bi34 O83 Bi35 O90 -104.2(8) . 2_666
Bi32 O83 Bi35 O82 -174.7(12) . .
Bi34 O83 Bi35 O82 -21.1(7) . .
Bi32 O83 Bi35 O116 20.6(9) . .
Bi34 O83 Bi35 O116 174.3(10) . .
Bi36 O82 Bi35 O83 154.5(9) . .
Bi34 O82 Bi35 O83 16.6(5) . .
Bi28 O82 Bi35 O83 -77.0(5) . .
Bi36 O82 Bi35 O90 -114.9(8) . 2_666
Bi34 O82 Bi35 O90 107.2(5) . 2_666
Bi28 O82 Bi35 O90 13.6(5) . 2_666
Bi36 O82 Bi35 O116 176.4(6) . .
Bi34 O82 Bi35 O116 38.5(9) . .
Bi28 O82 Bi35 O116 -55.1(9) . .
S29 O116 Bi35 O83 -148.3(13) . .
S29 O116 Bi35 O90 119.7(11) . 2_666
S29 O116 Bi35 O82 -171.2(8) . .
Bi35 O82 Bi36 O81 179.5(8) . .
Bi34 O82 Bi36 O81 -48.8(7) . .
Bi28 O82 Bi36 O81 56.8(6) . .
Bi35 O82 Bi36 O71 108.9(8) . 2_666
Bi34 O82 Bi36 O71 -119.4(7) . 2_666
Bi28 O82 Bi36 O71 -13.7(6) . 2_666
Bi35 O82 Bi36 O114 -110.3(8) . .
Bi34 O82 Bi36 O114 21.4(7) . .
Bi28 O82 Bi36 O114 127.1(7) . .
Bi35 O82 Bi36 Bi38 143.4(6) . .
Bi34 O82 Bi36 Bi38 -84.9(6) . .
Bi28 O82 Bi36 Bi38 20.7(5) . .
Bi37 O81 Bi36 O82 103.9(10) . .
Bi38 O81 Bi36 O82 -100.9(7) . .
Bi37 O81 Bi36 O71 -169.7(11) . 2_666
Bi38 O81 Bi36 O71 -14.5(6) . 2_666
Bi37 O81 Bi36 O114 17.3(9) . .
Bi38 O81 Bi36 O114 172.6(8) . .
Bi37 O81 Bi36 Bi38 -155.2(15) . .
S27 O114 Bi36 O82 119.3(9) . .
S27 O114 Bi36 O81 -150.5(10) . .
S27 O114 Bi36 O71 -161.0(8) . 2_666
S27 O114 Bi36 Bi38 -145.9(7) . .
Bi33 O79 Bi37 O81 176.1(8) . .
Bi29 O79 Bi37 O81 -62.3(6) . .
Bi34 O79 Bi37 O81 43.0(6) . .
Bi33 O79 Bi37 O80 -109.5(8) . .
Bi29 O79 Bi37 O80 12.0(6) . .
Bi34 O79 Bi37 O80 117.3(7) . .
Bi33 O79 Bi37 O110 -60.5(11) . 2_666
Bi29 O79 Bi37 O110 61.1(8) . 2_666
Bi34 O79 Bi37 O110 166.4(5) . 2_666
Bi33 O79 Bi37 Bi38 -150.6(7) . .
Bi29 O79 Bi37 Bi38 -29.0(5) . .
Bi34 O79 Bi37 Bi38 76.3(5) . .
Bi36 O81 Bi37 O79 -98.9(10) . .
Bi38 O81 Bi37 O79 106.6(7) . .
Bi36 O81 Bi37 O80 176.5(11) . .
Bi38 O81 Bi37 O80 22.1(6) . .
Bi36 O81 Bi37 O110 117.2(9) . 2_666
Bi38 O81 Bi37 O110 -37.3(8) . 2_666
Bi36 O81 Bi37 Bi38 154.5(15) . .
Bi21 O80 Bi37 O79 110.6(8) 2_666 .
Bi38 O80 Bi37 O79 -107.8(5) . .
Bi29 O80 Bi37 O79 -11.4(5) . .
Bi21 O80 Bi37 O81 -159.8(9) 2_666 .
Bi38 O80 Bi37 O81 -18.2(5) . .
Bi29 O80 Bi37 O81 78.2(6) . .
Bi21 O80 Bi37 O110 -37.8(7) 2_666 2_666
Bi38 O80 Bi37 O110 103.9(6) . 2_666
Bi29 O80 Bi37 O110 -159.8(7) . 2_666
Bi21 O80 Bi37 Bi38 -141.6(10) 2_666 .
Bi29 O80 Bi37 Bi38 96.4(6) . .
Bi26 O84 Bi38 O71 -113.7(7) 2_666 2_666
Bi29 O84 Bi38 O71 116.9(7) . 2_666
Bi28 O84 Bi38 O71 1.5(5) . 2_666
Bi26 O84 Bi38 O81 -178.9(7) 2_666 .
Bi29 O84 Bi38 O81 51.7(7) . .
Bi28 O84 Bi38 O81 -63.6(6) . .
Bi26 O84 Bi38 O72 -49.1(7) 2_666 2_666
Bi29 O84 Bi38 O72 -178.4(8) . 2_666
Bi28 O84 Bi38 O72 66.2(6) . 2_666
Bi26 O84 Bi38 O80 118.5(7) 2_666 .
Bi29 O84 Bi38 O80 -10.9(6) . .
Bi28 O84 Bi38 O80 -126.2(6) . .
Bi26 O84 Bi38 O88 12.2(6) 2_666 2_666
Bi29 O84 Bi38 O88 -117.2(8) . 2_666
Bi28 O84 Bi38 O88 127.5(6) . 2_666
Bi26 O84 Bi38 Bi20 -80.6(6) 2_666 2_666
Bi29 O84 Bi38 Bi20 150.1(6) . 2_666
Bi28 O84 Bi38 Bi20 34.7(5) . 2_666
Bi26 O84 Bi38 Bi36 -146.8(6) 2_666 .
Bi29 O84 Bi38 Bi36 83.8(6) . .
Bi28 O84 Bi38 Bi36 -31.5(5) . .
Bi26 O84 Bi38 Bi37 149.7(6) 2_666 .
Bi29 O84 Bi38 Bi37 20.3(6) . .
Bi28 O84 Bi38 Bi37 -95.0(4) . .
Bi36 O81 Bi38 O84 105.5(7) . .
Bi37 O81 Bi38 O84 -94.5(7) . .
Bi36 O81 Bi38 O71 14.3(5) . 2_666
Bi37 O81 Bi38 O71 174.3(9) . 2_666
Bi36 O81 Bi38 O72 28.2(9) . 2_666
Bi37 O81 Bi38 O72 -171.7(5) . 2_666
Bi36 O81 Bi38 O80 -179.5(8) . .
Bi37 O81 Bi38 O80 -19.5(5) . .
Bi36 O81 Bi38 O88 135.8(12) . 2_666
Bi37 O81 Bi38 O88 -64.2(17) . 2_666
Bi36 O81 Bi38 Bi20 9.7(6) . 2_666
Bi37 O81 Bi38 Bi20 169.7(5) . 2_666
Bi37 O81 Bi38 Bi36 160.0(12) . .
Bi36 O81 Bi38 Bi37 -160.0(11) . .
Bi37 O80 Bi38 O84 112.3(6) . .
Bi21 O80 Bi38 O84 -105.6(7) 2_666 .
Bi29 O80 Bi38 O84 8.0(4) . .
Bi37 O80 Bi38 O71 33.7(8) . 2_666
Bi21 O80 Bi38 O71 175.9(6) 2_666 2_666
Bi29 O80 Bi38 O71 -70.6(6) . 2_666
Bi37 O80 Bi38 O81 18.1(5) . .
Bi21 O80 Bi38 O81 160.3(8) 2_666 .
Bi29 O80 Bi38 O81 -86.2(5) . .
Bi37 O80 Bi38 O72 141.7(9) . 2_666
Bi21 O80 Bi38 O72 -76.2(13) 2_666 2_666
Bi29 O80 Bi38 O72 37.3(13) . 2_666
Bi37 O80 Bi38 O88 -177.1(5) . 2_666
Bi21 O80 Bi38 O88 -35.0(7) 2_666 2_666
Bi29 O80 Bi38 O88 78.5(5) . 2_666
Bi37 O80 Bi38 Bi20 44.8(11) . 2_666
Bi21 O80 Bi38 Bi20 -173.1(2) 2_666 2_666
Bi29 O80 Bi38 Bi20 -59.6(10) . 2_666
Bi37 O80 Bi38 Bi36 17.8(5) . .
Bi21 O80 Bi38 Bi36 160.0(6) 2_666 .
Bi29 O80 Bi38 Bi36 -86.5(3) . .
Bi21 O80 Bi38 Bi37 142.2(10) 2_666 .
Bi29 O80 Bi38 Bi37 -104.3(6) . .
O82 Bi36 Bi38 O84 5.3(5) . .
O81 Bi36 Bi38 O84 -75.3(8) . .
O71 Bi36 Bi38 O84 80.7(7) 2_666 .
O114 Bi36 Bi38 O84 -82.6(5) . .
O82 Bi36 Bi38 O71 -75.4(7) . 2_666
O81 Bi36 Bi38 O71 -156.1(9) . 2_666
O114 Bi36 Bi38 O71 -163.4(7) . 2_666
O82 Bi36 Bi38 O81 80.6(8) . .
O71 Bi36 Bi38 O81 156.1(9) 2_666 .
O114 Bi36 Bi38 O81 -7.3(8) . .
O82 Bi36 Bi38 O72 -77.5(5) . 2_666
O81 Bi36 Bi38 O72 -158.1(8) . 2_666
O71 Bi36 Bi38 O72 -2.0(7) 2_666 2_666
O114 Bi36 Bi38 O72 -165.4(5) . 2_666
O82 Bi36 Bi38 O80 81.1(5) . .
O81 Bi36 Bi38 O80 0.4(7) . .
O71 Bi36 Bi38 O80 156.5(7) 2_666 .
O114 Bi36 Bi38 O80 -6.9(5) . .
O82 Bi36 Bi38 O88 -58.0(8) . 2_666
O81 Bi36 Bi38 O88 -138.6(10) . 2_666
O71 Bi36 Bi38 O88 17.5(9) 2_666 2_666
O114 Bi36 Bi38 O88 -145.9(8) . 2_666
O82 Bi36 Bi38 Bi20 -88.9(4) . 2_666
O81 Bi36 Bi38 Bi20 -169.5(7) . 2_666
O71 Bi36 Bi38 Bi20 -13.5(6) 2_666 2_666
O114 Bi36 Bi38 Bi20 -176.8(4) . 2_666
O82 Bi36 Bi38 Bi37 92.1(4) . .
O81 Bi36 Bi38 Bi37 11.5(7) . .
O71 Bi36 Bi38 Bi37 167.5(6) 2_666 .
O114 Bi36 Bi38 Bi37 4.2(4) . .
O79 Bi37 Bi38 O84 9.4(5) . .
O81 Bi37 Bi38 O84 84.5(8) . .
O80 Bi37 Bi38 O84 -63.5(7) . .
O110 Bi37 Bi38 O84 -129.7(5) 2_666 .
O79 Bi37 Bi38 O71 -80.3(5) . 2_666
O81 Bi37 Bi38 O71 -5.2(8) . 2_666
O80 Bi37 Bi38 O71 -153.2(6) . 2_666
O110 Bi37 Bi38 O71 140.6(5) 2_666 2_666
O79 Bi37 Bi38 O81 -75.1(8) . .
O80 Bi37 Bi38 O81 -148.0(9) . .
O110 Bi37 Bi38 O81 145.8(8) 2_666 .
O79 Bi37 Bi38 O72 -56.4(9) . 2_666
O81 Bi37 Bi38 O72 18.7(11) . 2_666
O80 Bi37 Bi38 O72 -129.3(10) . 2_666
O110 Bi37 Bi38 O72 164.5(9) 2_666 2_666
O79 Bi37 Bi38 O80 72.9(7) . .
O81 Bi37 Bi38 O80 148.0(9) . .
O110 Bi37 Bi38 O80 -66.2(6) 2_666 .
O79 Bi37 Bi38 O88 76.9(6) . 2_666
O81 Bi37 Bi38 O88 152.0(8) . 2_666
O80 Bi37 Bi38 O88 4.0(7) . 2_666
O110 Bi37 Bi38 O88 -62.2(6) 2_666 2_666
O79 Bi37 Bi38 Bi20 -88.4(4) . 2_666
O81 Bi37 Bi38 Bi20 -13.3(7) . 2_666
O80 Bi37 Bi38 Bi20 -161.3(5) . 2_666
O110 Bi37 Bi38 Bi20 132.5(4) 2_666 2_666
O79 Bi37 Bi38 Bi36 -87.2(4) . .
O81 Bi37 Bi38 Bi36 -12.1(7) . .
O80 Bi37 Bi38 Bi36 -160.1(5) . .
O110 Bi37 Bi38 Bi36 133.7(4) 2_666 .
